data_1550706
loop_
_publ_author_name
'Shi, Xiaodong'
'He, Ying'
'Zhang, Yanbin'
'Wojtas, Lukasz'
'Ahkmedov, Novruz G.'
'Thai, David'
'Wang, Heng'
'Li, Xiaopeng'
'Guo, Hao'

_publ_section_title
;
 Construction of cross-layer linked G-octamer via conformational control:
 stable G-quadruplex in H-bond competitive solvent
;
_journal_name_full 'Chemical Science'
_journal_paper_doi 10.1039/C9SC00190E
_journal_year 2019
_chemical_formula_sum 'C452.15 H656.6 Cl6.5 K2 N86 O94 Si16'
_chemical_formula_weight 9559.06
_space_group_crystal_system monoclinic
_space_group_IT_number 3
_space_group_name_Hall 'P 2y'
_space_group_name_H-M_alt 'P 1 2 1'
_symmetry_space_group_name_Hall 'P 2y'
_symmetry_space_group_name_H-M 'P 1 2 1'
_atom_sites_solution_hydrogens geom
_audit_creation_method SHELXL-2017/1
_audit_update_record
;
2018-10-04 deposited with the CCDC.    2019-03-05 downloaded from the CCDC.
;
_cell_angle_alpha 90
_cell_angle_beta 104.4610(14)
_cell_angle_gamma 90
_cell_formula_units_Z 2
_cell_length_a 30.320(3)
_cell_length_b 22.277(2)
_cell_length_c 44.399(4)
_cell_measurement_reflns_used 9242
_cell_measurement_temperature 100(2)
_cell_measurement_theta_max 13.9
_cell_measurement_theta_min 2.25
_cell_volume 29039(5)
_computing_structure_refinement 'SHELXL-2017/1 (Sheldrick, 2017)'
_diffrn_ambient_temperature 100(2)
_diffrn_measured_fraction_theta_full 0.965
_diffrn_measured_fraction_theta_max 0.958
_diffrn_measurement_device_type 'Pilatus3 X CdTe 1M'
_diffrn_measurement_method 'phi scans'
_diffrn_radiation_type synchrotron
_diffrn_radiation_wavelength 0.44281
_diffrn_reflns_av_R_equivalents 0.0638
_diffrn_reflns_av_unetI/netI 0.0664
_diffrn_reflns_Laue_measured_fraction_full 0.965
_diffrn_reflns_Laue_measured_fraction_max 0.958
_diffrn_reflns_limit_h_max 37
_diffrn_reflns_limit_h_min -37
_diffrn_reflns_limit_k_max 27
_diffrn_reflns_limit_k_min -27
_diffrn_reflns_limit_l_max 55
_diffrn_reflns_limit_l_min -53
_diffrn_reflns_number 734274
_diffrn_reflns_point_group_measured_fraction_full 0.964
_diffrn_reflns_point_group_measured_fraction_max 0.953
_diffrn_reflns_theta_full 15.408
_diffrn_reflns_theta_max 16.169
_diffrn_reflns_theta_min 0.813
_diffrn_source synchrotron
_exptl_absorpt_coefficient_mu 0.030
_exptl_absorpt_correction_T_max 1
_exptl_absorpt_correction_T_min 0.8842
_exptl_absorpt_correction_type multi-scan
_exptl_absorpt_process_details 'Sadabs-2016/2, Bruker AXS'
_exptl_crystal_colour colorless
_exptl_crystal_density_diffrn 1.093
_exptl_crystal_description plate
_exptl_crystal_F_000 10192
_exptl_crystal_size_max 0.050
_exptl_crystal_size_mid 0.040
_exptl_crystal_size_min 0.005
_refine_diff_density_max 1.220
_refine_diff_density_min -0.726
_refine_diff_density_rms 0.097
_refine_ls_abs_structure_details
;
 Flack x determined using 37612 quotients [(I+)-(I-)]/[(I+)+(I-)]
 (Parsons, Flack and Wagner, Acta Cryst. B69 (2013) 249-259).
;
_refine_ls_abs_structure_Flack 0.03(3)
_refine_ls_extinction_method none
_refine_ls_goodness_of_fit_ref 1.039
_refine_ls_hydrogen_treatment constr
_refine_ls_matrix_type full
_refine_ls_number_parameters 6719
_refine_ls_number_reflns 115388
_refine_ls_number_restraints 12939
_refine_ls_restrained_S_all 1.016
_refine_ls_R_factor_all 0.1101
_refine_ls_R_factor_gt 0.0953
_refine_ls_shift/su_max 0.006
_refine_ls_shift/su_mean 0.000
_refine_ls_structure_factor_coef Fsqd
_refine_ls_weighting_details 'w=1/[\s^2^(Fo^2^)+(0.2073P)^2^+4.5400P] where P=(Fo^2^+2Fc^2^)/3'
_refine_ls_weighting_scheme calc
_refine_ls_wR_factor_gt 0.2614
_refine_ls_wR_factor_ref 0.2830
_reflns_Friedel_coverage 0.939
_reflns_Friedel_fraction_full 0.962
_reflns_Friedel_fraction_max 0.949
_reflns_number_gt 92579
_reflns_number_total 115388
_reflns_threshold_expression 'I > 2\s(I)'
_cod_data_source_file c9sc00190e2.cif
_cod_data_source_block HY_II_207_6
_cod_original_cell_volume 29038(4)
_cod_original_formula_sum 'C452.15 H656.60 Cl6.50 K2 N86 O94 Si16'
_cod_database_code 1550706
_shelx_shelxl_version_number 2017/1
_shelx_space_group_comment
;
The symmetry employed for this shelxl refinement is uniquely defined
by the following loop, which should always be used as a source of
symmetry information in preference to the above space-group names.
They are only intended as comments.
;
_shelx_estimated_absorpt_t_min 0.999
_shelx_estimated_absorpt_t_max 1.000

loop_
_space_group_symop_operation_xyz
'x, y, z'
'-x, y, -z'

loop_
_atom_site_label
_atom_site_type_symbol
_atom_site_fract_x
_atom_site_fract_y
_atom_site_fract_z
_atom_site_U_iso_or_equiv
_atom_site_adp_type
_atom_site_occupancy
_atom_site_site_symmetry_order
_atom_site_calc_flag
_atom_site_refinement_flags_posn
_atom_site_refinement_flags_adp
_atom_site_refinement_flags_occupancy
_atom_site_disorder_assembly
_atom_site_disorder_group
K1 K 0.000000 0.46366(7) 0.500000 0.0530(4) Uani 1 2 d S T P . .
K2 K 0.000000 1.21613(8) 0.000000 0.0711(5) Uani 1 2 d S T P . .
K3 K 0.49317(4) 0.81824(8) 0.24523(3) 0.0662(3) Uani 1 1 d . . . . .
Si30_1 Si -0.16404(6) 0.53399(8) 0.30356(4) 0.0641(4) Uani 1 1 d D U . . .
O1_1 O -0.03959(13) 0.55262(15) 0.46367(8) 0.0477(7) Uani 1 1 d . . . . .
O19_1 O -0.08447(12) 0.73090(16) 0.34301(8) 0.0478(7) Uani 1 1 d D U . . .
O23_1 O 0.00610(14) 0.74155(18) 0.32374(9) 0.0566(9) Uani 1 1 d D U . . .
O25_1 O -0.04388(15) 0.6937(2) 0.28468(9) 0.0637(10) Uani 1 1 d D U . . .
O29_1 O -0.13207(15) 0.59422(19) 0.30304(10) 0.0600(9) Uani 1 1 d D U . . .
N3_1 N -0.03057(15) 0.52308(18) 0.41631(9) 0.0443(8) Uani 1 1 d . . . . .
H3_1 H -0.030478 0.485344 0.422179 0.053 Uiso 1 1 calc R U . . .
N5_1 N -0.02806(15) 0.58975(18) 0.37466(9) 0.0448(8) Uani 1 1 d . . . . .
N8_1 N -0.03661(14) 0.68042(18) 0.43955(10) 0.0440(8) Uani 1 1 d D . . . .
N10_1 N -0.03488(14) 0.69367(18) 0.38968(9) 0.0425(8) Uani 1 1 d D U . . .
N11_1 N -0.02208(17) 0.4878(2) 0.36898(10) 0.0524(10) Uani 1 1 d . . . . .
H11A_1 H -0.019865 0.493283 0.349786 0.063 Uiso 1 1 calc R U . . .
H11B_1 H -0.021206 0.451211 0.376615 0.063 Uiso 1 1 calc R U . . .
C2_1 C -0.03453(17) 0.5670(2) 0.43762(11) 0.0441(10) Uani 1 1 d . . . . .
C4_1 C -0.02676(18) 0.5346(2) 0.38641(11) 0.0457(10) Uani 1 1 d . . . . .
C6_1 C -0.03159(17) 0.6333(2) 0.39514(11) 0.0436(10) Uani 1 1 d D . . . .
C7_1 C -0.03292(17) 0.6260(2) 0.42593(11) 0.0429(9) Uani 1 1 d . . . . .
C9_1 C -0.03802(16) 0.7206(2) 0.41744(11) 0.0423(9) Uani 1 1 d D U . . .
C12_1 C -0.04106(16) 0.7856(2) 0.42270(11) 0.0431(9) Uani 1 1 d D U . . .
C13_1 C -0.01384(17) 0.8098(2) 0.44967(12) 0.0475(10) Uani 1 1 d D U . . .
H13_1 H 0.006691 0.784741 0.463911 0.057 Uiso 1 1 calc R U . . .
C14_1 C -0.01635(19) 0.8708(2) 0.45609(12) 0.0514(11) Uani 1 1 d D U . . .
H14_1 H 0.002646 0.887218 0.474554 0.062 Uiso 1 1 calc R U . . .
C15_1 C -0.04677(19) 0.9076(2) 0.43537(13) 0.0528(11) Uani 1 1 d D U . . .
H15_1 H -0.047961 0.949420 0.439328 0.063 Uiso 1 1 calc R U . . .
C16_1 C -0.07504(18) 0.8829(2) 0.40914(14) 0.0522(11) Uani 1 1 d D U . . .
H16_1 H -0.096922 0.907621 0.395670 0.063 Uiso 1 1 calc R U . . .
C17_1 C -0.07218(17) 0.8221(2) 0.40194(13) 0.0486(10) Uani 1 1 d D U . . .
H17_1 H -0.090965 0.805812 0.383345 0.058 Uiso 1 1 calc R U . . .
C18_1 C -0.03856(16) 0.7257(2) 0.36012(11) 0.0429(9) Uani 1 1 d D U . . .
H18_1 H -0.025862 0.767051 0.364967 0.052 Uiso 1 1 calc R U . . .
C20_1 C -0.09538(17) 0.6879(2) 0.31835(12) 0.0495(10) Uani 1 1 d D U . . .
H20_1 H -0.113850 0.708037 0.299201 0.059 Uiso 1 1 calc R U . . .
C21_1 C -0.05002(17) 0.6670(2) 0.31234(12) 0.0492(10) Uani 1 1 d D U . . .
H21_1 H -0.047676 0.622239 0.311901 0.059 Uiso 1 1 calc R U . . .
C22_1 C -0.01275(16) 0.6949(2) 0.33842(11) 0.0437(9) Uani 1 1 d D U . . .
H22_1 H 0.010417 0.665137 0.349398 0.052 Uiso 1 1 calc R U . . .
C24_1 C -0.0016(2) 0.7243(3) 0.29177(13) 0.0589(13) Uani 1 1 d D U . . .
C26_1 C 0.0358(2) 0.6823(3) 0.28725(16) 0.0674(15) Uani 1 1 d D U . . .
H26A_1 H 0.065031 0.703568 0.292172 0.101 Uiso 1 1 calc R U . . .
H26B_1 H 0.037765 0.647529 0.301071 0.101 Uiso 1 1 calc R U . . .
H26C_1 H 0.028773 0.668574 0.265591 0.101 Uiso 1 1 calc R U . . .
C27_1 C -0.0052(3) 0.7799(4) 0.2723(2) 0.083(2) Uani 1 1 d D U . . .
H27A_1 H 0.024161 0.800943 0.277284 0.124 Uiso 1 1 calc R U . . .
H27B_1 H -0.013287 0.768885 0.250227 0.124 Uiso 1 1 calc R U . . .
H27C_1 H -0.028705 0.806305 0.276628 0.124 Uiso 1 1 calc R U . . .
C28_1 C -0.12346(19) 0.6370(3) 0.32729(13) 0.0528(11) Uani 1 1 d D U . . .
H28A_1 H -0.106501 0.618215 0.346979 0.063 Uiso 1 1 calc R U . . .
H28B_1 H -0.152552 0.652927 0.330306 0.063 Uiso 1 1 calc R U . . .
C31_1 C -0.1504(3) 0.5000(4) 0.34310(18) 0.0784(18) Uani 1 1 d D U . . .
H31A_1 H -0.169526 0.464534 0.343039 0.118 Uiso 1 1 calc R U . . .
H31B_1 H -0.118241 0.488234 0.349008 0.118 Uiso 1 1 calc R U . . .
H31C_1 H -0.156232 0.529386 0.358078 0.118 Uiso 1 1 calc R U . . .
C32_1 C -0.2248(3) 0.5565(4) 0.2921(2) 0.086(2) Uani 1 1 d D U . . .
H32A_1 H -0.244060 0.521241 0.292345 0.129 Uiso 1 1 calc R U . . .
H32B_1 H -0.230630 0.586490 0.306824 0.129 Uiso 1 1 calc R U . . .
H32C_1 H -0.231924 0.573717 0.271143 0.129 Uiso 1 1 calc R U . . .
C33_1 C -0.1483(3) 0.4808(3) 0.27505(18) 0.0811(18) Uani 1 1 d D U . . .
C34_1 C -0.1601(3) 0.5091(4) 0.24230(18) 0.087(2) Uani 1 1 d D U . . .
H34A_1 H -0.143715 0.547105 0.242840 0.130 Uiso 1 1 calc R U . . .
H34B_1 H -0.151175 0.481585 0.227634 0.130 Uiso 1 1 calc R U . . .
H34C_1 H -0.192989 0.516476 0.235610 0.130 Uiso 1 1 calc R U . . .
C35_1 C -0.0961(4) 0.4685(5) 0.2848(2) 0.098(2) Uani 1 1 d D U . . .
H35A_1 H -0.079550 0.506455 0.285552 0.147 Uiso 1 1 calc R U . . .
H35B_1 H -0.088062 0.449656 0.305440 0.147 Uiso 1 1 calc R U . . .
H35C_1 H -0.087784 0.441565 0.269673 0.147 Uiso 1 1 calc R U . . .
C36_1 C -0.1742(5) 0.4212(5) 0.2739(3) 0.123(4) Uani 1 1 d D U . . .
H36A_1 H -0.166843 0.403015 0.294682 0.185 Uiso 1 1 calc R U . . .
H36B_1 H -0.207026 0.428810 0.267198 0.185 Uiso 1 1 calc R U . . .
H36C_1 H -0.165213 0.393920 0.259222 0.185 Uiso 1 1 calc R U . . .
O1_2 O 0.06188(13) 0.51460(15) 0.47227(8) 0.0465(7) Uani 1 1 d . . . . .
O19_2 O 0.16778(17) 0.7218(2) 0.40868(13) 0.0735(13) Uani 1 1 d D U . . .
O23_2 O 0.09010(19) 0.81003(18) 0.38304(10) 0.0679(11) Uani 1 1 d D U . . .
O25_2 O 0.1423(2) 0.85899(19) 0.41983(12) 0.0760(12) Uani 1 1 d D U . . .
N3_2 N 0.06688(14) 0.61338(18) 0.48811(9) 0.0422(8) Uani 1 1 d . . . . .
H3_2 H 0.057912 0.603392 0.504815 0.051 Uiso 1 1 calc R U . . .
N5_2 N 0.09083(14) 0.69398(18) 0.46065(10) 0.0435(8) Uani 1 1 d . . . . .
N8_2 N 0.08809(15) 0.56166(18) 0.41446(10) 0.0451(9) Uani 1 1 d D . . . .
N10_2 N 0.10522(15) 0.65879(18) 0.41183(10) 0.0456(9) Uani 1 1 d D U . . .
N11_2 N 0.07192(15) 0.71027(18) 0.50696(9) 0.0461(9) Uani 1 1 d . . . . .
H11A_2 H 0.078029 0.748682 0.505736 0.055 Uiso 1 1 calc R U . . .
H11B_2 H 0.062611 0.696647 0.522930 0.055 Uiso 1 1 calc R U . . .
C2_2 C 0.07007(17) 0.5678(2) 0.46703(11) 0.0427(9) Uani 1 1 d . . . . .
C4_2 C 0.07680(15) 0.6724(2) 0.48441(11) 0.0404(9) Uani 1 1 d . . . . .
C6_2 C 0.09282(16) 0.6507(2) 0.43957(11) 0.0406(9) Uani 1 1 d D . . . .
C7_2 C 0.08279(17) 0.5909(2) 0.44063(11) 0.0434(10) Uani 1 1 d . . . . .
C9_2 C 0.10197(18) 0.6028(2) 0.39778(12) 0.0461(10) Uani 1 1 d D U . . .
C12_2 C 0.11122(19) 0.5892(2) 0.36744(12) 0.0478(11) Uani 1 1 d D U . . .
C13_2 C 0.0836(2) 0.5482(2) 0.34828(13) 0.0547(12) Uani 1 1 d D U . . .
H13_2 H 0.057868 0.532216 0.354032 0.066 Uiso 1 1 calc R U . . .
C14_2 C 0.0932(3) 0.5301(3) 0.32069(15) 0.0667(16) Uani 1 1 d D U . . .
H14_2 H 0.073928 0.501850 0.307682 0.080 Uiso 1 1 calc R U . . .
C15_2 C 0.1306(3) 0.5532(3) 0.31204(16) 0.0711(17) Uani 1 1 d D U . . .
H15_2 H 0.137646 0.539692 0.293473 0.085 Uiso 1 1 calc R U . . .
C16_2 C 0.1573(3) 0.5950(3) 0.33017(17) 0.0698(17) Uani 1 1 d D U . . .
H16_2 H 0.182179 0.611951 0.323696 0.084 Uiso 1 1 calc R U . . .
C17_2 C 0.1485(2) 0.6137(3) 0.35835(15) 0.0595(14) Uani 1 1 d D U . . .
H17_2 H 0.167591 0.642530 0.371066 0.071 Uiso 1 1 calc R U . . .
C18_2 C 0.1197(2) 0.7144(2) 0.39928(13) 0.0538(12) Uani 1 1 d D U . . .
H18_2 H 0.110492 0.711838 0.376057 0.065 Uiso 1 1 calc R U . . .
C20_2 C 0.1810(2) 0.7637(3) 0.43431(19) 0.0721(15) Uani 1 1 d D U . . .
H20_2 H 0.204949 0.790777 0.429847 0.087 Uiso 1 1 calc R U . . .
C21_2 C 0.1383(2) 0.8019(3) 0.43301(15) 0.0621(13) Uani 1 1 d D U . . .
H21_2 H 0.131655 0.805437 0.453894 0.075 Uiso 1 1 calc R U . . .
C22_2 C 0.0989(2) 0.7710(2) 0.40902(13) 0.0546(12) Uani 1 1 d D U . . .
H22_2 H 0.071481 0.763102 0.417144 0.065 Uiso 1 1 calc R U . . .
C24_2 C 0.1027(3) 0.8684(2) 0.39635(15) 0.0716(17) Uani 1 1 d D U . . .
C26_2 C 0.0626(3) 0.8920(3) 0.40895(18) 0.080(2) Uani 1 1 d D U . . .
H26A_2 H 0.035763 0.897866 0.391594 0.120 Uiso 1 1 calc R U . . .
H26B_2 H 0.055576 0.862811 0.423577 0.120 Uiso 1 1 calc R U . . .
H26C_2 H 0.071188 0.930373 0.419645 0.120 Uiso 1 1 calc R U . . .
C27_2 C 0.1119(4) 0.9076(3) 0.37116(19) 0.090(3) Uani 1 1 d D U . . .
H27A_2 H 0.083657 0.913466 0.354989 0.135 Uiso 1 1 calc R U . . .
H27B_2 H 0.123508 0.946516 0.379946 0.135 Uiso 1 1 calc R U . . .
H27C_2 H 0.134648 0.888286 0.362064 0.135 Uiso 1 1 calc R U . . .
C28_2 C 0.2007(2) 0.7336(4) 0.4649(2) 0.0861(19) Uani 1 1 d D U . . .
H28A_2^a H 0.203553 0.763914 0.481571 0.103 Uiso 0.75 1 calc R U P A 1
H28B_2^a H 0.178763 0.702881 0.468161 0.103 Uiso 0.75 1 calc R U P A 1
H28A_2^b H 0.180409 0.703558 0.470915 0.103 Uiso 0.25 1 calc R U P B 2
H28B_2^b H 0.213688 0.761453 0.482212 0.103 Uiso 0.25 1 calc R U P B 2
Si30_2^a Si 0.2584(2) 0.6363(3) 0.46157(15) 0.0796(14) Uani 0.75 1 d D U P C 1
O29_2^a O 0.2442(2) 0.7052(4) 0.4685(2) 0.0828(19) Uani 0.75 1 d D U P C 1
C31_2^a C 0.2110(5) 0.5843(7) 0.4614(6) 0.100(6) Uani 0.75 1 d D U P C 1
H31A_2^a H 0.219972 0.543435 0.457244 0.151 Uiso 0.75 1 calc R U P C 1
H31B_2^a H 0.203743 0.585444 0.481675 0.151 Uiso 0.75 1 calc R U P C 1
H31C_2^a H 0.184209 0.596311 0.445138 0.151 Uiso 0.75 1 calc R U P C 1
C32_2^a C 0.2689(5) 0.6358(7) 0.4211(3) 0.098(3) Uani 0.75 1 d D U P C 1
H32A_2^a H 0.277456 0.595223 0.416214 0.148 Uiso 0.75 1 calc R U P C 1
H32B_2^a H 0.241081 0.648086 0.405872 0.148 Uiso 0.75 1 calc R U P C 1
H32C_2^a H 0.293577 0.663780 0.420498 0.148 Uiso 0.75 1 calc R U P C 1
C33_2^a C 0.3116(4) 0.6139(7) 0.4907(3) 0.112(4) Uani 0.75 1 d D U P C 1
C34_2^a C 0.3499(4) 0.6574(9) 0.4907(5) 0.134(5) Uani 0.75 1 d D U P C 1
H34A_2^a H 0.341233 0.697638 0.496119 0.202 Uiso 0.75 1 calc R U P C 1
H34B_2^a H 0.377439 0.644458 0.506040 0.202 Uiso 0.75 1 calc R U P C 1
H34C_2^a H 0.355773 0.658308 0.470009 0.202 Uiso 0.75 1 calc R U P C 1
C35_2^a C 0.3011(5) 0.6124(12) 0.5228(4) 0.139(6) Uani 0.75 1 d D U P C 1
H35A_2^a H 0.276277 0.584010 0.522410 0.209 Uiso 0.75 1 calc R U P C 1
H35B_2^a H 0.328372 0.599540 0.538489 0.209 Uiso 0.75 1 calc R U P C 1
H35C_2^a H 0.292110 0.652501 0.528048 0.209 Uiso 0.75 1 calc R U P C 1
C36_2^a C 0.3285(6) 0.5533(8) 0.4821(6) 0.148(6) Uani 0.75 1 d D U P C 1
H36A_2^a H 0.305117 0.522669 0.481675 0.222 Uiso 0.75 1 calc R U P C 1
H36B_2^a H 0.334787 0.556017 0.461549 0.222 Uiso 0.75 1 calc R U P C 1
H36C_2^a H 0.356453 0.542167 0.497580 0.222 Uiso 0.75 1 calc R U P C 1
Si30_2^b Si 0.2549(5) 0.6456(9) 0.4682(5) 0.093(5) Uani 0.25 1 d D U P C 2
O29_2^b O 0.2349(6) 0.7077(9) 0.4493(5) 0.074(4) Uani 0.25 1 d D U P C 2
C31_2^b C 0.2072(14) 0.595(2) 0.4699(12) 0.101(14) Uani 0.25 1 d D U P C 2
H31D_2^b H 0.219227 0.558134 0.481137 0.152 Uiso 0.25 1 calc R U P C 2
H31E_2^b H 0.186786 0.614975 0.480671 0.152 Uiso 0.25 1 calc R U P C 2
H31F_2^b H 0.190202 0.584492 0.448693 0.152 Uiso 0.25 1 calc R U P C 2
C32_2^b C 0.2942(9) 0.6635(17) 0.5072(6) 0.086(7) Uani 0.25 1 d D U P C 2
H32D_2^b H 0.305611 0.626135 0.517985 0.130 Uiso 0.25 1 calc R U P C 2
H32E_2^b H 0.319938 0.687437 0.504199 0.130 Uiso 0.25 1 calc R U P C 2
H32F_2^b H 0.277623 0.686410 0.519698 0.130 Uiso 0.25 1 calc R U P C 2
C33_2^b C 0.2910(8) 0.6149(11) 0.4425(6) 0.084(5) Uani 0.25 1 d D U P C 2
C34_2^b C 0.2591(13) 0.6020(16) 0.4094(7) 0.099(9) Uani 0.25 1 d D U P C 2
H34D_2^b H 0.243666 0.639153 0.400781 0.149 Uiso 0.25 1 calc R U P C 2
H34E_2^b H 0.277368 0.587046 0.395620 0.149 Uiso 0.25 1 calc R U P C 2
H34F_2^b H 0.236366 0.571804 0.411113 0.149 Uiso 0.25 1 calc R U P C 2
C35_2^b C 0.3274(10) 0.6613(13) 0.4382(9) 0.090(8) Uani 0.25 1 d D U P C 2
H35D_2^b H 0.312404 0.699440 0.430941 0.135 Uiso 0.25 1 calc R U P C 2
H35E_2^b H 0.349615 0.667463 0.458175 0.135 Uiso 0.25 1 calc R U P C 2
H35F_2^b H 0.342923 0.646085 0.422908 0.135 Uiso 0.25 1 calc R U P C 2
C36_2^b C 0.3134(11) 0.5546(12) 0.4539(10) 0.094(8) Uani 0.25 1 d D U P C 2
H36D_2^b H 0.290022 0.526064 0.456386 0.140 Uiso 0.25 1 calc R U P C 2
H36E_2^b H 0.328916 0.538983 0.438611 0.140 Uiso 0.25 1 calc R U P C 2
H36F_2^b H 0.335607 0.560360 0.473878 0.140 Uiso 0.25 1 calc R U P C 2
O1_3 O -0.03290(14) 0.41184(15) 0.44510(8) 0.0498(8) Uani 1 1 d . . . . .
O19_3 O -0.09294(14) 0.1963(2) 0.33910(8) 0.0581(9) Uani 1 1 d D U . . .
O23_3 O -0.00239(18) 0.1142(2) 0.36402(15) 0.0810(14) Uani 1 1 d D U . . .
O25_3 O -0.0649(2) 0.0582(3) 0.3637(2) 0.121(3) Uani 1 1 d D U . . .
N3_3 N -0.04881(16) 0.31553(18) 0.45621(9) 0.0461(9) Uani 1 1 d . . . . .
H3_3 H -0.050135 0.326905 0.474944 0.055 Uiso 1 1 calc R U . . .
N5_3 N -0.05592(17) 0.23290(19) 0.42147(9) 0.0510(10) Uani 1 1 d . . . . .
N8_3 N -0.02712(16) 0.36156(19) 0.38181(9) 0.0471(9) Uani 1 1 d D . . . .
N10_3 N -0.04210(16) 0.26334(19) 0.37202(9) 0.0473(9) Uani 1 1 d D U . . .
N11_3 N -0.0658(2) 0.2204(2) 0.47059(10) 0.0579(12) Uani 1 1 d . . . . .
H11A_3 H -0.071200 0.181976 0.466705 0.069 Uiso 1 1 calc R U . . .
H11B_3 H -0.066452 0.235210 0.488851 0.069 Uiso 1 1 calc R U . . .
C2_3 C -0.03876(18) 0.3599(2) 0.43638(10) 0.0454(10) Uani 1 1 d . . . . .
C4_3 C -0.0567(2) 0.2561(2) 0.44882(11) 0.0499(11) Uani 1 1 d . . . . .
C6_3 C -0.04555(19) 0.2744(2) 0.40209(11) 0.0486(11) Uani 1 1 d D . . . .
C7_3 C -0.03655(19) 0.3343(2) 0.40771(11) 0.0463(10) Uani 1 1 d . . . . .
C9_3 C -0.03153(18) 0.3184(2) 0.36085(11) 0.0474(10) Uani 1 1 d D U . . .
C12_3 C -0.0249(2) 0.3285(2) 0.32938(11) 0.0514(11) Uani 1 1 d D U . . .
C13_3 C 0.0094(2) 0.3683(2) 0.32610(14) 0.0579(13) Uani 1 1 d D U . . .
H13_3 H 0.028886 0.386699 0.343820 0.069 Uiso 1 1 calc R U . . .
C14_3 C 0.0145(3) 0.3804(3) 0.29632(16) 0.0688(16) Uani 1 1 d D U . . .
H14_3 H 0.037633 0.407272 0.293768 0.083 Uiso 1 1 calc R U . . .
C15_3 C -0.0136(3) 0.3540(3) 0.27062(15) 0.0720(16) Uani 1 1 d D U . . .
H15_3 H -0.009820 0.362758 0.250479 0.086 Uiso 1 1 calc R U . . .
C16_3 C -0.0472(3) 0.3149(3) 0.27391(14) 0.0713(16) Uani 1 1 d D U . . .
H16_3 H -0.066186 0.296203 0.256082 0.086 Uiso 1 1 calc R U . . .
C17_3 C -0.0536(2) 0.3026(3) 0.30320(12) 0.0591(13) Uani 1 1 d D U . . .
H17_3 H -0.077446 0.276599 0.305354 0.071 Uiso 1 1 calc R U . . .
C18_3 C -0.04705(19) 0.2063(2) 0.35519(11) 0.0511(11) Uani 1 1 d D U . . .
H18_3 H -0.028440 0.208387 0.339531 0.061 Uiso 1 1 calc R U . . .
C20_3 C -0.1133(2) 0.1495(3) 0.35360(14) 0.0611(13) Uani 1 1 d D U . . .
H20_3 H -0.130509 0.122080 0.336915 0.073 Uiso 1 1 calc R U . . .
C21_3 C -0.0748(2) 0.1140(3) 0.3743(2) 0.0742(16) Uani 1 1 d D U . . .
H21_3 H -0.080154 0.109920 0.395553 0.089 Uiso 1 1 calc R U . . .
C22_3 C -0.0312(2) 0.1514(2) 0.37608(16) 0.0617(13) Uani 1 1 d D U . . .
H22_3 H -0.016529 0.163740 0.397946 0.074 Uiso 1 1 calc R U . . .
C24_3 C -0.0264(2) 0.0597(3) 0.35306(17) 0.0680(15) Uani 1 1 d D U . . .
C26_3 C 0.0043(4) 0.0087(5) 0.3653(5) 0.161(7) Uani 1 1 d D U . . .
H26A_3 H 0.031540 0.011095 0.357320 0.241 Uiso 1 1 calc R U . . .
H26B_3 H 0.013106 0.010450 0.388095 0.241 Uiso 1 1 calc R U . . .
H26C_3 H -0.011646 -0.029166 0.358651 0.241 Uiso 1 1 calc R U . . .
C27_3 C -0.0414(4) 0.0669(7) 0.3182(3) 0.134(4) Uani 1 1 d D U . . .
H27A_3 H -0.014622 0.068211 0.309626 0.201 Uiso 1 1 calc R U . . .
H27B_3 H -0.060706 0.032808 0.309186 0.201 Uiso 1 1 calc R U . . .
H27C_3 H -0.058751 0.104247 0.313089 0.201 Uiso 1 1 calc DR U . . .
C28_3 C -0.1465(2) 0.1751(3) 0.37084(14) 0.0643(13) Uani 1 1 d D U . . .
H28A_3^a H -0.162283 0.141353 0.378278 0.077 Uiso 0.5 1 calc R U P D 1
H28B_3^a H -0.129028 0.197074 0.389362 0.077 Uiso 0.5 1 calc R U P D 1
H28A_3^b H -0.160014 0.142418 0.380760 0.077 Uiso 0.5 1 calc R U P E 2
H28B_3^b H -0.130707 0.203312 0.387211 0.077 Uiso 0.5 1 calc R U P E 2
Si30_3^b Si -0.20415(15) 0.27296(17) 0.35244(13) 0.0754(10) Uani 0.5 1 d D U P F 2
O29_3^b O -0.1814(8) 0.2058(9) 0.3482(4) 0.068(3) Uani 0.5 1 d D U P F 2
C31_3^b C -0.1623(6) 0.3291(5) 0.3686(5) 0.110(7) Uani 0.5 1 d D U P F 2
H31A_3^b H -0.177642 0.367093 0.370512 0.165 Uiso 0.5 1 calc R U P F 2
H31B_3^b H -0.144708 0.316106 0.389184 0.165 Uiso 0.5 1 calc R U P F 2
H31C_3^b H -0.141820 0.334578 0.354897 0.165 Uiso 0.5 1 calc R U P F 2
C32_3^b C -0.2323(6) 0.2963(10) 0.3102(4) 0.102(5) Uani 0.5 1 d D U P F 2
H32A_3^b H -0.246784 0.335678 0.310185 0.153 Uiso 0.5 1 calc R U P F 2
H32B_3^b H -0.209061 0.298678 0.298388 0.153 Uiso 0.5 1 calc R U P F 2
H32C_3^b H -0.255335 0.266572 0.300665 0.153 Uiso 0.5 1 calc R U P F 2
C33_3^b C -0.2517(6) 0.2589(8) 0.3725(5) 0.103(4) Uani 0.5 1 d D U P F 2
C34_3^b C -0.2846(8) 0.2107(13) 0.3559(7) 0.165(11) Uani 0.5 1 d D U P F 2
H34A_3^b H -0.267588 0.174209 0.353800 0.248 Uiso 0.5 1 calc R U P F 2
H34B_3^b H -0.306730 0.201676 0.368086 0.248 Uiso 0.5 1 calc R U P F 2
H34C_3^b H -0.300739 0.225132 0.335269 0.248 Uiso 0.5 1 calc R U P F 2
C35_3^b C -0.2279(10) 0.2370(15) 0.4047(5) 0.164(11) Uani 0.5 1 d D U P F 2
H35A_3^b H -0.212659 0.198756 0.403074 0.246 Uiso 0.5 1 calc R U P F 2
H35B_3^b H -0.205292 0.266730 0.414927 0.246 Uiso 0.5 1 calc R U P F 2
H35C_3^b H -0.250339 0.231228 0.416969 0.246 Uiso 0.5 1 calc R U P F 2
C36_3^b C -0.2739(10) 0.3170(13) 0.3771(8) 0.171(12) Uani 0.5 1 d D U P F 2
H36A_3^b H -0.290017 0.333345 0.356882 0.256 Uiso 0.5 1 calc R U P F 2
H36B_3^b H -0.295701 0.310063 0.389804 0.256 Uiso 0.5 1 calc R U P F 2
H36C_3^b H -0.250653 0.345565 0.387762 0.256 Uiso 0.5 1 calc R U P F 2
Si30_3^a Si -0.2069(3) 0.2528(4) 0.3748(2) 0.124(2) Uani 0.5 1 d D U P F 1
O29_3^a O -0.1790(8) 0.2134(12) 0.3534(5) 0.086(5) Uani 0.5 1 d D U P F 1
C31_3^a C -0.1692(12) 0.2861(17) 0.4115(7) 0.189(14) Uani 0.5 1 d D U P F 1
H31D_3^a H -0.187958 0.308392 0.422715 0.284 Uiso 0.5 1 calc R U P F 1
H31E_3^a H -0.153035 0.253789 0.424756 0.284 Uiso 0.5 1 calc R U P F 1
H31F_3^a H -0.147035 0.313339 0.406014 0.284 Uiso 0.5 1 calc R U P F 1
C32_3^a C -0.2457(10) 0.1982(13) 0.3901(9) 0.161(10) Uani 0.5 1 d D U P F 1
H32D_3^a H -0.262417 0.220416 0.402784 0.241 Uiso 0.5 1 calc R U P F 1
H32E_3^a H -0.267325 0.179463 0.372512 0.241 Uiso 0.5 1 calc R U P F 1
H32F_3^a H -0.226994 0.167135 0.402835 0.241 Uiso 0.5 1 calc R U P F 1
C33_3^a C -0.2452(8) 0.3026(11) 0.3469(6) 0.146(6) Uani 0.5 1 d D U P F 1
C34_3^a C -0.2125(17) 0.341(2) 0.3347(13) 0.231(15) Uani 0.5 1 d D U P F 1
H34D_3^a H -0.193382 0.364528 0.351894 0.346 Uiso 0.5 1 calc R U P F 1
H34E_3^a H -0.193154 0.315895 0.325404 0.346 Uiso 0.5 1 calc R U P F 1
H34F_3^a H -0.229763 0.369118 0.318947 0.346 Uiso 0.5 1 calc R U P F 1
C35_3^a C -0.2772(15) 0.264(2) 0.3223(10) 0.214(16) Uani 0.5 1 d D U P F 1
H35D_3^a H -0.297088 0.240592 0.332109 0.321 Uiso 0.5 1 calc R U P F 1
H35E_3^a H -0.295774 0.290229 0.306291 0.321 Uiso 0.5 1 calc R U P F 1
H35F_3^a H -0.259165 0.237006 0.312748 0.321 Uiso 0.5 1 calc R U P F 1
C36_3^a C -0.2736(15) 0.341(2) 0.3642(12) 0.222(17) Uani 0.5 1 d D U P F 1
H36D_3^a H -0.294472 0.315302 0.371934 0.334 Uiso 0.5 1 calc R U P F 1
H36E_3^a H -0.253072 0.361695 0.381810 0.334 Uiso 0.5 1 calc R U P F 1
H36F_3^a H -0.291081 0.371112 0.349928 0.334 Uiso 0.5 1 calc R U P F 1
O1_4 O 0.05711(13) 0.37519(15) 0.48989(8) 0.0477(7) Uani 1 1 d . . . . .
O19_4 O 0.13708(15) 0.18409(19) 0.39760(11) 0.0627(10) Uani 1 1 d D U . . .
O23_4 O 0.05117(16) 0.2107(2) 0.33875(9) 0.0640(10) Uani 1 1 d D U . . .
O25_4 O 0.11681(18) 0.2336(2) 0.32516(10) 0.0728(12) Uani 1 1 d D U . . .
N3_4 N 0.07947(17) 0.40448(19) 0.44641(10) 0.0494(9) Uani 1 1 d . . . . .
H3_4 H 0.077537 0.442357 0.451567 0.059 Uiso 1 1 calc R U . . .
N5_4 N 0.09793(18) 0.3376(2) 0.40960(11) 0.0542(10) Uani 1 1 d . . . . .
N8_4 N 0.06207(17) 0.24720(18) 0.46571(9) 0.0482(9) Uani 1 1 d D . . . .
N10_4 N 0.08519(16) 0.23347(19) 0.42185(9) 0.0480(9) Uani 1 1 d D U . . .
N11_4 N 0.1033(2) 0.4394(2) 0.40398(13) 0.0669(14) Uani 1 1 d . . . . .
H11A_4 H 0.112869 0.433607 0.387040 0.080 Uiso 1 1 calc R U . . .
H11B_4 H 0.100410 0.476092 0.410534 0.080 Uiso 1 1 calc R U . . .
C2_4 C 0.06824(18) 0.3610(2) 0.46584(11) 0.0458(10) Uani 1 1 d . . . . .
C4_4 C 0.0934(2) 0.3925(2) 0.41972(12) 0.0511(11) Uani 1 1 d . . . . .
C6_4 C 0.08591(19) 0.2946(2) 0.42736(12) 0.0482(11) Uani 1 1 d D . . . .
C7_4 C 0.0718(2) 0.3016(2) 0.45425(11) 0.0475(10) Uani 1 1 d . . . . .
C9_4 C 0.07050(18) 0.2074(2) 0.44625(11) 0.0467(10) Uani 1 1 d D U . . .
C12_4 C 0.06517(19) 0.1422(2) 0.45001(11) 0.0471(10) Uani 1 1 d D U . . .
C13_4 C 0.0274(2) 0.1226(2) 0.45941(11) 0.0497(11) Uani 1 1 d D U . . .
H13_4 H 0.005646 0.150804 0.462762 0.060 Uiso 1 1 calc R U . . .
C14_4 C 0.0213(2) 0.0616(2) 0.46397(12) 0.0553(12) Uani 1 1 d D U . . .
H14_4 H -0.004757 0.048018 0.470226 0.066 Uiso 1 1 calc R U . . .
C15_4 C 0.0534(2) 0.0212(2) 0.45934(13) 0.0560(12) Uani 1 1 d D U . . .
H15_4 H 0.049111 -0.020423 0.462199 0.067 Uiso 1 1 calc R U . . .
C16_4 C 0.0914(2) 0.0404(3) 0.45062(14) 0.0591(12) Uani 1 1 d D U . . .
H16_4 H 0.113602 0.012118 0.447980 0.071 Uiso 1 1 calc R U . . .
C17_4 C 0.0976(2) 0.1011(2) 0.44566(14) 0.0554(12) Uani 1 1 d D U . . .
H17_4 H 0.123725 0.114459 0.439369 0.066 Uiso 1 1 calc R U . . .
C18_4 C 0.0917(2) 0.2026(2) 0.39420(12) 0.0520(11) Uani 1 1 d D U . . .
H18_4 H 0.071823 0.166160 0.390600 0.062 Uiso 1 1 calc R U . . .
C20_4 C 0.1606(2) 0.2229(3) 0.38047(16) 0.0670(14) Uani 1 1 d D U . . .
H20_4 H 0.179191 0.197728 0.369644 0.080 Uiso 1 1 calc R U . . .
C21_4 C 0.1235(2) 0.2561(3) 0.35589(14) 0.0645(14) Uani 1 1 d D U . . .
H21_4 H 0.129493 0.300312 0.356527 0.077 Uiso 1 1 calc R U . . .
C22_4 C 0.0787(2) 0.2422(3) 0.36489(12) 0.0592(12) Uani 1 1 d D U . . .
H22_4 H 0.063446 0.279949 0.369056 0.071 Uiso 1 1 calc R U . . .
C24_4 C 0.0793(2) 0.1924(3) 0.31846(13) 0.0649(14) Uani 1 1 d D U . . .
C26_4 C 0.0511(3) 0.2057(4) 0.28567(16) 0.0768(17) Uani 1 1 d D U . . .
H26A_4 H 0.025112 0.178175 0.280368 0.115 Uiso 1 1 calc R U . . .
H26B_4 H 0.040062 0.247176 0.284616 0.115 Uiso 1 1 calc R U . . .
H26C_4 H 0.070035 0.200339 0.270909 0.115 Uiso 1 1 calc R U . . .
C27_4 C 0.0935(3) 0.1295(4) 0.32398(18) 0.0780(17) Uani 1 1 d D U . . .
H27A_4 H 0.066648 0.103462 0.319044 0.117 Uiso 1 1 calc R U . . .
H27B_4 H 0.113799 0.118831 0.310727 0.117 Uiso 1 1 calc R U . . .
H27C_4 H 0.109713 0.124237 0.345871 0.117 Uiso 1 1 calc R U . . .
C28_4 C 0.1918(3) 0.2635(4) 0.40349(17) 0.0777(18) Uani 1 1 d D U . . .
H28A_4^a H 0.174999 0.280459 0.417974 0.093 Uiso 0.5 1 calc R U P G 1
H28B_4^a H 0.217635 0.239718 0.415849 0.093 Uiso 0.5 1 calc R U P G 1
H28A_4^b H 0.174635 0.296156 0.410542 0.093 Uiso 0.5 1 calc R U P H 2
H28B_4^b H 0.209107 0.240743 0.421803 0.093 Uiso 0.5 1 calc R U P H 2
O29_4^a O 0.2090(5) 0.3114(6) 0.3882(3) 0.079(3) Uani 0.5 1 d D U P I 1
Si30_4^a Si 0.2432(2) 0.3661(2) 0.40600(13) 0.0926(15) Uani 0.5 1 d D U P I 1
C31_4^a C 0.2296(14) 0.4321(14) 0.3779(8) 0.143(11) Uani 0.5 1 d D U P I 1
H31A_4^a H 0.248466 0.466531 0.386789 0.215 Uiso 0.5 1 calc R U P I 1
H31B_4^a H 0.235866 0.420880 0.358086 0.215 Uiso 0.5 1 calc R U P I 1
H31C_4^a H 0.197319 0.442721 0.374521 0.215 Uiso 0.5 1 calc R U P I 1
C32_4^a C 0.2364(12) 0.3839(19) 0.4456(5) 0.120(9) Uani 0.5 1 d D U P I 1
H32A_4^a H 0.257417 0.416321 0.454743 0.179 Uiso 0.5 1 calc R U P I 1
H32B_4^a H 0.205033 0.396723 0.444189 0.179 Uiso 0.5 1 calc R U P I 1
H32C_4^a H 0.243279 0.348159 0.458827 0.179 Uiso 0.5 1 calc R U P I 1
C33_4^a C 0.3028(5) 0.3437(9) 0.4085(5) 0.121(5) Uani 0.5 1 d D U P I 1
C34_4^a C 0.3113(12) 0.2819(13) 0.4241(9) 0.147(9) Uani 0.5 1 d D U P I 1
H34A_4^a H 0.303679 0.283406 0.444316 0.220 Uiso 0.5 1 calc R U P I 1
H34B_4^a H 0.292216 0.251884 0.410871 0.220 Uiso 0.5 1 calc R U P I 1
H34C_4^a H 0.343458 0.271082 0.427244 0.220 Uiso 0.5 1 calc R U P I 1
C35_4^a C 0.3151(13) 0.340(2) 0.3769(7) 0.171(13) Uani 0.5 1 d D U P I 1
H35A_4^a H 0.309837 0.379330 0.366568 0.256 Uiso 0.5 1 calc R U P I 1
H35B_4^a H 0.347204 0.329060 0.380185 0.256 Uiso 0.5 1 calc R U P I 1
H35C_4^a H 0.295962 0.309862 0.363812 0.256 Uiso 0.5 1 calc R U P I 1
C36_4^a C 0.3371(11) 0.3906(16) 0.4280(9) 0.179(13) Uani 0.5 1 d D U P I 1
H36A_4^a H 0.331627 0.430045 0.417977 0.269 Uiso 0.5 1 calc R U P I 1
H36B_4^a H 0.332531 0.393154 0.449054 0.269 Uiso 0.5 1 calc R U P I 1
H36C_4^a H 0.368377 0.377885 0.429116 0.269 Uiso 0.5 1 calc R U P I 1
O29_4^b O 0.2221(4) 0.2871(6) 0.3851(3) 0.078(3) Uani 0.5 1 d D U P I 2
Si30_4^b Si 0.2683(2) 0.3276(3) 0.39928(15) 0.1011(15) Uani 0.5 1 d D U P I 2
C31_4^b C 0.2988(7) 0.3306(14) 0.3678(6) 0.112(6) Uani 0.5 1 d D U P I 2
H31D_4^b H 0.326749 0.354177 0.374850 0.169 Uiso 0.5 1 calc R U P I 2
H31E_4^b H 0.306517 0.289768 0.362693 0.169 Uiso 0.5 1 calc R U P I 2
H31F_4^b H 0.279163 0.349431 0.349317 0.169 Uiso 0.5 1 calc R U P I 2
C32_4^b C 0.3000(14) 0.287(2) 0.4357(8) 0.174(15) Uani 0.5 1 d D U P I 2
H32D_4^b H 0.327957 0.308646 0.445311 0.261 Uiso 0.5 1 calc R U P I 2
H32E_4^b H 0.280646 0.284336 0.450346 0.261 Uiso 0.5 1 calc R U P I 2
H32F_4^b H 0.307669 0.246140 0.430204 0.261 Uiso 0.5 1 calc R U P I 2
C33_4^b C 0.2487(8) 0.4042(9) 0.4095(5) 0.128(5) Uani 0.5 1 d D U P I 2
C34_4^b C 0.2135(13) 0.4308(15) 0.3809(6) 0.138(11) Uani 0.5 1 d D U P I 2
H34D_4^b H 0.187835 0.402925 0.374392 0.206 Uiso 0.5 1 calc R U P I 2
H34E_4^b H 0.202329 0.469363 0.386668 0.206 Uiso 0.5 1 calc R U P I 2
H34F_4^b H 0.228007 0.436779 0.363778 0.206 Uiso 0.5 1 calc R U P I 2
C35_4^b C 0.2260(13) 0.3950(19) 0.4364(6) 0.132(10) Uani 0.5 1 d D U P I 2
H35D_4^b H 0.200944 0.366286 0.430174 0.197 Uiso 0.5 1 calc R U P I 2
H35E_4^b H 0.248518 0.379476 0.454589 0.197 Uiso 0.5 1 calc R U P I 2
H35F_4^b H 0.214163 0.433473 0.441722 0.197 Uiso 0.5 1 calc R U P I 2
C36_4^b C 0.2880(14) 0.4490(17) 0.4189(10) 0.207(15) Uani 0.5 1 d D U P I 2
H36D_4^b H 0.302230 0.454537 0.401510 0.311 Uiso 0.5 1 calc R U P I 2
H36E_4^b H 0.276289 0.487584 0.424104 0.311 Uiso 0.5 1 calc R U P I 2
H36F_4^b H 0.310643 0.433587 0.436970 0.311 Uiso 0.5 1 calc R U P I 2
O1_5 O 0.0450(2) 1.16340(19) 0.05574(11) 0.0754(13) Uani 1 1 d . . . . .
O19_5 O 0.1216(2) 0.9453(3) 0.14708(17) 0.1011(19) Uani 1 1 d D U . . .
O23_5 O 0.0449(2) 0.8584(2) 0.15009(10) 0.0741(12) Uani 1 1 d D U . . .
O25_5 O 0.0804(3) 0.8035(2) 0.11979(13) 0.0938(17) Uani 1 1 d D U . . .
N3_5 N 0.0535(2) 1.0662(2) 0.04175(12) 0.0645(12) Uani 1 1 d . . . . .
H3_5 H 0.052026 1.078224 0.022637 0.077 Uiso 1 1 calc R U . . .
N5_5 N 0.0632(2) 0.9823(2) 0.07579(12) 0.0632(12) Uani 1 1 d . . . . .
N8_5 N 0.0503(2) 1.1106(2) 0.12091(12) 0.0650(13) Uani 1 1 d D . . . .
N10_5 N 0.06194(19) 1.0114(2) 0.12765(12) 0.0609(11) Uani 1 1 d D U . . .
N11_5 N 0.0621(3) 0.9703(2) 0.02405(13) 0.0774(17) Uani 1 1 d . . . . .
H11A_5 H 0.066509 0.931461 0.027145 0.093 Uiso 1 1 calc R U . . .
H11B_5 H 0.059572 0.985495 0.005408 0.093 Uiso 1 1 calc R U . . .
C2_5 C 0.0497(3) 1.1101(3) 0.06349(15) 0.0655(15) Uani 1 1 d . . . . .
C4_5 C 0.0593(2) 1.0063(3) 0.04784(14) 0.0631(14) Uani 1 1 d . . . . .
C6_5 C 0.0595(2) 1.0241(3) 0.09687(13) 0.0592(13) Uani 1 1 d D . . . .
C7_5 C 0.0520(2) 1.0839(3) 0.09297(14) 0.0614(14) Uani 1 1 d . . . . .
C9_5 C 0.0563(2) 1.0671(3) 0.14074(13) 0.0636(14) Uani 1 1 d D U . . .
C12_5 C 0.0568(3) 1.0736(3) 0.17406(14) 0.0705(15) Uani 1 1 d D U . . .
C13_5 C 0.0229(3) 1.1087(4) 0.18157(19) 0.087(2) Uani 1 1 d D U . . .
H13_5 H 0.000969 1.128521 0.165635 0.104 Uiso 1 1 calc R U . . .
C14_5 C 0.0213(4) 1.1145(5) 0.2123(2) 0.112(3) Uani 1 1 d D U . . .
H14_5 H -0.000996 1.139455 0.217613 0.135 Uiso 1 1 calc R U . . .
C15_5 C 0.0521(5) 1.0843(5) 0.2351(2) 0.122(4) Uani 1 1 d D U . . .
H15_5 H 0.048800 1.085069 0.255838 0.146 Uiso 1 1 calc R U . . .
C16_5 C 0.0878(4) 1.0525(5) 0.22852(18) 0.105(3) Uani 1 1 d D U . . .
H16_5 H 0.110685 1.035204 0.244787 0.126 Uiso 1 1 calc R U . . .
C17_5 C 0.0895(3) 1.0464(4) 0.19788(16) 0.0807(19) Uani 1 1 d D U . . .
H17_5 H 0.113182 1.023493 0.192981 0.097 Uiso 1 1 calc R U . . .
C18_5 C 0.0744(3) 0.9541(3) 0.14356(15) 0.0693(15) Uani 1 1 d D U . . .
H18_5 H 0.068098 0.956103 0.164600 0.083 Uiso 1 1 calc R U . . .
C20_5 C 0.1310(3) 0.8908(4) 0.1323(2) 0.092(2) Uani 1 1 d D U . . .
H20_5 H 0.145419 0.861018 0.148679 0.111 Uiso 1 1 calc R U . . .
C21_5 C 0.0858(3) 0.8658(3) 0.11331(16) 0.0751(16) Uani 1 1 d D U . . .
H21_5 H 0.081517 0.873275 0.090547 0.090 Uiso 1 1 calc R U . . .
C22_5 C 0.0505(2) 0.8993(3) 0.12633(13) 0.0647(14) Uani 1 1 d D U . . .
H22_5 H 0.021577 0.908775 0.110451 0.078 Uiso 1 1 calc R U . . .
C24_5 C 0.0487(3) 0.8000(3) 0.13885(13) 0.0758(18) Uani 1 1 d D U . . .
C26_5 C 0.0691(4) 0.7591(4) 0.16643(17) 0.093(3) Uani 1 1 d D U . . .
H26A_5 H 0.071935 0.718286 0.158930 0.139 Uiso 1 1 calc R U . . .
H26B_5 H 0.099191 0.774106 0.177360 0.139 Uiso 1 1 calc R U . . .
H26C_5 H 0.049074 0.758725 0.180702 0.139 Uiso 1 1 calc R U . . .
C27_5 C 0.0033(4) 0.7783(4) 0.1187(2) 0.096(2) Uani 1 1 d D U . . .
H27A_5 H 0.006825 0.737628 0.111163 0.144 Uiso 1 1 calc R U . . .
H27B_5 H -0.019407 0.777811 0.131017 0.144 Uiso 1 1 calc R U . . .
H27C_5 H -0.006875 0.805346 0.100910 0.144 Uiso 1 1 calc R U . . .
C28_5 C 0.1628(3) 0.9039(9) 0.1125(3) 0.140(4) Uani 1 1 d D U . . .
H28A_5^a H 0.158444 0.872090 0.096489 0.168 Uiso 0.5 1 calc R U P J 1
H28B_5^a H 0.152666 0.942024 0.101477 0.168 Uiso 0.5 1 calc R U P J 1
H28A_5^b H 0.172913 0.866369 0.104364 0.168 Uiso 0.5 1 calc R U P K 2
H28B_5^b H 0.148115 0.929977 0.094789 0.168 Uiso 0.5 1 calc R U P K 2
O29_5^a O 0.2084(5) 0.9088(7) 0.1251(4) 0.103(4) Uani 0.5 1 d D U P L 1
Si30_5^a Si 0.2410(3) 0.9580(4) 0.11028(16) 0.100(2) Uani 0.5 1 d D U P L 1
C31_5^a C 0.2158(12) 1.0324(10) 0.1148(10) 0.153(11) Uani 0.5 1 d D U P L 1
H31A_5^a H 0.232497 1.063759 0.106855 0.230 Uiso 0.5 1 calc R U P L 1
H31B_5^a H 0.183766 1.032923 0.103179 0.230 Uiso 0.5 1 calc R U P L 1
H31C_5^a H 0.217842 1.039742 0.136914 0.230 Uiso 0.5 1 calc R U P L 1
C32_5^a C 0.2353(12) 0.9416(19) 0.0679(5) 0.163(12) Uani 0.5 1 d D U P L 1
H32A_5^a H 0.254021 0.969950 0.059632 0.244 Uiso 0.5 1 calc R U P L 1
H32B_5^a H 0.245493 0.900549 0.065583 0.244 Uiso 0.5 1 calc R U P L 1
H32C_5^a H 0.203323 0.945899 0.056433 0.244 Uiso 0.5 1 calc R U P L 1
C33_5^a C 0.3002(6) 0.9438(9) 0.1333(4) 0.102(5) Uani 0.5 1 d D U P L 1
C34_5^a C 0.3006(10) 0.9392(10) 0.1665(4) 0.128(9) Uani 0.5 1 d D U P L 1
H34A_5^a H 0.278583 0.908674 0.169150 0.192 Uiso 0.5 1 calc R U P L 1
H34B_5^a H 0.331134 0.927735 0.178531 0.192 Uiso 0.5 1 calc R U P L 1
H34C_5^a H 0.292327 0.978031 0.173862 0.192 Uiso 0.5 1 calc DR U P L 1
C35_5^a C 0.3154(10) 0.8785(10) 0.1264(9) 0.147(9) Uani 0.5 1 d D U P L 1
H35A_5^a H 0.316545 0.875694 0.104619 0.220 Uiso 0.5 1 calc R U P L 1
H35B_5^a H 0.345687 0.870012 0.139915 0.220 Uiso 0.5 1 calc R U P L 1
H35C_5^a H 0.293520 0.849203 0.130537 0.220 Uiso 0.5 1 calc R U P L 1
C36_5^a C 0.3331(8) 0.9898(12) 0.1259(6) 0.125(8) Uani 0.5 1 d D U P L 1
H36A_5^a H 0.330616 0.989887 0.103443 0.187 Uiso 0.5 1 calc R U P L 1
H36B_5^a H 0.325506 1.029756 0.132364 0.187 Uiso 0.5 1 calc R U P L 1
H36C_5^a H 0.364314 0.979459 0.137033 0.187 Uiso 0.5 1 calc R U P L 1
Si30_5^b Si 0.2484(4) 0.9498(5) 0.1235(3) 0.121(3) Uani 0.5 1 d D U P L 2
O29_5^b O 0.2019(5) 0.9352(12) 0.1336(5) 0.140(6) Uani 0.5 1 d D U P L 2
C31_5^b C 0.2497(7) 0.9028(12) 0.0889(6) 0.120(7) Uani 0.5 1 d D U P L 2
H31D_5^b H 0.277772 0.911066 0.082458 0.181 Uiso 0.5 1 calc R U P L 2
H31E_5^b H 0.248829 0.860216 0.094314 0.181 Uiso 0.5 1 calc R U P L 2
H31F_5^b H 0.223312 0.912361 0.071798 0.181 Uiso 0.5 1 calc R U P L 2
C32_5^b C 0.3010(8) 0.9420(15) 0.1536(7) 0.127(8) Uani 0.5 1 d D U P L 2
H32D_5^b H 0.326884 0.951952 0.144959 0.191 Uiso 0.5 1 calc R U P L 2
H32E_5^b H 0.300581 0.969301 0.170820 0.191 Uiso 0.5 1 calc R U P L 2
H32F_5^b H 0.304039 0.900550 0.161209 0.191 Uiso 0.5 1 calc R U P L 2
C33_5^b C 0.2377(11) 1.0306(10) 0.1100(6) 0.156(7) Uani 0.5 1 d D U P L 2
C34_5^b C 0.1903(9) 1.0372(16) 0.0866(8) 0.164(10) Uani 0.5 1 d D U P L 2
H34D_5^b H 0.166404 1.025455 0.096727 0.246 Uiso 0.5 1 calc R U P L 2
H34E_5^b H 0.185715 1.078989 0.079657 0.246 Uiso 0.5 1 calc R U P L 2
H34F_5^b H 0.188943 1.011146 0.068547 0.246 Uiso 0.5 1 calc R U P L 2
C35_5^b C 0.2404(13) 1.0749(18) 0.1371(9) 0.27(2) Uani 0.5 1 d D U P L 2
H35D_5^b H 0.216137 1.065770 0.147430 0.405 Uiso 0.5 1 calc R U P L 2
H35E_5^b H 0.270060 1.071015 0.152058 0.405 Uiso 0.5 1 calc R U P L 2
H35F_5^b H 0.236630 1.116025 0.129022 0.405 Uiso 0.5 1 calc R U P L 2
C36_5^b C 0.2764(11) 1.0482(15) 0.0954(9) 0.169(10) Uani 0.5 1 d D U P L 2
H36D_5^b H 0.276432 1.021487 0.077925 0.254 Uiso 0.5 1 calc R U P L 2
H36E_5^b H 0.272063 1.089759 0.088017 0.254 Uiso 0.5 1 calc R U P L 2
H36F_5^b H 0.305493 1.044749 0.111054 0.254 Uiso 0.5 1 calc R U P L 2
Si30_6 Si 0.15681(9) 1.33912(10) 0.23615(5) 0.0781(5) Uani 1 1 d D U . . .
O1_6 O 0.0470(2) 1.3034(2) 0.03796(11) 0.0822(16) Uani 1 1 d . . . . .
O19_6 O 0.0683(2) 1.4917(2) 0.15837(11) 0.0765(12) Uani 1 1 d D U . . .
O23_6 O -0.0378(2) 1.4716(2) 0.16112(12) 0.0801(13) Uani 1 1 d D U . . .
O25_6 O 0.0085(2) 1.4604(3) 0.20928(12) 0.0941(16) Uani 1 1 d D U . . .
O29_6 O 0.1291(3) 1.3993(3) 0.22131(14) 0.0990(18) Uani 1 1 d D U . . .
N3_6 N 0.0460(3) 1.2730(2) 0.08705(13) 0.0789(18) Uani 1 1 d . . . . .
H3_6 H 0.047062 1.235351 0.081330 0.095 Uiso 1 1 calc R U . . .
N5_6 N 0.0415(3) 1.3386(2) 0.12848(13) 0.0749(16) Uani 1 1 d . . . . .
N8_6 N 0.0385(3) 1.4312(2) 0.06132(14) 0.0728(15) Uani 1 1 d D . . . .
N10_6 N 0.0350(2) 1.4430(2) 0.11125(13) 0.0698(14) Uani 1 1 d D U . . .
N11_6 N 0.0468(3) 1.2371(3) 0.13608(15) 0.095(2) Uani 1 1 d . . . . .
H11A_6 H 0.045565 1.242618 0.155487 0.114 Uiso 1 1 calc R U . . .
H11B_6 H 0.049133 1.200591 0.129108 0.114 Uiso 1 1 calc R U . . .
C2_6 C 0.0452(3) 1.3177(3) 0.06471(17) 0.080(2) Uani 1 1 d . . . . .
C4_6 C 0.0450(3) 1.2843(3) 0.11720(17) 0.079(2) Uani 1 1 d . . . . .
C6_6 C 0.0392(3) 1.3819(3) 0.10706(16) 0.0736(18) Uani 1 1 d D . . . .
C7_6 C 0.0410(3) 1.3754(3) 0.07652(17) 0.0753(19) Uani 1 1 d . . . . .
C9_6 C 0.0353(3) 1.4706(3) 0.08267(15) 0.0682(16) Uani 1 1 d D U . . .
C12_6 C 0.0343(3) 1.5359(3) 0.07790(16) 0.0709(16) Uani 1 1 d D U . . .
C13_6 C 0.0075(3) 1.5587(3) 0.05047(16) 0.0769(18) Uani 1 1 d D U . . .
H13_6 H -0.009904 1.531906 0.035519 0.092 Uiso 1 1 calc R U . . .
C14_6 C 0.0055(3) 1.6189(3) 0.04424(17) 0.086(2) Uani 1 1 d D U . . .
H14_6 H -0.013753 1.633742 0.025457 0.103 Uiso 1 1 calc R U . . .
C15_6 C 0.0321(3) 1.6584(3) 0.06593(18) 0.082(2) Uani 1 1 d D U . . .
H15_6 H 0.031777 1.700210 0.061603 0.099 Uiso 1 1 calc R U . . .
C16_6 C 0.0587(3) 1.6367(3) 0.09337(19) 0.0760(17) Uani 1 1 d D U . . .
H16_6 H 0.075982 1.663469 0.108412 0.091 Uiso 1 1 calc R U . . .
C17_6 C 0.0603(3) 1.5749(3) 0.09920(18) 0.0718(16) Uani 1 1 d D U . . .
H17_6 H 0.079474 1.559761 0.117946 0.086 Uiso 1 1 calc R U . . .
C18_6 C 0.0270(3) 1.4749(3) 0.13815(15) 0.0696(15) Uani 1 1 d D U . . .
H18_6 H 0.009608 1.512357 0.130473 0.084 Uiso 1 1 calc R U . . .
C20_6 C 0.0772(3) 1.4608(3) 0.18737(16) 0.0748(16) Uani 1 1 d D U . . .
H20_6 H 0.085908 1.490691 0.204649 0.090 Uiso 1 1 calc R U . . .
C21_6 C 0.0322(3) 1.4308(3) 0.18880(17) 0.0781(17) Uani 1 1 d D U . . .
H21_6 H 0.036992 1.387293 0.194157 0.094 Uiso 1 1 calc R U . . .
C22_6 C -0.0004(3) 1.4388(3) 0.15656(16) 0.0719(15) Uani 1 1 d D U . . .
H22_6 H -0.010170 1.399229 0.146491 0.086 Uiso 1 1 calc R U . . .
C24_6 C -0.0260(3) 1.5005(4) 0.19111(19) 0.090(2) Uani 1 1 d D U . . .
C26_6 C -0.0091(4) 1.5624(4) 0.1891(2) 0.103(3) Uani 1 1 d D U . . .
H26A_6 H -0.001455 1.580643 0.209844 0.155 Uiso 1 1 calc R U . . .
H26B_6 H 0.018069 1.561301 0.180950 0.155 Uiso 1 1 calc R U . . .
H26C_6 H -0.032845 1.586299 0.175161 0.155 Uiso 1 1 calc R U . . .
C27_6 C -0.0665(4) 1.4959(6) 0.2043(3) 0.113(3) Uani 1 1 d D U . . .
H27A_6 H -0.059770 1.515225 0.224807 0.170 Uiso 1 1 calc R U . . .
H27B_6 H -0.092539 1.516016 0.190418 0.170 Uiso 1 1 calc R U . . .
H27C_6 H -0.073878 1.453557 0.206439 0.170 Uiso 1 1 calc R U . . .
C28_6 C 0.1159(3) 1.4166(4) 0.18980(17) 0.0811(18) Uani 1 1 d D U . . .
H28A_6 H 0.105599 1.381350 0.176316 0.097 Uiso 1 1 calc R U . . .
H28B_6 H 0.141618 1.435765 0.183451 0.097 Uiso 1 1 calc R U . . .
C31_6 C 0.2054(4) 1.3240(6) 0.2181(3) 0.115(3) Uani 1 1 d D U . . .
H31A_6 H 0.221532 1.287679 0.227349 0.172 Uiso 1 1 calc R U . . .
H31B_6 H 0.193636 1.318130 0.195657 0.172 Uiso 1 1 calc R U . . .
H31C_6 H 0.226416 1.358125 0.221903 0.172 Uiso 1 1 calc R U . . .
C32_6 C 0.1172(5) 1.2740(5) 0.2280(3) 0.124(4) Uani 1 1 d D U . . .
H32A_6 H 0.133452 1.237527 0.236828 0.186 Uiso 1 1 calc R U . . .
H32B_6 H 0.091686 1.281016 0.237470 0.186 Uiso 1 1 calc R U . . .
H32C_6 H 0.105575 1.269210 0.205491 0.186 Uiso 1 1 calc R U . . .
C33_6 C 0.1768(3) 1.3573(3) 0.27837(17) 0.0755(16) Uani 1 1 d D U . . .
C34_6 C 0.2094(3) 1.4106(4) 0.2830(2) 0.088(2) Uani 1 1 d D U . . .
H34A_6 H 0.235978 1.400396 0.275225 0.133 Uiso 1 1 calc R U . . .
H34B_6 H 0.193811 1.445374 0.271560 0.133 Uiso 1 1 calc R U . . .
H34C_6 H 0.219285 1.420365 0.305196 0.133 Uiso 1 1 calc R U . . .
C35_6 C 0.1354(3) 1.3741(4) 0.2907(2) 0.085(2) Uani 1 1 d D U . . .
H35A_6 H 0.114194 1.340158 0.287820 0.128 Uiso 1 1 calc R U . . .
H35B_6 H 0.145515 1.383956 0.312842 0.128 Uiso 1 1 calc R U . . .
H35C_6 H 0.120042 1.408965 0.279206 0.128 Uiso 1 1 calc R U . . .
C36_6 C 0.2005(4) 1.3029(4) 0.2975(2) 0.090(2) Uani 1 1 d D U . . .
H36A_6 H 0.179451 1.268736 0.294422 0.135 Uiso 1 1 calc R U . . .
H36B_6 H 0.227669 1.291916 0.290507 0.135 Uiso 1 1 calc R U . . .
H36C_6 H 0.209418 1.313495 0.319586 0.135 Uiso 1 1 calc R U . . .
O1_7 O 0.0506(2) 1.2683(2) -0.03410(12) 0.0816(15) Uani 1 1 d . . . . .
O19_7 O 0.1671(2) 1.4740(3) -0.08638(13) 0.0924(16) Uani 1 1 d D U . . .
O23_7 O 0.0969(5) 1.5686(3) -0.11524(18) 0.156(4) Uani 1 1 d D U . . .
O25_7 O 0.1419(3) 1.6146(3) -0.07277(15) 0.106(2) Uani 1 1 d D U . . .
N3_7 N 0.0609(3) 1.3635(3) -0.01504(15) 0.0829(19) Uani 1 1 d . . . . .
H3_7 H 0.052662 1.351514 0.001654 0.099 Uiso 1 1 calc R U . . .
N5_7 N 0.0864(3) 1.4460(3) -0.04056(14) 0.0834(19) Uani 1 1 d . . . . .
N8_7 N 0.0787(2) 1.3195(3) -0.09096(13) 0.0713(14) Uani 1 1 d D . . . .
N10_7 N 0.1003(2) 1.4155(3) -0.08958(13) 0.0725(14) Uani 1 1 d D U . . .
N11_7 N 0.0699(4) 1.4577(3) 0.00720(16) 0.100(3) Uani 1 1 d . . . . .
H11A_7 H 0.077274 1.495936 0.007055 0.120 Uiso 1 1 calc R U . . .
H11B_7 H 0.060864 1.442870 0.023014 0.120 Uiso 1 1 calc R U . . .
C2_7 C 0.0610(3) 1.3208(3) -0.03801(17) 0.0757(19) Uani 1 1 d . . . . .
C4_7 C 0.0725(3) 1.4224(3) -0.01652(17) 0.081(2) Uani 1 1 d . . . . .
C6_7 C 0.0873(3) 1.4054(3) -0.06267(16) 0.0758(19) Uani 1 1 d D . . . .
C7_7 C 0.0737(3) 1.3455(3) -0.06369(17) 0.0726(18) Uani 1 1 d . . . . .
C9_7 C 0.0949(3) 1.3606(3) -0.10581(15) 0.0713(16) Uani 1 1 d D U . . .
C12_7 C 0.1057(3) 1.3511(3) -0.13624(14) 0.0714(16) Uani 1 1 d D U . . .
C13_7 C 0.0732(3) 1.3187(3) -0.15882(16) 0.0770(17) Uani 1 1 d D U . . .
H13_7 H 0.045941 1.304455 -0.154379 0.092 Uiso 1 1 calc R U . . .
C14_7 C 0.0819(3) 1.3082(4) -0.18758(16) 0.085(2) Uani 1 1 d D U . . .
H14_7 H 0.060649 1.286609 -0.203128 0.102 Uiso 1 1 calc R U . . .
C15_7 C 0.1219(4) 1.3294(6) -0.19354(19) 0.106(3) Uani 1 1 d D U . . .
H15_7 H 0.128174 1.321275 -0.213044 0.128 Uiso 1 1 calc R U . . .
C16_7 C 0.1523(4) 1.3618(6) -0.17172(19) 0.107(3) Uani 1 1 d D U . . .
H16_7 H 0.178751 1.377663 -0.176572 0.129 Uiso 1 1 calc R U . . .
C17_7 C 0.1448(3) 1.3719(5) -0.14248(17) 0.088(2) Uani 1 1 d D U . . .
H17_7 H 0.166671 1.393055 -0.127061 0.106 Uiso 1 1 calc R U . . .
C18_7 C 0.1197(3) 1.4707(4) -0.09934(17) 0.0829(19) Uani 1 1 d D U . . .
H18_7 H 0.114223 1.469779 -0.122499 0.099 Uiso 1 1 calc R U . . .
C20_7 C 0.1792(4) 1.5168(4) -0.06180(18) 0.095(2) Uani 1 1 d D U . . .
H20_7 H 0.203427 1.543546 -0.066093 0.114 Uiso 1 1 calc R U . . .
C21_7 C 0.1372(4) 1.5539(4) -0.06365(19) 0.095(2) Uani 1 1 d D U . . .
H21_7 H 0.127664 1.552183 -0.043672 0.114 Uiso 1 1 calc R U . . .
C22_7 C 0.1001(4) 1.5278(4) -0.0906(2) 0.096(2) Uani 1 1 d D U . . .
H22_7 H 0.070413 1.521654 -0.085062 0.115 Uiso 1 1 calc R U . . .
C24_7 C 0.1145(4) 1.6237(4) -0.1032(2) 0.093(2) Uani 1 1 d D U . . .
C26_7 C 0.1435(7) 1.6502(12) -0.1223(4) 0.207(10) Uani 1 1 d D U . . .
H26A_7 H 0.155544 1.688945 -0.113459 0.310 Uiso 1 1 calc R U . . .
H26B_7 H 0.168819 1.623029 -0.122523 0.310 Uiso 1 1 calc R U . . .
H26C_7 H 0.125163 1.656259 -0.143673 0.310 Uiso 1 1 calc R U . . .
C27_7 C 0.0740(6) 1.6592(8) -0.1022(5) 0.163(6) Uani 1 1 d D U . . .
H27A_7 H 0.083473 1.699235 -0.093879 0.245 Uiso 1 1 calc R U . . .
H27B_7 H 0.054303 1.663010 -0.123282 0.245 Uiso 1 1 calc R U . . .
H27C_7 H 0.057311 1.639128 -0.088833 0.245 Uiso 1 1 calc R U . . .
C28_7 C 0.1981(4) 1.4862(5) -0.0304(2) 0.108(3) Uani 1 1 d D U . . .
H28A_7 H 0.204178 1.517194 -0.013897 0.130 Uiso 1 1 calc R U . . .
H28B_7 H 0.174692 1.458674 -0.026264 0.130 Uiso 1 1 calc R U . . .
O29_7 O 0.2374(3) 1.4543(4) -0.0287(2) 0.131(3) Uani 1 1 d D U . . .
Si30_7 Si 0.24690(17) 1.3846(2) -0.02012(11) 0.1491(17) Uani 1 1 d D U . . .
C31_7 C 0.2095(8) 1.3356(9) -0.0495(5) 0.224(11) Uani 1 1 d D U . . .
H31A_7 H 0.215972 1.293453 -0.043809 0.336 Uiso 1 1 calc R U . . .
H31B_7 H 0.177546 1.344404 -0.050360 0.336 Uiso 1 1 calc R U . . .
H31C_7 H 0.215211 1.343105 -0.069984 0.336 Uiso 1 1 calc R U . . .
C32_7 C 0.3069(6) 1.3752(12) -0.0182(6) 0.212(9) Uani 1 1 d D U . . .
H32A_7 H 0.315739 1.333349 -0.012996 0.317 Uiso 1 1 calc R U . . .
H32B_7 H 0.312639 1.385320 -0.038324 0.317 Uiso 1 1 calc R U . . .
H32C_7 H 0.324884 1.401673 -0.002085 0.317 Uiso 1 1 calc R U . . .
C33_7 C 0.2332(7) 1.3647(10) 0.0184(4) 0.228(9) Uani 1 1 d D U . . .
C34_7 C 0.1815(8) 1.3731(15) 0.0170(5) 0.281(15) Uani 1 1 d D U . . .
H34A_7 H 0.163235 1.349267 -0.000224 0.421 Uiso 1 1 calc R U . . .
H34B_7 H 0.175594 1.359643 0.036601 0.421 Uiso 1 1 calc R U . . .
H34C_7 H 0.173397 1.415568 0.013649 0.421 Uiso 1 1 calc R U . . .
C35_7 C 0.2586(10) 1.4002(16) 0.0437(4) 0.35(2) Uani 1 1 d D U . . .
H35A_7 H 0.249795 1.442460 0.040209 0.527 Uiso 1 1 calc R U . . .
H35B_7 H 0.252023 1.386521 0.063155 0.527 Uiso 1 1 calc R U . . .
H35C_7 H 0.291202 1.395920 0.045225 0.527 Uiso 1 1 calc R U . . .
C36_7 C 0.2509(10) 1.3003(13) 0.0275(7) 0.349(18) Uani 1 1 d D U . . .
H36A_7 H 0.235500 1.271953 0.011427 0.523 Uiso 1 1 calc R U . . .
H36B_7 H 0.283839 1.298754 0.029502 0.523 Uiso 1 1 calc R U . . .
H36C_7 H 0.244659 1.289355 0.047432 0.523 Uiso 1 1 calc R U . . .
O1_8 O 0.0491(2) 1.1265(2) -0.01499(11) 0.0749(13) Uani 1 1 d . . . . .
O19_8 O 0.1229(2) 0.9472(3) -0.11237(16) 0.1028(18) Uani 1 1 d D U . . .
O23_8 O 0.02034(17) 0.9527(3) -0.16384(12) 0.0795(14) Uani 1 1 d D U . . .
O25_8 O 0.0825(2) 0.9429(5) -0.18263(17) 0.136(3) Uani 1 1 d D U . . .
N3_8 N 0.0600(2) 1.1581(3) -0.06206(14) 0.0743(16) Uani 1 1 d . . . . .
H3_8 H 0.058015 1.195563 -0.056261 0.089 Uiso 1 1 calc R U . . .
N5_8 N 0.0715(2) 1.0933(3) -0.10198(13) 0.0692(14) Uani 1 1 d . . . . .
N8_8 N 0.0574(2) 0.9998(2) -0.03947(13) 0.0704(14) Uani 1 1 d D . . . .
N10_8 N 0.0706(2) 0.9885(3) -0.08647(14) 0.0695(13) Uani 1 1 d D U . . .
N11_8 N 0.0677(3) 1.1953(3) -0.10860(16) 0.0845(19) Uani 1 1 d . . . . .
H11A_8 H 0.070866 1.190482 -0.127627 0.101 Uiso 1 1 calc R U . . .
H11B_8 H 0.064927 1.231643 -0.101499 0.101 Uiso 1 1 calc R U . . .
C2_8 C 0.0555(3) 1.1131(3) -0.04106(16) 0.0678(16) Uani 1 1 d . . . . .
C4_8 C 0.0672(3) 1.1485(3) -0.09087(17) 0.0721(17) Uani 1 1 d . . . . .
C6_8 C 0.0680(3) 1.0494(3) -0.08170(17) 0.0685(16) Uani 1 1 d D . . . .
C7_8 C 0.0593(3) 1.0559(3) -0.05323(16) 0.0673(15) Uani 1 1 d . . . . .
C9_8 C 0.0651(3) 0.9609(3) -0.06009(16) 0.0747(17) Uani 1 1 d D U . . .
C12_8 C 0.0676(3) 0.8956(3) -0.05482(16) 0.0816(18) Uani 1 1 d D U . . .
C13_8 C 0.0360(3) 0.8692(3) -0.04188(15) 0.085(2) Uani 1 1 d D U . . .
H13_8 H 0.011876 0.892026 -0.037489 0.102 Uiso 1 1 calc R U . . .
C14_8 C 0.0401(4) 0.8071(3) -0.03518(16) 0.097(3) Uani 1 1 d D U . . .
H14_8 H 0.018559 0.787049 -0.026454 0.117 Uiso 1 1 calc R U . . .
C15_8 C 0.0767(5) 0.7760(4) -0.0417(2) 0.111(3) Uani 1 1 d D U . . .
H15_8 H 0.079613 0.734367 -0.037032 0.133 Uiso 1 1 calc R U . . .
C16_8 C 0.1079(5) 0.8019(5) -0.0544(3) 0.117(3) Uani 1 1 d D U . . .
H16_8 H 0.132250 0.779133 -0.058417 0.140 Uiso 1 1 calc R U . . .
C17_8 C 0.1036(3) 0.8624(4) -0.0613(2) 0.100(2) Uani 1 1 d D U . . .
H17_8 H 0.124978 0.881661 -0.070490 0.120 Uiso 1 1 calc R U . . .
C18_8 C 0.0760(3) 0.9573(4) -0.11443(16) 0.0764(17) Uani 1 1 d D U . . .
H18_8 H 0.060964 0.917171 -0.115098 0.092 Uiso 1 1 calc R U . . .
C20_8 C 0.1371(3) 0.9788(4) -0.1365(2) 0.096(2) Uani 1 1 d D U . . .
H20_8 H 0.156653 0.951726 -0.145618 0.115 Uiso 1 1 calc R U . . .
C21_8 C 0.0928(3) 0.9926(5) -0.1617(2) 0.100(3) Uani 1 1 d D U . . .
H21_8 H 0.093840 1.031821 -0.172485 0.120 Uiso 1 1 calc R U . . .
C22_8 C 0.0546(2) 0.9893(3) -0.14497(17) 0.0706(15) Uani 1 1 d D U . . .
H22_8 H 0.042847 1.029970 -0.141496 0.085 Uiso 1 1 calc R U . . .
C24_8 C 0.0377(3) 0.9250(4) -0.18778(19) 0.090(2) Uani 1 1 d D U . . .
C26_8 C 0.0291(8) 0.8599(6) -0.1886(5) 0.192(8) Uani 1 1 d D U . . .
H26A_8 H -0.003758 0.852647 -0.192353 0.287 Uiso 1 1 calc R U . . .
H26B_8 H 0.040353 0.841573 -0.205263 0.287 Uiso 1 1 calc R U . . .
H26C_8 H 0.044801 0.842071 -0.168581 0.287 Uiso 1 1 calc R U . . .
C27_8 C 0.0115(6) 0.9484(11) -0.2182(3) 0.183(7) Uani 1 1 d D U . . .
H27A_8 H -0.020320 0.935661 -0.221895 0.275 Uiso 1 1 calc R U . . .
H27B_8 H 0.013069 0.992321 -0.218072 0.275 Uiso 1 1 calc R U . . .
H27C_8 H 0.024487 0.932654 -0.234724 0.275 Uiso 1 1 calc R U . . .
C28_8 C 0.1643(3) 1.0296(4) -0.1216(2) 0.097(2) Uani 1 1 d D U . . .
H28A_8^b H 0.144678 1.060657 -0.115777 0.116 Uiso 0.5 1 calc R U P M 2
H28B_8^b H 0.187041 1.016372 -0.102670 0.116 Uiso 0.5 1 calc R U P M 2
H28A_8^a H 0.144591 1.056335 -0.112910 0.116 Uiso 0.5 1 calc R U P N 1
H28B_8^a H 0.188494 1.014195 -0.104011 0.116 Uiso 0.5 1 calc R U P N 1
O29_8^b O 0.1866(7) 1.0527(8) -0.1441(5) 0.088(4) Uani 0.5 1 d D U P O 2
Si30_8^b Si 0.19273(17) 1.1253(2) -0.15196(12) 0.0852(11) Uani 0.5 1 d D U P O 2
C31_8^b C 0.1337(8) 1.1587(16) -0.1627(6) 0.147(10) Uani 0.5 1 d D U P O 2
H31A_8^b H 0.135683 1.201359 -0.167554 0.221 Uiso 0.5 1 calc R U P O 2
H31B_8^b H 0.115250 1.137771 -0.180974 0.221 Uiso 0.5 1 calc R U P O 2
H31C_8^b H 0.119637 1.154198 -0.145256 0.221 Uiso 0.5 1 calc R U P O 2
C32_8^b C 0.2208(8) 1.1261(10) -0.1854(4) 0.104(6) Uani 0.5 1 d D U P O 2
H32A_8^b H 0.225330 1.167758 -0.191165 0.156 Uiso 0.5 1 calc R U P O 2
H32B_8^b H 0.250349 1.105798 -0.179214 0.156 Uiso 0.5 1 calc R U P O 2
H32C_8^b H 0.201311 1.105299 -0.203313 0.156 Uiso 0.5 1 calc R U P O 2
C33_8^b C 0.2326(7) 1.1619(8) -0.1179(4) 0.115(5) Uani 0.5 1 d D U P O 2
C34_8^b C 0.2149(13) 1.1631(17) -0.0884(6) 0.154(10) Uani 0.5 1 d D U P O 2
H34A_8^b H 0.186328 1.185698 -0.092458 0.231 Uiso 0.5 1 calc R U P O 2
H34B_8^b H 0.209645 1.121926 -0.082345 0.231 Uiso 0.5 1 calc R U P O 2
H34C_8^b H 0.237551 1.182435 -0.071507 0.231 Uiso 0.5 1 calc R U P O 2
C35_8^b C 0.2445(16) 1.2253(12) -0.1287(9) 0.168(13) Uani 0.5 1 d D U P O 2
H35A_8^b H 0.216381 1.248459 -0.136173 0.253 Uiso 0.5 1 calc R U P O 2
H35B_8^b H 0.264613 1.246313 -0.111191 0.253 Uiso 0.5 1 calc R U P O 2
H35C_8^b H 0.259817 1.220830 -0.145559 0.253 Uiso 0.5 1 calc R U P O 2
C36_8^b C 0.2755(9) 1.1259(14) -0.1063(8) 0.146(9) Uani 0.5 1 d D U P O 2
H36A_8^b H 0.290954 1.121254 -0.123145 0.220 Uiso 0.5 1 calc R U P O 2
H36B_8^b H 0.295722 1.146684 -0.088769 0.220 Uiso 0.5 1 calc R U P O 2
H36C_8^b H 0.267816 1.086176 -0.099607 0.220 Uiso 0.5 1 calc R U P O 2
Si30_8^a Si 0.2274(3) 1.1110(5) -0.1263(2) 0.138(3) Uani 0.5 1 d D U P O 1
O29_8^a O 0.1848(10) 1.0636(12) -0.1406(7) 0.121(7) Uani 0.5 1 d D U P O 1
C31_8^a C 0.2508(11) 1.1255(17) -0.1619(7) 0.157(10) Uani 0.5 1 d D U P O 1
H31D_8^a H 0.276545 1.153398 -0.156320 0.236 Uiso 0.5 1 calc R U P O 1
H31E_8^a H 0.260932 1.087590 -0.169100 0.236 Uiso 0.5 1 calc R U P O 1
H31F_8^a H 0.226784 1.143107 -0.178582 0.236 Uiso 0.5 1 calc R U P O 1
C32_8^a C 0.2719(9) 1.0822(15) -0.0930(7) 0.156(9) Uani 0.5 1 d D U P O 1
H32D_8^a H 0.295383 1.112899 -0.086187 0.235 Uiso 0.5 1 calc R U P O 1
H32E_8^a H 0.258127 1.072407 -0.075822 0.235 Uiso 0.5 1 calc R U P O 1
H32F_8^a H 0.285605 1.046015 -0.099309 0.235 Uiso 0.5 1 calc R U P O 1
C33_8^a C 0.2040(10) 1.1831(10) -0.1153(6) 0.156(7) Uani 0.5 1 d D U P O 1
C34_8^a C 0.1624(13) 1.2019(15) -0.1404(9) 0.184(12) Uani 0.5 1 d D U P O 1
H34D_8^a H 0.170504 1.205397 -0.160309 0.276 Uiso 0.5 1 calc R U P O 1
H34E_8^a H 0.138379 1.171655 -0.142096 0.276 Uiso 0.5 1 calc R U P O 1
H34F_8^a H 0.151372 1.240696 -0.134841 0.276 Uiso 0.5 1 calc R U P O 1
C35_8^a C 0.1890(10) 1.1783(16) -0.0847(6) 0.138(8) Uani 0.5 1 d D U P O 1
H35D_8^a H 0.214997 1.166237 -0.067814 0.206 Uiso 0.5 1 calc R U P O 1
H35E_8^a H 0.177688 1.217421 -0.079744 0.206 Uiso 0.5 1 calc R U P O 1
H35F_8^a H 0.164695 1.148381 -0.086999 0.206 Uiso 0.5 1 calc R U P O 1
C36_8^a C 0.2464(15) 1.226(2) -0.1084(13) 0.209(16) Uani 0.5 1 d D U P O 1
H36D_8^a H 0.270653 1.208133 -0.091913 0.314 Uiso 0.5 1 calc R U P O 1
H36E_8^a H 0.257256 1.230219 -0.127333 0.314 Uiso 0.5 1 calc R U P O 1
H36F_8^a H 0.237832 1.264850 -0.101795 0.314 Uiso 0.5 1 calc R U P O 1
Si30_9 Si 0.69038(14) 0.4751(2) 0.16746(11) 0.1305(12) Uani 1 1 d D U . . .
O1_9 O 0.48276(13) 0.6977(2) 0.22860(10) 0.0616(10) Uani 1 1 d . . . . .
O19_9 O 0.5138(3) 0.4661(3) 0.14834(17) 0.1060(19) Uani 1 1 d D U . . .
O23_9 O 0.4914(2) 0.5468(3) 0.07995(13) 0.0982(17) Uani 1 1 d D U . . .
O25_9 O 0.5309(3) 0.4605(4) 0.08267(17) 0.114(2) Uani 1 1 d D U . . .
O29_9 O 0.6374(3) 0.4558(5) 0.1513(2) 0.146(3) Uani 1 1 d D U . . .
N3_9 N 0.54561(16) 0.6796(3) 0.21019(12) 0.0615(12) Uani 1 1 d . . . . .
H3_9 H 0.560736 0.707185 0.222800 0.074 Uiso 1 1 calc R U . . .
N5_9 N 0.55005(18) 0.6057(3) 0.17231(13) 0.0681(14) Uani 1 1 d . . . . .
N8_9 N 0.43561(19) 0.6032(3) 0.18102(13) 0.0672(14) Uani 1 1 d D . . . .
N10_9 N 0.4775(2) 0.5563(3) 0.15317(14) 0.0742(15) Uani 1 1 d D U . . .
N11_9 N 0.61141(19) 0.6661(3) 0.19367(15) 0.0794(18) Uani 1 1 d . . . . .
H11A_9 H 0.627338 0.648361 0.182156 0.095 Uiso 1 1 calc R U . . .
H11B_9 H 0.623753 0.695065 0.206521 0.095 Uiso 1 1 calc R U . . .
C2_9 C 0.5001(2) 0.6695(3) 0.21034(15) 0.0605(13) Uani 1 1 d . . . . .
C4_9 C 0.5683(2) 0.6491(3) 0.19163(15) 0.0638(15) Uani 1 1 d . . . . .
C6_9 C 0.5058(2) 0.5952(3) 0.17188(16) 0.0671(16) Uani 1 1 d D . . . .
C7_9 C 0.4796(2) 0.6249(3) 0.18859(15) 0.0626(14) Uani 1 1 d . . . . .
C9_9 C 0.4350(2) 0.5616(4) 0.16014(17) 0.0741(18) Uani 1 1 d D U . . .
C12_9 C 0.3944(3) 0.5262(4) 0.14515(19) 0.087(2) Uani 1 1 d D U . . .
C13_9 C 0.3541(3) 0.5553(5) 0.13287(19) 0.093(2) Uani 1 1 d D U . . .
H13_9 H 0.353085 0.597825 0.133999 0.111 Uiso 1 1 calc R U . . .
C14_9 C 0.3150(3) 0.5240(5) 0.1188(2) 0.110(3) Uani 1 1 d D U . . .
H14_9 H 0.287415 0.544878 0.110091 0.132 Uiso 1 1 calc R U . . .
C15_9 C 0.3164(4) 0.4635(6) 0.1178(3) 0.137(4) Uani 1 1 d D U . . .
H15_9 H 0.289520 0.442072 0.108053 0.164 Uiso 1 1 calc R U . . .
C16_9 C 0.3565(4) 0.4313(5) 0.1306(3) 0.133(4) Uani 1 1 d D U . . .
H16_9 H 0.356959 0.388719 0.130183 0.159 Uiso 1 1 calc R U . . .
C17_9 C 0.3961(4) 0.4642(5) 0.1441(3) 0.114(3) Uani 1 1 d D U . . .
H17_9 H 0.423974 0.443909 0.152597 0.137 Uiso 1 1 calc R U . . .
C18_9 C 0.4891(3) 0.5135(4) 0.13120(18) 0.0802(18) Uani 1 1 d D U . . .
H18_9 H 0.460184 0.497055 0.117647 0.096 Uiso 1 1 calc R U . . .
C20_9 C 0.5544(4) 0.4533(6) 0.1378(2) 0.115(3) Uani 1 1 d D U . . .
H20_9 H 0.554739 0.409956 0.132002 0.138 Uiso 1 1 calc R U . . .
C21_9 C 0.5520(3) 0.4918(5) 0.1095(2) 0.102(3) Uani 1 1 d D U . . .
H21_9 H 0.582398 0.508143 0.108692 0.122 Uiso 1 1 calc R U . . .
C22_9 C 0.5174(2) 0.5412(4) 0.11028(16) 0.0762(17) Uani 1 1 d D U . . .
H22_9 H 0.532184 0.579821 0.118789 0.091 Uiso 1 1 calc R U . . .
C24_9 C 0.5054(4) 0.5045(5) 0.0610(2) 0.114(3) Uani 1 1 d D U . . .
C26_9 C 0.5367(7) 0.5351(7) 0.0436(3) 0.150(5) Uani 1 1 d D U . . .
H26A_9 H 0.546645 0.505731 0.030289 0.225 Uiso 1 1 calc R U . . .
H26B_9 H 0.520144 0.567694 0.030824 0.225 Uiso 1 1 calc R U . . .
H26C_9 H 0.563286 0.551466 0.058652 0.225 Uiso 1 1 calc R U . . .
C27_9 C 0.4645(5) 0.4763(7) 0.0398(3) 0.140(4) Uani 1 1 d D U . . .
H27A_9 H 0.474346 0.446717 0.026479 0.210 Uiso 1 1 calc R U . . .
H27B_9 H 0.446222 0.456442 0.052171 0.210 Uiso 1 1 calc R U . . .
H27C_9 H 0.446217 0.507410 0.026769 0.210 Uiso 1 1 calc R U . . .
C28_9 C 0.5980(4) 0.4682(6) 0.1631(3) 0.117(3) Uani 1 1 d D U . . .
H28A_9 H 0.597759 0.511110 0.168941 0.141 Uiso 1 1 calc R U . . .
H28B_9 H 0.599165 0.443703 0.181879 0.141 Uiso 1 1 calc R U . . .
C31_9 C 0.7160(6) 0.4148(10) 0.1961(5) 0.184(7) Uani 1 1 d D U . . .
H31A_9 H 0.747674 0.425068 0.206162 0.276 Uiso 1 1 calc R U . . .
H31B_9 H 0.698604 0.411554 0.211948 0.276 Uiso 1 1 calc R U . . .
H31C_9 H 0.714987 0.376401 0.185233 0.276 Uiso 1 1 calc R U . . .
C32_9 C 0.6904(6) 0.5471(9) 0.1873(6) 0.195(9) Uani 1 1 d D U . . .
H32A_9 H 0.721863 0.559099 0.196997 0.292 Uiso 1 1 calc R U . . .
H32B_9 H 0.675905 0.577718 0.172178 0.292 Uiso 1 1 calc R U . . .
H32C_9 H 0.673501 0.543189 0.203336 0.292 Uiso 1 1 calc R U . . .
C33_9 C 0.7208(5) 0.4781(8) 0.1352(4) 0.172(5) Uani 1 1 d D U . . .
C34_9 C 0.7209(7) 0.4154(12) 0.1205(6) 0.228(10) Uani 1 1 d D U . . .
H34A_9 H 0.689443 0.402297 0.111776 0.342 Uiso 1 1 calc R U . . .
H34B_9 H 0.737030 0.417238 0.103992 0.342 Uiso 1 1 calc R U . . .
H34C_9 H 0.736258 0.386827 0.136512 0.342 Uiso 1 1 calc R U . . .
C35_9 C 0.6950(9) 0.5192(18) 0.1090(7) 0.329(18) Uani 1 1 d D U . . .
H35A_9 H 0.663918 0.504168 0.101019 0.494 Uiso 1 1 calc R U . . .
H35B_9 H 0.693971 0.559962 0.117126 0.494 Uiso 1 1 calc R U . . .
H35C_9 H 0.710688 0.519773 0.092220 0.494 Uiso 1 1 calc R U . . .
C36_9 C 0.7697(6) 0.4987(9) 0.1489(5) 0.175(6) Uani 1 1 d D U . . .
H36A_9 H 0.784735 0.471121 0.165487 0.262 Uiso 1 1 calc R U . . .
H36B_9 H 0.786243 0.499062 0.132552 0.262 Uiso 1 1 calc R U . . .
H36C_9 H 0.769526 0.539250 0.157458 0.262 Uiso 1 1 calc R U . . .
O1_10 O 0.53299(13) 0.8411(2) 0.30616(10) 0.0617(10) Uani 1 1 d . . . . .
O19_10 O 0.54322(17) 0.9595(3) 0.44271(11) 0.0852(15) Uani 1 1 d D U . . .
O23_10 O 0.4917(2) 1.0886(3) 0.41225(16) 0.0986(17) Uani 1 1 d D U . . .
O25_10 O 0.4642(6) 1.0559(6) 0.4517(4) 0.209(6) Uani 1 1 d D U . . .
N3_10 N 0.47264(16) 0.8520(3) 0.32801(11) 0.0617(12) Uani 1 1 d . . . . .
H3_10 H 0.456819 0.826786 0.314225 0.074 Uiso 1 1 calc R U . . .
N5_10 N 0.47192(17) 0.9124(3) 0.37197(12) 0.0650(13) Uani 1 1 d . . . . .
N8_10 N 0.58210(17) 0.9298(3) 0.35647(12) 0.0620(12) Uani 1 1 d D . . . .
N10_10 N 0.54474(16) 0.9638(3) 0.39071(11) 0.0652(13) Uani 1 1 d D U . . .
N11_10 N 0.40948(18) 0.8585(3) 0.34763(13) 0.0739(16) Uani 1 1 d . . . . .
H11A_10 H 0.395093 0.872039 0.361180 0.089 Uiso 1 1 calc R U . . .
H11B_10 H 0.395633 0.833808 0.332804 0.089 Uiso 1 1 calc R U . . .
C2_10 C 0.51696(19) 0.8653(3) 0.32626(13) 0.0599(14) Uani 1 1 d . . . . .
C4_10 C 0.4519(2) 0.8753(3) 0.34953(13) 0.0619(14) Uani 1 1 d . . . . .
C6_10 C 0.5152(2) 0.9257(3) 0.37092(14) 0.0635(15) Uani 1 1 d D . . . .
C7_10 C 0.53838(18) 0.9055(3) 0.34981(14) 0.0611(14) Uani 1 1 d . . . . .
C9_10 C 0.58549(19) 0.9633(3) 0.38074(14) 0.0626(14) Uani 1 1 d D U . . .
C12_10 C 0.62717(19) 0.9950(3) 0.39672(15) 0.0630(14) Uani 1 1 d D U . . .
C13_10 C 0.6529(2) 1.0215(4) 0.37864(17) 0.0738(17) Uani 1 1 d D U . . .
H13_10 H 0.642335 1.020998 0.356618 0.089 Uiso 1 1 calc R U . . .
C14_10 C 0.6948(2) 1.0492(4) 0.39279(19) 0.0784(18) Uani 1 1 d D U . . .
H14_10 H 0.712648 1.067034 0.380365 0.094 Uiso 1 1 calc R U . . .
C15_10 C 0.7095(2) 1.0502(4) 0.4243(2) 0.0824(19) Uani 1 1 d D U . . .
H15_10 H 0.737293 1.069780 0.433853 0.099 Uiso 1 1 calc R U . . .
C16_10 C 0.6846(2) 1.0233(4) 0.44259(18) 0.0816(19) Uani 1 1 d D U . . .
H16_10 H 0.695670 1.023700 0.464587 0.098 Uiso 1 1 calc R U . . .
C17_10 C 0.6434(2) 0.9956(4) 0.42903(16) 0.0748(17) Uani 1 1 d D U . . .
H17_10 H 0.626338 0.976965 0.441716 0.090 Uiso 1 1 calc R U . . .
C18_10 C 0.5373(2) 0.9975(4) 0.41671(16) 0.0775(17) Uani 1 1 d D U . . .
H18_10 H 0.560719 1.030013 0.421776 0.093 Uiso 1 1 calc R U . . .
C20_10 C 0.5042(3) 0.9595(5) 0.4568(2) 0.105(2) Uani 1 1 d D U . . .
H20_10 H 0.514311 0.970237 0.479346 0.126 Uiso 1 1 calc R U . . .
C21_10 C 0.4725(4) 1.0067(6) 0.4393(4) 0.135(4) Uani 1 1 d D U . . .
H21_10 H 0.442519 0.986556 0.430777 0.162 Uiso 1 1 calc R U . . .
C22_10 C 0.4897(2) 1.0266(4) 0.4113(2) 0.089(2) Uani 1 1 d D U . . .
H22_10 H 0.469031 1.012284 0.391384 0.107 Uiso 1 1 calc R U . . .
C24_10 C 0.4879(3) 1.1046(6) 0.4446(3) 0.152(5) Uani 1 1 d D U . . .
C26_10 C 0.4512(8) 1.1540(9) 0.4372(5) 0.202(8) Uani 1 1 d D U . . .
H26A_10 H 0.464529 1.191178 0.431748 0.302 Uiso 1 1 calc R U . . .
H26B_10 H 0.426252 1.141196 0.419776 0.302 Uiso 1 1 calc R U . . .
H26C_10 H 0.439326 1.160907 0.455571 0.302 Uiso 1 1 calc R U . . .
C27_10 C 0.5327(5) 1.1163(17) 0.4630(5) 0.298(16) Uani 1 1 d D U . . .
H27A_10 H 0.544878 1.152012 0.454982 0.448 Uiso 1 1 calc R U . . .
H27B_10 H 0.531680 1.123199 0.484576 0.448 Uiso 1 1 calc R U . . .
H27C_10 H 0.552298 1.081769 0.461991 0.448 Uiso 1 1 calc R U . . .
C28_10 C 0.4831(3) 0.8994(6) 0.4529(2) 0.105(3) Uani 1 1 d D U . . .
H28A_10^a H 0.464555 0.894390 0.431329 0.126 Uiso 0.4 1 calc R U P P 1
H28B_10^a H 0.507031 0.868151 0.457121 0.126 Uiso 0.4 1 calc R U P P 1
H28A_10^b H 0.477393 0.887218 0.430872 0.126 Uiso 0.4 1 calc R U P Q 2
H28B_10^b H 0.504540 0.870156 0.465557 0.126 Uiso 0.4 1 calc R U P Q 2
H28A_10^c H 0.472058 0.887755 0.430826 0.126 Uiso 0.2 1 calc R U P R 3
H28B_10^c H 0.503592 0.868042 0.464522 0.126 Uiso 0.2 1 calc R U P R 3
Si30_10^a Si 0.4150(2) 0.8435(4) 0.47659(18) 0.0924(17) Uani 0.4 1 d D U P S 1
O29_10^a O 0.4542(5) 0.8929(10) 0.4747(3) 0.088(4) Uani 0.4 1 d D U P S 1
C31_10^a C 0.3857(8) 0.8795(15) 0.5053(5) 0.124(8) Uani 0.4 1 d D U P S 1
H31A_10^a H 0.361184 0.853144 0.508224 0.186 Uiso 0.4 1 calc R U P S 1
H31B_10^a H 0.407899 0.885413 0.525292 0.186 Uiso 0.4 1 calc R U P S 1
H31C_10^a H 0.372876 0.918320 0.497178 0.186 Uiso 0.4 1 calc R U P S 1
C32_10^a C 0.4451(8) 0.7734(11) 0.4930(7) 0.122(8) Uani 0.4 1 d D U P S 1
H32A_10^a H 0.422694 0.742638 0.494571 0.183 Uiso 0.4 1 calc R U P S 1
H32B_10^a H 0.463820 0.759130 0.479422 0.183 Uiso 0.4 1 calc R U P S 1
H32C_10^a H 0.464658 0.781687 0.513782 0.183 Uiso 0.4 1 calc R U P S 1
C33_10^a C 0.3725(7) 0.8345(10) 0.4390(4) 0.103(5) Uani 0.4 1 d D U P S 1
C34_10^a C 0.3600(8) 0.8971(12) 0.4235(5) 0.115(7) Uani 0.4 1 d D U P S 1
H34A_10^a H 0.387914 0.918971 0.423256 0.173 Uiso 0.4 1 calc R U P S 1
H34B_10^a H 0.341699 0.891598 0.402084 0.173 Uiso 0.4 1 calc R U P S 1
H34C_10^a H 0.342385 0.920005 0.435304 0.173 Uiso 0.4 1 calc R U P S 1
C35_10^a C 0.3999(12) 0.8103(17) 0.4162(6) 0.173(14) Uani 0.4 1 d D U P S 1
H35A_10^a H 0.422961 0.839803 0.414271 0.260 Uiso 0.4 1 calc R U P S 1
H35B_10^a H 0.414784 0.772474 0.424223 0.260 Uiso 0.4 1 calc R U P S 1
H35C_10^a H 0.379061 0.803347 0.395742 0.260 Uiso 0.4 1 calc R U P S 1
C36_10^a C 0.3363(9) 0.7902(14) 0.4427(7) 0.174(16) Uani 0.4 1 d D U P S 1
H36A_10^a H 0.319686 0.806612 0.457192 0.260 Uiso 0.4 1 calc R U P S 1
H36B_10^a H 0.315030 0.783117 0.422475 0.260 Uiso 0.4 1 calc R U P S 1
H36C_10^a H 0.350753 0.752244 0.450955 0.260 Uiso 0.4 1 calc R U P S 1
Si30_10^b Si 0.4013(3) 0.8460(4) 0.45656(18) 0.108(2) Uani 0.4 1 d D U P S 2
O29_10^b O 0.4415(6) 0.8976(12) 0.4620(5) 0.111(6) Uani 0.4 1 d D U P S 2
C31_10^b C 0.4226(8) 0.7874(12) 0.4858(7) 0.120(8) Uani 0.4 1 d D U P S 2
H31D_10^b H 0.399964 0.755352 0.483652 0.180 Uiso 0.4 1 calc R U P S 2
H31E_10^b H 0.451109 0.770911 0.482655 0.180 Uiso 0.4 1 calc R U P S 2
H31F_10^b H 0.428247 0.804895 0.506683 0.180 Uiso 0.4 1 calc R U P S 2
C32_10^b C 0.3863(7) 0.8044(13) 0.4177(5) 0.113(9) Uani 0.4 1 d D U P S 2
H32D_10^b H 0.362009 0.775291 0.417580 0.170 Uiso 0.4 1 calc R U P S 2
H32E_10^b H 0.375793 0.833306 0.400727 0.170 Uiso 0.4 1 calc R U P S 2
H32F_10^b H 0.413258 0.783383 0.414733 0.170 Uiso 0.4 1 calc R U P S 2
C33_10^b C 0.3500(6) 0.8859(9) 0.4637(4) 0.093(4) Uani 0.4 1 d D U P S 2
C34_10^b C 0.3604(7) 0.9151(12) 0.4954(4) 0.098(7) Uani 0.4 1 d D U P S 2
H34D_10^b H 0.385401 0.943856 0.497132 0.147 Uiso 0.4 1 calc R U P S 2
H34E_10^b H 0.333258 0.936206 0.498018 0.147 Uiso 0.4 1 calc R U P S 2
H34F_10^b H 0.369276 0.884302 0.511489 0.147 Uiso 0.4 1 calc R U P S 2
C35_10^b C 0.3363(8) 0.9344(10) 0.4379(5) 0.122(7) Uani 0.4 1 d D U P S 2
H35D_10^b H 0.329623 0.915148 0.417391 0.182 Uiso 0.4 1 calc R U P S 2
H35E_10^b H 0.309173 0.955832 0.440354 0.182 Uiso 0.4 1 calc R U P S 2
H35F_10^b H 0.361404 0.962974 0.439594 0.182 Uiso 0.4 1 calc R U P S 2
C36_10^b C 0.3107(6) 0.8406(10) 0.4609(5) 0.101(7) Uani 0.4 1 d D U P S 2
H36D_10^b H 0.303937 0.821624 0.440371 0.151 Uiso 0.4 1 calc R U P S 2
H36E_10^b H 0.319563 0.809824 0.477057 0.151 Uiso 0.4 1 calc R U P S 2
H36F_10^b H 0.283545 0.861729 0.463586 0.151 Uiso 0.4 1 calc R U P S 2
Si30_10^c Si 0.3908(4) 0.9024(5) 0.4588(3) 0.079(2) Uiso 0.2 1 d D U P S 3
O29_10^c O 0.4458(7) 0.9138(13) 0.4673(9) 0.079(9) Uiso 0.2 1 d D U P S 3
C31_10^c C 0.3620(13) 0.9474(14) 0.4238(8) 0.096(12) Uiso 0.2 1 d D U P S 3
H31G_10^c H 0.329125 0.940272 0.418993 0.144 Uiso 0.2 1 calc R U P S 3
H31H_10^c H 0.368186 0.990143 0.428089 0.144 Uiso 0.2 1 calc R U P S 3
H31I_10^c H 0.373776 0.935248 0.406088 0.144 Uiso 0.2 1 calc R U P S 3
C32_10^c C 0.3743(17) 0.929(2) 0.4953(9) 0.12(2) Uiso 0.2 1 d D U P S 3
H32G_10^c H 0.341432 0.924519 0.492517 0.186 Uiso 0.2 1 calc R U P S 3
H32H_10^c H 0.390690 0.905887 0.513200 0.186 Uiso 0.2 1 calc R U P S 3
H32I_10^c H 0.382340 0.971973 0.498767 0.186 Uiso 0.2 1 calc R U P S 3
C33_10^c C 0.3797(10) 0.8198(11) 0.4530(9) 0.106(11) Uiso 0.2 1 d D U P S 3
C34_10^c C 0.3993(17) 0.7992(16) 0.4264(11) 0.16(3) Uiso 0.2 1 d D U P S 3
H34G_10^c H 0.432094 0.807400 0.431566 0.241 Uiso 0.2 1 calc R U P S 3
H34H_10^c H 0.394116 0.756016 0.423141 0.241 Uiso 0.2 1 calc R U P S 3
H34I_10^c H 0.384346 0.820893 0.407409 0.241 Uiso 0.2 1 calc R U P S 3
C35_10^c C 0.4087(16) 0.7848(14) 0.4810(12) 0.14(2) Uiso 0.2 1 d D U P S 3
H35G_10^c H 0.398791 0.794948 0.499736 0.214 Uiso 0.2 1 calc R U P S 3
H35H_10^c H 0.404965 0.741621 0.476985 0.214 Uiso 0.2 1 calc R U P S 3
H35I_10^c H 0.440876 0.795636 0.484009 0.214 Uiso 0.2 1 calc R U P S 3
C36_10^c C 0.3282(8) 0.8097(11) 0.4481(6) 0.045(5) Uiso 0.2 1 d D U P S 3
H36G_10^c H 0.318651 0.824301 0.466299 0.067 Uiso 0.2 1 calc R U P S 3
H36H_10^c H 0.311695 0.831630 0.429553 0.067 Uiso 0.2 1 calc R U P S 3
H36I_10^c H 0.321464 0.766753 0.445284 0.067 Uiso 0.2 1 calc R U P S 3
Si30_11 Si 0.75931(6) 0.64913(9) 0.38444(4) 0.0637(4) Uani 1 1 d D U . . .
O1_11 O 0.57654(13) 0.7712(2) 0.25385(10) 0.0648(11) Uani 1 1 d . . . . .
O19_11 O 0.79816(13) 0.7477(2) 0.30222(11) 0.0634(10) Uani 1 1 d D U . . .
O25_11 O 0.84683(13) 0.8602(2) 0.34487(11) 0.0636(10) Uani 1 1 d D U . . .
O29_11 O 0.77257(15) 0.6811(2) 0.35398(12) 0.0665(10) Uani 1 1 d D U . . .
O23_11 O 0.83464(13) 0.8709(2) 0.29262(11) 0.0624(10) Uani 1 1 d D U . . .
N3_11 N 0.61881(14) 0.8292(2) 0.29276(11) 0.0544(10) Uani 1 1 d . . . . .
H3_11 H 0.593930 0.838374 0.298565 0.065 Uiso 1 1 calc R U . . .
N5_11 N 0.69902(16) 0.8410(2) 0.30363(12) 0.0579(11) Uani 1 1 d . . . . .
N8_11 N 0.66651(17) 0.7484(3) 0.23610(14) 0.0660(13) Uani 1 1 d D . . . .
N10_11 N 0.73072(15) 0.7844(3) 0.26714(13) 0.0606(11) Uani 1 1 d D U . . .
N11_11 N 0.65831(16) 0.8881(3) 0.33361(12) 0.0615(12) Uani 1 1 d . . . . .
H11A_11 H 0.683697 0.903358 0.345163 0.074 Uiso 1 1 calc R U . . .
H11B_11 H 0.632121 0.896152 0.337881 0.074 Uiso 1 1 calc R U . . .
C2_11 C 0.61380(19) 0.7916(3) 0.26685(15) 0.0591(13) Uani 1 1 d . . . . .
C4_11 C 0.65952(17) 0.8534(3) 0.31015(14) 0.0558(12) Uani 1 1 d . . . . .
C6_11 C 0.69542(17) 0.8053(3) 0.27874(15) 0.0573(13) Uani 1 1 d D . . . .
C7_11 C 0.65656(19) 0.7816(3) 0.25970(15) 0.0593(13) Uani 1 1 d . . . . .
C9_11 C 0.7112(2) 0.7505(3) 0.24119(17) 0.0653(14) Uani 1 1 d D U . . .
C12_11 C 0.7360(2) 0.7227(3) 0.22036(19) 0.0739(16) Uani 1 1 d D U . . .
C13_11 C 0.7188(3) 0.7282(4) 0.1890(2) 0.093(2) Uani 1 1 d D U . . .
H13_11 H 0.691025 0.749274 0.181218 0.112 Uiso 1 1 calc R U . . .
C14_11 C 0.7413(4) 0.7034(6) 0.1684(3) 0.124(4) Uani 1 1 d D U . . .
H14_11 H 0.729306 0.707295 0.146548 0.149 Uiso 1 1 calc R U . . .
C15_11 C 0.7819(4) 0.6727(7) 0.1803(3) 0.138(4) Uani 1 1 d D U . . .
H15_11 H 0.798235 0.656654 0.166403 0.166 Uiso 1 1 calc R U . . .
C16_11 C 0.7993(4) 0.6651(5) 0.2128(3) 0.117(3) Uani 1 1 d D U . . .
H16_11 H 0.826413 0.642828 0.220604 0.141 Uiso 1 1 calc R U . . .
C17_11 C 0.7769(3) 0.6898(4) 0.2327(3) 0.092(2) Uani 1 1 d D U . . .
H17_11 H 0.788353 0.685223 0.254535 0.111 Uiso 1 1 calc R U . . .
C18_11 C 0.78015(17) 0.7930(3) 0.28038(16) 0.0608(13) Uani 1 1 d D U . . .
H18_11 H 0.795823 0.790950 0.263088 0.073 Uiso 1 1 calc R U . . .
C20_11 C 0.80123(19) 0.7687(3) 0.33409(17) 0.0621(13) Uani 1 1 d D U . . .
H20_11 H 0.831050 0.755163 0.347676 0.075 Uiso 1 1 calc R U . . .
C21_11 C 0.80189(18) 0.8382(3) 0.33191(15) 0.0598(13) Uani 1 1 d D U . . .
H21_11 H 0.779141 0.857144 0.341850 0.072 Uiso 1 1 calc R U . . .
C22_11 C 0.79180(17) 0.8525(3) 0.29701(15) 0.0582(12) Uani 1 1 d D U . . .
H22_11 H 0.767454 0.883465 0.290252 0.070 Uiso 1 1 calc R U . . .
C24_11 C 0.86001(19) 0.8953(3) 0.32132(17) 0.0655(14) Uani 1 1 d D U . . .
C26_11 C 0.9102(2) 0.8849(3) 0.3235(2) 0.0753(18) Uani 1 1 d D U . . .
H26A_11 H 0.928479 0.901371 0.343144 0.113 Uiso 1 1 calc R U . . .
H26B_11 H 0.916022 0.841694 0.322722 0.113 Uiso 1 1 calc R U . . .
H26C_11 H 0.918607 0.904833 0.306054 0.113 Uiso 1 1 calc R U . . .
C27_11 C 0.8476(2) 0.9609(3) 0.3246(2) 0.0765(19) Uani 1 1 d D U . . .
H27A_11 H 0.865561 0.976605 0.344547 0.115 Uiso 1 1 calc R U . . .
H27B_11 H 0.854231 0.984359 0.307573 0.115 Uiso 1 1 calc R U . . .
H27C_11 H 0.815114 0.964022 0.323838 0.115 Uiso 1 1 calc R U . . .
C28_11 C 0.7637(2) 0.7431(3) 0.34677(19) 0.0681(15) Uani 1 1 d D U . . .
H28A_11 H 0.761857 0.765234 0.365759 0.082 Uiso 1 1 calc R U . . .
H28B_11 H 0.734149 0.747462 0.331194 0.082 Uiso 1 1 calc R U . . .
C31_11 C 0.7474(3) 0.5685(4) 0.3741(2) 0.083(2) Uani 1 1 d D U . . .
H31A_11 H 0.739339 0.547700 0.391460 0.125 Uiso 1 1 calc R U . . .
H31B_11 H 0.721961 0.565631 0.355539 0.125 Uiso 1 1 calc R U . . .
H31C_11 H 0.774504 0.549879 0.369938 0.125 Uiso 1 1 calc R U . . .
C32_11 C 0.7075(3) 0.6852(5) 0.3917(2) 0.089(2) Uani 1 1 d D U . . .
H32A_11 H 0.699996 0.666087 0.409712 0.134 Uiso 1 1 calc R U . . .
H32B_11 H 0.713389 0.727982 0.395987 0.134 Uiso 1 1 calc R U . . .
H32C_11 H 0.682011 0.680359 0.373381 0.134 Uiso 1 1 calc R U . . .
C33_11 C 0.8098(2) 0.6575(3) 0.41927(16) 0.0705(15) Uani 1 1 d D U . . .
C34_11 C 0.8511(2) 0.6249(4) 0.4136(2) 0.0785(18) Uani 1 1 d D U . . .
H34A_11 H 0.858437 0.641099 0.394972 0.118 Uiso 1 1 calc R U . . .
H34B_11 H 0.877083 0.630471 0.431599 0.118 Uiso 1 1 calc R U . . .
H34C_11 H 0.844219 0.581935 0.410702 0.118 Uiso 1 1 calc R U . . .
C35_11 C 0.8226(4) 0.7241(5) 0.4251(3) 0.129(4) Uani 1 1 d D U . . .
H35A_11 H 0.829346 0.741355 0.406458 0.193 Uiso 1 1 calc R U . . .
H35B_11 H 0.797096 0.745801 0.429931 0.193 Uiso 1 1 calc R U . . .
H35C_11 H 0.849490 0.727479 0.442654 0.193 Uiso 1 1 calc R U . . .
C36_11 C 0.7994(4) 0.6313(8) 0.4482(3) 0.132(5) Uani 1 1 d D U . . .
H36A_11 H 0.772901 0.651652 0.452332 0.198 Uiso 1 1 calc R U . . .
H36B_11 H 0.792916 0.588310 0.445069 0.198 Uiso 1 1 calc R U . . .
H36C_11 H 0.825781 0.636846 0.465966 0.198 Uiso 1 1 calc R U . . .
O1_12 O 0.43845(13) 0.7683(2) 0.27968(9) 0.0606(10) Uani 1 1 d . . . . .
O23_12 O 0.18730(14) 0.6697(2) 0.24074(11) 0.0638(10) Uani 1 1 d D U . . .
O25_12 O 0.18089(15) 0.5722(2) 0.25140(10) 0.0635(10) Uani 1 1 d D U . . .
O19_12 O 0.25484(14) 0.6277(2) 0.30537(10) 0.0594(9) Uani 1 1 d D U . . .
N3_12 N 0.40267(16) 0.6920(2) 0.24934(12) 0.0572(11) Uani 1 1 d . . . . .
H3_12 H 0.425605 0.689755 0.240540 0.069 Uiso 1 1 calc R U . . .
N5_12 N 0.33008(16) 0.6511(2) 0.25033(12) 0.0558(10) Uani 1 1 d . . . . .
N8_12 N 0.35439(16) 0.7710(2) 0.30613(10) 0.0546(10) Uani 1 1 d D . . . .
N10_12 N 0.29834(15) 0.7037(2) 0.28797(10) 0.0510(9) Uani 1 1 d D U . . .
N11_12 N 0.37009(18) 0.6134(3) 0.21688(15) 0.0707(15) Uani 1 1 d . . . . .
H11A_12 H 0.348105 0.587365 0.209951 0.085 Uiso 1 1 calc R U . . .
H11B_12 H 0.394185 0.613800 0.209200 0.085 Uiso 1 1 calc R U . . .
C2_12 C 0.40537(18) 0.7345(3) 0.27222(12) 0.0532(12) Uani 1 1 d . . . . .
C4_12 C 0.36691(19) 0.6524(3) 0.23903(14) 0.0561(12) Uani 1 1 d . . . . .
C6_12 C 0.33150(19) 0.6932(3) 0.27252(13) 0.0541(12) Uani 1 1 d D . . . .
C7_12 C 0.36524(18) 0.7345(3) 0.28393(12) 0.0543(12) Uani 1 1 d . . . . .
C9_12 C 0.31471(18) 0.7512(3) 0.30869(12) 0.0528(11) Uani 1 1 d D U . . .
C12_12 C 0.28996(18) 0.7797(3) 0.32976(12) 0.0546(11) Uani 1 1 d D U . . .
C13_12 C 0.29039(19) 0.8410(3) 0.33233(12) 0.0572(12) Uani 1 1 d D U . . .
H13_12 H 0.306067 0.864155 0.320327 0.069 Uiso 1 1 calc R U . . .
C14_12 C 0.2683(2) 0.8700(4) 0.35214(15) 0.0710(15) Uani 1 1 d D U . . .
H14_12 H 0.268550 0.912591 0.353400 0.085 Uiso 1 1 calc R U . . .
C15_12 C 0.2460(2) 0.8362(4) 0.37012(15) 0.0717(16) Uani 1 1 d D U . . .
H15_12 H 0.230645 0.855615 0.383647 0.086 Uiso 1 1 calc R U . . .
C16_12 C 0.2461(2) 0.7746(3) 0.36826(15) 0.0695(15) Uani 1 1 d D U . . .
H16_12 H 0.231370 0.751740 0.380993 0.083 Uiso 1 1 calc R U . . .
C17_12 C 0.2675(2) 0.7448(3) 0.34788(13) 0.0602(13) Uani 1 1 d D U . . .
H17_12 H 0.266876 0.702211 0.346345 0.072 Uiso 1 1 calc R U . . .
C18_12 C 0.25353(18) 0.6755(3) 0.28437(12) 0.0514(11) Uani 1 1 d D U . . .
H18_12 H 0.232146 0.706600 0.288695 0.062 Uiso 1 1 calc R U . . .
C20_12 C 0.2532(2) 0.5713(3) 0.29067(16) 0.0659(14) Uani 1 1 d D U . . .
H20_12 H 0.234299 0.543549 0.299960 0.079 Uiso 1 1 calc R U . . .
C21_12 C 0.2288(2) 0.5814(3) 0.25625(15) 0.0620(13) Uani 1 1 d D U . . .
H21_12 H 0.242221 0.557023 0.241829 0.074 Uiso 1 1 calc R U . . .
C22_12 C 0.23293(18) 0.6498(3) 0.25136(13) 0.0531(11) Uani 1 1 d D U . . .
H22_12 H 0.251778 0.659455 0.236454 0.064 Uiso 1 1 calc R U . . .
C24_12 C 0.15897(19) 0.6185(3) 0.23134(14) 0.0592(13) Uani 1 1 d D U . . .
C26_12 C 0.1133(2) 0.6296(4) 0.23771(17) 0.0740(18) Uani 1 1 d D U . . .
H26A_12 H 0.097506 0.661544 0.224037 0.111 Uiso 1 1 calc R U . . .
H26B_12 H 0.095137 0.592681 0.233778 0.111 Uiso 1 1 calc R U . . .
H26C_12 H 0.117441 0.641622 0.259461 0.111 Uiso 1 1 calc R U . . .
C27_12 C 0.1560(3) 0.6043(4) 0.19775(15) 0.0721(17) Uani 1 1 d D U . . .
H27A_12 H 0.140684 0.637275 0.184617 0.108 Uiso 1 1 calc R U . . .
H27B_12 H 0.186759 0.599171 0.194800 0.108 Uiso 1 1 calc R U . . .
H27C_12 H 0.138647 0.567140 0.191954 0.108 Uiso 1 1 calc R U . . .
C28_12 C 0.3002(2) 0.5434(4) 0.29458(19) 0.0768(17) Uani 1 1 d D U . . .
H28A_12^a H 0.297028 0.502729 0.285326 0.092 Uiso 0.75 1 calc R U P T 1
H28B_12^a H 0.318321 0.568127 0.283555 0.092 Uiso 0.75 1 calc R U P T 1
H28A_12^b H 0.297841 0.502988 0.285060 0.092 Uiso 0.25 1 calc R U P U 2
H28B_12^b H 0.319643 0.568944 0.284966 0.092 Uiso 0.25 1 calc R U P U 2
O29_12^a O 0.3230(3) 0.5398(7) 0.3267(2) 0.096(3) Uani 0.75 1 d D U P V 1
Si30_12^a Si 0.37827(11) 0.53048(16) 0.33942(9) 0.0844(8) Uani 0.75 1 d D U P V 1
C31_12^a C 0.4093(5) 0.5463(10) 0.3086(4) 0.118(5) Uani 0.75 1 d D U P V 1
H31A_12^a H 0.442084 0.540195 0.317153 0.176 Uiso 0.75 1 calc R U P V 1
H31B_12^a H 0.398391 0.519004 0.290957 0.176 Uiso 0.75 1 calc R U P V 1
H31C_12^a H 0.403747 0.587892 0.301460 0.176 Uiso 0.75 1 calc R U P V 1
C32_12^a C 0.3884(6) 0.4488(7) 0.3532(6) 0.135(6) Uani 0.75 1 d D U P V 1
H32A_12^a H 0.421190 0.441709 0.360964 0.203 Uiso 0.75 1 calc R U P V 1
H32B_12^a H 0.373203 0.441358 0.369876 0.203 Uiso 0.75 1 calc R U P V 1
H32C_12^a H 0.376040 0.421708 0.335740 0.203 Uiso 0.75 1 calc R U P V 1
C33_12^a C 0.3975(4) 0.5837(6) 0.3732(3) 0.105(3) Uani 0.75 1 d D U P V 1
C34_12^a C 0.3881(7) 0.6463(7) 0.3613(5) 0.130(5) Uani 0.75 1 d D U P V 1
H34A_12^a H 0.355390 0.651095 0.352104 0.194 Uiso 0.75 1 calc R U P V 1
H34B_12^a H 0.397862 0.674649 0.378602 0.194 Uiso 0.75 1 calc R U P V 1
H34C_12^a H 0.404901 0.654264 0.345554 0.194 Uiso 0.75 1 calc R U P V 1
C35_12^a C 0.3733(6) 0.5721(12) 0.3991(4) 0.137(6) Uani 0.75 1 d D U P V 1
H35A_12^a H 0.379496 0.530989 0.406829 0.205 Uiso 0.75 1 calc R U P V 1
H35B_12^a H 0.384484 0.600495 0.416171 0.205 Uiso 0.75 1 calc R U P V 1
H35C_12^a H 0.340382 0.577486 0.390889 0.205 Uiso 0.75 1 calc R U P V 1
C36_12^a C 0.4484(4) 0.5782(9) 0.3873(4) 0.120(5) Uani 0.75 1 d D U P V 1
H36A_12^a H 0.455556 0.537378 0.395228 0.180 Uiso 0.75 1 calc R U P V 1
H36B_12^a H 0.464808 0.586630 0.371289 0.180 Uiso 0.75 1 calc R U P V 1
H36C_12^a H 0.457769 0.607015 0.404337 0.180 Uiso 0.75 1 calc R U P V 1
O29_12^b O 0.3177(11) 0.540(3) 0.3269(6) 0.122(14) Uiso 0.25 1 d D U P V 2
Si30_12^b Si 0.3671(7) 0.5574(10) 0.3497(4) 0.144(6) Uiso 0.25 1 d D U P V 2
C31_12^b C 0.3688(17) 0.523(2) 0.3886(8) 0.134(16) Uiso 0.25 1 d D U P V 2
H31D_12^b H 0.398089 0.532406 0.403137 0.201 Uiso 0.25 1 calc R U P V 2
H31E_12^b H 0.344007 0.539609 0.396596 0.201 Uiso 0.25 1 calc R U P V 2
H31F_12^b H 0.365298 0.479504 0.386387 0.201 Uiso 0.25 1 calc R U P V 2
C32_12^b C 0.383(2) 0.6362(14) 0.3458(16) 0.18(3) Uiso 0.25 1 d D U P V 2
H32D_12^b H 0.412897 0.644069 0.359954 0.264 Uiso 0.25 1 calc R U P V 2
H32E_12^b H 0.384498 0.643875 0.324346 0.264 Uiso 0.25 1 calc R U P V 2
H32F_12^b H 0.360242 0.662640 0.351085 0.264 Uiso 0.25 1 calc R U P V 2
C33_12^b C 0.4074(13) 0.5093(19) 0.3316(10) 0.138(14) Uiso 0.25 1 d D U P V 2
C34_12^b C 0.395(2) 0.4419(18) 0.3317(15) 0.19(3) Uiso 0.25 1 d D U P V 2
H34D_12^b H 0.397312 0.428816 0.353117 0.290 Uiso 0.25 1 calc R U P V 2
H34E_12^b H 0.363900 0.435823 0.319158 0.290 Uiso 0.25 1 calc R U P V 2
H34F_12^b H 0.416224 0.418495 0.322936 0.290 Uiso 0.25 1 calc R U P V 2
C35_12^b C 0.404(2) 0.528(3) 0.2980(11) 0.27(5) Uiso 0.25 1 d D U P V 2
H35D_12^b H 0.372513 0.520993 0.285587 0.401 Uiso 0.25 1 calc R U P V 2
H35E_12^b H 0.410862 0.570954 0.297394 0.401 Uiso 0.25 1 calc R U P V 2
H35F_12^b H 0.425055 0.504687 0.289538 0.401 Uiso 0.25 1 calc R U P V 2
C36_12^b C 0.4547(12) 0.518(3) 0.3534(13) 0.18(3) Uiso 0.25 1 d D U P V 2
H36D_12^b H 0.454564 0.505428 0.374398 0.266 Uiso 0.25 1 calc R U P V 2
H36E_12^b H 0.477099 0.494823 0.345856 0.266 Uiso 0.25 1 calc R U P V 2
H36F_12^b H 0.462906 0.561090 0.353712 0.266 Uiso 0.25 1 calc R U P V 2
Si30_13 Si 0.22908(12) 1.07933(13) 0.23255(8) 0.1064(8) Uani 1 1 d D U . . .
O1_13 O 0.40807(14) 0.8327(2) 0.21615(10) 0.0643(11) Uani 1 1 d . . . . .
O23_13 O 0.1857(2) 0.7966(3) 0.27046(15) 0.0848(15) Uani 1 1 d D U . . .
O25_13 O 0.16283(14) 0.8929(2) 0.27337(11) 0.0716(12) Uani 1 1 d D U . . .
O29_13 O 0.2021(2) 1.0156(2) 0.23092(15) 0.0885(15) Uani 1 1 d D U . . .
O19_13 O 0.18644(15) 0.8601(2) 0.20548(10) 0.0642(10) Uani 1 1 d D U . . .
N3_13 N 0.37898(16) 0.8891(3) 0.24936(11) 0.0591(11) Uani 1 1 d . . . . .
H3_13 H 0.405786 0.906005 0.256451 0.071 Uiso 1 1 calc R U . . .
N5_13 N 0.30227(16) 0.8862(2) 0.25338(11) 0.0560(11) Uani 1 1 d . . . . .
N8_13 N 0.31392(16) 0.7760(2) 0.19683(11) 0.0552(10) Uani 1 1 d D . . . .
N10_13 N 0.25857(14) 0.8104(2) 0.21764(10) 0.0500(9) Uani 1 1 d D U . . .
N11_13 N 0.35295(18) 0.9501(3) 0.28378(13) 0.0668(14) Uani 1 1 d . . . . .
H11A_13 H 0.331607 0.962900 0.292493 0.080 Uiso 1 1 calc R U . . .
H11B_13 H 0.380623 0.965128 0.289595 0.080 Uiso 1 1 calc R U . . .
C2_13 C 0.3752(2) 0.8457(3) 0.22675(13) 0.0572(13) Uani 1 1 d . . . . .
C4_13 C 0.3434(2) 0.9083(3) 0.26188(13) 0.0573(13) Uani 1 1 d . . . . .
C6_13 C 0.29755(17) 0.8422(3) 0.23134(12) 0.0506(11) Uani 1 1 d D . . . .
C7_13 C 0.33113(19) 0.8204(3) 0.21853(12) 0.0549(12) Uani 1 1 d . . . . .
C9_13 C 0.27067(18) 0.7718(3) 0.19662(12) 0.0508(11) Uani 1 1 d D U . . .
C12_13 C 0.23962(18) 0.7308(2) 0.17487(12) 0.0509(10) Uani 1 1 d D U . . .
C13_13 C 0.25592(19) 0.6744(3) 0.16913(14) 0.0584(12) Uani 1 1 d D U . . .
H13_13 H 0.284848 0.660877 0.180852 0.070 Uiso 1 1 calc R U . . .
C14_13 C 0.2292(2) 0.6379(3) 0.14596(15) 0.0624(13) Uani 1 1 d D U . . .
H14_13 H 0.240101 0.599618 0.141801 0.075 Uiso 1 1 calc R U . . .
C15_13 C 0.1874(2) 0.6573(3) 0.12928(14) 0.0618(13) Uani 1 1 d D U . . .
H15_13 H 0.169570 0.632026 0.113699 0.074 Uiso 1 1 calc R U . . .
C16_13 C 0.1706(2) 0.7128(3) 0.13458(14) 0.0624(13) Uani 1 1 d D U . . .
H16_13 H 0.141557 0.725731 0.122785 0.075 Uiso 1 1 calc R U . . .
C17_13 C 0.1972(2) 0.7499(3) 0.15778(14) 0.0607(13) Uani 1 1 d D U . . .
H17_13 H 0.186104 0.788237 0.161734 0.073 Uiso 1 1 calc R U . . .
C18_13 C 0.21351(18) 0.8160(3) 0.22389(13) 0.0548(11) Uani 1 1 d D U . . .
H18_13 H 0.197547 0.776618 0.219058 0.066 Uiso 1 1 calc R U . . .
C20_13 C 0.1826(2) 0.9144(3) 0.22299(15) 0.0635(13) Uani 1 1 d D U . . .
H20_13 H 0.149809 0.926544 0.218217 0.076 Uiso 1 1 calc R U . . .
C21_13 C 0.1981(2) 0.8967(3) 0.25763(15) 0.0633(13) Uani 1 1 d D U . . .
H21_13 H 0.222944 0.923932 0.269011 0.076 Uiso 1 1 calc R U . . .
C22_13 C 0.2155(2) 0.8317(3) 0.25795(14) 0.0588(12) Uani 1 1 d D U . . .
H22_13 H 0.247370 0.828536 0.271093 0.071 Uiso 1 1 calc R U . . .
C24_13 C 0.1478(2) 0.8326(4) 0.27343(16) 0.0730(17) Uani 1 1 d D U . . .
C26_13 C 0.1375(3) 0.8162(5) 0.30389(17) 0.089(2) Uani 1 1 d D U . . .
H26A_13 H 0.127256 0.774439 0.303095 0.134 Uiso 1 1 calc R U . . .
H26B_13 H 0.165138 0.820994 0.320784 0.134 Uiso 1 1 calc R U . . .
H26C_13 H 0.113585 0.842629 0.307609 0.134 Uiso 1 1 calc R U . . .
C27_13 C 0.1077(3) 0.8196(5) 0.2463(2) 0.097(3) Uani 1 1 d D U . . .
H27A_13 H 0.098396 0.777637 0.247265 0.146 Uiso 1 1 calc R U . . .
H27B_13 H 0.082275 0.846026 0.247365 0.146 Uiso 1 1 calc R U . . .
H27C_13 H 0.116393 0.826627 0.226811 0.146 Uiso 1 1 calc R U . . .
C28_13 C 0.2092(2) 0.9638(3) 0.21370(17) 0.0704(15) Uani 1 1 d D U . . .
H28A_13 H 0.241910 0.953257 0.218633 0.085 Uiso 1 1 calc R U . . .
H28B_13 H 0.198540 0.971414 0.191081 0.085 Uiso 1 1 calc R U . . .
C31_13 C 0.1949(6) 1.1317(6) 0.2030(4) 0.140(5) Uani 1 1 d D U . . .
H31A_13 H 0.211008 1.170100 0.203901 0.211 Uiso 1 1 calc R U . . .
H31B_13 H 0.190585 1.114245 0.182213 0.211 Uiso 1 1 calc R U . . .
H31C_13 H 0.165150 1.138429 0.207355 0.211 Uiso 1 1 calc R U . . .
C32_13 C 0.2874(5) 1.0695(6) 0.2249(4) 0.136(4) Uani 1 1 d D U . . .
H32A_13 H 0.302528 1.108608 0.226063 0.205 Uiso 1 1 calc R U . . .
H32B_13 H 0.305719 1.042476 0.240527 0.205 Uiso 1 1 calc R U . . .
H32C_13 H 0.284094 1.052329 0.204124 0.205 Uiso 1 1 calc DR U . . .
C33_13 C 0.2401(4) 1.1069(5) 0.2734(3) 0.121(3) Uani 1 1 d D U . . .
C34_13 C 0.1953(4) 1.1158(7) 0.2801(3) 0.143(5) Uani 1 1 d D U . . .
H34A_13 H 0.177510 1.144724 0.265330 0.214 Uiso 1 1 calc R U . . .
H34B_13 H 0.178990 1.077389 0.278105 0.214 Uiso 1 1 calc R U . . .
H34C_13 H 0.199530 1.131070 0.301338 0.214 Uiso 1 1 calc DR U . . .
C35_13 C 0.2631(5) 1.1687(5) 0.2764(5) 0.173(7) Uani 1 1 d D U . . .
H35A_13 H 0.293224 1.165044 0.272178 0.259 Uiso 1 1 calc R U . . .
H35B_13 H 0.244360 1.196527 0.261482 0.259 Uiso 1 1 calc R U . . .
H35C_13 H 0.266562 1.184056 0.297587 0.259 Uiso 1 1 calc R U . . .
C36_13 C 0.2722(4) 1.0632(6) 0.2942(3) 0.136(5) Uani 1 1 d D U . . .
H36A_13 H 0.300715 1.060944 0.287641 0.204 Uiso 1 1 calc R U . . .
H36B_13 H 0.278584 1.077110 0.315793 0.204 Uiso 1 1 calc R U . . .
H36C_13 H 0.258044 1.023429 0.292560 0.204 Uiso 1 1 calc R U . . .
O1_14 O 0.54789(14) 0.9005(2) 0.23257(9) 0.0643(11) Uani 1 1 d . . . . .
O19_14 O 0.7305(2) 0.9863(3) 0.18924(16) 0.1004(18) Uani 1 1 d D U . . .
O23_14 O 0.78732(19) 0.8660(4) 0.22525(16) 0.105(2) Uani 1 1 d D U . . .
O25_14 O 0.8103(3) 0.8944(5) 0.18253(19) 0.131(3) Uani 1 1 d D U . . .
N3_14 N 0.57255(18) 0.8582(3) 0.19295(11) 0.0662(14) Uani 1 1 d . . . . .
H3_14 H 0.546568 0.838903 0.186404 0.079 Uiso 1 1 calc R U . . .
N5_14 N 0.6456(2) 0.8759(4) 0.18348(14) 0.0784(18) Uani 1 1 d . . . . .
N11_14 N 0.5943(2) 0.8129(4) 0.15202(14) 0.085(2) Uani 1 1 d . . . . .
H11A_14 H 0.613866 0.805918 0.140751 0.102 Uiso 1 1 calc R U . . .
H11B_14 H 0.567419 0.795416 0.147234 0.102 Uiso 1 1 calc R U . . .
C2_14 C 0.5779(2) 0.8946(3) 0.21911(13) 0.0634(15) Uani 1 1 d . . . . .
C4_14 C 0.6055(2) 0.8502(4) 0.17656(14) 0.0702(17) Uani 1 1 d . . . . .
C6_14 C 0.6510(2) 0.9127(4) 0.20865(16) 0.076(2) Uani 1 1 d D . . . .
C7_14 C 0.6216(2) 0.9233(4) 0.22639(14) 0.0676(16) Uani 1 1 d . . . . .
N8_14 N 0.63995(19) 0.9621(3) 0.25069(13) 0.0712(15) Uani 1 1 d D . . . .
C9_14 C 0.6802(3) 0.9757(4) 0.24681(17) 0.079(2) Uani 1 1 d D U . . .
N10_14 N 0.6894(2) 0.9459(4) 0.22230(16) 0.0831(18) Uani 1 1 d D U . . .
C12_14 C 0.7107(3) 1.0196(4) 0.26635(19) 0.083(2) Uani 1 1 d D U . . .
C13_14 C 0.7208(2) 1.0157(3) 0.29810(17) 0.0721(16) Uani 1 1 d D U . . .
H13_14 H 0.709482 0.983021 0.307710 0.087 Uiso 1 1 calc R U . . .
C14_14 C 0.7474(2) 1.0594(4) 0.31636(19) 0.0763(17) Uani 1 1 d D U . . .
H14_14 H 0.754469 1.056401 0.338393 0.092 Uiso 1 1 calc R U . . .
C15_14 C 0.7637(3) 1.1072(4) 0.3026(2) 0.095(2) Uani 1 1 d D U . . .
H15_14 H 0.780953 1.137733 0.315142 0.114 Uiso 1 1 calc R U . . .
C16_14 C 0.7552(4) 1.1108(6) 0.2707(3) 0.124(4) Uani 1 1 d D U . . .
H16_14 H 0.767363 1.142901 0.261212 0.148 Uiso 1 1 calc R U . . .
C17_14 C 0.7287(4) 1.0670(5) 0.2528(2) 0.118(4) Uani 1 1 d D U . . .
H17_14 H 0.722703 1.069345 0.230743 0.142 Uiso 1 1 calc R U . . .
C18_14 C 0.7330(3) 0.9471(4) 0.2131(2) 0.088(2) Uani 1 1 d D U . . .
H18_14 H 0.757257 0.961487 0.231331 0.106 Uiso 1 1 calc R U . . .
C20_14 C 0.7444(3) 0.9603(5) 0.1632(2) 0.096(2) Uani 1 1 d D U . . .
H20_14 H 0.768889 0.985133 0.157837 0.115 Uiso 1 1 calc R U . . .
C21_14 C 0.7619(3) 0.8984(5) 0.1731(2) 0.100(2) Uani 1 1 d D U . . .
H21_14 H 0.748758 0.867776 0.156863 0.120 Uiso 1 1 calc R U . . .
C22_14 C 0.7473(3) 0.8868(4) 0.2033(2) 0.091(2) Uani 1 1 d D U . . .
H22_14 H 0.722004 0.856847 0.200177 0.109 Uiso 1 1 calc R U . . .
C24_14 C 0.8252(3) 0.8848(6) 0.2134(3) 0.122(3) Uani 1 1 d D U . . .
C26_14 C 0.8616(5) 0.8436(10) 0.2239(5) 0.214(10) Uani 1 1 d D U . . .
H26A_14 H 0.868929 0.840979 0.246653 0.321 Uiso 1 1 calc R U . . .
H26B_14 H 0.852604 0.803953 0.214929 0.321 Uiso 1 1 calc R U . . .
H26C_14 H 0.888469 0.857554 0.217380 0.321 Uiso 1 1 calc R U . . .
C27_14 C 0.8436(5) 0.9453(8) 0.2277(4) 0.160(5) Uani 1 1 d D U . . .
H27A_14 H 0.854985 0.940914 0.250231 0.240 Uiso 1 1 calc R U . . .
H27B_14 H 0.868509 0.958383 0.218738 0.240 Uiso 1 1 calc R U . . .
H27C_14 H 0.819163 0.975207 0.223098 0.240 Uiso 1 1 calc R U . . .
C28_14 C 0.7028(4) 0.9587(7) 0.1363(2) 0.128(4) Uani 1 1 d D U . . .
H28A_14^a H 0.679036 0.931976 0.140660 0.154 Uiso 0.5 1 calc R U P W 1
H28B_14^a H 0.689886 0.999348 0.131160 0.154 Uiso 0.5 1 calc R U P W 1
H28A_14^b H 0.679689 0.930710 0.140527 0.154 Uiso 0.5 1 calc R U P X 2
H28B_14^b H 0.689060 0.999133 0.132115 0.154 Uiso 0.5 1 calc R U P X 2
O29_14^a O 0.7211(10) 0.9352(16) 0.1119(6) 0.159(4) Uani 0.5 1 d D U P Y 1
Si30_14^a Si 0.6879(3) 0.8869(7) 0.08642(19) 0.165(4) Uani 0.5 1 d D U P Y 1
C31_14^a C 0.6251(8) 0.901(2) 0.0779(10) 0.237(18) Uani 0.5 1 d D U P Y 1
H31A_14^a H 0.608914 0.871375 0.063009 0.356 Uiso 0.5 1 calc R U P Y 1
H31B_14^a H 0.615110 0.898626 0.097164 0.356 Uiso 0.5 1 calc R U P Y 1
H31C_14^a H 0.618543 0.941565 0.068941 0.356 Uiso 0.5 1 calc R U P Y 1
C32_14^a C 0.6964(14) 0.8117(11) 0.1082(5) 0.173(10) Uani 0.5 1 d D U P Y 1
H32A_14^a H 0.678286 0.780607 0.095054 0.260 Uiso 0.5 1 calc R U P Y 1
H32B_14^a H 0.728693 0.800587 0.113013 0.260 Uiso 0.5 1 calc R U P Y 1
H32C_14^a H 0.686621 0.815484 0.127502 0.260 Uiso 0.5 1 calc R U P Y 1
C33_14^a C 0.7127(8) 0.8875(15) 0.0527(4) 0.176(9) Uani 0.5 1 d D U P Y 1
C34_14^a C 0.7062(15) 0.9507(18) 0.0375(7) 0.240(16) Uani 0.5 1 d D U P Y 1
H34A_14^a H 0.720922 0.980785 0.052842 0.360 Uiso 0.5 1 calc R U P Y 1
H34B_14^a H 0.720027 0.951498 0.019782 0.360 Uiso 0.5 1 calc R U P Y 1
H34C_14^a H 0.673630 0.959592 0.030348 0.360 Uiso 0.5 1 calc R U P Y 1
C35_14^a C 0.7641(8) 0.872(2) 0.0603(6) 0.185(14) Uani 0.5 1 d D U P Y 1
H35A_14^a H 0.780941 0.901002 0.075737 0.278 Uiso 0.5 1 calc R U P Y 1
H35B_14^a H 0.768987 0.831640 0.068644 0.278 Uiso 0.5 1 calc R U P Y 1
H35C_14^a H 0.774870 0.875290 0.041285 0.278 Uiso 0.5 1 calc R U P Y 1
C36_14^a C 0.6894(11) 0.8404(18) 0.0284(5) 0.206(15) Uani 0.5 1 d D U P Y 1
H36A_14^a H 0.656482 0.847536 0.022509 0.310 Uiso 0.5 1 calc R U P Y 1
H36B_14^a H 0.701449 0.843769 0.009893 0.310 Uiso 0.5 1 calc R U P Y 1
H36C_14^a H 0.695566 0.800120 0.037252 0.310 Uiso 0.5 1 calc R U P Y 1
O29_14^b O 0.7192(10) 0.9385(17) 0.1111(5) 0.159(4) Uani 0.5 1 d D U P Y 2
Si30_14^b Si 0.7001(5) 0.9196(7) 0.0747(2) 0.198(5) Uani 0.5 1 d D U P Y 2
C31_14^b C 0.7574(10) 0.891(2) 0.0660(11) 0.240(17) Uani 0.5 1 d D U P Y 2
H31D_14^b H 0.751418 0.877405 0.044371 0.360 Uiso 0.5 1 calc R U P Y 2
H31E_14^b H 0.779751 0.923487 0.069540 0.360 Uiso 0.5 1 calc R U P Y 2
H31F_14^b H 0.769491 0.857198 0.079913 0.360 Uiso 0.5 1 calc R U P Y 2
C32_14^b C 0.6801(16) 0.9843(14) 0.0501(9) 0.27(2) Uani 0.5 1 d D U P Y 2
H32D_14^b H 0.668895 0.971080 0.028501 0.410 Uiso 0.5 1 calc R U P Y 2
H32E_14^b H 0.655312 1.003881 0.056969 0.410 Uiso 0.5 1 calc R U P Y 2
H32F_14^b H 0.705197 1.012690 0.051636 0.410 Uiso 0.5 1 calc R U P Y 2
C33_14^b C 0.6606(11) 0.8556(13) 0.0709(6) 0.201(9) Uani 0.5 1 d D U P Y 2
C34_14^b C 0.6777(16) 0.8051(14) 0.0958(7) 0.225(15) Uani 0.5 1 d D U P Y 2
H34D_14^b H 0.705239 0.786557 0.092191 0.337 Uiso 0.5 1 calc R U P Y 2
H34E_14^b H 0.684610 0.822794 0.116647 0.337 Uiso 0.5 1 calc R U P Y 2
H34F_14^b H 0.653921 0.774612 0.094009 0.337 Uiso 0.5 1 calc R U P Y 2
C35_14^b C 0.6197(10) 0.8750(19) 0.0819(8) 0.210(13) Uani 0.5 1 d D U P Y 2
H35D_14^b H 0.629784 0.891517 0.102973 0.315 Uiso 0.5 1 calc R U P Y 2
H35E_14^b H 0.602875 0.905721 0.067859 0.315 Uiso 0.5 1 calc R U P Y 2
H35F_14^b H 0.599917 0.840295 0.082112 0.315 Uiso 0.5 1 calc R U P Y 2
C36_14^b C 0.6469(12) 0.8297(15) 0.0385(6) 0.189(13) Uani 0.5 1 d D U P Y 2
H36D_14^b H 0.674289 0.817639 0.032007 0.284 Uiso 0.5 1 calc R U P Y 2
H36E_14^b H 0.627367 0.794671 0.038276 0.284 Uiso 0.5 1 calc R U P Y 2
H36F_14^b H 0.630325 0.860096 0.024023 0.284 Uiso 0.5 1 calc R U P Y 2
O1_15 O 0.46743(14) 0.9322(2) 0.26670(10) 0.0611(10) Uani 1 1 d . . . . .
O19_15 O 0.4864(3) 1.1988(4) 0.3301(2) 0.135(3) Uani 1 1 d D U . . .
O23_15 O 0.5518(2) 1.1864(4) 0.39316(17) 0.112(2) Uani 1 1 d D U . . .
O25_15 O 0.5935(4) 1.2388(4) 0.3667(2) 0.143(3) Uani 1 1 d D U . . .
N3_15 N 0.53369(19) 0.9856(3) 0.27878(12) 0.0645(12) Uani 1 1 d . . . . .
H3_15 H 0.544863 0.962419 0.266428 0.077 Uiso 1 1 calc R U . . .
N5_15 N 0.5479(2) 1.0701(3) 0.31253(14) 0.0748(15) Uani 1 1 d . . . . .
N8_15 N 0.43538(19) 1.0187(3) 0.31102(15) 0.0756(16) Uani 1 1 d D . . . .
N10_15 N 0.4821(2) 1.0927(3) 0.33267(16) 0.0820(17) Uani 1 1 d D U . . .
N11_15 N 0.6030(2) 1.0340(4) 0.28997(17) 0.090(2) Uani 1 1 d . . . . .
H11A_15 H 0.621844 1.062253 0.299161 0.108 Uiso 1 1 calc R U . . .
H11B_15 H 0.611755 1.007671 0.277844 0.108 Uiso 1 1 calc R U . . .
C2_15 C 0.4892(2) 0.9742(3) 0.28138(14) 0.0635(14) Uani 1 1 d . . . . .
C4_15 C 0.5607(3) 1.0309(4) 0.29444(17) 0.0725(17) Uani 1 1 d . . . . .
C6_15 C 0.5051(2) 1.0612(3) 0.31550(16) 0.0714(17) Uani 1 1 d D . . . .
C7_15 C 0.4758(2) 1.0152(3) 0.30184(16) 0.0696(16) Uani 1 1 d . . . . .
C9_15 C 0.4400(3) 1.0667(4) 0.3286(2) 0.087(2) Uani 1 1 d D U . . .
C12_15 C 0.4044(3) 1.0845(5) 0.3446(2) 0.107(3) Uani 1 1 d D U . . .
C13_15 C 0.3829(3) 1.0418(6) 0.3582(2) 0.112(3) Uani 1 1 d D U . . .
H13_15 H 0.390740 1.000517 0.357867 0.134 Uiso 1 1 calc R U . . .
C14_15 C 0.3493(3) 1.0606(7) 0.3725(3) 0.150(5) Uani 1 1 d D U . . .
H14_15 H 0.333789 1.031346 0.381570 0.180 Uiso 1 1 calc R U . . .
C15_15 C 0.3379(4) 1.1188(8) 0.3738(4) 0.181(6) Uani 1 1 d D U . . .
H15_15 H 0.315687 1.130111 0.384562 0.218 Uiso 1 1 calc DR U . . .
C16_15 C 0.3579(5) 1.1614(8) 0.3599(4) 0.176(6) Uani 1 1 d D U . . .
H16_15 H 0.348901 1.202118 0.360404 0.212 Uiso 1 1 calc R U . . .
C17_15 C 0.3917(4) 1.1463(6) 0.3448(3) 0.145(4) Uani 1 1 d D U . . .
H17_15 H 0.405658 1.176071 0.334980 0.174 Uiso 1 1 calc R U . . .
C18_15 C 0.4962(3) 1.1493(4) 0.3501(2) 0.096(2) Uani 1 1 d D U . . .
H18_15 H 0.479166 1.153417 0.366578 0.115 Uiso 1 1 calc R U . . .
C20_15 C 0.5251(5) 1.2242(6) 0.3230(3) 0.145(4) Uani 1 1 d D U . . .
H20_15 H 0.525179 1.268307 0.327288 0.175 Uiso 1 1 calc R U . . .
C21_15 C 0.5677(4) 1.1956(5) 0.3457(3) 0.115(3) Uani 1 1 d D U . . .
H21_15 H 0.587150 1.174056 0.334062 0.138 Uiso 1 1 calc R U . . .
C22_15 C 0.5478(3) 1.1521(4) 0.3653(2) 0.097(2) Uani 1 1 d D U . . .
H22_15 H 0.563244 1.112133 0.368637 0.116 Uiso 1 1 calc R U . . .
C24_15 C 0.5912(4) 1.2227(5) 0.3972(3) 0.120(3) Uani 1 1 d D U . . .
C26_15 C 0.6338(4) 1.1884(7) 0.4138(4) 0.143(4) Uani 1 1 d D U . . .
H26A_15 H 0.660488 1.214471 0.416262 0.214 Uiso 1 1 calc R U . . .
H26B_15 H 0.630809 1.175616 0.434309 0.214 Uiso 1 1 calc R U . . .
H26C_15 H 0.637425 1.153065 0.401496 0.214 Uiso 1 1 calc R U . . .
C27_15 C 0.5850(7) 1.2795(8) 0.4144(5) 0.186(8) Uani 1 1 d D U . . .
H27A_15 H 0.612299 1.304634 0.417195 0.280 Uiso 1 1 calc R U . . .
H27B_15 H 0.558500 1.301623 0.402423 0.280 Uiso 1 1 calc R U . . .
H27C_15 H 0.580339 1.269004 0.434832 0.280 Uiso 1 1 calc R U . . .
C28_15 C 0.5224(5) 1.2156(6) 0.2898(3) 0.160(5) Uani 1 1 d D U . . .
H28A_15^a H 0.525754 1.172214 0.286039 0.192 Uiso 0.5 1 calc R U P Z 1
H28B_15^a H 0.491603 1.227737 0.277760 0.192 Uiso 0.5 1 calc R U P Z 1
H28A_15^b H 0.516789 1.172808 0.284043 0.192 Uiso 0.25 1 calc R U P A 2
H28B_15^b H 0.497220 1.239802 0.276963 0.192 Uiso 0.25 1 calc R U P A 2
H28A_15^c H 0.552593 1.223476 0.285877 0.192 Uiso 0.25 1 calc R U P B 3
H28B_15^c H 0.514136 1.173368 0.284036 0.192 Uiso 0.25 1 calc R U P B 3
O29_15^a O 0.5549(7) 1.2473(11) 0.2781(3) 0.160(8) Uiso 0.5 1 d D U P C 1
Si30_15^a Si 0.5568(5) 1.2446(8) 0.2410(3) 0.226(7) Uiso 0.5 1 d D U P C 1
C31_15^a C 0.5121(10) 1.2960(16) 0.2174(7) 0.26(3) Uiso 0.5 1 d D U P C 1
H31A_15^a H 0.513104 1.294489 0.195546 0.389 Uiso 0.5 1 calc R U P C 1
H31B_15^a H 0.481932 1.283136 0.219245 0.389 Uiso 0.5 1 calc R U P C 1
H31C_15^a H 0.517864 1.337154 0.225186 0.389 Uiso 0.5 1 calc R U P C 1
C32_15^a C 0.5476(13) 1.1652(11) 0.2264(7) 0.23(2) Uiso 0.5 1 d D U P C 1
H32A_15^a H 0.548709 1.163802 0.204536 0.343 Uiso 0.5 1 calc R U P C 1
H32B_15^a H 0.571486 1.139424 0.238797 0.343 Uiso 0.5 1 calc R U P C 1
H32C_15^a H 0.517749 1.151141 0.228233 0.343 Uiso 0.5 1 calc R U P C 1
C33_15^a C 0.6156(7) 1.2711(14) 0.2409(6) 0.214(17) Uiso 0.5 1 d D U P C 1
C34_15^a C 0.6232(12) 1.3353(15) 0.2539(9) 0.27(3) Uiso 0.5 1 d D U P C 1
H34A_15^a H 0.600448 1.362214 0.241165 0.411 Uiso 0.5 1 calc R U P C 1
H34B_15^a H 0.620307 1.335812 0.275394 0.411 Uiso 0.5 1 calc R U P C 1
H34C_15^a H 0.653794 1.348877 0.253431 0.411 Uiso 0.5 1 calc R U P C 1
C35_15^a C 0.6515(7) 1.229(2) 0.2611(10) 0.29(3) Uiso 0.5 1 d D U P C 1
H35A_15^a H 0.646767 1.188306 0.252904 0.428 Uiso 0.5 1 calc R U P C 1
H35B_15^a H 0.681989 1.243033 0.260578 0.428 Uiso 0.5 1 calc R U P C 1
H35C_15^a H 0.648501 1.229968 0.282541 0.428 Uiso 0.5 1 calc R U P C 1
C36_15^a C 0.6213(13) 1.271(2) 0.2074(8) 0.42(5) Uiso 0.5 1 d D U P C 1
H36A_15^a H 0.616487 1.230130 0.198950 0.637 Uiso 0.5 1 calc R U P C 1
H36B_15^a H 0.598954 1.298093 0.194558 0.637 Uiso 0.5 1 calc R U P C 1
H36C_15^a H 0.652118 1.284268 0.207518 0.637 Uiso 0.5 1 calc R U P C 1
Si30_15^b Si 0.5813(8) 1.2725(11) 0.2580(5) 0.200(10) Uiso 0.25 1 d D U P C 2
O29_15^b O 0.5648(6) 1.2344(15) 0.2849(5) 0.161(15) Uiso 0.25 1 d D U P C 2
C31_15^b C 0.6256(14) 1.3295(17) 0.2768(11) 0.16(2) Uiso 0.25 1 d D U P C 2
H31D_15^b H 0.635324 1.352045 0.260619 0.245 Uiso 0.25 1 calc R U P C 2
H31E_15^b H 0.612608 1.357127 0.289411 0.245 Uiso 0.25 1 calc R U P C 2
H31F_15^b H 0.651899 1.308814 0.290065 0.245 Uiso 0.25 1 calc R U P C 2
C32_15^b C 0.5313(13) 1.310(2) 0.2311(10) 0.23(4) Uiso 0.25 1 d D U P C 2
H32D_15^b H 0.541743 1.332946 0.215184 0.344 Uiso 0.25 1 calc R U P C 2
H32E_15^b H 0.509063 1.280132 0.221012 0.344 Uiso 0.25 1 calc R U P C 2
H32F_15^b H 0.517059 1.338086 0.243008 0.344 Uiso 0.25 1 calc R U P C 2
C33_15^b C 0.6068(14) 1.2144(18) 0.2366(8) 0.25(3) Uiso 0.25 1 d D U P C 2
C34_15^b C 0.6466(15) 1.182(2) 0.2591(12) 0.16(2) Uiso 0.25 1 d D U P C 2
H34D_15^b H 0.635518 1.162622 0.275585 0.237 Uiso 0.25 1 calc R U P C 2
H34E_15^b H 0.659272 1.151643 0.247666 0.237 Uiso 0.25 1 calc R U P C 2
H34F_15^b H 0.670246 1.211296 0.268264 0.237 Uiso 0.25 1 calc R U P C 2
C35_15^b C 0.571(2) 1.167(2) 0.2218(11) 0.32(6) Uiso 0.25 1 d D U P C 2
H35D_15^b H 0.559276 1.147703 0.238148 0.478 Uiso 0.25 1 calc R U P C 2
H35E_15^b H 0.545447 1.186919 0.207007 0.478 Uiso 0.25 1 calc R U P C 2
H35F_15^b H 0.584456 1.137040 0.210925 0.478 Uiso 0.25 1 calc R U P C 2
C36_15^b C 0.6245(19) 1.245(3) 0.2107(10) 0.38(6) Uiso 0.25 1 d D U P C 2
H36D_15^b H 0.599299 1.265334 0.196323 0.566 Uiso 0.25 1 calc R U P C 2
H36E_15^b H 0.648191 1.273817 0.220019 0.566 Uiso 0.25 1 calc R U P C 2
H36F_15^b H 0.637217 1.214164 0.199420 0.566 Uiso 0.25 1 calc R U P C 2
Si30_15^c Si 0.4474(9) 1.2371(15) 0.2409(5) 0.32(2) Uiso 0.25 1 d D U P C 3
O29_15^c O 0.4896(11) 1.2543(11) 0.2710(5) 0.176(15) Uiso 0.25 1 d D U P C 3
C31_15^c C 0.4042(14) 1.190(3) 0.2540(13) 0.21(4) Uiso 0.25 1 d D U P C 3
H31G_15^c H 0.379147 1.179892 0.236089 0.315 Uiso 0.25 1 calc R U P C 3
H31H_15^c H 0.418660 1.153016 0.263676 0.315 Uiso 0.25 1 calc R U P C 3
H31I_15^c H 0.392246 1.212573 0.269231 0.315 Uiso 0.25 1 calc R U P C 3
C32_15^c C 0.4700(18) 1.196(3) 0.2109(8) 0.19(3) Uiso 0.25 1 d D U P C 3
H32G_15^c H 0.444775 1.185802 0.193084 0.279 Uiso 0.25 1 calc R U P C 3
H32H_15^c H 0.491887 1.221485 0.203971 0.279 Uiso 0.25 1 calc R U P C 3
H32I_15^c H 0.485234 1.158967 0.220038 0.279 Uiso 0.25 1 calc R U P C 3
C33_15^c C 0.4221(14) 1.3113(19) 0.2252(9) 0.32(4) Uiso 0.25 1 d D U P C 3
C34_15^c C 0.405(2) 1.345(3) 0.2500(14) 0.38(9) Uiso 0.25 1 d D U P C 3
H34G_15^c H 0.430003 1.352254 0.268304 0.563 Uiso 0.25 1 calc R U P C 3
H34H_15^c H 0.391815 1.383942 0.241574 0.563 Uiso 0.25 1 calc R U P C 3
H34I_15^c H 0.381120 1.321441 0.256053 0.563 Uiso 0.25 1 calc R U P C 3
C35_15^c C 0.458(2) 1.350(2) 0.2156(12) 0.25(5) Uiso 0.25 1 d D U P C 3
H35G_15^c H 0.469727 1.329176 0.199703 0.372 Uiso 0.25 1 calc R U P C 3
H35H_15^c H 0.444532 1.388468 0.207093 0.372 Uiso 0.25 1 calc R U P C 3
H35I_15^c H 0.483481 1.357995 0.233788 0.372 Uiso 0.25 1 calc R U P C 3
C36_15^c C 0.3823(17) 1.301(3) 0.1965(12) 0.24(5) Uiso 0.25 1 d D U P C 3
H36G_15^c H 0.393257 1.278841 0.180642 0.357 Uiso 0.25 1 calc R U P C 3
H36H_15^c H 0.358720 1.276692 0.202617 0.357 Uiso 0.25 1 calc R U P C 3
H36I_15^c H 0.369415 1.339193 0.188138 0.357 Uiso 0.25 1 calc R U P C 3
O1_16 O 0.48998(13) 0.8013(2) 0.18423(9) 0.0627(11) Uani 1 1 d . . . . .
O19_16 O 0.42747(15) 0.7167(3) 0.03788(10) 0.0690(11) Uani 1 1 d D U . . .
O23_16 O 0.39349(19) 0.5867(3) 0.04028(12) 0.0801(13) Uani 1 1 d D U . . .
O25_16 O 0.3360(3) 0.6424(4) 0.01421(16) 0.113(2) Uani 1 1 d D U . . .
N3_16 N 0.41896(15) 0.7641(3) 0.16341(11) 0.0564(11) Uani 1 1 d . . . . .
H3_16 H 0.409781 0.779541 0.179038 0.068 Uiso 1 1 calc R U . . .
N5_16 N 0.39624(16) 0.7105(3) 0.11572(11) 0.0606(12) Uani 1 1 d . . . . .
N8_16 N 0.51531(16) 0.7406(3) 0.12867(11) 0.0634(13) Uani 1 1 d D . . . .
N10_16 N 0.45998(16) 0.6973(3) 0.09185(11) 0.0641(13) Uani 1 1 d D U . . .
N11_16 N 0.34541(16) 0.7281(3) 0.14513(13) 0.0740(17) Uani 1 1 d . . . . .
H11A_16 H 0.324270 0.709121 0.131185 0.089 Uiso 1 1 calc R U . . .
H11B_16 H 0.338926 0.743295 0.161802 0.089 Uiso 1 1 calc R U . . .
C2_16 C 0.46403(18) 0.7718(3) 0.16310(12) 0.0548(12) Uani 1 1 d . . . . .
C4_16 C 0.38760(18) 0.7338(3) 0.14095(13) 0.0584(13) Uani 1 1 d . . . . .
C6_16 C 0.44044(19) 0.7167(3) 0.11520(12) 0.0596(14) Uani 1 1 d D . . . .
C7_16 C 0.47481(18) 0.7434(3) 0.13708(13) 0.0581(14) Uani 1 1 d . . . . .
C9_16 C 0.5057(2) 0.7140(4) 0.10154(14) 0.0670(16) Uani 1 1 d D U . . .
C12_16 C 0.5408(2) 0.7008(4) 0.08461(14) 0.0731(18) Uani 1 1 d D U . . .
C13_16 C 0.5830(2) 0.6816(4) 0.10203(16) 0.078(2) Uani 1 1 d D U . . .
H13_16 H 0.588102 0.674718 0.123749 0.093 Uiso 1 1 calc R U . . .
C14_16 C 0.6183(3) 0.6723(5) 0.08699(18) 0.094(3) Uani 1 1 d D U . . .
H14_16 H 0.647502 0.659339 0.098588 0.113 Uiso 1 1 calc R U . . .
C15_16 C 0.6104(3) 0.6820(6) 0.05558(18) 0.109(3) Uani 1 1 d D U . . .
H15_16 H 0.634211 0.675023 0.045558 0.130 Uiso 1 1 calc R U . . .
C16_16 C 0.5690(3) 0.7014(6) 0.03842(17) 0.111(4) Uani 1 1 d D U . . .
H16_16 H 0.564401 0.708596 0.016770 0.133 Uiso 1 1 calc R U . . .
C17_16 C 0.5333(2) 0.7108(5) 0.05266(15) 0.092(3) Uani 1 1 d D U . . .
H17_16 H 0.504270 0.723718 0.040772 0.110 Uiso 1 1 calc R U . . .
C18_16 C 0.4381(2) 0.6726(3) 0.06103(13) 0.0623(13) Uani 1 1 d D U . . .
H18_16 H 0.460197 0.644173 0.055235 0.075 Uiso 1 1 calc R U . . .
C20_16 C 0.3795(2) 0.7328(4) 0.0312(2) 0.0792(17) Uani 1 1 d D U . . .
H20_16 H 0.367555 0.739300 0.008288 0.095 Uiso 1 1 calc R U . . .
C21_16 C 0.3563(2) 0.6787(4) 0.04104(18) 0.0786(17) Uani 1 1 d D U . . .
H21_16 H 0.333773 0.690307 0.053060 0.094 Uiso 1 1 calc R U . . .
C22_16 C 0.3939(2) 0.6376(3) 0.05980(14) 0.0642(14) Uani 1 1 d D U . . .
H22_16 H 0.389782 0.627046 0.080818 0.077 Uiso 1 1 calc R U . . .
C24_16 C 0.3494(3) 0.5803(5) 0.02060(18) 0.094(2) Uani 1 1 d D U . . .
C26_16 C 0.3179(4) 0.5500(6) 0.0379(2) 0.114(4) Uani 1 1 d D U . . .
H26A_16 H 0.287423 0.545915 0.023951 0.170 Uiso 1 1 calc R U . . .
H26B_16 H 0.329899 0.510211 0.044955 0.170 Uiso 1 1 calc R U . . .
H26C_16 H 0.316169 0.574479 0.055917 0.170 Uiso 1 1 calc R U . . .
C27_16 C 0.3498(5) 0.5507(7) -0.0094(2) 0.125(4) Uani 1 1 d D U . . .
H27A_16 H 0.318514 0.547243 -0.022230 0.188 Uiso 1 1 calc R U . . .
H27B_16 H 0.367880 0.574776 -0.020349 0.188 Uiso 1 1 calc R U . . .
H27C_16 H 0.363209 0.510605 -0.005240 0.188 Uiso 1 1 calc R U . . .
C28_16 C 0.3722(3) 0.7897(4) 0.0486(2) 0.0841(18) Uani 1 1 d D U . . .
H28A_16^a H 0.339720 0.801466 0.042027 0.101 Uiso 0.5 1 calc R U P D -1
H28B_16^a H 0.379718 0.781287 0.071172 0.101 Uiso 0.5 1 calc R U P D -1
H28A_16^b H 0.339268 0.798467 0.044840 0.101 Uiso 0.5 1 calc R U P E -2
H28B_16^b H 0.385039 0.784466 0.071207 0.101 Uiso 0.5 1 calc R U P E -2
O29_16^a O 0.3988(9) 0.8366(8) 0.0430(5) 0.087(4) Uani 0.5 1 d D U P F -1
Si30_16^a Si 0.3979(3) 0.8988(3) 0.06146(15) 0.1043(18) Uani 0.5 1 d D U P F -1
C31_16^a C 0.3512(9) 0.9489(12) 0.0399(6) 0.131(8) Uani 0.5 1 d D U P F -1
H31A_16^a H 0.351450 0.986320 0.051625 0.197 Uiso 0.5 1 calc R U P F -1
H31B_16^a H 0.355921 0.958082 0.019377 0.197 Uiso 0.5 1 calc R U P F -1
H31C_16^a H 0.321851 0.928744 0.037545 0.197 Uiso 0.5 1 calc R U P F -1
C32_16^a C 0.3910(10) 0.8911(12) 0.1021(5) 0.124(7) Uani 0.5 1 d D U P F -1
H32A_16^a H 0.390879 0.931006 0.111401 0.185 Uiso 0.5 1 calc R U P F -1
H32B_16^a H 0.362186 0.870704 0.101633 0.185 Uiso 0.5 1 calc R U P F -1
H32C_16^a H 0.416345 0.867529 0.114623 0.185 Uiso 0.5 1 calc R U P F -1
C33_16^a C 0.4510(8) 0.9382(11) 0.0591(6) 0.145(6) Uani 0.5 1 d D U P F -1
C34_16^a C 0.4433(15) 0.952(2) 0.0237(7) 0.216(15) Uani 0.5 1 d D U P F -1
H34A_16^a H 0.416692 0.978052 0.016895 0.324 Uiso 0.5 1 calc R U P F -1
H34B_16^a H 0.470248 0.971910 0.020069 0.324 Uiso 0.5 1 calc R U P F -1
H34C_16^a H 0.438031 0.914198 0.011953 0.324 Uiso 0.5 1 calc R U P F -1
C35_16^a C 0.4876(10) 0.9000(16) 0.0805(9) 0.173(10) Uani 0.5 1 d D U P F -1
H35A_16^a H 0.489159 0.860706 0.070935 0.259 Uiso 0.5 1 calc R U P F -1
H35B_16^a H 0.517145 0.920166 0.083874 0.259 Uiso 0.5 1 calc R U P F -1
H35C_16^a H 0.479897 0.894673 0.100521 0.259 Uiso 0.5 1 calc R U P F -1
C36_16^a C 0.4488(15) 1.0002(12) 0.0744(10) 0.189(14) Uani 0.5 1 d D U P F -1
H36A_16^a H 0.425347 1.024873 0.060674 0.284 Uiso 0.5 1 calc R U P F -1
H36B_16^a H 0.441128 0.994713 0.094371 0.284 Uiso 0.5 1 calc R U P F -1
H36C_16^a H 0.478376 1.020206 0.077724 0.284 Uiso 0.5 1 calc R U P F -1
Si30_16^b Si 0.4277(5) 0.8927(4) 0.0548(3) 0.165(4) Uani 0.5 1 d D U P F -2
O29_16^b O 0.3948(12) 0.8378(11) 0.0372(7) 0.118(8) Uani 0.5 1 d D U P F -2
C31_16^b C 0.4523(17) 0.8714(19) 0.0964(6) 0.226(17) Uani 0.5 1 d D U P F -2
H31D_16^b H 0.471914 0.903925 0.107013 0.340 Uiso 0.5 1 calc R U P F -2
H31E_16^b H 0.427570 0.864643 0.106585 0.340 Uiso 0.5 1 calc R U P F -2
H31F_16^b H 0.470278 0.834632 0.097287 0.340 Uiso 0.5 1 calc R U P F -2
C32_16^b C 0.3862(15) 0.9578(16) 0.0542(10) 0.202(14) Uani 0.5 1 d D U P F -2
H32D_16^b H 0.403051 0.992877 0.064299 0.303 Uiso 0.5 1 calc R U P F -2
H32E_16^b H 0.370979 0.967705 0.032563 0.303 Uiso 0.5 1 calc R U P F -2
H32F_16^b H 0.363442 0.945989 0.065273 0.303 Uiso 0.5 1 calc R U P F -2
C33_16^b C 0.4715(9) 0.9181(14) 0.0351(7) 0.183(9) Uani 0.5 1 d D U P F -2
C34_16^b C 0.5087(14) 0.869(2) 0.0402(14) 0.262(19) Uani 0.5 1 d D U P F -2
H34D_16^b H 0.519858 0.860384 0.062477 0.393 Uiso 0.5 1 calc R U P F -2
H34E_16^b H 0.495654 0.831795 0.029414 0.393 Uiso 0.5 1 calc R U P F -2
H34F_16^b H 0.534008 0.882180 0.031844 0.393 Uiso 0.5 1 calc R U P F -2
C35_16^b C 0.4553(18) 0.929(2) 0.0003(7) 0.211(15) Uani 0.5 1 d D U P F -2
H35D_16^b H 0.431734 0.960319 -0.003715 0.316 Uiso 0.5 1 calc R U P F -2
H35E_16^b H 0.481036 0.942315 -0.007748 0.316 Uiso 0.5 1 calc R U P F -2
H35F_16^b H 0.442682 0.891931 -0.010178 0.316 Uiso 0.5 1 calc R U P F -2
C36_16^b C 0.4951(18) 0.9748(18) 0.0526(11) 0.241(18) Uani 0.5 1 d D U P F -2
H36D_16^b H 0.505097 0.966288 0.074882 0.362 Uiso 0.5 1 calc R U P F -2
H36E_16^b H 0.521520 0.985462 0.044687 0.362 Uiso 0.5 1 calc R U P F -2
H36F_16^b H 0.473486 1.008359 0.049079 0.362 Uiso 0.5 1 calc R U P F -2
O41_21^a O 0.0744(2) 0.7063(4) 0.01478(19) 0.068(3) Uani 0.574(18) 1 d D U P G 1
O42_21^b O 0.2167(5) 0.6117(8) 0.0447(5) 0.128(9) Uani 0.426(18) 1 d D U P G 2
O49_21 O 0.1295(5) 0.8609(4) 0.0361(4) 0.274(9) Uani 1 1 d D U . . .
O50_21 O 0.0702(3) 0.8108(5) 0.03772(16) 0.164(4) Uani 1 1 d D U . . .
O52_21 O 0.0918(2) 0.5916(3) 0.00576(15) 0.0906(15) Uani 1 1 d D U . . .
O53_21 O 0.1334(5) 0.5558(4) 0.0471(3) 0.181(6) Uani 1 1 d D U . . .
O55_21 O 0.27638(18) 0.6702(4) 0.08776(14) 0.0957(17) Uani 1 1 d D U . . .
O56_21 O 0.2772(3) 0.7631(4) 0.0761(3) 0.143(3) Uani 1 1 d D U . . .
N48_21 N 0.1099(4) 0.8132(4) 0.0385(2) 0.141(4) Uani 1 1 d D U . . .
N51_21 N 0.1236(3) 0.5969(3) 0.0267(2) 0.107(3) Uani 1 1 d D U . . .
N54_21 N 0.2577(2) 0.7149(4) 0.07584(19) 0.0918(18) Uani 1 1 d D U . . .
C42_21 C 0.11474(19) 0.7056(3) 0.03079(13) 0.0583(12) Uani 1 1 d D U . . .
H42_21^b H 0.083233 0.703232 0.020698 0.070 Uiso 0.426(18) 1 calc R U P G 2
C43_21 C 0.1442(2) 0.6548(3) 0.03574(14) 0.0622(13) Uani 1 1 d D U . . .
C44_21 C 0.1903(2) 0.6562(3) 0.05013(17) 0.0722(15) Uani 1 1 d D U . . .
H44_21^a H 0.207965 0.620488 0.053406 0.087 Uiso 0.574(18) 1 calc R U P G 1
C45_21 C 0.2096(2) 0.7110(3) 0.05951(15) 0.0662(14) Uani 1 1 d D U . . .
C46_21 C 0.1839(3) 0.7642(3) 0.0541(2) 0.082(2) Uani 1 1 d D U . . .
H46_21 H 0.198114 0.802357 0.058360 0.098 Uiso 1 1 calc R U . . .
C47_21 C 0.1366(2) 0.7591(3) 0.04219(16) 0.0731(17) Uani 1 1 d D U . . .
O41_22 O 0.80404(15) 1.0428(2) 0.39467(10) 0.0635(10) Uani 1 1 d D U . . .
O49_22 O 0.84093(19) 1.1198(2) 0.44363(14) 0.0783(13) Uani 1 1 d D U . . .
O50_22 O 0.91058(15) 1.08707(19) 0.45745(10) 0.0628(10) Uani 1 1 d D U . . .
O52_22 O 0.75226(16) 0.9512(2) 0.36646(12) 0.0740(12) Uani 1 1 d D U . . .
O53_22 O 0.74891(18) 0.8713(3) 0.39254(14) 0.0857(15) Uani 1 1 d D U . . .
O55_22 O 0.86329(16) 0.82104(18) 0.48185(11) 0.0636(10) Uani 1 1 d D U . . .
O56_22 O 0.90860(15) 0.88876(19) 0.50685(10) 0.0616(9) Uani 1 1 d D U . . .
N48_22 N 0.86932(17) 1.0791(2) 0.44846(10) 0.0517(9) Uani 1 1 d D U . . .
N51_22 N 0.76570(17) 0.9208(2) 0.38942(13) 0.0629(12) Uani 1 1 d D U . . .
N54_22 N 0.87751(16) 0.87322(19) 0.48522(11) 0.0514(9) Uani 1 1 d D U . . .
C42_22 C 0.81759(17) 1.0055(2) 0.41499(12) 0.0498(10) Uani 1 1 d D U . . .
C43_22 C 0.80291(17) 0.9427(2) 0.41483(13) 0.0529(11) Uani 1 1 d D U . . .
C44_22 C 0.82157(17) 0.9009(2) 0.43723(13) 0.0504(10) Uani 1 1 d D U . . .
H44_22 H 0.810355 0.860929 0.435517 0.060 Uiso 1 1 calc R U . . .
C45_22 C 0.85660(17) 0.9174(2) 0.46215(12) 0.0468(10) Uani 1 1 d D U . . .
C46_22 C 0.87299(17) 0.9765(2) 0.46552(12) 0.0447(9) Uani 1 1 d D U . . .
H46_22 H 0.897455 0.987545 0.482557 0.054 Uiso 1 1 calc R U . . .
C47_22 C 0.85289(16) 1.0176(2) 0.44373(11) 0.0436(9) Uani 1 1 d D U . . .
C61_31 C 0.5060(5) 0.7468(12) 0.3952(5) 0.188(10) Uani 0.75 1 d D U P . .
H61A_31 H 0.486737 0.713336 0.398508 0.282 Uiso 0.75 1 calc R U P . .
H61B_31 H 0.492758 0.784731 0.399894 0.282 Uiso 0.75 1 calc R U P . .
H61C_31 H 0.507760 0.746972 0.373438 0.282 Uiso 0.75 1 calc R U P . .
C62_31 C 0.5533(5) 0.7396(8) 0.4163(4) 0.154(6) Uani 0.75 1 d D U P . .
H62A_31 H 0.565993 0.700667 0.411732 0.185 Uiso 0.75 1 calc R U P . .
H62B_31 H 0.551010 0.738380 0.438156 0.185 Uiso 0.75 1 calc R U P . .
C63_31 C 0.5862(5) 0.7894(8) 0.4130(4) 0.147(5) Uani 0.75 1 d D U P . .
H63A_31 H 0.588704 0.790535 0.391244 0.176 Uiso 0.75 1 calc R U P . .
H63B_31 H 0.573607 0.828359 0.417621 0.176 Uiso 0.75 1 calc R U P . .
C64_31 C 0.6333(4) 0.7813(8) 0.4345(4) 0.149(6) Uani 0.75 1 d D U P . .
H64A_31 H 0.630555 0.781667 0.456222 0.179 Uiso 0.75 1 calc R U P . .
H64B_31 H 0.644889 0.741294 0.430502 0.179 Uiso 0.75 1 calc R U P . .
C65_31 C 0.6678(6) 0.8281(9) 0.4312(5) 0.169(7) Uani 0.75 1 d D U P . .
H65A_31 H 0.654276 0.868337 0.431742 0.203 Uiso 0.75 1 calc R U P . .
H65B_31 H 0.674430 0.823257 0.410565 0.203 Uiso 0.75 1 calc R U P . .
C66_31 C 0.7123(6) 0.8251(13) 0.4560(5) 0.182(9) Uani 0.75 1 d D U P . .
H66A_31 H 0.732813 0.856678 0.452322 0.273 Uiso 0.75 1 calc R U P . .
H66B_31 H 0.706302 0.830939 0.476526 0.273 Uiso 0.75 1 calc R U P . .
H66C_31 H 0.726488 0.785787 0.455315 0.273 Uiso 0.75 1 calc R U P . .
C61_32^a C 0.7793(8) 1.0698(12) 0.6404(4) 0.226(19) Uani 0.6 1 d D U P H 1
H61A_32^a H 0.799169 1.100067 0.652948 0.339 Uiso 0.6 1 calc DR U P H 1
H61B_32^a H 0.748168 1.085434 0.633862 0.339 Uiso 0.6 1 calc R U P H 1
H61C_32^a H 0.779557 1.033350 0.652833 0.339 Uiso 0.6 1 calc R U P H 1
C62_32^a C 0.7962(6) 1.0552(8) 0.6122(4) 0.130(6) Uani 0.6 1 d D U P H 1
H62A_32^a H 0.827961 1.040485 0.619100 0.156 Uiso 0.6 1 calc R U P H 1
H62B_32^a H 0.796620 1.092491 0.600158 0.156 Uiso 0.6 1 calc R U P H 1
C63_32^a C 0.7679(5) 1.0084(7) 0.5908(3) 0.113(5) Uani 0.6 1 d D U P H 1
H63A_32^a H 0.766887 0.971001 0.602699 0.135 Uiso 0.6 1 calc R U P H 1
H63B_32^a H 0.736338 1.023256 0.583122 0.135 Uiso 0.6 1 calc R U P H 1
C64_32^a C 0.7878(4) 0.9949(6) 0.5634(3) 0.089(3) Uani 0.6 1 d D U P H 1
H64A_32^a H 0.819175 0.979432 0.571288 0.106 Uiso 0.6 1 calc R U P H 1
H64B_32^a H 0.789685 1.032716 0.552076 0.106 Uiso 0.6 1 calc R U P H 1
C65_32^a C 0.7603(5) 0.9493(7) 0.5406(3) 0.110(4) Uani 0.6 1 d D U P H 1
H65A_32^a H 0.757569 0.911750 0.551862 0.132 Uiso 0.6 1 calc R U P H 1
H65B_32^a H 0.729289 0.965269 0.531904 0.132 Uiso 0.6 1 calc R U P H 1
C66_32^a C 0.7823(6) 0.9355(11) 0.5141(3) 0.129(8) Uani 0.6 1 d D U P H 1
H66A_32^a H 0.763621 0.906164 0.500036 0.194 Uiso 0.6 1 calc R U P H 1
H66B_32^a H 0.784546 0.972468 0.502601 0.194 Uiso 0.6 1 calc R U P H 1
H66C_32^a H 0.812818 0.918962 0.522555 0.194 Uiso 0.6 1 calc R U P H 1
C61_33 C 0.1798(6) 0.4843(6) 0.1165(5) 0.166(6) Uani 1 1 d D U . . .
H61A_33 H 0.166613 0.516744 0.102126 0.248 Uiso 1 1 calc R U . . .
H61B_33 H 0.171915 0.490380 0.136376 0.248 Uiso 1 1 calc R U . . .
H61C_33 H 0.212953 0.484369 0.119844 0.248 Uiso 1 1 calc R U . . .
C62_33 C 0.1609(9) 0.4247(6) 0.1027(5) 0.245(13) Uani 1 1 d D U . . .
H62A_33 H 0.168300 0.419623 0.082378 0.294 Uiso 1 1 calc R U . . .
H62B_33 H 0.127319 0.425626 0.098887 0.294 Uiso 1 1 calc R U . . .
C63_33 C 0.1790(5) 0.3710(6) 0.1231(5) 0.208(9) Uani 1 1 d D U . . .
H63A_33 H 0.212352 0.368792 0.125694 0.249 Uiso 1 1 calc R U . . .
H63B_33 H 0.173561 0.377718 0.143869 0.249 Uiso 1 1 calc R U . . .
C64_33 C 0.1586(6) 0.3113(6) 0.1111(5) 0.194(8) Uani 1 1 d D U . . .
H64A_33 H 0.159782 0.307811 0.089037 0.233 Uiso 1 1 calc R U . . .
H64B_33 H 0.126088 0.311867 0.111343 0.233 Uiso 1 1 calc R U . . .
C65_33 C 0.1798(7) 0.2552(6) 0.1278(5) 0.208(9) Uani 1 1 d D U . . .
H65A_33 H 0.177960 0.257413 0.149728 0.250 Uiso 1 1 calc R U . . .
H65B_33 H 0.212382 0.254036 0.127767 0.250 Uiso 1 1 calc R U . . .
C66_33 C 0.1573(7) 0.1971(6) 0.1136(6) 0.198(9) Uani 1 1 d D U . . .
H66A_33 H 0.172755 0.162822 0.125640 0.297 Uiso 1 1 calc DR U . . .
H66B_33 H 0.125171 0.197172 0.114050 0.297 Uiso 1 1 calc R U . . .
H66C_33 H 0.159640 0.193790 0.092058 0.297 Uiso 1 1 calc R U . . .
C61_34^a C 0.4157(11) 1.1409(9) 0.2520(5) 0.220(14) Uani 0.75 1 d D U P I 1
H61A_34^a H 0.391885 1.151003 0.262605 0.330 Uiso 0.75 1 calc R U P I 1
H61B_34^a H 0.444585 1.134525 0.267536 0.330 Uiso 0.75 1 calc R U P I 1
H61C_34^a H 0.419074 1.173853 0.238181 0.330 Uiso 0.75 1 calc R U P I 1
C62_34^a C 0.4026(7) 1.0844(10) 0.2333(5) 0.203(11) Uani 0.75 1 d D U P I 1
H62A_34^a H 0.372806 1.091294 0.218336 0.243 Uiso 0.75 1 calc R U P I 1
H62B_34^a H 0.398224 1.052108 0.247585 0.243 Uiso 0.75 1 calc R U P I 1
C63_34^a C 0.4357(7) 1.0617(8) 0.2152(4) 0.214(11) Uani 0.75 1 d D U P I 1
H63A_34^a H 0.442115 1.094123 0.201603 0.257 Uiso 0.75 1 calc R U P I 1
H63B_34^a H 0.464810 1.050287 0.229845 0.257 Uiso 0.75 1 calc R U P I 1
C64_34^a C 0.4161(6) 1.0077(8) 0.1954(4) 0.176(8) Uani 0.75 1 d D U P I 1
H64A_34^a H 0.395790 0.985951 0.205986 0.212 Uiso 0.75 1 calc R U P I 1
H64B_34^a H 0.396950 1.022560 0.175317 0.212 Uiso 0.75 1 calc R U P I 1
C65_34^a C 0.4500(7) 0.9633(7) 0.1885(5) 0.168(7) Uani 0.75 1 d D U P I 1
H65A_34^a H 0.432850 0.928494 0.177591 0.202 Uiso 0.75 1 calc R U P I 1
H65B_34^a H 0.469079 0.948503 0.208548 0.202 Uiso 0.75 1 calc R U P I 1
C66_34^a C 0.4818(5) 0.9854(7) 0.1691(3) 0.112(4) Uani 0.75 1 d D U P I 1
H66A_34^a H 0.501983 0.952637 0.166277 0.167 Uiso 0.75 1 calc R U P I 1
H66B_34^a H 0.463735 0.998841 0.148705 0.167 Uiso 0.75 1 calc R U P I 1
H66C_34^a H 0.500112 1.018932 0.179788 0.167 Uiso 0.75 1 calc R U P I 1
C61_35^a C 0.6568(9) 0.6096(15) 0.2834(8) 0.30(2) Uani 0.75 1 d D U P J 1
H61A_35^a H 0.686100 0.610187 0.277779 0.457 Uiso 0.75 1 calc R U P J 1
H61B_35^a H 0.643302 0.649781 0.280659 0.457 Uiso 0.75 1 calc R U P J 1
H61C_35^a H 0.661667 0.597255 0.305172 0.457 Uiso 0.75 1 calc R U P J 1
C62_35^a C 0.6250(9) 0.5654(15) 0.2626(7) 0.289(18) Uani 0.75 1 d D U P J 1
H62A_35^a H 0.620988 0.577657 0.240667 0.346 Uiso 0.75 1 calc R U P J 1
H62B_35^a H 0.639330 0.525197 0.265150 0.346 Uiso 0.75 1 calc R U P J 1
C63_35^a C 0.5784(9) 0.5608(12) 0.2693(6) 0.233(13) Uani 0.75 1 d D U P J 1
H63A_35^a H 0.582476 0.550971 0.291609 0.280 Uiso 0.75 1 calc R U P J 1
H63B_35^a H 0.563312 0.600516 0.265614 0.280 Uiso 0.75 1 calc R U P J 1
C64_35^a C 0.5472(10) 0.5143(13) 0.2500(6) 0.275(15) Uani 0.75 1 d D U P J 1
H64A_35^a H 0.560335 0.474008 0.255876 0.330 Uiso 0.75 1 calc R U P J 1
H64B_35^a H 0.546659 0.520767 0.227821 0.330 Uiso 0.75 1 calc R U P J 1
C65_35^a C 0.4986(10) 0.5149(15) 0.2533(8) 0.280(15) Uani 0.75 1 d D U P J 1
H65A_35^a H 0.486024 0.555844 0.248761 0.336 Uiso 0.75 1 calc R U P J 1
H65B_35^a H 0.498798 0.505253 0.275053 0.336 Uiso 0.75 1 calc R U P J 1
C66_35^a C 0.4677(12) 0.4707(17) 0.2318(8) 0.33(2) Uani 0.75 1 d D U P J 1
H66A_35^a H 0.436909 0.473207 0.235013 0.494 Uiso 0.75 1 calc R U P J 1
H66B_35^a H 0.466708 0.480519 0.210136 0.494 Uiso 0.75 1 calc R U P J 1
H66C_35^a H 0.479492 0.429889 0.236450 0.494 Uiso 0.75 1 calc R U P J 1
C61_37^a C 0.2859(10) 0.4850(8) 0.1945(4) 0.190(10) Uani 0.75 1 d D U P K 1
H61A_37^a H 0.274210 0.525516 0.196342 0.285 Uiso 0.75 1 calc R U P K 1
H61B_37^a H 0.308711 0.486589 0.182295 0.285 Uiso 0.75 1 calc R U P K 1
H61C_37^a H 0.260711 0.458849 0.184009 0.285 Uiso 0.75 1 calc R U P K 1
C62_37^a C 0.3074(12) 0.4605(9) 0.2265(5) 0.263(16) Uani 0.75 1 d D U P K 1
H62A_37^a H 0.332033 0.488159 0.237009 0.316 Uiso 0.75 1 calc R U P K 1
H62B_37^a H 0.284165 0.460495 0.238717 0.316 Uiso 0.75 1 calc R U P K 1
C63_37^a C 0.3271(11) 0.3980(9) 0.2275(5) 0.285(17) Uani 0.75 1 d D U P K 1
H63A_37^a H 0.349349 0.397434 0.214594 0.342 Uiso 0.75 1 calc R U P K 1
H63B_37^a H 0.302216 0.369937 0.218016 0.342 Uiso 0.75 1 calc R U P K 1
C64_37^a C 0.3505(14) 0.3750(11) 0.2597(6) 0.36(2) Uani 0.75 1 d D U P K 1
H64A_37^a H 0.328686 0.376648 0.272988 0.438 Uiso 0.75 1 calc R U P K 1
H64B_37^a H 0.376255 0.401957 0.269032 0.438 Uiso 0.75 1 calc R U P K 1
C65_37^a C 0.368(2) 0.3111(14) 0.2599(8) 0.42(3) Uani 0.75 1 d D U P K 1
H65A_37^a H 0.344250 0.285729 0.246819 0.509 Uiso 0.75 1 calc R U P K 1
H65B_37^a H 0.394571 0.311123 0.250299 0.509 Uiso 0.75 1 calc R U P K 1
C66_37^a C 0.3834(17) 0.2832(15) 0.2921(9) 0.45(4) Uani 0.75 1 d D U P K 1
H66A_37^a H 0.394405 0.242351 0.290352 0.676 Uiso 0.75 1 calc R U P K 1
H66B_37^a H 0.407868 0.307406 0.305078 0.676 Uiso 0.75 1 calc R U P K 1
H66C_37^a H 0.357477 0.281977 0.301593 0.676 Uiso 0.75 1 calc R U P K 1
C61_38^a C 0.6398(8) 1.0858(18) 0.5191(7) 0.29(2) Uani 0.8 1 d D U P L 1
H61A_38^a H 0.609251 1.096445 0.521084 0.438 Uiso 0.8 1 calc R U P L 1
H61B_38^a H 0.637199 1.059111 0.501217 0.438 Uiso 0.8 1 calc R U P L 1
H61C_38^a H 0.656525 1.065417 0.538067 0.438 Uiso 0.8 1 calc R U P L 1
C62_38^a C 0.6651(8) 1.1426(16) 0.5144(9) 0.311(19) Uani 0.8 1 d D U P L 1
H62A_38^a H 0.647435 1.163366 0.495481 0.373 Uiso 0.8 1 calc R U P L 1
H62B_38^a H 0.666733 1.169662 0.532276 0.373 Uiso 0.8 1 calc R U P L 1
C63_38^a C 0.7129(7) 1.1317(14) 0.5110(6) 0.279(16) Uani 0.8 1 d D U P L 1
H63A_38^a H 0.711376 1.102134 0.494108 0.335 Uiso 0.8 1 calc R U P L 1
H63B_38^a H 0.731067 1.113457 0.530491 0.335 Uiso 0.8 1 calc R U P L 1
C64_38^a C 0.7380(7) 1.1869(13) 0.5040(7) 0.268(15) Uani 0.8 1 d D U P L 1
H64A_38^a H 0.720798 1.204218 0.483920 0.321 Uiso 0.8 1 calc R U P L 1
H64B_38^a H 0.738603 1.217308 0.520326 0.321 Uiso 0.8 1 calc R U P L 1
C65_38^a C 0.7864(8) 1.1750(14) 0.5021(8) 0.286(17) Uani 0.8 1 d D U P L 1
H65A_38^a H 0.785536 1.151699 0.482965 0.344 Uiso 0.8 1 calc R U P L 1
H65B_38^a H 0.801697 1.149886 0.520065 0.344 Uiso 0.8 1 calc R U P L 1
C66_38^a C 0.8149(8) 1.2311(16) 0.5018(4) 0.246(16) Uani 0.8 1 d D U P L 1
H66A_38^a H 0.845621 1.219564 0.500598 0.369 Uiso 0.8 1 calc R U P L 1
H66B_38^a H 0.800678 1.255892 0.483783 0.369 Uiso 0.8 1 calc R U P L 1
H66C_38^a H 0.816867 1.254076 0.520949 0.369 Uiso 0.8 1 calc R U P L 1
C61_39^a C 0.623(3) 1.296(4) 0.1405(10) 0.25(5) Uiso 0.25 1 d D U P M -1
H61D_39^a H 0.628563 1.263288 0.155817 0.373 Uiso 0.25 1 calc R U P M -1
H61E_39^a H 0.650570 1.318824 0.141936 0.373 Uiso 0.25 1 calc R U P M -1
H61F_39^a H 0.599079 1.322533 0.144835 0.373 Uiso 0.25 1 calc R U P M -1
C62_39^a C 0.606(3) 1.270(3) 0.1081(10) 0.18(3) Uiso 0.25 1 d D U P M -1
H62C_39^a H 0.578245 1.245931 0.107158 0.214 Uiso 0.25 1 calc R U P M -1
H62D_39^a H 0.629655 1.242227 0.104264 0.214 Uiso 0.25 1 calc R U P M -1
C63_39^a C 0.596(2) 1.316(2) 0.0823(9) 0.21(3) Uiso 0.25 1 d D U P M -1
H63C_39^a H 0.623445 1.340042 0.083008 0.249 Uiso 0.25 1 calc R U P M -1
H63D_39^a H 0.572193 1.344359 0.086198 0.249 Uiso 0.25 1 calc R U P M -1
C64_39^a C 0.579(2) 1.290(2) 0.0498(10) 0.20(3) Uiso 0.25 1 d D U P M -1
H64C_39^a H 0.601803 1.261995 0.045946 0.244 Uiso 0.25 1 calc R U P M -1
H64D_39^a H 0.550526 1.266663 0.049060 0.244 Uiso 0.25 1 calc R U P M -1
C65_39^a C 0.568(2) 1.337(2) 0.0241(10) 0.132(16) Uiso 0.25 1 d D U P M -1
H65C_39^a H 0.543932 1.363568 0.027430 0.158 Uiso 0.25 1 calc R U P M -1
H65D_39^a H 0.595851 1.361474 0.025563 0.158 Uiso 0.25 1 calc R U P M -1
C66_39^a C 0.553(3) 1.311(3) -0.0085(9) 0.24(5) Uiso 0.25 1 d D U P M -1
H66D_39^a H 0.547530 1.343647 -0.023740 0.357 Uiso 0.25 1 calc R U P M -1
H66E_39^a H 0.577658 1.285066 -0.012410 0.357 Uiso 0.25 1 calc R U P M -1
H66F_39^a H 0.525650 1.287163 -0.010540 0.357 Uiso 0.25 1 calc R U P M -1
C61_40^a C 0.615(2) 1.056(3) 0.1725(12) 0.140(18) Uiso 0.25 1 d D U P N -1
H61A_40^a H 0.608393 1.075113 0.190774 0.210 Uiso 0.25 1 calc R U P N -1
H61B_40^a H 0.600340 1.016661 0.169135 0.210 Uiso 0.25 1 calc R U P N -1
H61C_40^a H 0.647994 1.051415 0.175800 0.210 Uiso 0.25 1 calc R U P N -1
C62_40^a C 0.597(4) 1.095(4) 0.1441(13) 0.28(5) Uiso 0.25 1 d D U P N -1
H62A_40^a H 0.563557 1.100732 0.141227 0.339 Uiso 0.25 1 calc R U P N -1
H62B_40^a H 0.611159 1.135448 0.147886 0.339 Uiso 0.25 1 calc R U P N -1
C63_40^a C 0.605(3) 1.070(3) 0.1143(12) 0.32(5) Uiso 0.25 1 d D U P N -1
H63A_40^a H 0.590906 1.029804 0.110518 0.383 Uiso 0.25 1 calc R U P N -1
H63B_40^a H 0.638442 1.064606 0.117139 0.383 Uiso 0.25 1 calc R U P N -1
C64_40^a C 0.587(4) 1.109(4) 0.0856(13) 0.30(4) Uiso 0.25 1 d D U P N -1
H64A_40^a H 0.600889 1.149111 0.089485 0.361 Uiso 0.25 1 calc R U P N -1
H64B_40^a H 0.553748 1.113226 0.082395 0.361 Uiso 0.25 1 calc R U P N -1
C65_40^a C 0.597(4) 1.083(5) 0.0562(13) 0.31(5) Uiso 0.25 1 d D U P N -1
H65A_40^a H 0.630223 1.080333 0.059184 0.372 Uiso 0.25 1 calc R U P N -1
H65B_40^a H 0.584300 1.041983 0.052977 0.372 Uiso 0.25 1 calc R U P N -1
C66_40^a C 0.577(4) 1.120(6) 0.0271(13) 0.29(5) Uiso 0.25 1 d D U P N -1
H66A_40^a H 0.584834 1.100554 0.009169 0.438 Uiso 0.25 1 calc R U P N -1
H66B_40^a H 0.543962 1.121970 0.023489 0.438 Uiso 0.25 1 calc R U P N -1
H66C_40^a H 0.589958 1.160381 0.029706 0.438 Uiso 0.25 1 calc R U P N -1
C61_40^b C 0.522(2) 1.141(5) 0.046(2) 0.23(4) Uiso 0.25 1 d D U P O -2
H61D_40^b H 0.515752 1.124940 0.064687 0.344 Uiso 0.25 1 calc R U P O -2
H61E_40^b H 0.519886 1.185062 0.045854 0.344 Uiso 0.25 1 calc R U P O -2
H61F_40^b H 0.498685 1.125710 0.027547 0.344 Uiso 0.25 1 calc R U P O -2
C62_40^b C 0.569(3) 1.122(5) 0.0432(19) 0.31(4) Uiso 0.25 1 d D U P O -2
H62C_40^b H 0.570253 1.077723 0.043460 0.371 Uiso 0.25 1 calc R U P O -2
H62D_40^b H 0.591423 1.136989 0.061741 0.371 Uiso 0.25 1 calc R U P O -2
C63_40^b C 0.5816(19) 1.145(4) 0.0142(15) 0.29(4) Uiso 0.25 1 d D U P O -2
H63C_40^b H 0.559290 1.129244 -0.004406 0.351 Uiso 0.25 1 calc R U P O -2
H63D_40^b H 0.579585 1.189139 0.013682 0.351 Uiso 0.25 1 calc R U P O -2
C64_40^b C 0.6292(19) 1.126(4) 0.0126(14) 0.26(4) Uiso 0.25 1 d D U P O -2
H64C_40^b H 0.651287 1.141565 0.031316 0.316 Uiso 0.25 1 calc R U P O -2
H64D_40^b H 0.630993 1.081843 0.013145 0.316 Uiso 0.25 1 calc R U P O -2
C65_40^b C 0.643(2) 1.148(4) -0.0160(15) 0.19(3) Uiso 0.25 1 d D U P O -2
H65C_40^b H 0.643766 1.192727 -0.015812 0.228 Uiso 0.25 1 calc R U P O -2
H65D_40^b H 0.619940 1.135472 -0.034839 0.228 Uiso 0.25 1 calc R U P O -2
C66_40^b C 0.690(2) 1.125(4) -0.0181(17) 0.17(3) Uiso 0.25 1 d D U P O -2
H66D_40^b H 0.696653 1.140782 -0.036932 0.259 Uiso 0.25 1 calc R U P O -2
H66E_40^b H 0.712836 1.138410 0.000226 0.259 Uiso 0.25 1 calc R U P O -2
H66F_40^b H 0.688993 1.081116 -0.018814 0.259 Uiso 0.25 1 calc R U P O -2
Cl72_41 Cl 0.2347(3) 0.7394(3) -0.01224(15) 0.194(2) Uani 1 1 d D U . . .
Cl73_41 Cl 0.25922(16) 0.6684(5) -0.06177(12) 0.221(3) Uani 1 1 d D U . . .
C71_41 C 0.2347(5) 0.6687(8) -0.0294(3) 0.158(5) Uani 1 1 d D U . . .
H71A_41 H 0.202951 0.654067 -0.036245 0.189 Uiso 1 1 calc R U . . .
H71B_41 H 0.251795 0.640292 -0.013576 0.189 Uiso 1 1 calc R U . . .
Cl72_42 Cl 0.84688(16) 0.44726(19) 0.42556(10) 0.1482(14) Uani 1 1 d D U . . .
Cl73_42 Cl 0.83034(14) 0.4597(3) 0.48766(13) 0.182(2) Uani 1 1 d D U . . .
C71_42 C 0.8683(3) 0.4643(4) 0.4636(2) 0.095(2) Uani 1 1 d D U . . .
H71A_42 H 0.880464 0.505743 0.464909 0.114 Uiso 1 1 calc R U . . .
H71B_42 H 0.894212 0.437151 0.472092 0.114 Uiso 1 1 calc R U . . .
Cl72_44 Cl 0.50201(12) 0.6381(2) 0.31482(12) 0.1231(14) Uani 0.75 1 d D U P . .
Cl73_44 Cl 0.58881(12) 0.7002(2) 0.33461(10) 0.1229(14) Uani 0.75 1 d D U P . .
C71_44 C 0.5359(3) 0.6957(5) 0.3071(3) 0.080(3) Uani 0.75 1 d D U P . .
H71A_44 H 0.519593 0.734261 0.306777 0.096 Uiso 0.75 1 calc R U P . .
H71B_44 H 0.541207 0.689482 0.286189 0.096 Uiso 0.75 1 calc R U P . .
C71_45 C -0.1302(5) 0.1558(9) 0.2666(4) 0.238(10) Uani 0.5 1 d D U P . .
H71A_45 H -0.153253 0.123382 0.262881 0.286 Uiso 0.5 1 calc R U P . .
H71B_45 H -0.116604 0.158173 0.289289 0.286 Uiso 0.5 1 calc DR U P . .
Cl72_45 Cl -0.1569(4) 0.2236(6) 0.2538(2) 0.259(8) Uani 0.5 1 d D U P . .
Cl73_45 Cl -0.0876(4) 0.1375(11) 0.2479(3) 0.379(14) Uani 0.5 1 d D U P . .

loop_
_atom_site_aniso_label
_atom_site_aniso_U_11
_atom_site_aniso_U_22
_atom_site_aniso_U_33
_atom_site_aniso_U_23
_atom_site_aniso_U_13
_atom_site_aniso_U_12
K1 0.0759(10) 0.0389(8) 0.0497(7) 0.000 0.0257(7) 0.000
K2 0.1210(17) 0.0413(9) 0.0665(10) 0.000 0.0527(11) 0.000
K3 0.0484(6) 0.0886(10) 0.0654(7) -0.0148(6) 0.0216(5) -0.0133(6)
Si30_1 0.0681(10) 0.0565(9) 0.0740(10) -0.0058(7) 0.0295(8) -0.0121(7)
O1_1 0.069(2) 0.0377(17) 0.0430(16) 0.0026(12) 0.0256(15) -0.0014(15)
O19_1 0.0429(17) 0.0480(19) 0.0539(17) 0.0062(14) 0.0147(13) 0.0062(14)
O23_1 0.061(2) 0.049(2) 0.068(2) 0.0129(16) 0.0316(17) -0.0076(16)
O25_1 0.063(2) 0.079(3) 0.0532(19) 0.0130(18) 0.0218(16) -0.001(2)
O29_1 0.064(2) 0.055(2) 0.068(2) -0.0019(17) 0.0299(18) -0.0080(18)
N3_1 0.060(2) 0.0345(19) 0.0439(19) 0.0069(15) 0.0238(16) 0.0016(17)
N5_1 0.057(2) 0.0343(19) 0.0480(19) 0.0083(15) 0.0223(17) 0.0031(17)
N8_1 0.049(2) 0.0328(19) 0.055(2) 0.0055(15) 0.0215(17) 0.0010(16)
N10_1 0.049(2) 0.0331(19) 0.0498(19) 0.0052(15) 0.0198(16) 0.0020(16)
N11_1 0.075(3) 0.041(2) 0.049(2) 0.0070(16) 0.032(2) 0.006(2)
C2_1 0.054(3) 0.036(2) 0.047(2) 0.0052(17) 0.0212(19) 0.0002(19)
C4_1 0.060(3) 0.036(2) 0.047(2) 0.0078(18) 0.024(2) 0.004(2)
C6_1 0.049(2) 0.037(2) 0.050(2) 0.0095(18) 0.0218(19) 0.0033(19)
C7_1 0.050(2) 0.035(2) 0.049(2) 0.0048(17) 0.0229(19) -0.0014(18)
C9_1 0.041(2) 0.038(2) 0.052(2) 0.0061(17) 0.0189(18) -0.0007(18)
C12_1 0.042(2) 0.037(2) 0.057(2) 0.0065(17) 0.0242(18) -0.0007(17)
C13_1 0.049(2) 0.043(2) 0.056(2) 0.0079(19) 0.0220(19) 0.0010(19)
C14_1 0.059(3) 0.043(2) 0.057(3) 0.0015(19) 0.024(2) -0.006(2)
C15_1 0.055(3) 0.040(2) 0.071(3) -0.001(2) 0.030(2) 0.000(2)
C16_1 0.045(3) 0.041(2) 0.074(3) 0.007(2) 0.020(2) 0.006(2)
C17_1 0.040(2) 0.042(2) 0.065(3) 0.006(2) 0.0152(19) 0.0027(19)
C18_1 0.041(2) 0.038(2) 0.054(2) 0.0111(18) 0.0188(17) 0.0019(18)
C20_1 0.045(2) 0.047(3) 0.059(3) 0.003(2) 0.0173(19) -0.001(2)
C21_1 0.048(3) 0.051(3) 0.053(2) 0.0030(19) 0.0207(19) 0.001(2)
C22_1 0.044(2) 0.041(2) 0.051(2) 0.0132(18) 0.0202(18) 0.0002(18)
C24_1 0.062(3) 0.063(3) 0.060(3) 0.019(2) 0.031(2) 0.003(2)
C26_1 0.063(3) 0.077(4) 0.072(3) 0.011(3) 0.037(3) 0.010(3)
C27_1 0.091(5) 0.081(5) 0.090(5) 0.043(4) 0.049(4) 0.014(4)
C28_1 0.049(3) 0.051(3) 0.063(3) 0.002(2) 0.023(2) -0.003(2)
C31_1 0.082(4) 0.077(4) 0.085(4) 0.005(3) 0.037(3) -0.015(4)
C32_1 0.065(4) 0.095(6) 0.099(5) -0.013(4) 0.023(3) -0.015(4)
C33_1 0.114(5) 0.054(3) 0.085(4) -0.012(3) 0.043(4) -0.005(3)
C34_1 0.095(5) 0.093(5) 0.076(4) -0.013(4) 0.028(4) 0.007(4)
C35_1 0.128(6) 0.093(6) 0.081(5) -0.001(4) 0.040(4) 0.035(5)
C36_1 0.182(11) 0.070(5) 0.127(8) -0.030(5) 0.056(8) -0.032(6)
O1_2 0.064(2) 0.0322(16) 0.0518(17) -0.0032(13) 0.0297(15) -0.0012(14)
O19_2 0.077(3) 0.049(2) 0.117(3) -0.023(2) 0.067(3) -0.022(2)
O23_2 0.112(4) 0.0402(19) 0.062(2) -0.0032(16) 0.042(2) -0.004(2)
O25_2 0.118(4) 0.041(2) 0.080(3) -0.0120(18) 0.047(2) -0.021(2)
N3_2 0.051(2) 0.0340(19) 0.0482(19) -0.0030(15) 0.0241(16) -0.0014(16)
N5_2 0.051(2) 0.0333(19) 0.053(2) -0.0067(15) 0.0250(17) -0.0057(16)
N8_2 0.058(2) 0.0342(19) 0.053(2) -0.0027(16) 0.0323(18) -0.0034(17)
N10_2 0.056(2) 0.0327(19) 0.059(2) -0.0055(16) 0.0339(18) -0.0069(16)
N11_2 0.062(2) 0.0344(19) 0.050(2) -0.0039(15) 0.0274(17) -0.0039(17)
C2_2 0.049(2) 0.034(2) 0.050(2) -0.0025(17) 0.0217(19) -0.0010(18)
C4_2 0.040(2) 0.035(2) 0.050(2) -0.0038(17) 0.0176(17) -0.0018(17)
C6_2 0.042(2) 0.032(2) 0.053(2) -0.0008(17) 0.0239(18) -0.0014(17)
C7_2 0.050(3) 0.035(2) 0.053(2) -0.0054(18) 0.027(2) -0.0010(19)
C9_2 0.053(3) 0.035(2) 0.060(3) -0.0017(18) 0.032(2) -0.0048(19)
C12_2 0.064(3) 0.033(2) 0.059(3) -0.0001(18) 0.038(2) -0.003(2)
C13_2 0.077(3) 0.037(2) 0.063(3) -0.002(2) 0.041(3) -0.007(2)
C14_2 0.109(5) 0.041(3) 0.066(3) -0.006(2) 0.052(3) -0.010(3)
C15_2 0.107(5) 0.054(3) 0.072(3) -0.007(3) 0.060(3) -0.009(3)
C16_2 0.103(5) 0.042(3) 0.087(4) -0.008(3) 0.067(4) -0.009(3)
C17_2 0.070(3) 0.047(3) 0.079(3) -0.006(2) 0.051(3) -0.007(2)
C18_2 0.075(3) 0.033(2) 0.070(3) -0.005(2) 0.049(3) -0.011(2)
C20_2 0.061(3) 0.056(3) 0.113(4) -0.022(3) 0.049(3) -0.023(2)
C21_2 0.079(4) 0.045(3) 0.076(3) -0.015(2) 0.045(3) -0.018(2)
C22_2 0.081(3) 0.036(2) 0.060(3) -0.0014(19) 0.042(2) -0.005(2)
C24_2 0.137(5) 0.031(2) 0.066(3) -0.005(2) 0.062(3) -0.011(3)
C26_2 0.137(6) 0.043(3) 0.077(4) 0.001(3) 0.060(4) 0.006(3)
C27_2 0.162(8) 0.044(3) 0.088(4) 0.006(3) 0.076(5) -0.004(4)
C28_2 0.053(3) 0.081(5) 0.130(5) -0.013(4) 0.034(3) -0.006(3)
Si30_2^a 0.058(2) 0.079(2) 0.112(3) 0.025(2) 0.041(2) 0.0080(16)
O29_2^a 0.054(3) 0.084(4) 0.118(6) 0.008(4) 0.035(4) -0.003(3)
C31_2^a 0.066(6) 0.068(6) 0.177(19) 0.032(8) 0.048(8) 0.010(5)
C32_2^a 0.086(7) 0.099(9) 0.119(7) 0.016(7) 0.044(6) 0.019(7)
C33_2^a 0.068(5) 0.136(9) 0.132(8) 0.033(8) 0.027(5) 0.021(6)
C34_2^a 0.062(6) 0.180(13) 0.163(14) 0.020(12) 0.032(7) 0.004(7)
C35_2^a 0.075(8) 0.21(2) 0.134(8) 0.036(11) 0.027(7) 0.015(10)
C36_2^a 0.092(9) 0.151(11) 0.214(18) 0.060(11) 0.064(11) 0.054(8)
Si30_2^b 0.040(6) 0.113(9) 0.123(9) -0.003(7) 0.013(5) -0.015(5)
O29_2^b 0.048(8) 0.108(11) 0.073(10) -0.009(9) 0.026(7) -0.012(6)
C31_2^b 0.06(2) 0.14(3) 0.09(2) 0.01(2) 0.007(14) -0.04(2)
C32_2^b 0.051(13) 0.10(2) 0.100(12) 0.022(12) 0.013(9) -0.008(12)
C33_2^b 0.060(12) 0.085(13) 0.107(13) 0.027(12) 0.024(10) -0.004(9)
C34_2^b 0.12(2) 0.049(16) 0.120(14) 0.003(14) 0.014(14) 0.001(15)
C35_2^b 0.076(16) 0.071(15) 0.13(2) 0.019(16) 0.043(14) -0.003(12)
C36_2^b 0.082(19) 0.075(13) 0.12(2) 0.021(15) 0.023(15) -0.013(11)
O1_3 0.074(2) 0.0323(17) 0.0457(16) 0.0021(13) 0.0194(15) -0.0040(15)
O19_3 0.067(2) 0.067(2) 0.0453(17) -0.0070(15) 0.0222(15) -0.0221(19)
O23_3 0.077(3) 0.044(2) 0.128(4) -0.014(2) 0.036(3) -0.015(2)
O25_3 0.098(4) 0.053(3) 0.228(8) -0.041(4) 0.070(5) -0.029(3)
N3_3 0.066(3) 0.0339(19) 0.0401(17) -0.0007(14) 0.0165(16) -0.0089(17)
N5_3 0.074(3) 0.037(2) 0.0427(19) -0.0025(15) 0.0169(18) -0.0169(19)
N8_3 0.064(3) 0.038(2) 0.0438(19) 0.0004(15) 0.0212(17) -0.0069(18)
N10_3 0.066(3) 0.040(2) 0.0383(18) -0.0020(15) 0.0165(16) -0.0075(18)
N11_3 0.094(4) 0.037(2) 0.045(2) -0.0026(16) 0.024(2) -0.019(2)
C2_3 0.061(3) 0.037(2) 0.040(2) 0.0038(17) 0.0134(19) -0.006(2)
C4_3 0.068(3) 0.038(2) 0.044(2) -0.0021(18) 0.014(2) -0.014(2)
C6_3 0.066(3) 0.042(2) 0.038(2) -0.0021(17) 0.0124(19) -0.012(2)
C7_3 0.064(3) 0.035(2) 0.041(2) 0.0014(17) 0.0130(19) -0.007(2)
C9_3 0.060(3) 0.036(2) 0.048(2) -0.0012(18) 0.0161(19) -0.005(2)
C12_3 0.069(3) 0.041(2) 0.049(2) 0.0023(18) 0.024(2) 0.000(2)
C13_3 0.082(4) 0.037(2) 0.064(3) 0.000(2) 0.037(3) -0.001(2)
C14_3 0.098(4) 0.048(3) 0.077(3) -0.002(3) 0.054(3) -0.004(3)
C15_3 0.114(5) 0.057(3) 0.060(3) 0.003(2) 0.051(3) 0.007(3)
C16_3 0.105(5) 0.068(4) 0.049(3) -0.004(2) 0.034(3) -0.002(3)
C17_3 0.076(4) 0.059(3) 0.047(2) 0.001(2) 0.024(2) -0.004(3)
C18_3 0.066(3) 0.045(2) 0.046(2) -0.0097(19) 0.020(2) -0.012(2)
C20_3 0.074(3) 0.056(3) 0.060(3) -0.016(2) 0.029(2) -0.026(2)
C21_3 0.077(4) 0.046(3) 0.107(5) -0.002(3) 0.037(3) -0.023(3)
C22_3 0.075(3) 0.034(2) 0.078(3) 0.000(2) 0.022(3) -0.011(2)
C24_3 0.077(4) 0.042(3) 0.086(4) -0.012(3) 0.023(3) -0.012(3)
C26_3 0.090(6) 0.069(5) 0.284(18) 0.033(8) -0.029(8) -0.018(4)
C27_3 0.126(9) 0.157(11) 0.109(6) -0.038(7) 0.011(6) -0.033(8)
C28_3 0.075(3) 0.066(3) 0.058(3) -0.016(2) 0.030(2) -0.025(2)
Si30_3^b 0.075(2) 0.0458(18) 0.108(3) 0.0013(18) 0.027(2) -0.0087(16)
O29_3^b 0.077(7) 0.048(5) 0.083(7) -0.014(5) 0.026(5) -0.013(5)
C31_3^b 0.100(10) 0.019(5) 0.176(17) 0.003(7) -0.029(10) -0.007(5)
C32_3^b 0.080(10) 0.117(14) 0.106(9) 0.006(9) 0.015(7) 0.004(9)
C33_3^b 0.110(10) 0.086(10) 0.128(10) -0.005(8) 0.061(9) 0.014(7)
C34_3^b 0.123(17) 0.18(2) 0.23(2) -0.06(2) 0.111(16) -0.061(16)
C35_3^b 0.20(3) 0.21(3) 0.113(13) 0.020(14) 0.082(12) 0.05(2)
C36_3^b 0.19(3) 0.127(17) 0.23(3) -0.007(17) 0.12(2) 0.054(16)
Si30_3^a 0.123(5) 0.121(5) 0.134(5) -0.051(4) 0.043(4) 0.000(4)
O29_3^a 0.068(7) 0.087(11) 0.105(10) -0.030(7) 0.024(6) -0.010(6)
C31_3^a 0.20(3) 0.18(3) 0.16(2) -0.10(2) 0.004(16) 0.040(19)
C32_3^a 0.126(18) 0.18(2) 0.21(3) 0.003(17) 0.108(18) 0.034(13)
C33_3^a 0.129(15) 0.142(15) 0.177(15) -0.023(10) 0.058(10) 0.032(10)
C34_3^a 0.26(3) 0.21(3) 0.26(4) 0.03(2) 0.13(3) 0.00(2)
C35_3^a 0.20(3) 0.22(3) 0.19(3) -0.04(2) -0.02(2) 0.04(2)
C36_3^a 0.17(3) 0.19(3) 0.33(4) -0.07(3) 0.10(2) 0.06(2)
O1_4 0.069(2) 0.0344(16) 0.0463(16) -0.0045(12) 0.0265(15) 0.0017(15)
O19_4 0.068(2) 0.047(2) 0.084(3) -0.0039(18) 0.041(2) 0.0010(17)
O23_4 0.074(3) 0.067(3) 0.058(2) -0.0086(18) 0.0292(18) -0.008(2)
O25_4 0.089(3) 0.077(3) 0.063(2) -0.012(2) 0.039(2) -0.019(2)
N3_4 0.074(3) 0.0316(19) 0.052(2) -0.0020(16) 0.034(2) 0.0029(18)
N5_4 0.080(3) 0.038(2) 0.056(2) -0.0022(17) 0.039(2) 0.001(2)
N8_4 0.072(3) 0.034(2) 0.0427(19) -0.0018(15) 0.0211(18) 0.0038(18)
N10_4 0.070(3) 0.0330(19) 0.0477(19) -0.0052(15) 0.0282(18) -0.0013(18)
N11_4 0.109(4) 0.037(2) 0.075(3) 0.000(2) 0.062(3) 0.003(2)
C2_4 0.062(3) 0.034(2) 0.047(2) -0.0008(18) 0.024(2) 0.003(2)
C4_4 0.074(3) 0.035(2) 0.055(3) -0.0005(19) 0.037(2) 0.002(2)
C6_4 0.066(3) 0.035(2) 0.049(2) -0.0041(18) 0.025(2) -0.001(2)
C7_4 0.069(3) 0.033(2) 0.046(2) -0.0006(17) 0.024(2) 0.001(2)
C9_4 0.061(3) 0.037(2) 0.047(2) -0.0005(18) 0.021(2) -0.002(2)
C12_4 0.066(3) 0.033(2) 0.045(2) -0.0027(17) 0.018(2) 0.0024(19)
C13_4 0.074(3) 0.038(2) 0.042(2) 0.0018(17) 0.024(2) 0.005(2)
C14_4 0.086(4) 0.041(2) 0.046(2) 0.0022(19) 0.030(2) 0.000(2)
C15_4 0.082(4) 0.030(2) 0.058(3) 0.0026(19) 0.020(2) 0.000(2)
C16_4 0.073(3) 0.039(3) 0.068(3) 0.000(2) 0.023(3) 0.006(2)
C17_4 0.063(3) 0.036(2) 0.068(3) -0.005(2) 0.020(2) 0.001(2)
C18_4 0.069(3) 0.039(2) 0.057(2) -0.0117(19) 0.032(2) -0.001(2)
C20_4 0.076(3) 0.058(3) 0.080(3) -0.010(3) 0.044(3) -0.012(3)
C21_4 0.087(4) 0.056(3) 0.059(3) -0.013(2) 0.033(3) -0.016(3)
C22_4 0.081(3) 0.053(3) 0.051(2) -0.009(2) 0.029(2) -0.009(3)
C24_4 0.088(4) 0.060(3) 0.056(3) -0.012(2) 0.036(3) -0.020(3)
C26_4 0.099(5) 0.072(4) 0.065(3) -0.002(3) 0.031(3) 0.002(4)
C27_4 0.083(5) 0.078(4) 0.076(4) -0.010(3) 0.024(3) 0.010(3)
C28_4 0.081(4) 0.078(4) 0.074(4) -0.001(3) 0.020(3) -0.019(3)
O29_4^a 0.093(8) 0.074(7) 0.081(6) -0.025(5) 0.042(6) -0.032(6)
Si30_4^a 0.114(4) 0.075(3) 0.103(3) -0.037(2) 0.053(3) -0.047(3)
C31_4^a 0.19(2) 0.091(15) 0.157(19) -0.002(15) 0.07(2) -0.047(14)
C32_4^a 0.115(16) 0.15(2) 0.084(10) -0.063(11) 0.007(12) 0.000(15)
C33_4^a 0.093(8) 0.128(11) 0.150(14) -0.047(10) 0.047(9) -0.063(8)
C34_4^a 0.092(14) 0.142(14) 0.19(2) -0.029(16) 0.011(17) -0.034(10)
C35_4^a 0.15(3) 0.20(3) 0.194(19) -0.076(18) 0.11(2) -0.09(2)
C36_4^a 0.152(16) 0.17(2) 0.19(2) -0.05(2) -0.01(2) -0.09(2)
O29_4^b 0.083(7) 0.061(6) 0.098(8) 0.001(6) 0.041(5) -0.008(5)
Si30_4^b 0.087(3) 0.102(4) 0.107(3) 0.000(3) 0.013(3) -0.021(3)
C31_4^b 0.063(10) 0.111(16) 0.168(16) -0.002(13) 0.036(10) -0.012(11)
C32_4^b 0.14(3) 0.18(3) 0.17(2) 0.06(2) -0.025(16) -0.025(19)
C33_4^b 0.165(16) 0.092(10) 0.133(13) -0.023(9) 0.048(10) -0.039(9)
C34_4^b 0.21(3) 0.096(18) 0.121(13) -0.028(11) 0.073(14) 0.031(18)
C35_4^b 0.14(2) 0.14(2) 0.110(15) -0.047(15) 0.023(16) -0.047(16)
C36_4^b 0.26(3) 0.17(2) 0.20(3) -0.07(2) 0.07(2) -0.14(2)
O1_5 0.128(4) 0.040(2) 0.064(2) -0.0095(17) 0.036(2) -0.009(2)
O19_5 0.081(3) 0.069(3) 0.129(5) 0.002(3) -0.020(3) 0.011(3)
O23_5 0.114(4) 0.057(2) 0.052(2) 0.0015(17) 0.022(2) 0.012(2)
O25_5 0.152(5) 0.060(3) 0.082(3) 0.016(2) 0.053(3) 0.036(3)
N3_5 0.095(4) 0.043(2) 0.056(2) -0.0058(19) 0.019(2) 0.000(2)
N5_5 0.080(3) 0.046(3) 0.059(3) -0.003(2) 0.009(2) 0.005(2)
N8_5 0.087(4) 0.052(3) 0.057(3) -0.011(2) 0.018(2) -0.004(2)
N10_5 0.071(3) 0.053(3) 0.056(2) -0.0006(19) 0.009(2) 0.001(2)
N11_5 0.126(5) 0.045(3) 0.055(3) -0.004(2) 0.011(3) 0.018(3)
C2_5 0.092(5) 0.041(3) 0.066(3) -0.010(2) 0.024(3) -0.007(3)
C4_5 0.084(4) 0.041(3) 0.059(3) -0.006(2) 0.008(3) 0.005(3)
C6_5 0.066(3) 0.055(3) 0.052(3) -0.002(2) 0.004(2) -0.005(3)
C7_5 0.076(4) 0.053(3) 0.053(3) -0.010(2) 0.014(2) -0.003(3)
C9_5 0.080(4) 0.054(3) 0.054(3) -0.007(2) 0.012(3) -0.003(3)
C12_5 0.088(4) 0.065(4) 0.059(3) -0.009(3) 0.018(3) -0.002(3)
C13_5 0.120(6) 0.069(4) 0.076(4) -0.008(3) 0.032(4) 0.018(4)
C14_5 0.149(9) 0.105(7) 0.091(5) -0.015(5) 0.047(5) 0.032(6)
C15_5 0.207(11) 0.100(7) 0.061(4) -0.015(4) 0.038(5) 0.028(7)
C16_5 0.146(8) 0.091(6) 0.063(4) -0.020(4) -0.003(4) 0.014(5)
C17_5 0.101(5) 0.070(4) 0.063(3) -0.010(3) 0.007(3) -0.003(4)
C18_5 0.084(4) 0.057(3) 0.058(3) 0.005(2) 0.004(3) 0.007(3)
C20_5 0.084(4) 0.097(5) 0.089(5) 0.009(4) 0.008(3) 0.030(4)
C21_5 0.095(4) 0.067(4) 0.065(3) 0.010(3) 0.022(3) 0.023(3)
C22_5 0.086(4) 0.054(3) 0.050(3) 0.002(2) 0.010(3) 0.015(3)
C24_5 0.126(5) 0.056(3) 0.045(3) 0.004(2) 0.019(3) 0.017(3)
C26_5 0.159(8) 0.061(4) 0.058(3) 0.012(3) 0.026(4) 0.023(5)
C27_5 0.142(6) 0.060(4) 0.075(4) -0.009(3) 0.008(4) 0.014(4)
C28_5 0.082(5) 0.203(14) 0.130(8) 0.029(8) 0.018(5) 0.015(6)
O29_5^a 0.086(6) 0.085(8) 0.129(11) 0.023(8) 0.010(7) -0.002(7)
Si30_5^a 0.115(4) 0.097(4) 0.081(4) -0.006(3) 0.013(3) -0.022(3)
C31_5^a 0.18(2) 0.087(10) 0.19(3) 0.013(14) 0.03(2) 0.006(12)
C32_5^a 0.17(2) 0.22(3) 0.093(9) -0.045(15) 0.023(11) -0.09(2)
C33_5^a 0.112(8) 0.104(10) 0.091(9) 0.002(9) 0.026(8) -0.028(8)
C34_5^a 0.098(14) 0.19(3) 0.104(10) 0.057(13) 0.034(9) 0.019(15)
C35_5^a 0.119(16) 0.114(11) 0.21(3) 0.001(15) 0.041(18) -0.012(10)
C36_5^a 0.120(13) 0.133(15) 0.116(14) 0.018(13) 0.021(12) -0.047(14)
Si30_5^b 0.119(5) 0.114(5) 0.143(8) 0.002(6) 0.057(6) 0.018(4)
O29_5^b 0.090(7) 0.206(17) 0.126(11) -0.008(11) 0.032(7) 0.028(9)
C31_5^b 0.078(11) 0.121(14) 0.172(17) -0.026(14) 0.049(11) -0.016(11)
C32_5^b 0.110(11) 0.127(19) 0.151(19) 0.012(16) 0.046(12) -0.013(13)
C33_5^b 0.24(2) 0.133(11) 0.103(14) -0.006(10) 0.056(13) 0.040(14)
C34_5^b 0.176(18) 0.15(3) 0.19(2) 0.045(17) 0.097(14) 0.049(17)
C35_5^b 0.44(6) 0.15(2) 0.22(3) -0.07(3) 0.09(3) 0.05(4)
C36_5^b 0.18(2) 0.12(2) 0.19(3) 0.022(18) 0.015(18) -0.021(19)
Si30_6 0.0983(14) 0.0578(10) 0.0882(12) -0.0037(9) 0.0419(11) 0.0045(9)
O1_6 0.150(5) 0.045(2) 0.067(3) -0.0134(19) 0.056(3) -0.013(3)
O19_6 0.115(4) 0.057(3) 0.065(2) -0.0053(19) 0.036(2) -0.010(2)
O23_6 0.100(4) 0.068(3) 0.079(3) -0.007(2) 0.037(2) 0.001(2)
O25_6 0.127(4) 0.100(4) 0.066(3) -0.006(3) 0.044(3) 0.008(3)
O29_6 0.147(6) 0.070(3) 0.079(3) -0.007(2) 0.025(3) 0.021(3)
N3_6 0.144(6) 0.040(3) 0.059(3) -0.009(2) 0.039(3) -0.011(3)
N5_6 0.122(5) 0.047(3) 0.060(3) -0.013(2) 0.032(3) -0.012(3)
N8_6 0.119(5) 0.043(3) 0.069(3) -0.005(2) 0.046(3) -0.006(3)
N10_6 0.105(4) 0.047(3) 0.067(3) -0.010(2) 0.040(3) -0.007(3)
N11_6 0.184(8) 0.045(3) 0.067(3) -0.006(2) 0.049(4) -0.009(4)
C2_6 0.136(7) 0.043(3) 0.067(4) -0.012(3) 0.040(4) -0.010(4)
C4_6 0.122(6) 0.055(4) 0.069(4) -0.010(3) 0.039(4) -0.013(4)
C6_6 0.115(6) 0.046(3) 0.068(3) -0.012(3) 0.039(4) -0.009(3)
C7_6 0.120(6) 0.048(3) 0.069(4) -0.006(3) 0.045(4) -0.003(3)
C9_6 0.101(5) 0.047(3) 0.066(3) -0.005(2) 0.039(3) -0.007(3)
C12_6 0.109(5) 0.044(3) 0.075(3) -0.011(2) 0.053(3) -0.006(3)
C13_6 0.124(6) 0.056(3) 0.065(3) -0.005(3) 0.051(3) -0.013(3)
C14_6 0.142(7) 0.059(4) 0.069(4) -0.002(3) 0.050(4) -0.008(4)
C15_6 0.134(6) 0.045(3) 0.086(4) -0.002(3) 0.061(4) -0.003(3)
C16_6 0.096(5) 0.047(3) 0.095(4) -0.015(3) 0.043(3) -0.012(3)
C17_6 0.090(5) 0.046(3) 0.088(4) -0.004(3) 0.038(3) -0.002(3)
C18_6 0.110(5) 0.045(3) 0.063(3) -0.012(2) 0.038(3) -0.009(3)
C20_6 0.108(5) 0.055(3) 0.066(3) -0.008(3) 0.029(3) -0.002(3)
C21_6 0.112(5) 0.061(4) 0.071(3) -0.001(3) 0.041(3) -0.003(3)
C22_6 0.095(4) 0.060(4) 0.070(3) -0.003(3) 0.038(3) 0.000(3)
C24_6 0.114(6) 0.086(5) 0.080(4) -0.009(4) 0.042(4) 0.009(4)
C26_6 0.133(8) 0.086(5) 0.099(6) -0.026(4) 0.044(5) 0.004(5)
C27_6 0.131(7) 0.126(8) 0.102(6) -0.012(6) 0.064(6) 0.011(6)
C28_6 0.107(5) 0.068(4) 0.074(4) -0.008(3) 0.034(4) -0.008(3)
C31_6 0.140(8) 0.117(8) 0.108(6) 0.015(6) 0.069(6) 0.034(6)
C32_6 0.171(11) 0.096(6) 0.117(8) -0.028(6) 0.057(7) -0.038(7)
C33_6 0.089(5) 0.061(4) 0.084(4) 0.007(3) 0.036(3) 0.004(3)
C34_6 0.107(6) 0.069(4) 0.089(5) 0.004(4) 0.024(4) -0.006(4)
C35_6 0.110(6) 0.067(4) 0.090(5) 0.005(4) 0.047(4) 0.016(4)
C36_6 0.110(6) 0.068(4) 0.101(5) 0.012(4) 0.042(5) 0.011(4)
O1_7 0.138(5) 0.045(2) 0.080(3) -0.012(2) 0.063(3) -0.020(3)
O19_7 0.111(4) 0.091(4) 0.079(3) -0.013(3) 0.030(3) -0.036(3)
O23_7 0.277(12) 0.070(4) 0.091(4) 0.010(3) -0.009(5) -0.033(5)
O25_7 0.165(6) 0.070(3) 0.089(3) -0.006(3) 0.039(4) -0.032(3)
N3_7 0.142(6) 0.048(3) 0.076(3) -0.012(2) 0.059(4) -0.024(3)
N5_7 0.140(6) 0.055(3) 0.063(3) -0.007(2) 0.039(3) -0.030(3)
N8_7 0.104(4) 0.058(3) 0.059(3) -0.006(2) 0.035(3) -0.010(3)
N10_7 0.100(4) 0.067(3) 0.057(3) -0.003(2) 0.032(3) -0.020(3)
N11_7 0.187(8) 0.050(3) 0.081(4) -0.017(3) 0.070(5) -0.034(4)
C2_7 0.114(6) 0.051(3) 0.075(4) -0.018(3) 0.049(4) -0.011(3)
C4_7 0.133(7) 0.052(3) 0.072(4) -0.014(3) 0.053(4) -0.023(4)
C6_7 0.114(6) 0.057(4) 0.066(3) -0.005(3) 0.041(4) -0.017(4)
C7_7 0.106(5) 0.048(3) 0.074(4) -0.011(3) 0.043(4) -0.015(3)
C9_7 0.090(5) 0.068(4) 0.061(3) -0.010(3) 0.028(3) -0.016(3)
C12_7 0.096(4) 0.066(4) 0.058(3) 0.005(3) 0.029(3) -0.008(3)
C13_7 0.099(5) 0.073(4) 0.064(3) -0.002(3) 0.031(3) -0.004(4)
C14_7 0.104(5) 0.097(6) 0.058(3) -0.004(3) 0.026(3) -0.008(4)
C15_7 0.127(7) 0.141(9) 0.061(4) -0.008(4) 0.042(4) -0.021(6)
C16_7 0.109(6) 0.153(9) 0.071(4) 0.001(5) 0.043(4) -0.027(6)
C17_7 0.099(5) 0.109(6) 0.062(3) -0.001(4) 0.031(3) -0.016(4)
C18_7 0.116(5) 0.077(4) 0.060(3) -0.001(3) 0.029(3) -0.027(4)
C20_7 0.134(6) 0.072(4) 0.076(4) 0.000(3) 0.021(4) -0.043(4)
C21_7 0.140(6) 0.073(4) 0.075(4) -0.004(3) 0.033(4) -0.046(4)
C22_7 0.135(6) 0.066(4) 0.086(5) -0.002(3) 0.026(4) -0.030(4)
C24_7 0.141(7) 0.063(4) 0.088(4) -0.004(3) 0.055(4) -0.015(4)
C26_7 0.199(15) 0.32(3) 0.106(9) 0.060(13) 0.053(10) -0.088(16)
C27_7 0.174(11) 0.127(11) 0.177(14) -0.056(10) 0.024(9) 0.028(9)
C28_7 0.132(7) 0.105(6) 0.075(4) 0.006(4) 0.004(5) -0.046(4)
O29_7 0.119(5) 0.119(5) 0.134(6) 0.013(5) -0.009(5) -0.037(4)
Si30_7 0.149(3) 0.116(3) 0.149(3) 0.030(2) -0.026(3) -0.041(2)
C31_7 0.25(2) 0.138(12) 0.224(15) -0.032(14) -0.055(17) -0.035(15)
C32_7 0.166(10) 0.21(2) 0.23(2) 0.014(19) 0.006(11) 0.010(12)
C33_7 0.216(14) 0.267(19) 0.168(9) 0.077(11) -0.013(10) -0.134(14)
C34_7 0.241(16) 0.42(4) 0.164(17) 0.10(2) 0.015(12) -0.10(2)
C35_7 0.36(3) 0.51(4) 0.158(12) 0.02(2) 0.020(19) -0.28(4)
C36_7 0.33(4) 0.37(3) 0.30(3) 0.21(3) -0.02(3) -0.05(3)
O1_8 0.121(4) 0.053(2) 0.060(2) -0.0103(18) 0.040(2) -0.001(2)
O19_8 0.085(3) 0.120(5) 0.110(4) -0.027(3) 0.038(3) 0.025(3)
O23_8 0.073(3) 0.093(4) 0.081(3) -0.036(3) 0.034(2) -0.012(2)
O25_8 0.090(4) 0.228(9) 0.104(4) -0.094(6) 0.053(3) -0.038(5)
N3_8 0.114(5) 0.050(3) 0.073(3) -0.017(2) 0.051(3) -0.005(3)
N5_8 0.089(4) 0.059(3) 0.070(3) -0.021(2) 0.041(3) 0.000(3)
N8_8 0.097(4) 0.047(3) 0.068(3) -0.012(2) 0.021(3) 0.006(3)
N10_8 0.079(3) 0.059(3) 0.076(3) -0.020(2) 0.030(3) 0.005(3)
N11_8 0.130(6) 0.062(3) 0.081(4) -0.018(3) 0.063(4) -0.007(3)
C2_8 0.094(5) 0.051(3) 0.067(3) -0.010(3) 0.034(3) 0.003(3)
C4_8 0.098(5) 0.057(4) 0.076(4) -0.013(3) 0.048(4) -0.003(3)
C6_8 0.078(4) 0.059(4) 0.076(4) -0.016(3) 0.033(3) 0.006(3)
C7_8 0.080(4) 0.061(4) 0.066(3) -0.015(3) 0.028(3) 0.000(3)
C9_8 0.099(5) 0.058(3) 0.063(3) -0.015(3) 0.013(3) 0.010(3)
C12_8 0.114(6) 0.056(3) 0.066(4) -0.014(3) 0.007(3) 0.016(3)
C13_8 0.141(6) 0.057(3) 0.053(3) -0.011(3) 0.013(3) 0.018(4)
C14_8 0.174(8) 0.056(4) 0.054(3) -0.002(3) 0.014(4) 0.006(4)
C15_8 0.188(9) 0.056(4) 0.073(5) -0.017(3) 0.000(5) 0.045(5)
C16_8 0.156(9) 0.083(5) 0.095(6) -0.015(4) 0.000(5) 0.052(6)
C17_8 0.105(6) 0.078(4) 0.102(6) -0.024(4) -0.001(4) 0.029(4)
C18_8 0.080(4) 0.077(4) 0.078(3) -0.028(3) 0.030(3) 0.008(3)
C20_8 0.076(4) 0.108(6) 0.117(5) -0.051(5) 0.048(4) -0.008(4)
C21_8 0.088(5) 0.131(7) 0.096(5) -0.027(4) 0.050(4) -0.026(5)
C22_8 0.071(4) 0.064(4) 0.084(4) -0.025(3) 0.034(3) -0.007(3)
C24_8 0.089(5) 0.110(6) 0.081(4) -0.038(4) 0.040(4) -0.006(4)
C26_8 0.256(19) 0.133(8) 0.259(18) -0.078(9) 0.201(17) -0.031(9)
C27_8 0.162(11) 0.31(2) 0.077(5) -0.030(8) 0.030(6) 0.046(14)
C28_8 0.089(5) 0.106(6) 0.103(5) -0.041(4) 0.037(4) -0.001(4)
O29_8^b 0.065(7) 0.091(7) 0.119(10) -0.024(6) 0.041(6) 0.006(5)
Si30_8^b 0.081(3) 0.089(3) 0.094(3) -0.003(2) 0.036(2) 0.019(2)
C31_8^b 0.135(13) 0.19(2) 0.125(16) 0.034(16) 0.056(10) 0.094(18)
C32_8^b 0.134(15) 0.104(12) 0.090(9) 0.019(9) 0.056(10) 0.062(12)
C33_8^b 0.148(13) 0.072(9) 0.131(10) -0.032(9) 0.048(9) -0.005(8)
C34_8^b 0.20(3) 0.16(2) 0.106(12) -0.045(15) 0.040(16) -0.05(2)
C35_8^b 0.22(3) 0.091(13) 0.20(3) -0.008(16) 0.06(2) -0.042(14)
C36_8^b 0.131(15) 0.129(17) 0.16(2) -0.020(16) -0.004(12) -0.018(13)
Si30_8^a 0.127(5) 0.161(7) 0.130(5) -0.037(5) 0.041(4) -0.023(5)
O29_8^a 0.119(13) 0.124(12) 0.135(13) -0.026(10) 0.059(9) -0.010(10)
C31_8^a 0.14(2) 0.18(3) 0.173(17) -0.039(18) 0.070(15) -0.067(19)
C32_8^a 0.127(17) 0.15(2) 0.18(2) -0.015(18) 0.026(13) -0.043(13)
C33_8^a 0.190(19) 0.133(13) 0.146(16) -0.034(13) 0.048(12) -0.024(10)
C34_8^a 0.25(3) 0.104(19) 0.19(2) 0.03(2) 0.03(2) 0.002(15)
C35_8^a 0.111(18) 0.15(2) 0.150(16) -0.029(15) 0.032(13) 0.006(16)
C36_8^a 0.21(3) 0.17(2) 0.28(4) -0.07(3) 0.13(3) -0.05(2)
Si30_9 0.123(2) 0.125(3) 0.148(3) 0.000(2) 0.041(2) 0.031(2)
O1_9 0.048(2) 0.075(3) 0.068(2) -0.0145(19) 0.0259(17) -0.0099(18)
O19_9 0.136(5) 0.092(4) 0.107(4) -0.012(3) 0.062(4) 0.007(4)
O23_9 0.110(4) 0.112(5) 0.073(3) -0.015(3) 0.022(3) -0.005(3)
O25_9 0.146(6) 0.104(5) 0.098(4) -0.021(3) 0.044(4) 0.014(4)
O29_9 0.122(5) 0.170(8) 0.143(7) -0.023(6) 0.027(4) 0.061(5)
N3_9 0.044(2) 0.079(3) 0.064(3) -0.017(2) 0.0201(19) -0.006(2)
N5_9 0.050(3) 0.088(4) 0.072(3) -0.023(3) 0.026(2) -0.008(2)
N8_9 0.059(3) 0.080(4) 0.072(3) -0.024(3) 0.032(2) -0.016(3)
N10_9 0.063(3) 0.088(4) 0.080(3) -0.032(3) 0.034(3) -0.014(3)
N11_9 0.049(3) 0.109(5) 0.086(4) -0.034(3) 0.028(2) -0.006(3)
C2_9 0.046(3) 0.072(4) 0.067(3) -0.011(3) 0.020(2) -0.005(3)
C4_9 0.046(3) 0.082(4) 0.068(3) -0.016(3) 0.022(2) -0.010(3)
C6_9 0.057(3) 0.079(4) 0.072(4) -0.016(3) 0.029(3) -0.011(3)
C7_9 0.051(3) 0.075(4) 0.068(3) -0.017(3) 0.026(2) -0.015(3)
C9_9 0.061(3) 0.090(5) 0.080(4) -0.025(3) 0.033(3) -0.020(3)
C12_9 0.081(4) 0.102(5) 0.093(5) -0.045(4) 0.050(3) -0.037(4)
C13_9 0.067(4) 0.124(6) 0.099(5) -0.056(5) 0.042(3) -0.038(4)
C14_9 0.074(4) 0.152(7) 0.117(6) -0.077(6) 0.046(4) -0.048(5)
C15_9 0.105(6) 0.156(8) 0.172(10) -0.102(8) 0.077(6) -0.075(6)
C16_9 0.135(7) 0.114(7) 0.178(11) -0.071(7) 0.095(7) -0.064(5)
C17_9 0.117(6) 0.103(5) 0.145(8) -0.053(6) 0.074(6) -0.040(5)
C18_9 0.073(4) 0.092(5) 0.084(4) -0.026(3) 0.035(3) -0.006(3)
C20_9 0.136(6) 0.117(7) 0.095(5) -0.011(4) 0.037(5) 0.049(6)
C21_9 0.100(6) 0.120(7) 0.095(4) -0.020(4) 0.043(4) 0.022(5)
C22_9 0.061(3) 0.099(5) 0.072(3) -0.018(3) 0.023(3) -0.003(3)
C24_9 0.160(9) 0.108(7) 0.080(5) -0.014(4) 0.043(4) -0.006(6)
C26_9 0.237(15) 0.132(9) 0.113(8) -0.027(7) 0.104(10) -0.018(10)
C27_9 0.184(11) 0.127(10) 0.103(7) -0.043(7) 0.027(6) -0.003(8)
C28_9 0.127(6) 0.122(8) 0.104(6) -0.005(6) 0.032(5) 0.034(6)
C31_9 0.126(11) 0.224(17) 0.193(16) 0.056(14) 0.024(10) 0.037(13)
C32_9 0.134(11) 0.187(13) 0.28(2) -0.096(14) 0.086(14) 0.008(10)
C33_9 0.138(8) 0.204(14) 0.187(12) 0.026(9) 0.067(9) 0.089(9)
C34_9 0.126(12) 0.33(2) 0.220(19) -0.133(19) 0.036(12) 0.026(14)
C35_9 0.202(17) 0.53(4) 0.31(3) 0.25(3) 0.168(16) 0.21(2)
C36_9 0.158(10) 0.161(14) 0.232(18) -0.027(12) 0.100(10) 0.036(9)
O1_10 0.0425(18) 0.081(3) 0.066(2) -0.010(2) 0.0213(16) -0.0137(18)
O19_10 0.062(3) 0.133(5) 0.065(2) -0.009(3) 0.026(2) -0.011(3)
O23_10 0.081(3) 0.107(4) 0.112(4) -0.043(3) 0.032(3) -0.010(3)
O25_10 0.269(13) 0.174(8) 0.255(13) -0.029(8) 0.195(12) 0.011(8)
N3_10 0.043(2) 0.093(4) 0.052(2) -0.013(2) 0.0159(18) -0.020(2)
N5_10 0.045(2) 0.096(4) 0.056(2) -0.011(2) 0.0155(19) -0.015(2)
N8_10 0.044(2) 0.076(3) 0.068(3) -0.008(2) 0.017(2) -0.014(2)
N10_10 0.044(2) 0.099(4) 0.052(2) -0.014(2) 0.0111(18) -0.015(2)
N11_10 0.050(3) 0.111(5) 0.065(3) -0.027(3) 0.023(2) -0.023(3)
C2_10 0.042(3) 0.084(4) 0.057(3) -0.004(3) 0.018(2) -0.010(3)
C4_10 0.047(3) 0.088(4) 0.055(3) -0.011(3) 0.020(2) -0.012(3)
C6_10 0.048(3) 0.088(4) 0.055(3) -0.009(3) 0.016(2) -0.013(3)
C7_10 0.038(3) 0.086(4) 0.061(3) -0.009(3) 0.017(2) -0.016(3)
C9_10 0.046(3) 0.083(4) 0.059(3) -0.008(3) 0.015(2) -0.009(3)
C12_10 0.040(3) 0.076(4) 0.073(3) -0.016(3) 0.014(2) -0.013(2)
C13_10 0.053(3) 0.094(5) 0.077(4) -0.016(3) 0.022(3) -0.015(3)
C14_10 0.059(3) 0.078(4) 0.104(4) -0.027(4) 0.029(3) -0.023(3)
C15_10 0.052(3) 0.087(5) 0.105(4) -0.032(4) 0.013(3) -0.015(3)
C16_10 0.054(3) 0.104(6) 0.081(4) -0.018(4) 0.005(3) -0.005(3)
C17_10 0.054(3) 0.098(5) 0.070(3) -0.008(3) 0.011(3) -0.010(3)
C18_10 0.054(3) 0.110(5) 0.071(3) -0.022(3) 0.021(3) -0.014(3)
C20_10 0.078(5) 0.149(7) 0.103(5) -0.021(5) 0.052(4) -0.026(4)
C21_10 0.101(7) 0.149(7) 0.188(11) 0.004(7) 0.098(7) 0.008(6)
C22_10 0.050(3) 0.108(5) 0.109(5) -0.027(4) 0.020(3) -0.010(3)
C24_10 0.082(5) 0.196(9) 0.199(10) -0.138(8) 0.075(6) -0.060(6)
C26_10 0.258(18) 0.164(11) 0.211(17) -0.085(11) 0.113(13) 0.024(13)
C27_10 0.127(9) 0.61(4) 0.169(14) -0.23(2) 0.056(8) -0.060(14)
C28_10 0.094(5) 0.142(7) 0.088(5) -0.016(5) 0.040(4) -0.035(5)
Si30_10^a 0.075(3) 0.111(5) 0.083(4) 0.016(3) 0.005(3) -0.027(3)
O29_10^a 0.077(8) 0.134(11) 0.050(7) 0.003(7) 0.009(5) -0.033(8)
C31_10^a 0.089(15) 0.19(2) 0.095(13) -0.015(15) 0.031(11) -0.051(14)
C32_10^a 0.070(14) 0.143(14) 0.13(2) 0.044(15) -0.008(12) -0.033(10)
C33_10^a 0.085(10) 0.127(13) 0.087(9) 0.013(9) 0.002(7) -0.035(9)
C34_10^a 0.096(15) 0.143(15) 0.091(13) 0.031(12) -0.005(10) -0.037(12)
C35_10^a 0.19(3) 0.21(3) 0.113(17) -0.05(2) 0.026(19) -0.01(2)
C36_10^a 0.12(2) 0.15(3) 0.22(3) 0.03(2) -0.017(17) -0.07(2)
Si30_10^b 0.103(4) 0.154(6) 0.073(4) -0.033(4) 0.036(3) -0.052(4)
O29_10^b 0.090(9) 0.169(14) 0.080(11) -0.012(10) 0.032(8) -0.048(9)
C31_10^b 0.065(14) 0.166(18) 0.126(14) -0.002(13) 0.014(13) -0.038(11)
C32_10^b 0.070(11) 0.21(2) 0.075(9) -0.045(12) 0.047(9) -0.071(13)
C33_10^b 0.090(8) 0.128(12) 0.063(7) -0.014(7) 0.021(7) -0.047(7)
C34_10^b 0.093(15) 0.13(2) 0.069(9) -0.032(10) 0.024(9) -0.045(13)
C35_10^b 0.17(2) 0.117(15) 0.075(10) -0.013(9) 0.025(13) -0.045(11)
C36_10^b 0.098(11) 0.114(15) 0.095(13) -0.031(11) 0.035(11) -0.051(12)
Si30_11 0.0527(8) 0.0649(10) 0.0780(10) 0.0009(8) 0.0248(7) -0.0070(7)
O1_11 0.0374(19) 0.090(3) 0.067(2) -0.016(2) 0.0121(16) -0.0087(19)
O19_11 0.0420(19) 0.055(2) 0.093(3) 0.0085(19) 0.0176(18) -0.0010(16)
O25_11 0.0355(18) 0.059(2) 0.091(3) 0.015(2) 0.0067(17) -0.0067(16)
O29_11 0.057(2) 0.057(2) 0.088(3) 0.007(2) 0.023(2) -0.0059(18)
O23_11 0.0375(18) 0.063(2) 0.085(3) 0.0122(19) 0.0117(16) -0.0039(16)
N3_11 0.0328(19) 0.071(3) 0.060(2) -0.010(2) 0.0130(16) -0.0084(19)
N5_11 0.041(2) 0.060(3) 0.071(3) -0.003(2) 0.0110(19) -0.007(2)
N8_11 0.041(2) 0.077(3) 0.081(3) -0.010(3) 0.019(2) -0.005(2)
N10_11 0.035(2) 0.065(3) 0.082(3) -0.001(2) 0.0155(19) -0.0036(19)
N11_11 0.038(2) 0.075(3) 0.068(3) -0.013(2) 0.0059(18) -0.008(2)
C2_11 0.040(3) 0.070(4) 0.069(3) -0.007(3) 0.017(2) -0.008(2)
C4_11 0.032(2) 0.065(3) 0.068(3) -0.001(3) 0.009(2) -0.005(2)
C6_11 0.033(2) 0.059(3) 0.081(4) 0.002(3) 0.016(2) -0.003(2)
C7_11 0.042(3) 0.067(4) 0.069(3) -0.007(3) 0.015(2) -0.004(2)
C9_11 0.045(3) 0.066(4) 0.088(4) -0.005(3) 0.023(3) -0.003(2)
C12_11 0.053(3) 0.072(4) 0.104(4) -0.014(3) 0.033(3) -0.007(3)
C13_11 0.076(5) 0.106(6) 0.107(5) -0.030(5) 0.041(4) -0.003(4)
C14_11 0.104(7) 0.155(10) 0.133(7) -0.041(7) 0.064(6) -0.005(6)
C15_11 0.105(7) 0.162(11) 0.175(8) -0.060(9) 0.086(7) -0.001(6)
C16_11 0.083(6) 0.095(7) 0.188(8) -0.025(7) 0.060(6) 0.005(5)
C17_11 0.056(4) 0.078(5) 0.150(7) -0.020(5) 0.038(4) -0.002(3)
C18_11 0.034(2) 0.056(3) 0.094(4) 0.007(3) 0.018(2) 0.001(2)
C20_11 0.040(3) 0.051(3) 0.096(4) 0.011(3) 0.018(3) 0.000(2)
C21_11 0.035(2) 0.052(3) 0.090(3) 0.011(3) 0.010(2) -0.002(2)
C22_11 0.034(2) 0.055(3) 0.083(3) 0.011(2) 0.010(2) -0.002(2)
C24_11 0.043(3) 0.056(3) 0.092(4) 0.011(3) 0.007(3) -0.008(2)
C26_11 0.044(3) 0.068(4) 0.110(5) 0.017(4) 0.013(3) -0.010(3)
C27_11 0.048(3) 0.057(3) 0.115(5) 0.012(3) 0.002(3) -0.010(3)
C28_11 0.052(3) 0.060(3) 0.096(4) 0.011(3) 0.024(3) -0.003(3)
C31_11 0.084(5) 0.069(4) 0.105(5) 0.000(4) 0.039(4) -0.024(4)
C32_11 0.061(4) 0.111(6) 0.102(5) 0.007(5) 0.032(4) 0.002(4)
C33_11 0.066(3) 0.073(4) 0.076(3) -0.004(3) 0.024(3) 0.008(3)
C34_11 0.061(4) 0.088(5) 0.087(4) -0.006(4) 0.017(3) 0.005(3)
C35_11 0.115(8) 0.081(5) 0.152(10) -0.025(5) -0.037(7) 0.014(5)
C36_11 0.087(6) 0.226(14) 0.093(6) 0.041(8) 0.040(5) 0.030(8)
O1_12 0.045(2) 0.082(3) 0.058(2) -0.0068(19) 0.0198(15) -0.0193(19)
O23_12 0.051(2) 0.060(2) 0.078(3) -0.0087(19) 0.0111(18) -0.0077(17)
O25_12 0.064(2) 0.060(2) 0.075(2) -0.0052(18) 0.0335(19) -0.0225(18)
O19_12 0.057(2) 0.063(2) 0.064(2) 0.0076(17) 0.0255(17) -0.0109(18)
N3_12 0.049(2) 0.064(3) 0.067(3) -0.004(2) 0.030(2) -0.012(2)
N5_12 0.051(2) 0.056(3) 0.067(3) -0.004(2) 0.027(2) -0.013(2)
N8_12 0.048(2) 0.070(3) 0.049(2) -0.0004(19) 0.0170(17) -0.009(2)
N10_12 0.044(2) 0.057(3) 0.058(2) -0.0019(18) 0.0238(17) -0.0121(18)
N11_12 0.051(3) 0.076(4) 0.094(4) -0.022(3) 0.033(3) -0.020(2)
C2_12 0.043(3) 0.068(3) 0.051(2) -0.003(2) 0.016(2) -0.012(2)
C4_12 0.046(3) 0.058(3) 0.070(3) -0.007(2) 0.024(2) -0.012(2)
C6_12 0.049(3) 0.063(3) 0.057(3) 0.003(2) 0.025(2) -0.008(2)
C7_12 0.043(3) 0.070(3) 0.053(3) 0.004(2) 0.019(2) -0.012(2)
C9_12 0.050(3) 0.065(3) 0.049(2) 0.000(2) 0.022(2) -0.012(2)
C12_12 0.046(3) 0.074(3) 0.046(2) -0.001(2) 0.0172(19) -0.008(2)
C13_12 0.053(3) 0.069(3) 0.051(2) 0.000(2) 0.015(2) -0.009(2)
C14_12 0.075(4) 0.076(4) 0.066(3) -0.007(3) 0.024(3) -0.005(3)
C15_12 0.073(4) 0.089(4) 0.061(3) -0.010(3) 0.032(3) -0.006(3)
C16_12 0.073(4) 0.088(4) 0.058(3) -0.003(3) 0.037(3) -0.012(3)
C17_12 0.059(3) 0.075(4) 0.052(3) 0.002(2) 0.024(2) -0.010(3)
C18_12 0.045(2) 0.055(3) 0.060(3) 0.003(2) 0.024(2) -0.011(2)
C20_12 0.062(3) 0.061(3) 0.084(4) 0.011(3) 0.038(3) -0.002(3)
C21_12 0.060(3) 0.056(3) 0.081(3) -0.006(3) 0.038(3) -0.010(2)
C22_12 0.046(2) 0.056(3) 0.062(3) 0.007(2) 0.021(2) -0.011(2)
C24_12 0.051(3) 0.066(3) 0.067(3) -0.017(2) 0.027(2) -0.018(2)
C26_12 0.054(3) 0.105(5) 0.070(4) -0.013(3) 0.027(3) -0.012(3)
C27_12 0.082(4) 0.078(4) 0.066(3) -0.013(3) 0.036(3) -0.027(3)
C28_12 0.066(4) 0.069(4) 0.105(4) 0.012(4) 0.039(3) 0.004(3)
O29_12^a 0.071(4) 0.115(7) 0.112(5) 0.037(5) 0.041(3) 0.007(4)
Si30_12^a 0.0718(16) 0.0785(18) 0.107(2) 0.0217(16) 0.0292(14) 0.0072(14)
C31_12^a 0.074(7) 0.161(14) 0.126(9) 0.020(9) 0.040(7) 0.005(8)
C32_12^a 0.115(11) 0.095(7) 0.209(19) 0.039(9) 0.066(12) 0.028(8)
C33_12^a 0.089(6) 0.117(7) 0.113(7) 0.014(6) 0.033(5) 0.000(6)
C34_12^a 0.148(14) 0.097(7) 0.132(13) -0.017(7) 0.012(10) 0.017(8)
C35_12^a 0.093(9) 0.204(19) 0.122(10) -0.014(10) 0.043(8) -0.022(11)
C36_12^a 0.081(6) 0.148(13) 0.126(11) 0.008(9) 0.018(6) -0.007(7)
Si30_13 0.121(2) 0.0707(14) 0.123(2) -0.0241(13) 0.0219(16) -0.0185(14)
O1_13 0.048(2) 0.087(3) 0.064(2) -0.021(2) 0.0262(17) -0.0089(19)
O23_13 0.092(3) 0.076(3) 0.108(4) -0.012(3) 0.065(3) -0.003(3)
O25_13 0.050(2) 0.087(3) 0.078(3) -0.033(2) 0.0167(18) 0.008(2)
O29_13 0.093(4) 0.066(3) 0.102(4) -0.022(3) 0.015(3) -0.008(3)
O19_13 0.065(2) 0.057(2) 0.066(2) -0.0128(18) 0.0072(18) 0.0111(18)
N3_13 0.042(2) 0.078(3) 0.058(2) -0.015(2) 0.0129(18) -0.001(2)
N5_13 0.045(2) 0.068(3) 0.056(2) -0.012(2) 0.0144(18) 0.001(2)
N8_13 0.051(2) 0.065(3) 0.054(2) -0.013(2) 0.0211(18) -0.008(2)
N10_13 0.043(2) 0.057(3) 0.052(2) -0.0062(18) 0.0172(16) 0.0000(18)
N11_13 0.051(3) 0.079(4) 0.074(3) -0.030(3) 0.022(2) 0.000(2)
C2_13 0.051(3) 0.071(4) 0.054(3) -0.009(2) 0.021(2) -0.003(3)
C4_13 0.051(3) 0.068(4) 0.054(3) -0.010(2) 0.015(2) 0.004(3)
C6_13 0.043(2) 0.060(3) 0.050(2) -0.004(2) 0.0144(19) -0.001(2)
C7_13 0.050(3) 0.068(3) 0.050(2) -0.009(2) 0.018(2) -0.004(2)
C9_13 0.049(3) 0.057(3) 0.050(2) -0.007(2) 0.0175(19) -0.004(2)
C12_13 0.052(3) 0.053(3) 0.051(2) -0.006(2) 0.0186(19) -0.007(2)
C13_13 0.050(3) 0.066(3) 0.066(3) -0.012(2) 0.027(2) -0.002(2)
C14_13 0.065(3) 0.058(3) 0.073(3) -0.017(3) 0.034(3) -0.011(2)
C15_13 0.066(3) 0.060(3) 0.066(3) -0.014(2) 0.029(2) -0.014(3)
C16_13 0.059(3) 0.060(3) 0.064(3) -0.008(3) 0.008(2) -0.009(2)
C17_13 0.061(3) 0.057(3) 0.063(3) -0.008(2) 0.012(2) -0.005(2)
C18_13 0.042(2) 0.063(3) 0.061(3) -0.005(2) 0.015(2) 0.006(2)
C20_13 0.054(3) 0.057(3) 0.075(3) -0.019(2) 0.008(2) 0.005(2)
C21_13 0.047(3) 0.068(3) 0.071(3) -0.019(3) 0.008(2) 0.000(2)
C22_13 0.053(3) 0.067(3) 0.063(3) -0.008(2) 0.027(2) 0.001(2)
C24_13 0.055(3) 0.100(5) 0.073(3) -0.032(3) 0.031(3) -0.009(3)
C26_13 0.070(4) 0.132(7) 0.071(4) -0.024(4) 0.027(3) -0.005(4)
C27_13 0.079(4) 0.134(8) 0.081(4) -0.025(5) 0.025(3) -0.045(5)
C28_13 0.063(4) 0.063(3) 0.078(4) -0.010(3) 0.003(3) 0.007(3)
C31_13 0.147(10) 0.099(8) 0.165(10) 0.021(7) 0.018(9) -0.006(7)
C32_13 0.137(8) 0.097(8) 0.189(13) -0.015(8) 0.066(9) -0.021(6)
C33_13 0.104(6) 0.096(6) 0.143(7) -0.052(6) -0.005(5) 0.020(5)
C34_13 0.123(7) 0.150(11) 0.137(9) -0.046(9) 0.000(6) 0.047(7)
C35_13 0.145(10) 0.086(6) 0.246(18) -0.065(8) -0.031(10) 0.017(6)
C36_13 0.115(8) 0.110(7) 0.146(8) -0.052(6) -0.037(7) 0.021(6)
O1_14 0.055(2) 0.086(3) 0.056(2) -0.0147(19) 0.0212(17) -0.022(2)
O19_14 0.106(4) 0.102(4) 0.114(4) 0.003(3) 0.067(4) -0.024(3)
O23_14 0.061(3) 0.149(6) 0.112(4) 0.028(4) 0.034(3) -0.027(3)
O25_14 0.101(4) 0.192(8) 0.126(5) 0.035(5) 0.075(4) 0.020(5)
N3_14 0.052(3) 0.097(4) 0.054(2) -0.014(2) 0.0218(19) -0.028(3)
N5_14 0.059(3) 0.117(5) 0.068(3) -0.017(3) 0.034(2) -0.034(3)
N11_14 0.063(3) 0.132(6) 0.073(3) -0.033(3) 0.041(3) -0.036(3)
C2_14 0.057(3) 0.084(4) 0.050(3) -0.006(3) 0.017(2) -0.023(3)
C4_14 0.063(3) 0.099(5) 0.055(3) -0.009(3) 0.027(3) -0.025(3)
C6_14 0.062(4) 0.101(5) 0.065(3) -0.006(3) 0.020(3) -0.040(4)
C7_14 0.062(3) 0.088(5) 0.056(3) -0.005(3) 0.022(3) -0.031(3)
N8_14 0.062(3) 0.089(4) 0.062(3) -0.006(3) 0.014(2) -0.034(3)
C9_14 0.077(4) 0.095(5) 0.070(4) -0.007(3) 0.027(3) -0.037(4)
N10_14 0.064(3) 0.108(5) 0.085(4) -0.009(3) 0.032(3) -0.041(3)
C12_14 0.070(4) 0.091(5) 0.089(4) -0.008(4) 0.021(3) -0.037(4)
C13_14 0.045(3) 0.080(4) 0.086(4) -0.004(3) 0.006(3) -0.008(3)
C14_14 0.045(3) 0.083(4) 0.093(4) -0.010(3) 0.002(3) -0.004(3)
C15_14 0.065(4) 0.087(5) 0.129(6) -0.027(5) 0.017(4) -0.022(4)
C16_14 0.137(9) 0.115(8) 0.133(6) -0.024(6) 0.061(6) -0.080(7)
C17_14 0.147(9) 0.121(8) 0.100(5) -0.019(5) 0.057(6) -0.078(7)
C18_14 0.066(4) 0.114(5) 0.094(4) -0.008(4) 0.037(3) -0.041(4)
C20_14 0.082(5) 0.122(6) 0.094(4) 0.006(4) 0.042(4) -0.029(4)
C21_14 0.102(5) 0.117(6) 0.088(5) -0.007(4) 0.038(4) -0.019(5)
C22_14 0.065(4) 0.112(5) 0.098(5) 0.009(4) 0.027(3) -0.031(4)
C24_14 0.061(4) 0.182(9) 0.135(6) 0.037(7) 0.045(4) -0.025(5)
C26_14 0.129(10) 0.278(16) 0.28(2) 0.161(17) 0.143(13) 0.077(12)
C27_14 0.112(9) 0.214(12) 0.180(11) 0.007(9) 0.086(9) -0.074(9)
C28_14 0.125(7) 0.171(10) 0.092(5) 0.032(5) 0.031(4) -0.035(7)
O29_14^a 0.193(9) 0.202(9) 0.091(4) 0.016(5) 0.051(5) -0.064(7)
Si30_14^a 0.142(6) 0.256(11) 0.094(4) -0.006(5) 0.025(4) -0.071(7)
C31_14^a 0.149(11) 0.36(5) 0.21(4) 0.03(4) 0.056(15) -0.054(19)
C32_14^a 0.23(3) 0.196(14) 0.099(16) -0.059(10) 0.055(17) -0.084(18)
C33_14^a 0.151(13) 0.29(2) 0.080(10) -0.015(10) 0.010(10) -0.065(18)
C34_14^a 0.27(4) 0.32(3) 0.12(3) 0.04(2) 0.03(3) -0.07(3)
C35_14^a 0.157(13) 0.30(4) 0.103(16) -0.09(2) 0.045(12) -0.07(2)
C36_14^a 0.14(2) 0.33(3) 0.126(19) -0.07(2) -0.009(17) 0.00(3)
O29_14^b 0.193(9) 0.202(9) 0.091(4) 0.016(5) 0.051(5) -0.064(7)
Si30_14^b 0.254(12) 0.255(12) 0.089(4) 0.030(5) 0.051(6) -0.067(9)
C31_14^b 0.28(2) 0.26(4) 0.19(4) -0.11(3) 0.09(3) -0.09(2)
C32_14^b 0.37(5) 0.28(3) 0.13(2) 0.05(3) -0.01(3) -0.04(3)
C33_14^b 0.25(2) 0.24(2) 0.112(14) -0.037(12) 0.040(15) -0.058(16)
C34_14^b 0.31(4) 0.27(3) 0.097(17) 0.00(2) 0.06(2) -0.11(2)
C35_14^b 0.28(3) 0.26(4) 0.108(19) -0.06(2) 0.09(2) -0.12(2)
C36_14^b 0.23(4) 0.21(3) 0.115(13) -0.026(17) 0.017(19) 0.04(2)
O1_15 0.053(2) 0.068(3) 0.059(2) -0.0166(18) 0.0091(16) -0.0087(18)
O19_15 0.138(6) 0.083(4) 0.158(7) -0.036(4) -0.011(5) 0.002(4)
O23_15 0.090(4) 0.129(5) 0.117(4) -0.069(4) 0.024(3) -0.027(4)
O25_15 0.161(7) 0.112(6) 0.155(6) -0.045(5) 0.035(5) -0.061(5)
N3_15 0.060(3) 0.070(3) 0.064(3) -0.011(2) 0.016(2) -0.017(2)
N5_15 0.079(4) 0.073(4) 0.071(3) -0.016(3) 0.015(3) -0.015(3)
N8_15 0.054(3) 0.089(4) 0.078(3) -0.032(3) 0.007(2) 0.000(3)
N10_15 0.078(4) 0.081(4) 0.081(4) -0.030(3) 0.009(3) -0.001(3)
N11_15 0.081(4) 0.106(5) 0.088(4) -0.032(4) 0.029(3) -0.041(4)
C2_15 0.053(3) 0.076(4) 0.059(3) -0.009(3) 0.011(2) -0.008(3)
C4_15 0.069(4) 0.074(4) 0.071(4) -0.009(3) 0.012(3) -0.019(3)
C6_15 0.068(4) 0.070(4) 0.070(4) -0.015(3) 0.005(3) -0.004(3)
C7_15 0.061(3) 0.076(4) 0.066(3) -0.018(3) 0.005(3) -0.004(3)
C9_15 0.063(4) 0.098(5) 0.089(5) -0.041(4) -0.001(3) 0.005(3)
C12_15 0.067(4) 0.135(7) 0.110(6) -0.066(5) 0.003(4) 0.011(4)
C13_15 0.062(4) 0.158(8) 0.111(6) -0.068(6) 0.013(4) 0.002(5)
C14_15 0.068(5) 0.236(12) 0.150(9) -0.111(9) 0.032(5) -0.001(7)
C15_15 0.082(7) 0.248(14) 0.206(14) -0.148(12) 0.019(7) 0.017(8)
C16_15 0.094(8) 0.190(11) 0.226(15) -0.144(10) 0.005(7) 0.026(8)
C17_15 0.090(6) 0.141(7) 0.182(11) -0.097(7) -0.007(6) 0.024(6)
C18_15 0.092(5) 0.085(5) 0.103(5) -0.043(4) 0.007(4) -0.004(4)
C20_15 0.198(10) 0.077(6) 0.140(7) -0.016(5) 0.003(7) -0.017(7)
C21_15 0.127(6) 0.092(6) 0.125(6) -0.041(5) 0.031(5) -0.030(5)
C22_15 0.096(5) 0.089(5) 0.095(5) -0.043(4) 0.005(4) -0.017(4)
C24_15 0.109(6) 0.117(7) 0.135(6) -0.069(6) 0.033(5) -0.038(5)
C26_15 0.100(6) 0.149(10) 0.170(11) -0.055(8) 0.016(7) -0.036(6)
C27_15 0.167(13) 0.153(12) 0.243(18) -0.126(14) 0.057(13) -0.040(9)
C28_15 0.207(15) 0.100(8) 0.154(8) -0.019(8) 0.007(8) -0.026(9)
O1_16 0.0400(18) 0.101(3) 0.0513(19) -0.0192(19) 0.0190(14) -0.0167(19)
O19_16 0.056(2) 0.098(3) 0.055(2) -0.003(2) 0.0166(16) -0.007(2)
O23_16 0.087(3) 0.086(3) 0.074(3) -0.027(2) 0.033(2) -0.016(3)
O25_16 0.102(4) 0.126(5) 0.089(4) -0.008(3) -0.017(3) -0.033(4)
N3_16 0.042(2) 0.078(3) 0.053(2) -0.017(2) 0.0198(17) -0.010(2)
N5_16 0.045(2) 0.087(4) 0.054(2) -0.020(2) 0.0203(18) -0.014(2)
N8_16 0.046(2) 0.101(4) 0.050(2) -0.016(2) 0.0231(18) -0.012(2)
N10_16 0.048(2) 0.096(4) 0.054(2) -0.017(2) 0.0227(18) -0.013(2)
N11_16 0.037(2) 0.125(5) 0.064(3) -0.032(3) 0.0200(19) -0.019(3)
C2_16 0.044(3) 0.074(4) 0.051(3) -0.014(2) 0.022(2) -0.015(2)
C4_16 0.042(3) 0.083(4) 0.052(3) -0.017(3) 0.017(2) -0.010(3)
C6_16 0.045(3) 0.091(4) 0.047(2) -0.017(3) 0.020(2) -0.012(3)
C7_16 0.042(3) 0.086(4) 0.050(3) -0.019(3) 0.018(2) -0.012(3)
C9_16 0.046(3) 0.106(5) 0.055(3) -0.014(3) 0.024(2) -0.013(3)
C12_16 0.052(3) 0.120(6) 0.054(3) -0.023(3) 0.028(2) -0.014(3)
C13_16 0.054(3) 0.123(6) 0.064(3) -0.024(3) 0.031(2) -0.014(3)
C14_16 0.058(4) 0.157(9) 0.077(4) -0.030(5) 0.036(3) 0.002(4)
C15_16 0.062(4) 0.201(11) 0.073(4) -0.036(5) 0.037(3) -0.020(5)
C16_16 0.064(4) 0.219(12) 0.057(3) -0.038(5) 0.030(3) -0.018(5)
C17_16 0.058(3) 0.169(9) 0.054(3) -0.028(4) 0.025(3) -0.024(4)
C18_16 0.051(3) 0.084(4) 0.059(3) -0.011(2) 0.028(2) -0.005(3)
C20_16 0.060(3) 0.092(4) 0.088(4) -0.004(3) 0.022(3) -0.003(3)
C21_16 0.051(3) 0.102(4) 0.084(4) -0.013(4) 0.017(3) -0.012(3)
C22_16 0.060(3) 0.080(4) 0.055(3) -0.013(2) 0.018(2) -0.010(3)
C24_16 0.105(5) 0.108(5) 0.071(4) -0.015(4) 0.022(4) -0.038(5)
C26_16 0.107(7) 0.149(9) 0.085(5) -0.011(5) 0.026(5) -0.057(7)
C27_16 0.150(10) 0.145(9) 0.084(5) -0.036(6) 0.035(5) -0.059(8)
C28_16 0.082(5) 0.090(4) 0.083(4) 0.011(4) 0.026(4) 0.012(3)
O29_16^a 0.093(10) 0.089(6) 0.079(8) -0.001(6) 0.020(7) -0.003(6)
Si30_16^a 0.146(6) 0.084(3) 0.093(3) 0.004(2) 0.049(4) -0.004(4)
C31_16^a 0.172(15) 0.110(16) 0.135(16) 0.016(13) 0.082(14) 0.039(14)
C32_16^a 0.17(2) 0.113(15) 0.115(10) 0.003(10) 0.088(14) 0.017(14)
C33_16^a 0.157(12) 0.139(15) 0.161(15) -0.027(12) 0.079(12) -0.058(11)
C34_16^a 0.24(3) 0.25(4) 0.171(17) -0.007(17) 0.082(18) -0.16(3)
C35_16^a 0.150(12) 0.16(2) 0.22(3) -0.03(2) 0.077(17) -0.032(16)
C36_16^a 0.23(4) 0.114(15) 0.21(3) -0.022(18) 0.02(3) -0.054(15)
Si30_16^b 0.184(9) 0.091(5) 0.181(8) 0.021(5) -0.028(7) -0.035(5)
O29_16^b 0.124(15) 0.103(8) 0.127(16) 0.009(9) 0.029(11) -0.017(9)
C31_16^b 0.27(4) 0.17(3) 0.179(16) 0.03(2) -0.057(19) -0.08(3)
C32_16^b 0.30(3) 0.138(19) 0.17(3) -0.01(2) 0.05(3) 0.03(2)
C33_16^b 0.139(15) 0.16(2) 0.213(18) 0.030(17) -0.035(13) -0.041(12)
C34_16^b 0.18(3) 0.23(3) 0.33(6) 0.05(4) -0.01(3) 0.02(3)
C35_16^b 0.26(4) 0.16(3) 0.202(18) 0.02(2) 0.024(19) 0.01(3)
C36_16^b 0.27(4) 0.18(3) 0.24(3) 0.03(2) -0.01(3) -0.11(2)
O41_21^a 0.053(4) 0.072(5) 0.078(5) 0.018(4) 0.011(3) 0.003(3)
O42_21^b 0.079(9) 0.111(11) 0.162(16) -0.055(11) -0.029(9) 0.043(8)
O49_21 0.232(10) 0.059(4) 0.39(2) -0.056(7) -0.179(11) 0.024(5)
O50_21 0.165(6) 0.218(9) 0.079(4) -0.051(5) -0.029(4) 0.132(6)
O52_21 0.100(4) 0.074(3) 0.098(4) -0.024(3) 0.024(3) -0.017(3)
O53_21 0.227(13) 0.091(5) 0.187(10) 0.043(6) -0.021(9) -0.006(7)
O55_21 0.057(3) 0.146(5) 0.082(3) 0.003(3) 0.011(2) 0.019(3)
O56_21 0.069(4) 0.131(6) 0.228(11) -0.050(6) 0.034(5) -0.027(4)
N48_21 0.156(6) 0.086(5) 0.125(6) -0.056(4) -0.068(5) 0.054(5)
N51_21 0.103(5) 0.065(4) 0.132(6) -0.004(4) -0.010(4) 0.002(3)
N54_21 0.060(3) 0.110(5) 0.104(5) -0.014(4) 0.019(3) 0.000(3)
C42_21 0.051(3) 0.068(3) 0.054(3) -0.009(2) 0.011(2) -0.002(2)
C43_21 0.066(3) 0.061(3) 0.056(3) 0.001(2) 0.009(2) 0.003(2)
C44_21 0.064(3) 0.068(4) 0.080(4) 0.006(3) 0.008(3) 0.011(3)
C45_21 0.047(3) 0.079(4) 0.070(3) -0.012(3) 0.011(2) 0.003(2)
C46_21 0.080(4) 0.062(4) 0.094(5) -0.017(3) 0.002(4) -0.006(3)
C47_21 0.078(4) 0.061(3) 0.067(3) -0.014(3) -0.006(3) 0.016(3)
O41_22 0.056(2) 0.056(2) 0.070(2) 0.0086(18) -0.0003(17) -0.0093(18)
O49_22 0.089(3) 0.040(2) 0.102(3) -0.002(2) 0.016(3) 0.004(2)
O50_22 0.065(2) 0.050(2) 0.070(2) 0.0024(17) 0.0096(18) -0.0171(18)
O52_22 0.060(2) 0.062(3) 0.084(3) -0.003(2) -0.011(2) -0.002(2)
O53_22 0.068(3) 0.075(3) 0.101(4) 0.001(3) -0.003(2) -0.033(2)
O55_22 0.072(3) 0.0373(19) 0.080(3) 0.0026(17) 0.015(2) -0.0013(17)
O56_22 0.067(2) 0.048(2) 0.065(2) 0.0046(17) 0.0074(18) -0.0039(18)
N48_22 0.064(3) 0.041(2) 0.051(2) 0.0013(16) 0.0154(18) -0.0109(19)
N51_22 0.045(2) 0.057(3) 0.079(3) -0.005(2) 0.001(2) -0.008(2)
N54_22 0.054(2) 0.038(2) 0.065(2) 0.0006(17) 0.0190(19) -0.0015(17)
C42_22 0.038(2) 0.049(3) 0.063(3) -0.002(2) 0.0141(19) -0.0040(19)
C43_22 0.040(2) 0.046(3) 0.069(3) -0.006(2) 0.007(2) -0.008(2)
C44_22 0.043(2) 0.042(2) 0.069(3) -0.003(2) 0.0181(19) -0.0078(19)
C45_22 0.046(2) 0.036(2) 0.061(3) -0.0015(18) 0.0186(19) -0.0001(18)
C46_22 0.044(2) 0.039(2) 0.055(2) -0.0054(18) 0.0200(18) -0.0051(18)
C47_22 0.042(2) 0.036(2) 0.054(2) -0.0039(17) 0.0148(18) -0.0067(17)
C61_31 0.185(15) 0.20(3) 0.153(18) -0.041(18) 0.002(14) 0.048(15)
C62_31 0.160(12) 0.175(17) 0.130(13) -0.029(13) 0.041(10) 0.028(11)
C63_31 0.189(12) 0.143(14) 0.116(11) 0.025(10) 0.054(10) 0.047(10)
C64_31 0.162(11) 0.161(15) 0.146(13) 0.011(12) 0.077(9) 0.046(10)
C65_31 0.191(14) 0.179(19) 0.169(16) -0.013(15) 0.103(11) 0.015(13)
C66_31 0.195(16) 0.20(3) 0.169(19) -0.018(18) 0.086(12) 0.017(17)
C61_32^a 0.20(3) 0.25(4) 0.27(3) -0.13(3) 0.13(3) -0.07(3)
C62_32^a 0.129(14) 0.089(11) 0.189(16) -0.006(10) 0.073(13) -0.026(10)
C63_32^a 0.105(11) 0.112(12) 0.135(11) 0.005(8) 0.057(9) -0.005(9)
C64_32^a 0.071(7) 0.096(9) 0.108(8) 0.037(6) 0.043(6) 0.011(6)
C65_32^a 0.086(9) 0.137(13) 0.104(9) 0.020(7) 0.020(7) 0.035(8)
C66_32^a 0.110(13) 0.19(2) 0.090(9) 0.020(10) 0.029(8) 0.062(14)
C61_33 0.128(11) 0.146(10) 0.220(19) -0.023(12) 0.041(11) 0.019(9)
C62_33 0.19(2) 0.183(12) 0.31(3) -0.023(15) -0.03(2) -0.031(15)
C63_33 0.125(12) 0.162(10) 0.34(3) -0.024(13) 0.060(15) 0.029(9)
C64_33 0.151(14) 0.187(10) 0.24(2) -0.033(14) 0.038(14) 0.004(11)
C65_33 0.21(2) 0.168(11) 0.26(2) -0.054(13) 0.084(18) 0.025(12)
C66_33 0.182(18) 0.170(12) 0.22(2) 0.032(14) 0.009(15) 0.001(14)
C61_34^a 0.29(4) 0.145(17) 0.165(19) 0.029(12) -0.054(19) -0.002(19)
C62_34^a 0.148(18) 0.18(2) 0.24(3) -0.017(16) -0.032(15) 0.005(16)
C63_34^a 0.25(3) 0.176(16) 0.20(2) 0.079(12) 0.013(15) 0.067(17)
C64_34^a 0.188(19) 0.133(13) 0.219(19) 0.087(11) 0.071(14) 0.063(12)
C65_34^a 0.131(14) 0.208(19) 0.175(18) 0.047(14) 0.057(12) 0.025(13)
C66_34^a 0.136(11) 0.105(9) 0.089(7) 0.038(7) 0.020(7) -0.011(8)
C61_35^a 0.30(3) 0.36(5) 0.31(5) 0.15(3) 0.19(3) 0.20(3)
C62_35^a 0.36(3) 0.35(4) 0.21(3) 0.14(3) 0.18(3) 0.23(3)
C63_35^a 0.35(3) 0.24(3) 0.162(18) 0.098(16) 0.162(19) 0.18(2)
C64_35^a 0.45(3) 0.27(3) 0.129(17) 0.090(17) 0.12(2) 0.17(3)
C65_35^a 0.41(3) 0.25(3) 0.17(2) 0.06(2) 0.07(3) 0.10(3)
C66_35^a 0.46(4) 0.32(5) 0.15(2) -0.02(3) -0.04(3) 0.19(3)
C61_37^a 0.32(3) 0.123(13) 0.148(13) -0.050(10) 0.104(16) -0.084(16)
C62_37^a 0.44(4) 0.143(15) 0.180(17) -0.041(14) 0.03(2) -0.12(2)
C63_37^a 0.50(5) 0.137(15) 0.18(2) -0.016(15) 0.01(3) -0.10(2)
C64_37^a 0.58(5) 0.21(2) 0.24(3) 0.06(2) -0.03(3) -0.19(3)
C65_37^a 0.65(6) 0.26(3) 0.26(3) 0.11(3) -0.08(4) -0.11(4)
C66_37^a 0.58(8) 0.31(4) 0.30(4) 0.17(4) -0.20(5) -0.29(4)
C61_38^a 0.14(2) 0.53(6) 0.21(3) -0.14(4) 0.043(19) 0.00(3)
C62_38^a 0.20(2) 0.51(5) 0.22(3) -0.09(4) 0.05(2) 0.01(3)
C63_38^a 0.149(16) 0.46(4) 0.20(2) -0.13(3) -0.019(15) -0.02(2)
C64_38^a 0.182(18) 0.42(4) 0.20(2) -0.15(3) 0.045(18) 0.01(2)
C65_38^a 0.164(18) 0.45(5) 0.23(3) -0.16(3) 0.029(19) -0.02(2)
C66_38^a 0.173(19) 0.46(5) 0.093(11) -0.07(2) 0.002(12) 0.00(2)
Cl72_41 0.231(6) 0.168(4) 0.177(4) 0.036(3) 0.042(4) -0.012(4)
Cl73_41 0.115(3) 0.402(11) 0.143(3) -0.018(5) 0.028(2) -0.066(4)
C71_41 0.154(12) 0.188(11) 0.108(7) 0.007(8) -0.010(6) -0.078(10)
Cl72_42 0.156(3) 0.125(2) 0.141(3) -0.044(2) -0.005(2) 0.014(2)
Cl73_42 0.100(2) 0.271(6) 0.188(4) 0.050(4) 0.060(2) 0.009(3)
C71_42 0.100(6) 0.078(5) 0.108(5) 0.028(4) 0.028(4) 0.010(4)
Cl72_44 0.0830(19) 0.112(3) 0.175(4) 0.046(3) 0.034(2) -0.0131(17)
Cl73_44 0.0759(17) 0.154(3) 0.120(2) 0.034(2) -0.0102(16) -0.0139(19)
C71_44 0.057(5) 0.094(7) 0.083(6) 0.013(5) 0.010(4) -0.006(4)
C71_45 0.160(17) 0.43(3) 0.100(17) -0.08(2) -0.017(12) -0.14(2)
Cl72_45 0.332(15) 0.317(14) 0.122(5) 0.012(7) 0.041(7) -0.248(13)
Cl73_45 0.155(9) 0.86(4) 0.123(7) 0.096(16) 0.040(6) -0.079(15)

loop_
_atom_type_symbol
_atom_type_description
_atom_type_scat_dispersion_real
_atom_type_scat_dispersion_imag
_atom_type_scat_source
C C 0.0002 0.0005 'International Tables Vol C Tables 4.2.6.8 and 6.1.1.4'
H H 0.0000 0.0000 'International Tables Vol C Tables 4.2.6.8 and 6.1.1.4'
N N 0.0009 0.0011 'International Tables Vol C Tables 4.2.6.8 and 6.1.1.4'
O O 0.0025 0.0021 'International Tables Vol C Tables 4.2.6.8 and 6.1.1.4'
Cl Cl 0.0642 0.0611 'International Tables Vol C Tables 4.2.6.8 and 6.1.1.4'
Si Si 0.0318 0.0265 'International Tables Vol C Tables 4.2.6.8 and 6.1.1.4'
K K 0.0931 0.0976 'International Tables Vol C Tables 4.2.6.8 and 6.1.1.4'

loop_
_geom_angle_atom_site_label_1
_geom_angle_atom_site_label_2
_geom_angle_atom_site_label_3
_geom_angle
_geom_angle_site_symmetry_1
_geom_angle_site_symmetry_3
O1_1 K1 O1_1 83.00(16) 2_556 .
O1_1 K1 O1_3_$3 75.94(11) 2_556 2_556
O1_1 K1 O1_3_$3 153.39(11) . 2_556
O1_1 K1 O1_3 153.39(11) 2_556 .
O1_1 K1 O1_3 75.93(11) . .
O1_3 K1 O1_3 128.48(16) 2_556 .
O1_1 K1 O1_4 115.50(11) 2_556 .
O1_1 K1 O1_4 130.50(10) . .
O1_3 K1 O1_4 74.29(11) 2_556 .
O1_3 K1 O1_4 69.15(12) . .
O1_1 K1 O1_4_$3 130.50(10) 2_556 2_556
O1_1 K1 O1_4_$3 115.50(11) . 2_556
O1_3 K1 O1_4_$3 69.15(12) 2_556 2_556
O1_3 K1 O1_4_$3 74.29(11) . 2_556
O1_4 K1 O1_4_$3 87.73(16) . 2_556
O1_1 K1 O1_2_$3 70.89(11) 2_556 2_556
O1_1 K1 O1_2_$3 72.90(10) . 2_556
O1_3 K1 O1_2_$3 84.83(11) 2_556 2_556
O1_3 K1 O1_2_$3 116.80(12) . 2_556
O1_4 K1 O1_2_$3 155.11(11) . 2_556
O1_4 K1 O1_2_$3 72.02(10) 2_556 2_556
O1_1 K1 O1_2 72.90(10) 2_556 .
O1_1 K1 O1_2 70.89(11) . .
O1_3 K1 O1_2 116.80(12) 2_556 .
O1_3 K1 O1_2 84.83(11) . .
O1_4 K1 O1_2 72.02(10) . .
O1_4 K1 O1_2 155.11(11) 2_556 .
O1_2 K1 O1_2 130.97(15) 2_556 .
O1_8 K2 O1_8_$4 83.4(2) . 2
O1_8 K2 O1_7_$4 154.10(15) . 2
O1_8 K2 O1_7_$4 75.50(15) 2 2
O1_8 K2 O1_7 75.50(15) . .
O1_8 K2 O1_7 154.10(15) 2 .
O1_7 K2 O1_7 128.5(2) 2 .
O1_8 K2 O1_6 116.60(18) . .
O1_8 K2 O1_6 128.03(14) 2 .
O1_7 K2 O1_6 68.04(19) 2 .
O1_7 K2 O1_6 75.82(15) . .
O1_8 K2 O1_6_$4 128.03(14) . 2
O1_8 K2 O1_6_$4 116.60(18) 2 2
O1_7 K2 O1_6_$4 75.82(15) 2 2
O1_7 K2 O1_6_$4 68.04(19) . 2
O1_6 K2 O1_6_$4 89.2(3) . 2
O1_8 K2 O1_5 74.03(15) . .
O1_8 K2 O1_5 69.02(17) 2 .
O1_7 K2 O1_5 84.41(16) 2 .
O1_7 K2 O1_5 117.76(19) . .
O1_6 K2 O1_5 71.69(15) . .
O1_6 K2 O1_5 156.62(14) 2 .
O1_8 K2 O1_5_$4 69.02(17) . 2
O1_8 K2 O1_5_$4 74.04(15) 2 2
O1_7 K2 O1_5_$4 117.76(19) 2 2
O1_7 K2 O1_5_$4 84.42(16) . 2
O1_6 K2 O1_5_$4 156.62(14) . 2
O1_6 K2 O1_5_$4 71.69(15) 2 2
O1_5 K2 O1_5_$4 129.84(19) . 2
O1_13 K3 O1_14 114.13(17) . .
O1_13 K3 O1_11 154.81(14) . .
O1_14 K3 O1_11 71.26(16) . .
O1_13 K3 O1_16 74.81(12) . .
O1_14 K3 O1_16 75.52(13) . .
O1_11 K3 O1_16 83.42(13) . .
O1_13 K3 O1_10 127.52(13) . .
O1_14 K3 O1_10 86.27(13) . .
O1_11 K3 O1_10 76.24(13) . .
O1_16 K3 O1_10 156.23(12) . .
O1_13 K3 O1_12 70.46(14) . .
O1_14 K3 O1_12 154.25(14) . .
O1_11 K3 O1_12 116.17(16) . .
O1_16 K3 O1_12 128.45(13) . .
O1_10 K3 O1_12 72.72(12) . .
O1_13 K3 O1_9 87.43(14) . .
O1_14 K3 O1_9 130.76(14) . .
O1_11 K3 O1_9 72.58(14) . .
O1_16 K3 O1_9 68.13(15) . .
O1_10 K3 O1_9 115.94(15) . .
O1_12 K3 O1_9 73.35(13) . .
O1_13 K3 O1_15 74.84(13) . .
O1_14 K3 O1_15 72.19(14) . .
O1_11 K3 O1_15 128.38(13) . .
O1_16 K3 O1_15 120.45(16) . .
O1_10 K3 O1_15 66.20(14) . .
O1_12 K3 O1_15 85.52(14) . .
O1_9 K3 O1_15 156.11(13) . .
O1_13 K3 C2_14 119.53(16) . .
O1_14 K3 C2_14 15.71(16) . .
O1_11 K3 C2_14 59.58(17) . .
O1_16 K3 C2_14 65.42(13) . .
O1_10 K3 C2_14 93.34(13) . .
O1_12 K3 C2_14 166.02(13) . .
O1_9 K3 C2_14 115.09(15) . .
O1_15 K3 C2_14 87.89(16) . .
O1_13 K3 C2_13 15.80(13) . .
O1_14 K3 C2_13 119.26(17) . .
O1_11 K3 C2_13 166.23(16) . .
O1_16 K3 C2_13 90.60(13) . .
O1_10 K3 C2_13 111.85(13) . .
O1_12 K3 C2_13 58.79(14) . .
O1_9 K3 C2_13 93.69(14) . .
O1_15 K3 C2_13 65.25(13) . .
C2_14 K3 C2_13 128.59(17) . .
O29_1 Si30_1 C32_1 108.8(4) . .
O29_1 Si30_1 C31_1 110.4(3) . .
C32_1 Si30_1 C31_1 109.9(4) . .
O29_1 Si30_1 C33_1 104.7(3) . .
C32_1 Si30_1 C33_1 112.8(4) . .
C31_1 Si30_1 C33_1 110.2(4) . .
C2_1 O1_1 K1 128.0(3) . .
C18_1 O19_1 C20_1 111.4(4) . .
C22_1 O23_1 C24_1 105.9(4) . .
C24_1 O25_1 C21_1 108.5(4) . .
C28_1 O29_1 Si30_1 122.2(3) . .
C4_1 N3_1 C2_1 124.5(4) . .
C4_1 N3_1 H3_1 117.8 . .
C2_1 N3_1 H3_1 117.8 . .
C4_1 N5_1 C6_1 113.4(4) . .
C9_1 N8_1 C7_1 105.2(4) . .
C6_1 N10_1 C9_1 106.6(4) . .
C6_1 N10_1 C18_1 128.4(4) . .
C9_1 N10_1 C18_1 124.8(4) . .
C4_1 N11_1 H11A_1 120.0 . .
C4_1 N11_1 H11B_1 120.0 . .
H11A_1 N11_1 H11B_1 120.0 . .
O1_1 C2_1 N3_1 120.3(4) . .
O1_1 C2_1 C7_1 126.9(4) . .
N3_1 C2_1 C7_1 112.7(4) . .
N11_1 C4_1 N5_1 119.6(4) . .
N11_1 C4_1 N3_1 117.4(4) . .
N5_1 C4_1 N3_1 123.0(4) . .
N5_1 C6_1 N10_1 127.0(4) . .
N5_1 C6_1 C7_1 127.3(4) . .
N10_1 C6_1 C7_1 105.7(4) . .
N8_1 C7_1 C6_1 110.9(4) . .
N8_1 C7_1 C2_1 130.1(4) . .
C6_1 C7_1 C2_1 118.8(4) . .
N8_1 C9_1 N10_1 111.6(4) . .
N8_1 C9_1 C12_1 122.7(4) . .
N10_1 C9_1 C12_1 125.7(4) . .
C13_1 C12_1 C17_1 120.1(5) . .
C13_1 C12_1 C9_1 118.3(4) . .
C17_1 C12_1 C9_1 121.6(5) . .
C12_1 C13_1 C14_1 120.4(5) . .
C12_1 C13_1 H13_1 119.8 . .
C14_1 C13_1 H13_1 119.8 . .
C13_1 C14_1 C15_1 120.0(5) . .
C13_1 C14_1 H14_1 120.0 . .
C15_1 C14_1 H14_1 120.0 . .
C16_1 C15_1 C14_1 119.5(5) . .
C16_1 C15_1 H15_1 120.3 . .
C14_1 C15_1 H15_1 120.3 . .
C15_1 C16_1 C17_1 121.3(5) . .
C15_1 C16_1 H16_1 119.4 . .
C17_1 C16_1 H16_1 119.4 . .
C16_1 C17_1 C12_1 118.8(5) . .
C16_1 C17_1 H17_1 120.6 . .
C12_1 C17_1 H17_1 120.6 . .
O19_1 C18_1 N10_1 111.3(4) . .
O19_1 C18_1 C22_1 106.5(4) . .
N10_1 C18_1 C22_1 113.7(4) . .
O19_1 C18_1 H18_1 108.4 . .
N10_1 C18_1 H18_1 108.4 . .
C22_1 C18_1 H18_1 108.4 . .
O19_1 C20_1 C28_1 109.6(4) . .
O19_1 C20_1 C21_1 106.9(4) . .
C28_1 C20_1 C21_1 113.7(4) . .
O19_1 C20_1 H20_1 108.9 . .
C28_1 C20_1 H20_1 108.9 . .
C21_1 C20_1 H20_1 108.9 . .
O25_1 C21_1 C22_1 104.6(4) . .
O25_1 C21_1 C20_1 109.9(4) . .
C22_1 C21_1 C20_1 105.6(4) . .
O25_1 C21_1 H21_1 112.1 . .
C22_1 C21_1 H21_1 112.1 . .
C20_1 C21_1 H21_1 112.1 . .
O23_1 C22_1 C21_1 104.8(4) . .
O23_1 C22_1 C18_1 106.6(4) . .
C21_1 C22_1 C18_1 105.0(4) . .
O23_1 C22_1 H22_1 113.2 . .
C21_1 C22_1 H22_1 113.2 . .
C18_1 C22_1 H22_1 113.2 . .
O25_1 C24_1 O23_1 105.3(4) . .
O25_1 C24_1 C27_1 109.8(6) . .
O23_1 C24_1 C27_1 108.7(6) . .
O25_1 C24_1 C26_1 109.7(6) . .
O23_1 C24_1 C26_1 110.7(5) . .
C27_1 C24_1 C26_1 112.4(5) . .
C24_1 C26_1 H26A_1 109.5 . .
C24_1 C26_1 H26B_1 109.5 . .
H26A_1 C26_1 H26B_1 109.5 . .
C24_1 C26_1 H26C_1 109.5 . .
H26A_1 C26_1 H26C_1 109.5 . .
H26B_1 C26_1 H26C_1 109.5 . .
C24_1 C27_1 H27A_1 109.5 . .
C24_1 C27_1 H27B_1 109.5 . .
H27A_1 C27_1 H27B_1 109.5 . .
C24_1 C27_1 H27C_1 109.5 . .
H27A_1 C27_1 H27C_1 109.5 . .
H27B_1 C27_1 H27C_1 109.5 . .
O29_1 C28_1 C20_1 108.1(4) . .
O29_1 C28_1 H28A_1 110.1 . .
C20_1 C28_1 H28A_1 110.1 . .
O29_1 C28_1 H28B_1 110.1 . .
C20_1 C28_1 H28B_1 110.1 . .
H28A_1 C28_1 H28B_1 108.4 . .
Si30_1 C31_1 H31A_1 109.5 . .
Si30_1 C31_1 H31B_1 109.5 . .
H31A_1 C31_1 H31B_1 109.5 . .
Si30_1 C31_1 H31C_1 109.5 . .
H31A_1 C31_1 H31C_1 109.5 . .
H31B_1 C31_1 H31C_1 109.5 . .
Si30_1 C32_1 H32A_1 109.5 . .
Si30_1 C32_1 H32B_1 109.5 . .
H32A_1 C32_1 H32B_1 109.5 . .
Si30_1 C32_1 H32C_1 109.5 . .
H32A_1 C32_1 H32C_1 109.5 . .
H32B_1 C32_1 H32C_1 109.5 . .
C36_1 C33_1 C34_1 109.0(8) . .
C36_1 C33_1 C35_1 109.4(9) . .
C34_1 C33_1 C35_1 108.4(7) . .
C36_1 C33_1 Si30_1 110.7(6) . .
C34_1 C33_1 Si30_1 109.8(5) . .
C35_1 C33_1 Si30_1 109.5(5) . .
C33_1 C34_1 H34A_1 109.5 . .
C33_1 C34_1 H34B_1 109.5 . .
H34A_1 C34_1 H34B_1 109.5 . .
C33_1 C34_1 H34C_1 109.5 . .
H34A_1 C34_1 H34C_1 109.5 . .
H34B_1 C34_1 H34C_1 109.5 . .
C33_1 C35_1 H35A_1 109.5 . .
C33_1 C35_1 H35B_1 109.5 . .
H35A_1 C35_1 H35B_1 109.5 . .
C33_1 C35_1 H35C_1 109.5 . .
H35A_1 C35_1 H35C_1 109.5 . .
H35B_1 C35_1 H35C_1 109.5 . .
C33_1 C36_1 H36A_1 109.5 . .
C33_1 C36_1 H36B_1 109.5 . .
H36A_1 C36_1 H36B_1 109.5 . .
C33_1 C36_1 H36C_1 109.5 . .
H36A_1 C36_1 H36C_1 109.5 . .
H36B_1 C36_1 H36C_1 109.5 . .
C2_2 O1_2 K1 132.1(3) . .
C18_2 O19_2 C20_2 111.6(4) . .
C22_2 O23_2 C24_2 104.1(4) . .
C24_2 O25_2 C21_2 107.3(5) . .
C4_2 N3_2 C2_2 124.2(4) . .
C4_2 N3_2 H3_2 117.9 . .
C2_2 N3_2 H3_2 117.9 . .
C4_2 N5_2 C6_2 111.8(4) . .
C9_2 N8_2 C7_2 105.5(4) . .
C6_2 N10_2 C9_2 106.2(4) . .
C6_2 N10_2 C18_2 128.2(4) . .
C9_2 N10_2 C18_2 125.6(4) . .
C4_2 N11_2 H11A_2 120.0 . .
C4_2 N11_2 H11B_2 120.0 . .
H11A_2 N11_2 H11B_2 120.0 . .
O1_2 C2_2 N3_2 121.0(4) . .
O1_2 C2_2 C7_2 127.4(4) . .
N3_2 C2_2 C7_2 111.6(4) . .
N5_2 C4_2 N11_2 118.8(4) . .
N5_2 C4_2 N3_2 124.7(4) . .
N11_2 C4_2 N3_2 116.4(4) . .
N5_2 C6_2 C7_2 128.2(4) . .
N5_2 C6_2 N10_2 126.2(4) . .
C7_2 C6_2 N10_2 105.5(4) . .
C6_2 C7_2 N8_2 111.0(4) . .
C6_2 C7_2 C2_2 119.3(4) . .
N8_2 C7_2 C2_2 129.7(4) . .
N8_2 C9_2 N10_2 111.8(4) . .
N8_2 C9_2 C12_2 122.2(4) . .
N10_2 C9_2 C12_2 126.0(4) . .
C13_2 C12_2 C17_2 119.3(5) . .
C13_2 C12_2 C9_2 118.4(4) . .
C17_2 C12_2 C9_2 122.2(5) . .
C12_2 C13_2 C14_2 120.6(5) . .
C12_2 C13_2 H13_2 119.7 . .
C14_2 C13_2 H13_2 119.7 . .
C15_2 C14_2 C13_2 120.2(6) . .
C15_2 C14_2 H14_2 119.9 . .
C13_2 C14_2 H14_2 119.9 . .
C16_2 C15_2 C14_2 119.8(5) . .
C16_2 C15_2 H15_2 120.1 . .
C14_2 C15_2 H15_2 120.1 . .
C15_2 C16_2 C17_2 120.9(5) . .
C15_2 C16_2 H16_2 119.5 . .
C17_2 C16_2 H16_2 119.5 . .
C12_2 C17_2 C16_2 119.1(6) . .
C12_2 C17_2 H17_2 120.5 . .
C16_2 C17_2 H17_2 120.5 . .
O19_2 C18_2 N10_2 111.6(5) . .
O19_2 C18_2 C22_2 106.7(4) . .
N10_2 C18_2 C22_2 114.0(4) . .
O19_2 C18_2 H18_2 108.1 . .
N10_2 C18_2 H18_2 108.1 . .
C22_2 C18_2 H18_2 108.1 . .
O19_2 C20_2 C28_2 113.1(6) . .
O19_2 C20_2 C21_2 105.2(5) . .
C28_2 C20_2 C21_2 115.0(6) . .
O19_2 C20_2 H20_2 107.8 . .
C28_2 C20_2 H20_2 107.8 . .
C21_2 C20_2 H20_2 107.8 . .
O25_2 C21_2 C20_2 110.7(5) . .
O25_2 C21_2 C22_2 104.2(5) . .
C20_2 C21_2 C22_2 106.1(4) . .
O25_2 C21_2 H21_2 111.8 . .
C20_2 C21_2 H21_2 111.8 . .
C22_2 C21_2 H21_2 111.8 . .
O23_2 C22_2 C18_2 106.5(4) . .
O23_2 C22_2 C21_2 104.0(4) . .
C18_2 C22_2 C21_2 105.1(5) . .
O23_2 C22_2 H22_2 113.4 . .
C18_2 C22_2 H22_2 113.4 . .
C21_2 C22_2 H22_2 113.4 . .
O25_2 C24_2 O23_2 105.2(5) . .
O25_2 C24_2 C27_2 111.1(7) . .
O23_2 C24_2 C27_2 107.4(5) . .
O25_2 C24_2 C26_2 112.8(5) . .
O23_2 C24_2 C26_2 107.6(6) . .
C27_2 C24_2 C26_2 112.3(6) . .
C24_2 C26_2 H26A_2 109.5 . .
C24_2 C26_2 H26B_2 109.5 . .
H26A_2 C26_2 H26B_2 109.5 . .
C24_2 C26_2 H26C_2 109.5 . .
H26A_2 C26_2 H26C_2 109.5 . .
H26B_2 C26_2 H26C_2 109.5 . .
C24_2 C27_2 H27A_2 109.5 . .
C24_2 C27_2 H27B_2 109.5 . .
H27A_2 C27_2 H27B_2 109.5 . .
C24_2 C27_2 H27C_2 109.5 . .
H27A_2 C27_2 H27C_2 109.5 . .
H27B_2 C27_2 H27C_2 109.5 . .
O29_2^a C28_2 C20_2 116.4(7) . .
C20_2 C28_2 O29_2^b 85.3(10) . .
O29_2^a C28_2 H28A_2^a 108.2 . .
C20_2 C28_2 H28A_2^a 108.2 . .
O29_2^a C28_2 H28B_2^a 108.2 . .
C20_2 C28_2 H28B_2^a 108.2 . .
H28A_2^a C28_2 H28B_2^a 107.3 . .
C20_2 C28_2 H28A_2^b 114.4 . .
O29_2^b C28_2 H28A_2^b 114.4 . .
C20_2 C28_2 H28B_2^b 114.4 . .
O29_2^b C28_2 H28B_2^b 114.4 . .
H28A_2^b C28_2 H28B_2^b 111.6 . .
O29_2^a Si30_2^a C31_2^a 110.4(6) . .
O29_2^a Si30_2^a C33_2^a 109.9(7) . .
C31_2^a Si30_2^a C33_2^a 111.8(8) . .
O29_2^a Si30_2^a C32_2^a 107.2(6) . .
C31_2^a Si30_2^a C32_2^a 107.8(9) . .
C33_2^a Si30_2^a C32_2^a 109.5(7) . .
C28_2 O29_2^a Si30_2^a 131.8(7) . .
Si30_2^a C31_2^a H31A_2^a 109.5 . .
Si30_2^a C31_2^a H31B_2^a 109.5 . .
H31A_2^a C31_2^a H31B_2^a 109.5 . .
Si30_2^a C31_2^a H31C_2^a 109.5 . .
H31A_2^a C31_2^a H31C_2^a 109.5 . .
H31B_2^a C31_2^a H31C_2^a 109.5 . .
Si30_2^a C32_2^a H32A_2^a 109.5 . .
Si30_2^a C32_2^a H32B_2^a 109.5 . .
H32A_2^a C32_2^a H32B_2^a 109.5 . .
Si30_2^a C32_2^a H32C_2^a 109.5 . .
H32A_2^a C32_2^a H32C_2^a 109.5 . .
H32B_2^a C32_2^a H32C_2^a 109.5 . .
C34_2^a C33_2^a C36_2^a 105.1(12) . .
C34_2^a C33_2^a C35_2^a 110.6(15) . .
C36_2^a C33_2^a C35_2^a 111.8(15) . .
C34_2^a C33_2^a Si30_2^a 111.1(10) . .
C36_2^a C33_2^a Si30_2^a 110.4(12) . .
C35_2^a C33_2^a Si30_2^a 107.9(9) . .
C33_2^a C34_2^a H34A_2^a 109.5 . .
C33_2^a C34_2^a H34B_2^a 109.5 . .
H34A_2^a C34_2^a H34B_2^a 109.5 . .
C33_2^a C34_2^a H34C_2^a 109.5 . .
H34A_2^a C34_2^a H34C_2^a 109.5 . .
H34B_2^a C34_2^a H34C_2^a 109.5 . .
C33_2^a C35_2^a H35A_2^a 109.5 . .
C33_2^a C35_2^a H35B_2^a 109.5 . .
H35A_2^a C35_2^a H35B_2^a 109.5 . .
C33_2^a C35_2^a H35C_2^a 109.5 . .
H35A_2^a C35_2^a H35C_2^a 109.5 . .
H35B_2^a C35_2^a H35C_2^a 109.5 . .
C33_2^a C36_2^a H36A_2^a 109.5 . .
C33_2^a C36_2^a H36B_2^a 109.5 . .
H36A_2^a C36_2^a H36B_2^a 109.5 . .
C33_2^a C36_2^a H36C_2^a 109.5 . .
H36A_2^a C36_2^a H36C_2^a 109.5 . .
H36B_2^a C36_2^a H36C_2^a 109.5 . .
O29_2^b Si30_2^b C31_2^b 110(2) . .
O29_2^b Si30_2^b C32_2^b 110.9(17) . .
C31_2^b Si30_2^b C32_2^b 115(2) . .
O29_2^b Si30_2^b C33_2^b 100.8(13) . .
C31_2^b Si30_2^b C33_2^b 112(2) . .
C32_2^b Si30_2^b C33_2^b 107.6(14) . .
C28_2 O29_2^b Si30_2^b 107.1(13) . .
Si30_2^b C31_2^b H31D_2^b 109.5 . .
Si30_2^b C31_2^b H31E_2^b 109.5 . .
H31D_2^b C31_2^b H31E_2^b 109.5 . .
Si30_2^b C31_2^b H31F_2^b 109.5 . .
H31D_2^b C31_2^b H31F_2^b 109.5 . .
H31E_2^b C31_2^b H31F_2^b 109.5 . .
Si30_2^b C32_2^b H32D_2^b 109.5 . .
Si30_2^b C32_2^b H32E_2^b 109.5 . .
H32D_2^b C32_2^b H32E_2^b 109.5 . .
Si30_2^b C32_2^b H32F_2^b 109.5 . .
H32D_2^b C32_2^b H32F_2^b 109.5 . .
H32E_2^b C32_2^b H32F_2^b 109.5 . .
C36_2^b C33_2^b C35_2^b 111(2) . .
C36_2^b C33_2^b C34_2^b 106(2) . .
C35_2^b C33_2^b C34_2^b 107(2) . .
C36_2^b C33_2^b Si30_2^b 113(2) . .
C35_2^b C33_2^b Si30_2^b 111.5(19) . .
C34_2^b C33_2^b Si30_2^b 108(2) . .
C33_2^b C34_2^b H34D_2^b 109.5 . .
C33_2^b C34_2^b H34E_2^b 109.5 . .
H34D_2^b C34_2^b H34E_2^b 109.5 . .
C33_2^b C34_2^b H34F_2^b 109.5 . .
H34D_2^b C34_2^b H34F_2^b 109.5 . .
H34E_2^b C34_2^b H34F_2^b 109.5 . .
C33_2^b C35_2^b H35D_2^b 109.5 . .
C33_2^b C35_2^b H35E_2^b 109.5 . .
H35D_2^b C35_2^b H35E_2^b 109.5 . .
C33_2^b C35_2^b H35F_2^b 109.5 . .
H35D_2^b C35_2^b H35F_2^b 109.5 . .
H35E_2^b C35_2^b H35F_2^b 109.5 . .
C33_2^b C36_2^b H36D_2^b 109.5 . .
C33_2^b C36_2^b H36E_2^b 109.5 . .
H36D_2^b C36_2^b H36E_2^b 109.5 . .
C33_2^b C36_2^b H36F_2^b 109.5 . .
H36D_2^b C36_2^b H36F_2^b 109.5 . .
H36E_2^b C36_2^b H36F_2^b 109.5 . .
C2_3 O1_3 K1 134.1(3) . .
C18_3 O19_3 C20_3 111.4(4) . .
C22_3 O23_3 C24_3 108.5(5) . .
C24_3 O25_3 C21_3 111.7(5) . .
C4_3 N3_3 C2_3 125.5(4) . .
C4_3 N3_3 H3_3 117.2 . .
C2_3 N3_3 H3_3 117.2 . .
C4_3 N5_3 C6_3 112.1(4) . .
C9_3 N8_3 C7_3 104.9(4) . .
C6_3 N10_3 C9_3 105.4(4) . .
C6_3 N10_3 C18_3 128.6(4) . .
C9_3 N10_3 C18_3 126.0(4) . .
C4_3 N11_3 H11A_3 120.0 . .
C4_3 N11_3 H11B_3 120.0 . .
H11A_3 N11_3 H11B_3 120.0 . .
O1_3 C2_3 N3_3 120.3(4) . .
O1_3 C2_3 C7_3 129.3(4) . .
N3_3 C2_3 C7_3 110.3(4) . .
N5_3 C4_3 N11_3 119.1(5) . .
N5_3 C4_3 N3_3 123.6(4) . .
N11_3 C4_3 N3_3 117.3(4) . .
N5_3 C6_3 C7_3 128.0(4) . .
N5_3 C6_3 N10_3 125.2(4) . .
C7_3 C6_3 N10_3 106.8(4) . .
C6_3 C7_3 N8_3 110.3(4) . .
C6_3 C7_3 C2_3 120.3(4) . .
N8_3 C7_3 C2_3 129.4(4) . .
N8_3 C9_3 N10_3 112.5(4) . .
N8_3 C9_3 C12_3 122.8(4) . .
N10_3 C9_3 C12_3 124.7(4) . .
C17_3 C12_3 C13_3 120.0(5) . .
C17_3 C12_3 C9_3 121.6(5) . .
C13_3 C12_3 C9_3 118.3(5) . .
C14_3 C13_3 C12_3 118.7(6) . .
C14_3 C13_3 H13_3 120.6 . .
C12_3 C13_3 H13_3 120.6 . .
C15_3 C14_3 C13_3 120.8(6) . .
C15_3 C14_3 H14_3 119.6 . .
C13_3 C14_3 H14_3 119.6 . .
C14_3 C15_3 C16_3 120.3(5) . .
C14_3 C15_3 H15_3 119.8 . .
C16_3 C15_3 H15_3 119.8 . .
C15_3 C16_3 C17_3 120.2(6) . .
C15_3 C16_3 H16_3 119.9 . .
C17_3 C16_3 H16_3 119.9 . .
C16_3 C17_3 C12_3 119.8(6) . .
C16_3 C17_3 H17_3 120.1 . .
C12_3 C17_3 H17_3 120.1 . .
O19_3 C18_3 N10_3 111.0(5) . .
O19_3 C18_3 C22_3 107.4(4) . .
N10_3 C18_3 C22_3 114.0(4) . .
O19_3 C18_3 H18_3 108.1 . .
N10_3 C18_3 H18_3 108.1 . .
C22_3 C18_3 H18_3 108.1 . .
O19_3 C20_3 C21_3 107.3(5) . .
O19_3 C20_3 C28_3 111.4(5) . .
C21_3 C20_3 C28_3 113.4(5) . .
O19_3 C20_3 H20_3 108.2 . .
C21_3 C20_3 H20_3 108.2 . .
C28_3 C20_3 H20_3 108.2 . .
O25_3 C21_3 C20_3 117.3(7) . .
O25_3 C21_3 C22_3 104.2(6) . .
C20_3 C21_3 C22_3 105.6(5) . .
O25_3 C21_3 H21_3 109.8 . .
C20_3 C21_3 H21_3 109.8 . .
C22_3 C21_3 H21_3 109.8 . .
O23_3 C22_3 C18_3 111.7(5) . .
O23_3 C22_3 C21_3 105.5(5) . .
C18_3 C22_3 C21_3 105.3(5) . .
O23_3 C22_3 H22_3 111.3 . .
C18_3 C22_3 H22_3 111.3 . .
C21_3 C22_3 H22_3 111.3 . .
O25_3 C24_3 O23_3 108.1(5) . .
O25_3 C24_3 C26_3 111.4(9) . .
O23_3 C24_3 C26_3 107.8(7) . .
O25_3 C24_3 C27_3 106.9(8) . .
O23_3 C24_3 C27_3 104.9(7) . .
C26_3 C24_3 C27_3 117.3(11) . .
C24_3 C26_3 H26A_3 109.5 . .
C24_3 C26_3 H26B_3 109.5 . .
H26A_3 C26_3 H26B_3 109.5 . .
C24_3 C26_3 H26C_3 109.5 . .
H26A_3 C26_3 H26C_3 109.5 . .
H26B_3 C26_3 H26C_3 109.5 . .
C24_3 C27_3 H27A_3 109.5 . .
C24_3 C27_3 H27B_3 109.5 . .
H27A_3 C27_3 H27B_3 109.5 . .
C24_3 C27_3 H27C_3 109.5 . .
H27A_3 C27_3 H27C_3 109.5 . .
H27B_3 C27_3 H27C_3 109.5 . .
O29_3^a C28_3 C20_3 114.7(10) . .
O29_3^b C28_3 C20_3 106.9(9) . .
O29_3^a C28_3 H28A_3^a 108.6 . .
C20_3 C28_3 H28A_3^a 108.6 . .
O29_3^a C28_3 H28B_3^a 108.6 . .
C20_3 C28_3 H28B_3^a 108.6 . .
H28A_3^a C28_3 H28B_3^a 107.6 . .
O29_3^b C28_3 H28A_3^b 110.3 . .
C20_3 C28_3 H28A_3^b 110.3 . .
O29_3^b C28_3 H28B_3^b 110.3 . .
C20_3 C28_3 H28B_3^b 110.3 . .
H28A_3^b C28_3 H28B_3^b 108.6 . .
O29_3^b Si30_3^b C31_3^b 113.4(10) . .
O29_3^b Si30_3^b C33_3^b 106.7(10) . .
C31_3^b Si30_3^b C33_3^b 118.0(10) . .
O29_3^b Si30_3^b C32_3^b 103.0(9) . .
C31_3^b Si30_3^b C32_3^b 107.3(9) . .
C33_3^b Si30_3^b C32_3^b 107.3(9) . .
C28_3 O29_3^b Si30_3^b 126.6(13) . .
Si30_3^b C31_3^b H31A_3^b 109.5 . .
Si30_3^b C31_3^b H31B_3^b 109.5 . .
H31A_3^b C31_3^b H31B_3^b 109.5 . .
Si30_3^b C31_3^b H31C_3^b 109.5 . .
H31A_3^b C31_3^b H31C_3^b 109.5 . .
H31B_3^b C31_3^b H31C_3^b 109.5 . .
Si30_3^b C32_3^b H32A_3^b 109.5 . .
Si30_3^b C32_3^b H32B_3^b 109.5 . .
H32A_3^b C32_3^b H32B_3^b 109.5 . .
Si30_3^b C32_3^b H32C_3^b 109.5 . .
H32A_3^b C32_3^b H32C_3^b 109.5 . .
H32B_3^b C32_3^b H32C_3^b 109.5 . .
C36_3^b C33_3^b C35_3^b 105.9(19) . .
C36_3^b C33_3^b C34_3^b 114(2) . .
C35_3^b C33_3^b C34_3^b 109(2) . .
C36_3^b C33_3^b Si30_3^b 110.0(14) . .
C35_3^b C33_3^b Si30_3^b 104.9(13) . .
C34_3^b C33_3^b Si30_3^b 111.8(12) . .
C33_3^b C34_3^b H34A_3^b 109.5 . .
C33_3^b C34_3^b H34B_3^b 109.5 . .
H34A_3^b C34_3^b H34B_3^b 109.5 . .
C33_3^b C34_3^b H34C_3^b 109.5 . .
H34A_3^b C34_3^b H34C_3^b 109.5 . .
H34B_3^b C34_3^b H34C_3^b 109.5 . .
C33_3^b C35_3^b H35A_3^b 109.5 . .
C33_3^b C35_3^b H35B_3^b 109.5 . .
H35A_3^b C35_3^b H35B_3^b 109.5 . .
C33_3^b C35_3^b H35C_3^b 109.5 . .
H35A_3^b C35_3^b H35C_3^b 109.5 . .
H35B_3^b C35_3^b H35C_3^b 109.5 . .
C33_3^b C36_3^b H36A_3^b 109.5 . .
C33_3^b C36_3^b H36B_3^b 109.5 . .
H36A_3^b C36_3^b H36B_3^b 109.5 . .
C33_3^b C36_3^b H36C_3^b 109.5 . .
H36A_3^b C36_3^b H36C_3^b 109.5 . .
H36B_3^b C36_3^b H36C_3^b 109.5 . .
O29_3^a Si30_3^a C33_3^a 104.9(11) . .
O29_3^a Si30_3^a C31_3^a 114.4(14) . .
C33_3^a Si30_3^a C31_3^a 119.1(14) . .
O29_3^a Si30_3^a C32_3^a 108.0(14) . .
C33_3^a Si30_3^a C32_3^a 106.2(14) . .
C31_3^a Si30_3^a C32_3^a 103.5(18) . .
C28_3 O29_3^a Si30_3^a 113.2(15) . .
Si30_3^a C31_3^a H31D_3^a 109.5 . .
Si30_3^a C31_3^a H31E_3^a 109.5 . .
H31D_3^a C31_3^a H31E_3^a 109.5 . .
Si30_3^a C31_3^a H31F_3^a 109.5 . .
H31D_3^a C31_3^a H31F_3^a 109.5 . .
H31E_3^a C31_3^a H31F_3^a 109.5 . .
Si30_3^a C32_3^a H32D_3^a 109.5 . .
Si30_3^a C32_3^a H32E_3^a 109.5 . .
H32D_3^a C32_3^a H32E_3^a 109.5 . .
Si30_3^a C32_3^a H32F_3^a 109.5 . .
H32D_3^a C32_3^a H32F_3^a 109.5 . .
H32E_3^a C32_3^a H32F_3^a 109.5 . .
C34_3^a C33_3^a C35_3^a 115(3) . .
C34_3^a C33_3^a C36_3^a 111(3) . .
C35_3^a C33_3^a C36_3^a 110(3) . .
C34_3^a C33_3^a Si30_3^a 103(2) . .
C35_3^a C33_3^a Si30_3^a 109(2) . .
C36_3^a C33_3^a Si30_3^a 110(2) . .
C33_3^a C34_3^a H34D_3^a 109.5 . .
C33_3^a C34_3^a H34E_3^a 109.5 . .
H34D_3^a C34_3^a H34E_3^a 109.5 . .
C33_3^a C34_3^a H34F_3^a 109.5 . .
H34D_3^a C34_3^a H34F_3^a 109.5 . .
H34E_3^a C34_3^a H34F_3^a 109.5 . .
C33_3^a C35_3^a H35D_3^a 109.5 . .
C33_3^a C35_3^a H35E_3^a 109.5 . .
H35D_3^a C35_3^a H35E_3^a 109.5 . .
C33_3^a C35_3^a H35F_3^a 109.5 . .
H35D_3^a C35_3^a H35F_3^a 109.5 . .
H35E_3^a C35_3^a H35F_3^a 109.5 . .
C33_3^a C36_3^a H36D_3^a 109.5 . .
C33_3^a C36_3^a H36E_3^a 109.5 . .
H36D_3^a C36_3^a H36E_3^a 109.5 . .
C33_3^a C36_3^a H36F_3^a 109.5 . .
H36D_3^a C36_3^a H36F_3^a 109.5 . .
H36E_3^a C36_3^a H36F_3^a 109.5 . .
C2_4 O1_4 K1 130.3(3) . .
C18_4 O19_4 C20_4 111.3(5) . .
C22_4 O23_4 C24_4 109.1(5) . .
C21_4 O25_4 C24_4 110.0(4) . .
C4_4 N3_4 C2_4 124.8(4) . .
C4_4 N3_4 H3_4 117.6 . .
C2_4 N3_4 H3_4 117.6 . .
C4_4 N5_4 C6_4 113.1(4) . .
C9_4 N8_4 C7_4 104.9(4) . .
C6_4 N10_4 C9_4 105.4(4) . .
C6_4 N10_4 C18_4 127.7(4) . .
C9_4 N10_4 C18_4 126.3(4) . .
C4_4 N11_4 H11A_4 120.0 . .
C4_4 N11_4 H11B_4 120.0 . .
H11A_4 N11_4 H11B_4 120.0 . .
O1_4 C2_4 N3_4 121.1(4) . .
O1_4 C2_4 C7_4 127.4(4) . .
N3_4 C2_4 C7_4 111.6(4) . .
N5_4 C4_4 N11_4 119.3(4) . .
N5_4 C4_4 N3_4 123.4(4) . .
N11_4 C4_4 N3_4 117.2(4) . .
N5_4 C6_4 C7_4 128.0(5) . .
N5_4 C6_4 N10_4 126.2(4) . .
C7_4 C6_4 N10_4 105.7(4) . .
C6_4 C7_4 N8_4 111.3(4) . .
C6_4 C7_4 C2_4 119.0(4) . .
N8_4 C7_4 C2_4 129.7(4) . .
N8_4 C9_4 N10_4 112.6(4) . .
N8_4 C9_4 C12_4 123.2(4) . .
N10_4 C9_4 C12_4 124.2(4) . .
C13_4 C12_4 C17_4 120.2(5) . .
C13_4 C12_4 C9_4 117.8(4) . .
C17_4 C12_4 C9_4 122.0(5) . .
C12_4 C13_4 C14_4 120.1(5) . .
C12_4 C13_4 H13_4 119.9 . .
C14_4 C13_4 H13_4 119.9 . .
C15_4 C14_4 C13_4 119.4(5) . .
C15_4 C14_4 H14_4 120.3 . .
C13_4 C14_4 H14_4 120.3 . .
C16_4 C15_4 C14_4 120.9(5) . .
C16_4 C15_4 H15_4 119.6 . .
C14_4 C15_4 H15_4 119.6 . .
C15_4 C16_4 C17_4 120.2(5) . .
C15_4 C16_4 H16_4 119.9 . .
C17_4 C16_4 H16_4 119.9 . .
C16_4 C17_4 C12_4 119.2(5) . .
C16_4 C17_4 H17_4 120.4 . .
C12_4 C17_4 H17_4 120.4 . .
O19_4 C18_4 N10_4 112.4(5) . .
O19_4 C18_4 C22_4 107.1(4) . .
N10_4 C18_4 C22_4 112.4(4) . .
O19_4 C18_4 H18_4 108.3 . .
N10_4 C18_4 H18_4 108.3 . .
C22_4 C18_4 H18_4 108.3 . .
O19_4 C20_4 C28_4 108.0(5) . .
O19_4 C20_4 C21_4 106.9(5) . .
C28_4 C20_4 C21_4 114.5(6) . .
O19_4 C20_4 H20_4 109.1 . .
C28_4 C20_4 H20_4 109.1 . .
C21_4 C20_4 H20_4 109.1 . .
O25_4 C21_4 C22_4 104.7(5) . .
O25_4 C21_4 C20_4 114.4(5) . .
C22_4 C21_4 C20_4 104.6(5) . .
O25_4 C21_4 H21_4 110.9 . .
C22_4 C21_4 H21_4 110.9 . .
C20_4 C21_4 H21_4 110.9 . .
O23_4 C22_4 C21_4 105.2(4) . .
O23_4 C22_4 C18_4 112.2(5) . .
C21_4 C22_4 C18_4 106.2(5) . .
O23_4 C22_4 H22_4 111.0 . .
C21_4 C22_4 H22_4 111.0 . .
C18_4 C22_4 H22_4 111.0 . .
O25_4 C24_4 O23_4 104.5(4) . .
O25_4 C24_4 C27_4 113.0(6) . .
O23_4 C24_4 C27_4 111.1(5) . .
O25_4 C24_4 C26_4 107.5(5) . .
O23_4 C24_4 C26_4 105.3(6) . .
C27_4 C24_4 C26_4 114.7(6) . .
C24_4 C26_4 H26A_4 109.5 . .
C24_4 C26_4 H26B_4 109.5 . .
H26A_4 C26_4 H26B_4 109.5 . .
C24_4 C26_4 H26C_4 109.5 . .
H26A_4 C26_4 H26C_4 109.5 . .
H26B_4 C26_4 H26C_4 109.5 . .
C24_4 C27_4 H27A_4 109.5 . .
C24_4 C27_4 H27B_4 109.5 . .
H27A_4 C27_4 H27B_4 109.5 . .
C24_4 C27_4 H27C_4 109.5 . .
H27A_4 C27_4 H27C_4 109.5 . .
H27B_4 C27_4 H27C_4 109.5 . .
O29_4^a C28_4 C20_4 111.6(7) . .
O29_4^b C28_4 C20_4 102.2(7) . .
O29_4^a C28_4 H28A_4^a 109.3 . .
C20_4 C28_4 H28A_4^a 109.3 . .
O29_4^a C28_4 H28B_4^a 109.3 . .
C20_4 C28_4 H28B_4^a 109.3 . .
H28A_4^a C28_4 H28B_4^a 108.0 . .
O29_4^b C28_4 H28A_4^b 111.3 . .
C20_4 C28_4 H28A_4^b 111.3 . .
O29_4^b C28_4 H28B_4^b 111.3 . .
C20_4 C28_4 H28B_4^b 111.3 . .
H28A_4^b C28_4 H28B_4^b 109.2 . .
C28_4 O29_4^a Si30_4^a 125.3(9) . .
O29_4^a Si30_4^a C33_4^a 108.3(8) . .
O29_4^a Si30_4^a C32_4^a 113.7(14) . .
C33_4^a Si30_4^a C32_4^a 109.7(12) . .
O29_4^a Si30_4^a C31_4^a 104.3(13) . .
C33_4^a Si30_4^a C31_4^a 107.2(14) . .
C32_4^a Si30_4^a C31_4^a 113.3(17) . .
Si30_4^a C31_4^a H31A_4^a 109.5 . .
Si30_4^a C31_4^a H31B_4^a 109.5 . .
H31A_4^a C31_4^a H31B_4^a 109.5 . .
Si30_4^a C31_4^a H31C_4^a 109.5 . .
H31A_4^a C31_4^a H31C_4^a 109.5 . .
H31B_4^a C31_4^a H31C_4^a 109.5 . .
Si30_4^a C32_4^a H32A_4^a 109.5 . .
Si30_4^a C32_4^a H32B_4^a 109.5 . .
H32A_4^a C32_4^a H32B_4^a 109.5 . .
Si30_4^a C32_4^a H32C_4^a 109.5 . .
H32A_4^a C32_4^a H32C_4^a 109.5 . .
H32B_4^a C32_4^a H32C_4^a 109.5 . .
C34_4^a C33_4^a C35_4^a 108(2) . .
C34_4^a C33_4^a C36_4^a 110(2) . .
C35_4^a C33_4^a C36_4^a 105(2) . .
C34_4^a C33_4^a Si30_4^a 108.6(16) . .
C35_4^a C33_4^a Si30_4^a 114(2) . .
C36_4^a C33_4^a Si30_4^a 110.7(18) . .
C33_4^a C34_4^a H34A_4^a 109.5 . .
C33_4^a C34_4^a H34B_4^a 109.5 . .
H34A_4^a C34_4^a H34B_4^a 109.5 . .
C33_4^a C34_4^a H34C_4^a 109.5 . .
H34A_4^a C34_4^a H34C_4^a 109.5 . .
H34B_4^a C34_4^a H34C_4^a 109.5 . .
C33_4^a C35_4^a H35A_4^a 109.5 . .
C33_4^a C35_4^a H35B_4^a 109.5 . .
H35A_4^a C35_4^a H35B_4^a 109.5 . .
C33_4^a C35_4^a H35C_4^a 109.5 . .
H35A_4^a C35_4^a H35C_4^a 109.5 . .
H35B_4^a C35_4^a H35C_4^a 109.5 . .
C33_4^a C36_4^a H36A_4^a 109.5 . .
C33_4^a C36_4^a H36B_4^a 109.5 . .
H36A_4^a C36_4^a H36B_4^a 109.5 . .
C33_4^a C36_4^a H36C_4^a 109.5 . .
H36A_4^a C36_4^a H36C_4^a 109.5 . .
H36B_4^a C36_4^a H36C_4^a 109.5 . .
C28_4 O29_4^b Si30_4^b 124.8(10) . .
O29_4^b Si30_4^b C31_4^b 105.4(10) . .
O29_4^b Si30_4^b C32_4^b 105.4(15) . .
C31_4^b Si30_4^b C32_4^b 114.6(17) . .
O29_4^b Si30_4^b C33_4^b 107.3(9) . .
C31_4^b Si30_4^b C33_4^b 112.9(12) . .
C32_4^b Si30_4^b C33_4^b 110.5(17) . .
Si30_4^b C31_4^b H31D_4^b 109.5 . .
Si30_4^b C31_4^b H31E_4^b 109.5 . .
H31D_4^b C31_4^b H31E_4^b 109.5 . .
Si30_4^b C31_4^b H31F_4^b 109.5 . .
H31D_4^b C31_4^b H31F_4^b 109.5 . .
H31E_4^b C31_4^b H31F_4^b 109.5 . .
Si30_4^b C32_4^b H32D_4^b 109.5 . .
Si30_4^b C32_4^b H32E_4^b 109.5 . .
H32D_4^b C32_4^b H32E_4^b 109.5 . .
Si30_4^b C32_4^b H32F_4^b 109.5 . .
H32D_4^b C32_4^b H32F_4^b 109.5 . .
H32E_4^b C32_4^b H32F_4^b 109.5 . .
C36_4^b C33_4^b C35_4^b 110(2) . .
C36_4^b C33_4^b C34_4^b 108(2) . .
C35_4^b C33_4^b C34_4^b 110(2) . .
C36_4^b C33_4^b Si30_4^b 113(2) . .
C35_4^b C33_4^b Si30_4^b 107.0(19) . .
C34_4^b C33_4^b Si30_4^b 109.9(16) . .
C33_4^b C34_4^b H34D_4^b 109.5 . .
C33_4^b C34_4^b H34E_4^b 109.5 . .
H34D_4^b C34_4^b H34E_4^b 109.5 . .
C33_4^b C34_4^b H34F_4^b 109.5 . .
H34D_4^b C34_4^b H34F_4^b 109.5 . .
H34E_4^b C34_4^b H34F_4^b 109.5 . .
C33_4^b C35_4^b H35D_4^b 109.5 . .
C33_4^b C35_4^b H35E_4^b 109.5 . .
H35D_4^b C35_4^b H35E_4^b 109.5 . .
C33_4^b C35_4^b H35F_4^b 109.5 . .
H35D_4^b C35_4^b H35F_4^b 109.5 . .
H35E_4^b C35_4^b H35F_4^b 109.5 . .
C33_4^b C36_4^b H36D_4^b 109.5 . .
C33_4^b C36_4^b H36E_4^b 109.5 . .
H36D_4^b C36_4^b H36E_4^b 109.5 . .
C33_4^b C36_4^b H36F_4^b 109.5 . .
H36D_4^b C36_4^b H36F_4^b 109.5 . .
H36E_4^b C36_4^b H36F_4^b 109.5 . .
C2_5 O1_5 K2 130.8(4) . .
C18_5 O19_5 C20_5 112.1(6) . .
C24_5 O23_5 C22_5 106.9(4) . .
C24_5 O25_5 C21_5 107.3(5) . .
C4_5 N3_5 C2_5 125.1(5) . .
C4_5 N3_5 H3_5 117.4 . .
C2_5 N3_5 H3_5 117.4 . .
C4_5 N5_5 C6_5 111.6(5) . .
C9_5 N8_5 C7_5 104.8(5) . .
C6_5 N10_5 C9_5 104.4(5) . .
C6_5 N10_5 C18_5 126.9(5) . .
C9_5 N10_5 C18_5 128.1(5) . .
C4_5 N11_5 H11A_5 120.0 . .
C4_5 N11_5 H11B_5 120.0 . .
H11A_5 N11_5 H11B_5 120.0 . .
O1_5 C2_5 N3_5 120.2(6) . .
O1_5 C2_5 C7_5 128.9(6) . .
N3_5 C2_5 C7_5 110.8(5) . .
N5_5 C4_5 N11_5 119.0(5) . .
N5_5 C4_5 N3_5 123.7(5) . .
N11_5 C4_5 N3_5 117.3(6) . .
N5_5 C6_5 C7_5 129.2(6) . .
N5_5 C6_5 N10_5 123.7(6) . .
C7_5 C6_5 N10_5 107.1(5) . .
C6_5 C7_5 N8_5 110.5(6) . .
C6_5 C7_5 C2_5 119.4(5) . .
N8_5 C7_5 C2_5 130.0(6) . .
N8_5 C9_5 N10_5 113.2(5) . .
N8_5 C9_5 C12_5 124.8(6) . .
N10_5 C9_5 C12_5 122.0(6) . .
C17_5 C12_5 C13_5 119.2(7) . .
C17_5 C12_5 C9_5 122.9(7) . .
C13_5 C12_5 C9_5 117.9(7) . .
C14_5 C13_5 C12_5 119.7(8) . .
C14_5 C13_5 H13_5 120.1 . .
C12_5 C13_5 H13_5 120.1 . .
C15_5 C14_5 C13_5 119.9(9) . .
C15_5 C14_5 H14_5 120.0 . .
C13_5 C14_5 H14_5 120.0 . .
C14_5 C15_5 C16_5 121.3(8) . .
C14_5 C15_5 H15_5 119.4 . .
C16_5 C15_5 H15_5 119.4 . .
C17_5 C16_5 C15_5 118.8(8) . .
C17_5 C16_5 H16_5 120.6 . .
C15_5 C16_5 H16_5 120.6 . .
C16_5 C17_5 C12_5 120.7(8) . .
C16_5 C17_5 H17_5 119.7 . .
C12_5 C17_5 H17_5 119.7 . .
O19_5 C18_5 N10_5 107.9(6) . .
O19_5 C18_5 C22_5 106.6(6) . .
N10_5 C18_5 C22_5 115.1(5) . .
O19_5 C18_5 H18_5 109.1 . .
N10_5 C18_5 H18_5 109.1 . .
C22_5 C18_5 H18_5 109.1 . .
O19_5 C20_5 C28_5 109.5(10) . .
O19_5 C20_5 C21_5 107.9(6) . .
C28_5 C20_5 C21_5 111.7(8) . .
O19_5 C20_5 H20_5 109.2 . .
C28_5 C20_5 H20_5 109.2 . .
C21_5 C20_5 H20_5 109.2 . .
O25_5 C21_5 C20_5 112.0(6) . .
O25_5 C21_5 C22_5 105.7(6) . .
C20_5 C21_5 C22_5 103.2(6) . .
O25_5 C21_5 H21_5 111.8 . .
C20_5 C21_5 H21_5 111.8 . .
C22_5 C21_5 H21_5 111.8 . .
O23_5 C22_5 C18_5 105.6(5) . .
O23_5 C22_5 C21_5 100.9(5) . .
C18_5 C22_5 C21_5 106.8(6) . .
O23_5 C22_5 H22_5 114.1 . .
C18_5 C22_5 H22_5 114.1 . .
C21_5 C22_5 H22_5 114.1 . .
O23_5 C24_5 O25_5 106.7(6) . .
O23_5 C24_5 C27_5 111.0(6) . .
O25_5 C24_5 C27_5 108.2(6) . .
O23_5 C24_5 C26_5 108.6(5) . .
O25_5 C24_5 C26_5 108.1(7) . .
C27_5 C24_5 C26_5 114.0(7) . .
C24_5 C26_5 H26A_5 109.5 . .
C24_5 C26_5 H26B_5 109.5 . .
H26A_5 C26_5 H26B_5 109.5 . .
C24_5 C26_5 H26C_5 109.5 . .
H26A_5 C26_5 H26C_5 109.5 . .
H26B_5 C26_5 H26C_5 109.5 . .
C24_5 C27_5 H27A_5 109.5 . .
C24_5 C27_5 H27B_5 109.5 . .
H27A_5 C27_5 H27B_5 109.5 . .
C24_5 C27_5 H27C_5 109.5 . .
H27A_5 C27_5 H27C_5 109.5 . .
H27B_5 C27_5 H27C_5 109.5 . .
O29_5^a C28_5 C20_5 121.0(12) . .
O29_5^b C28_5 C20_5 104.7(12) . .
O29_5^a C28_5 H28A_5^a 107.1 . .
C20_5 C28_5 H28A_5^a 107.1 . .
O29_5^a C28_5 H28B_5^a 107.1 . .
C20_5 C28_5 H28B_5^a 107.1 . .
H28A_5^a C28_5 H28B_5^a 106.8 . .
O29_5^b C28_5 H28A_5^b 110.8 . .
C20_5 C28_5 H28A_5^b 110.8 . .
O29_5^b C28_5 H28B_5^b 110.8 . .
C20_5 C28_5 H28B_5^b 110.8 . .
H28A_5^b C28_5 H28B_5^b 108.9 . .
C28_5 O29_5^a Si30_5^a 121.2(12) . .
O29_5^a Si30_5^a C31_5^a 103.6(14) . .
O29_5^a Si30_5^a C33_5^a 104.5(8) . .
C31_5^a Si30_5^a C33_5^a 117.3(14) . .
O29_5^a Si30_5^a C32_5^a 110.1(12) . .
C31_5^a Si30_5^a C32_5^a 110.1(17) . .
C33_5^a Si30_5^a C32_5^a 110.6(14) . .
Si30_5^a C31_5^a H31A_5^a 109.5 . .
Si30_5^a C31_5^a H31B_5^a 109.5 . .
H31A_5^a C31_5^a H31B_5^a 109.5 . .
Si30_5^a C31_5^a H31C_5^a 109.5 . .
H31A_5^a C31_5^a H31C_5^a 109.5 . .
H31B_5^a C31_5^a H31C_5^a 109.5 . .
Si30_5^a C32_5^a H32A_5^a 109.5 . .
Si30_5^a C32_5^a H32B_5^a 109.5 . .
H32A_5^a C32_5^a H32B_5^a 109.5 . .
Si30_5^a C32_5^a H32C_5^a 109.5 . .
H32A_5^a C32_5^a H32C_5^a 109.5 . .
H32B_5^a C32_5^a H32C_5^a 109.5 . .
C34_5^a C33_5^a C36_5^a 115.0(19) . .
C34_5^a C33_5^a C35_5^a 101.5(19) . .
C36_5^a C33_5^a C35_5^a 109.9(19) . .
C34_5^a C33_5^a Si30_5^a 109.1(16) . .
C36_5^a C33_5^a Si30_5^a 111.2(15) . .
C35_5^a C33_5^a Si30_5^a 109.8(15) . .
C33_5^a C34_5^a H34A_5^a 109.5 . .
C33_5^a C34_5^a H34B_5^a 109.5 . .
H34A_5^a C34_5^a H34B_5^a 109.5 . .
C33_5^a C34_5^a H34C_5^a 109.5 . .
H34A_5^a C34_5^a H34C_5^a 109.5 . .
H34B_5^a C34_5^a H34C_5^a 109.5 . .
C33_5^a C35_5^a H35A_5^a 109.5 . .
C33_5^a C35_5^a H35B_5^a 109.5 . .
H35A_5^a C35_5^a H35B_5^a 109.5 . .
C33_5^a C35_5^a H35C_5^a 109.5 . .
H35A_5^a C35_5^a H35C_5^a 109.5 . .
H35B_5^a C35_5^a H35C_5^a 109.5 . .
C33_5^a C36_5^a H36A_5^a 109.5 . .
C33_5^a C36_5^a H36B_5^a 109.5 . .
H36A_5^a C36_5^a H36B_5^a 109.5 . .
C33_5^a C36_5^a H36C_5^a 109.5 . .
H36A_5^a C36_5^a H36C_5^a 109.5 . .
H36B_5^a C36_5^a H36C_5^a 109.5 . .
O29_5^b Si30_5^b C32_5^b 116.5(14) . .
O29_5^b Si30_5^b C31_5^b 108.3(11) . .
C32_5^b Si30_5^b C31_5^b 110.8(14) . .
O29_5^b Si30_5^b C33_5^b 100.8(13) . .
C32_5^b Si30_5^b C33_5^b 111.9(14) . .
C31_5^b Si30_5^b C33_5^b 107.9(13) . .
C28_5 O29_5^b Si30_5^b 122.4(14) . .
Si30_5^b C31_5^b H31D_5^b 109.5 . .
Si30_5^b C31_5^b H31E_5^b 109.5 . .
H31D_5^b C31_5^b H31E_5^b 109.5 . .
Si30_5^b C31_5^b H31F_5^b 109.5 . .
H31D_5^b C31_5^b H31F_5^b 109.5 . .
H31E_5^b C31_5^b H31F_5^b 109.5 . .
Si30_5^b C32_5^b H32D_5^b 109.5 . .
Si30_5^b C32_5^b H32E_5^b 109.5 . .
H32D_5^b C32_5^b H32E_5^b 109.5 . .
Si30_5^b C32_5^b H32F_5^b 109.5 . .
H32D_5^b C32_5^b H32F_5^b 109.5 . .
H32E_5^b C32_5^b H32F_5^b 109.5 . .
C36_5^b C33_5^b C35_5^b 106(3) . .
C36_5^b C33_5^b C34_5^b 112(2) . .
C35_5^b C33_5^b C34_5^b 109(2) . .
C36_5^b C33_5^b Si30_5^b 106.8(18) . .
C35_5^b C33_5^b Si30_5^b 113(2) . .
C34_5^b C33_5^b Si30_5^b 110.9(19) . .
C33_5^b C34_5^b H34D_5^b 109.5 . .
C33_5^b C34_5^b H34E_5^b 109.5 . .
H34D_5^b C34_5^b H34E_5^b 109.5 . .
C33_5^b C34_5^b H34F_5^b 109.5 . .
H34D_5^b C34_5^b H34F_5^b 109.5 . .
H34E_5^b C34_5^b H34F_5^b 109.5 . .
C33_5^b C35_5^b H35D_5^b 109.5 . .
C33_5^b C35_5^b H35E_5^b 109.5 . .
H35D_5^b C35_5^b H35E_5^b 109.5 . .
C33_5^b C35_5^b H35F_5^b 109.5 . .
H35D_5^b C35_5^b H35F_5^b 109.5 . .
H35E_5^b C35_5^b H35F_5^b 109.5 . .
C33_5^b C36_5^b H36D_5^b 109.5 . .
C33_5^b C36_5^b H36E_5^b 109.5 . .
H36D_5^b C36_5^b H36E_5^b 109.5 . .
C33_5^b C36_5^b H36F_5^b 109.5 . .
H36D_5^b C36_5^b H36F_5^b 109.5 . .
H36E_5^b C36_5^b H36F_5^b 109.5 . .
O29_6 Si30_6 C32_6 108.7(6) . .
O29_6 Si30_6 C33_6 103.5(3) . .
C32_6 Si30_6 C33_6 113.3(5) . .
O29_6 Si30_6 C31_6 110.9(5) . .
C32_6 Si30_6 C31_6 108.3(6) . .
C33_6 Si30_6 C31_6 112.1(5) . .
C2_6 O1_6 K2 129.1(5) . .
C18_6 O19_6 C20_6 112.9(5) . .
C22_6 O23_6 C24_6 110.0(6) . .
C21_6 O25_6 C24_6 109.4(6) . .
C28_6 O29_6 Si30_6 128.0(5) . .
C4_6 N3_6 C2_6 124.1(6) . .
C4_6 N3_6 H3_6 117.9 . .
C2_6 N3_6 H3_6 117.9 . .
C4_6 N5_6 C6_6 112.5(6) . .
C9_6 N8_6 C7_6 104.4(5) . .
C6_6 N10_6 C9_6 106.6(5) . .
C6_6 N10_6 C18_6 128.9(6) . .
C9_6 N10_6 C18_6 124.2(5) . .
C4_6 N11_6 H11A_6 120.0 . .
C4_6 N11_6 H11B_6 120.0 . .
H11A_6 N11_6 H11B_6 120.0 . .
O1_6 C2_6 N3_6 119.8(6) . .
O1_6 C2_6 C7_6 128.4(7) . .
N3_6 C2_6 C7_6 111.8(6) . .
N5_6 C4_6 N11_6 118.4(6) . .
N5_6 C4_6 N3_6 124.1(7) . .
N11_6 C4_6 N3_6 117.5(6) . .
N5_6 C6_6 C7_6 127.8(6) . .
N5_6 C6_6 N10_6 127.0(6) . .
C7_6 C6_6 N10_6 105.2(6) . .
C6_6 C7_6 C2_6 119.5(7) . .
C6_6 C7_6 N8_6 111.6(6) . .
C2_6 C7_6 N8_6 128.9(6) . .
N8_6 C9_6 N10_6 112.1(5) . .
N8_6 C9_6 C12_6 124.1(6) . .
N10_6 C9_6 C12_6 123.8(5) . .
C17_6 C12_6 C13_6 118.9(6) . .
C17_6 C12_6 C9_6 122.5(7) . .
C13_6 C12_6 C9_6 118.6(6) . .
C14_6 C13_6 C12_6 121.8(7) . .
C14_6 C13_6 H13_6 119.1 . .
C12_6 C13_6 H13_6 119.1 . .
C13_6 C14_6 C15_6 119.2(8) . .
C13_6 C14_6 H14_6 120.4 . .
C15_6 C14_6 H14_6 120.4 . .
C16_6 C15_6 C14_6 119.9(6) . .
C16_6 C15_6 H15_6 120.1 . .
C14_6 C15_6 H15_6 120.1 . .
C15_6 C16_6 C17_6 119.9(7) . .
C15_6 C16_6 H16_6 120.1 . .
C17_6 C16_6 H16_6 120.1 . .
C12_6 C17_6 C16_6 120.4(7) . .
C12_6 C17_6 H17_6 119.8 . .
C16_6 C17_6 H17_6 119.8 . .
O19_6 C18_6 N10_6 110.5(6) . .
O19_6 C18_6 C22_6 108.4(5) . .
N10_6 C18_6 C22_6 113.8(5) . .
O19_6 C18_6 H18_6 108.0 . .
N10_6 C18_6 H18_6 108.0 . .
C22_6 C18_6 H18_6 108.0 . .
O19_6 C20_6 C28_6 110.3(6) . .
O19_6 C20_6 C21_6 106.2(6) . .
C28_6 C20_6 C21_6 113.2(6) . .
O19_6 C20_6 H20_6 109.0 . .
C28_6 C20_6 H20_6 109.0 . .
C21_6 C20_6 H20_6 109.0 . .
O25_6 C21_6 C20_6 114.4(6) . .
O25_6 C21_6 C22_6 103.1(6) . .
C20_6 C21_6 C22_6 106.5(6) . .
O25_6 C21_6 H21_6 110.9 . .
C20_6 C21_6 H21_6 110.9 . .
C22_6 C21_6 H21_6 110.9 . .
O23_6 C22_6 C18_6 111.7(6) . .
O23_6 C22_6 C21_6 106.4(5) . .
C18_6 C22_6 C21_6 104.4(6) . .
O23_6 C22_6 H22_6 111.3 . .
C18_6 C22_6 H22_6 111.3 . .
C21_6 C22_6 H22_6 111.3 . .
O23_6 C24_6 O25_6 102.4(6) . .
O23_6 C24_6 C26_6 111.8(7) . .
O25_6 C24_6 C26_6 113.2(9) . .
O23_6 C24_6 C27_6 107.1(8) . .
O25_6 C24_6 C27_6 106.7(8) . .
C26_6 C24_6 C27_6 114.7(8) . .
C24_6 C26_6 H26A_6 109.5 . .
C24_6 C26_6 H26B_6 109.5 . .
H26A_6 C26_6 H26B_6 109.5 . .
C24_6 C26_6 H26C_6 109.5 . .
H26A_6 C26_6 H26C_6 109.5 . .
H26B_6 C26_6 H26C_6 109.5 . .
C24_6 C27_6 H27A_6 109.5 . .
C24_6 C27_6 H27B_6 109.5 . .
H27A_6 C27_6 H27B_6 109.5 . .
C24_6 C27_6 H27C_6 109.5 . .
H27A_6 C27_6 H27C_6 109.5 . .
H27B_6 C27_6 H27C_6 109.5 . .
O29_6 C28_6 C20_6 105.8(6) . .
O29_6 C28_6 H28A_6 110.6 . .
C20_6 C28_6 H28A_6 110.6 . .
O29_6 C28_6 H28B_6 110.6 . .
C20_6 C28_6 H28B_6 110.6 . .
H28A_6 C28_6 H28B_6 108.7 . .
Si30_6 C31_6 H31A_6 109.5 . .
Si30_6 C31_6 H31B_6 109.5 . .
H31A_6 C31_6 H31B_6 109.5 . .
Si30_6 C31_6 H31C_6 109.5 . .
H31A_6 C31_6 H31C_6 109.5 . .
H31B_6 C31_6 H31C_6 109.5 . .
Si30_6 C32_6 H32A_6 109.5 . .
Si30_6 C32_6 H32B_6 109.5 . .
H32A_6 C32_6 H32B_6 109.5 . .
Si30_6 C32_6 H32C_6 109.5 . .
H32A_6 C32_6 H32C_6 109.5 . .
H32B_6 C32_6 H32C_6 109.5 . .
C34_6 C33_6 C35_6 108.7(7) . .
C34_6 C33_6 C36_6 109.8(7) . .
C35_6 C33_6 C36_6 107.8(6) . .
C34_6 C33_6 Si30_6 109.9(5) . .
C35_6 C33_6 Si30_6 108.8(6) . .
C36_6 C33_6 Si30_6 111.8(6) . .
C33_6 C34_6 H34A_6 109.5 . .
C33_6 C34_6 H34B_6 109.5 . .
H34A_6 C34_6 H34B_6 109.5 . .
C33_6 C34_6 H34C_6 109.5 . .
H34A_6 C34_6 H34C_6 109.5 . .
H34B_6 C34_6 H34C_6 109.5 . .
C33_6 C35_6 H35A_6 109.5 . .
C33_6 C35_6 H35B_6 109.5 . .
H35A_6 C35_6 H35B_6 109.5 . .
C33_6 C35_6 H35C_6 109.5 . .
H35A_6 C35_6 H35C_6 109.5 . .
H35B_6 C35_6 H35C_6 109.5 . .
C33_6 C36_6 H36A_6 109.5 . .
C33_6 C36_6 H36B_6 109.5 . .
H36A_6 C36_6 H36B_6 109.5 . .
C33_6 C36_6 H36C_6 109.5 . .
H36A_6 C36_6 H36C_6 109.5 . .
H36B_6 C36_6 H36C_6 109.5 . .
C2_7 O1_7 K2 134.0(4) . .
C18_7 O19_7 C20_7 112.9(7) . .
C24_7 O23_7 C22_7 109.0(7) . .
C24_7 O25_7 C21_7 109.3(6) . .
C4_7 N3_7 C2_7 124.9(6) . .
C4_7 N3_7 H3_7 117.6 . .
C2_7 N3_7 H3_7 117.6 . .
C6_7 N5_7 C4_7 112.6(6) . .
C9_7 N8_7 C7_7 106.8(6) . .
C6_7 N10_7 C9_7 106.5(5) . .
C6_7 N10_7 C18_7 128.1(6) . .
C9_7 N10_7 C18_7 125.3(6) . .
C4_7 N11_7 H11A_7 120.0 . .
C4_7 N11_7 H11B_7 120.0 . .
H11A_7 N11_7 H11B_7 120.0 . .
O1_7 C2_7 N3_7 119.7(6) . .
O1_7 C2_7 C7_7 128.1(6) . .
N3_7 C2_7 C7_7 112.3(6) . .
N11_7 C4_7 N5_7 119.2(6) . .
N11_7 C4_7 N3_7 117.6(6) . .
N5_7 C4_7 N3_7 123.2(6) . .
N5_7 C6_7 N10_7 126.3(6) . .
N5_7 C6_7 C7_7 127.6(6) . .
N10_7 C6_7 C7_7 106.0(6) . .
N8_7 C7_7 C6_7 109.4(6) . .
N8_7 C7_7 C2_7 131.3(6) . .
C6_7 C7_7 C2_7 119.2(6) . .
N8_7 C9_7 N10_7 111.3(5) . .
N8_7 C9_7 C12_7 124.1(6) . .
N10_7 C9_7 C12_7 124.5(6) . .
C17_7 C12_7 C13_7 121.1(6) . .
C17_7 C12_7 C9_7 122.5(7) . .
C13_7 C12_7 C9_7 116.4(6) . .
C14_7 C13_7 C12_7 118.5(7) . .
C14_7 C13_7 H13_7 120.7 . .
C12_7 C13_7 H13_7 120.7 . .
C15_7 C14_7 C13_7 119.7(8) . .
C15_7 C14_7 H14_7 120.1 . .
C13_7 C14_7 H14_7 120.1 . .
C16_7 C15_7 C14_7 120.8(7) . .
C16_7 C15_7 H15_7 119.6 . .
C14_7 C15_7 H15_7 119.6 . .
C15_7 C16_7 C17_7 120.7(8) . .
C15_7 C16_7 H16_7 119.7 . .
C17_7 C16_7 H16_7 119.7 . .
C12_7 C17_7 C16_7 119.1(8) . .
C12_7 C17_7 H17_7 120.4 . .
C16_7 C17_7 H17_7 120.4 . .
O19_7 C18_7 N10_7 111.3(7) . .
O19_7 C18_7 C22_7 106.2(7) . .
N10_7 C18_7 C22_7 114.9(7) . .
O19_7 C18_7 H18_7 108.1 . .
N10_7 C18_7 H18_7 108.1 . .
C22_7 C18_7 H18_7 108.1 . .
O19_7 C20_7 C21_7 105.8(7) . .
O19_7 C20_7 C28_7 111.5(7) . .
C21_7 C20_7 C28_7 114.5(8) . .
O19_7 C20_7 H20_7 108.3 . .
C21_7 C20_7 H20_7 108.3 . .
C28_7 C20_7 H20_7 108.3 . .
O25_7 C21_7 C20_7 113.2(8) . .
O25_7 C21_7 C22_7 104.1(7) . .
C20_7 C21_7 C22_7 106.2(7) . .
O25_7 C21_7 H21_7 111.0 . .
C20_7 C21_7 H21_7 111.0 . .
C22_7 C21_7 H21_7 111.0 . .
O23_7 C22_7 C18_7 107.7(8) . .
O23_7 C22_7 C21_7 104.7(7) . .
C18_7 C22_7 C21_7 105.3(8) . .
O23_7 C22_7 H22_7 112.8 . .
C18_7 C22_7 H22_7 112.8 . .
C21_7 C22_7 H22_7 112.8 . .
O23_7 C24_7 O25_7 108.7(7) . .
O23_7 C24_7 C27_7 104.1(11) . .
O25_7 C24_7 C27_7 110.1(10) . .
O23_7 C24_7 C26_7 110.8(12) . .
O25_7 C24_7 C26_7 108.3(10) . .
C27_7 C24_7 C26_7 114.7(15) . .
C24_7 C26_7 H26A_7 109.5 . .
C24_7 C26_7 H26B_7 109.5 . .
H26A_7 C26_7 H26B_7 109.5 . .
C24_7 C26_7 H26C_7 109.5 . .
H26A_7 C26_7 H26C_7 109.5 . .
H26B_7 C26_7 H26C_7 109.5 . .
C24_7 C27_7 H27A_7 109.5 . .
C24_7 C27_7 H27B_7 109.5 . .
H27A_7 C27_7 H27B_7 109.5 . .
C24_7 C27_7 H27C_7 109.5 . .
H27A_7 C27_7 H27C_7 109.5 . .
H27B_7 C27_7 H27C_7 109.5 . .
O29_7 C28_7 C20_7 113.9(10) . .
O29_7 C28_7 H28A_7 108.8 . .
C20_7 C28_7 H28A_7 108.8 . .
O29_7 C28_7 H28B_7 108.8 . .
C20_7 C28_7 H28B_7 108.8 . .
H28A_7 C28_7 H28B_7 107.7 . .
C28_7 O29_7 Si30_7 128.0(8) . .
O29_7 Si30_7 C32_7 104.1(9) . .
O29_7 Si30_7 C31_7 111.1(8) . .
C32_7 Si30_7 C31_7 113.3(13) . .
O29_7 Si30_7 C33_7 111.6(9) . .
C32_7 Si30_7 C33_7 111.7(10) . .
C31_7 Si30_7 C33_7 105.2(10) . .
Si30_7 C31_7 H31A_7 109.5 . .
Si30_7 C31_7 H31B_7 109.5 . .
H31A_7 C31_7 H31B_7 109.5 . .
Si30_7 C31_7 H31C_7 109.5 . .
H31A_7 C31_7 H31C_7 109.5 . .
H31B_7 C31_7 H31C_7 109.5 . .
Si30_7 C32_7 H32A_7 109.5 . .
Si30_7 C32_7 H32B_7 109.5 . .
H32A_7 C32_7 H32B_7 109.5 . .
Si30_7 C32_7 H32C_7 109.5 . .
H32A_7 C32_7 H32C_7 109.5 . .
H32B_7 C32_7 H32C_7 109.5 . .
C35_7 C33_7 C36_7 103(2) . .
C35_7 C33_7 C34_7 108(2) . .
C36_7 C33_7 C34_7 113.5(18) . .
C35_7 C33_7 Si30_7 112.5(12) . .
C36_7 C33_7 Si30_7 108.1(15) . .
C34_7 C33_7 Si30_7 112.1(12) . .
C33_7 C34_7 H34A_7 109.5 . .
C33_7 C34_7 H34B_7 109.5 . .
H34A_7 C34_7 H34B_7 109.5 . .
C33_7 C34_7 H34C_7 109.5 . .
H34A_7 C34_7 H34C_7 109.5 . .
H34B_7 C34_7 H34C_7 109.5 . .
C33_7 C35_7 H35A_7 109.5 . .
C33_7 C35_7 H35B_7 109.5 . .
H35A_7 C35_7 H35B_7 109.5 . .
C33_7 C35_7 H35C_7 109.5 . .
H35A_7 C35_7 H35C_7 109.5 . .
H35B_7 C35_7 H35C_7 109.5 . .
C33_7 C36_7 H36A_7 109.5 . .
C33_7 C36_7 H36B_7 109.5 . .
H36A_7 C36_7 H36B_7 109.5 . .
C33_7 C36_7 H36C_7 109.5 . .
H36A_7 C36_7 H36C_7 109.5 . .
H36B_7 C36_7 H36C_7 109.5 . .
C2_8 O1_8 K2 129.0(5) . .
C18_8 O19_8 C20_8 110.9(7) . .
C22_8 O23_8 C24_8 109.5(5) . .
C24_8 O25_8 C21_8 112.3(6) . .
C4_8 N3_8 C2_8 125.3(6) . .
C4_8 N3_8 H3_8 117.4 . .
C2_8 N3_8 H3_8 117.4 . .
C4_8 N5_8 C6_8 112.8(5) . .
C9_8 N8_8 C7_8 104.5(6) . .
C9_8 N10_8 C6_8 106.7(5) . .
C9_8 N10_8 C18_8 125.0(6) . .
C6_8 N10_8 C18_8 128.2(7) . .
C4_8 N11_8 H11A_8 120.0 . .
C4_8 N11_8 H11B_8 120.0 . .
H11A_8 N11_8 H11B_8 120.0 . .
O1_8 C2_8 N3_8 120.5(6) . .
O1_8 C2_8 C7_8 128.2(7) . .
N3_8 C2_8 C7_8 111.3(6) . .
N11_8 C4_8 N5_8 119.4(6) . .
N11_8 C4_8 N3_8 117.9(6) . .
N5_8 C4_8 N3_8 122.6(7) . .
N5_8 C6_8 C7_8 127.4(6) . .
N5_8 C6_8 N10_8 126.4(6) . .
C7_8 C6_8 N10_8 106.1(6) . .
C6_8 C7_8 N8_8 110.5(6) . .
C6_8 C7_8 C2_8 120.6(7) . .
N8_8 C7_8 C2_8 128.8(6) . .
N8_8 C9_8 N10_8 112.1(6) . .
N8_8 C9_8 C12_8 123.3(7) . .
N10_8 C9_8 C12_8 124.6(6) . .
C13_8 C12_8 C17_8 121.4(8) . .
C13_8 C12_8 C9_8 118.6(7) . .
C17_8 C12_8 C9_8 119.9(9) . .
C12_8 C13_8 C14_8 118.4(8) . .
C12_8 C13_8 H13_8 120.8 . .
C14_8 C13_8 H13_8 120.8 . .
C15_8 C14_8 C13_8 118.3(10) . .
C15_8 C14_8 H14_8 120.9 . .
C13_8 C14_8 H14_8 120.9 . .
C16_8 C15_8 C14_8 123.5(8) . .
C16_8 C15_8 H15_8 118.3 . .
C14_8 C15_8 H15_8 118.3 . .
C15_8 C16_8 C17_8 118.4(10) . .
C15_8 C16_8 H16_8 120.8 . .
C17_8 C16_8 H16_8 120.8 . .
C16_8 C17_8 C12_8 120.1(11) . .
C16_8 C17_8 H17_8 119.9 . .
C12_8 C17_8 H17_8 119.9 . .
O19_8 C18_8 N10_8 110.0(6) . .
O19_8 C18_8 C22_8 109.1(6) . .
N10_8 C18_8 C22_8 114.7(6) . .
O19_8 C18_8 H18_8 107.6 . .
N10_8 C18_8 H18_8 107.6 . .
C22_8 C18_8 H18_8 107.6 . .
O19_8 C20_8 C28_8 106.4(7) . .
O19_8 C20_8 C21_8 105.6(6) . .
C28_8 C20_8 C21_8 117.7(9) . .
O19_8 C20_8 H20_8 108.9 . .
C28_8 C20_8 H20_8 108.9 . .
C21_8 C20_8 H20_8 108.9 . .
O25_8 C21_8 C22_8 102.1(6) . .
O25_8 C21_8 C20_8 109.0(9) . .
C22_8 C21_8 C20_8 105.4(7) . .
O25_8 C21_8 H21_8 113.2 . .
C22_8 C21_8 H21_8 113.2 . .
C20_8 C21_8 H21_8 113.2 . .
O23_8 C22_8 C21_8 105.9(5) . .
O23_8 C22_8 C18_8 110.0(6) . .
C21_8 C22_8 C18_8 104.5(7) . .
O23_8 C22_8 H22_8 112.0 . .
C21_8 C22_8 H22_8 112.0 . .
C18_8 C22_8 H22_8 112.0 . .
O25_8 C24_8 O23_8 106.3(6) . .
O25_8 C24_8 C26_8 116.9(12) . .
O23_8 C24_8 C26_8 110.1(8) . .
O25_8 C24_8 C27_8 109.3(11) . .
O23_8 C24_8 C27_8 108.1(9) . .
C26_8 C24_8 C27_8 105.9(14) . .
C24_8 C26_8 H26A_8 109.5 . .
C24_8 C26_8 H26B_8 109.5 . .
H26A_8 C26_8 H26B_8 109.5 . .
C24_8 C26_8 H26C_8 109.5 . .
H26A_8 C26_8 H26C_8 109.5 . .
H26B_8 C26_8 H26C_8 109.5 . .
C24_8 C27_8 H27A_8 109.5 . .
C24_8 C27_8 H27B_8 109.5 . .
H27A_8 C27_8 H27B_8 109.5 . .
C24_8 C27_8 H27C_8 109.5 . .
H27A_8 C27_8 H27C_8 109.5 . .
H27B_8 C27_8 H27C_8 109.5 . .
O29_8^a C28_8 C20_8 115.9(13) . .
O29_8^b C28_8 C20_8 106.0(10) . .
O29_8^b C28_8 H28A_8^b 110.5 . .
C20_8 C28_8 H28A_8^b 110.5 . .
O29_8^b C28_8 H28B_8^b 110.5 . .
C20_8 C28_8 H28B_8^b 110.5 . .
H28A_8^b C28_8 H28B_8^b 108.7 . .
O29_8^a C28_8 H28A_8^a 108.3 . .
C20_8 C28_8 H28A_8^a 108.3 . .
O29_8^a C28_8 H28B_8^a 108.3 . .
C20_8 C28_8 H28B_8^a 108.3 . .
H28A_8^a C28_8 H28B_8^a 107.4 . .
C28_8 O29_8^b Si30_8^b 126.1(15) . .
O29_8^b Si30_8^b C33_8^b 109.6(10) . .
O29_8^b Si30_8^b C31_8^b 106.6(13) . .
C33_8^b Si30_8^b C31_8^b 114.4(12) . .
O29_8^b Si30_8^b C32_8^b 105.6(10) . .
C33_8^b Si30_8^b C32_8^b 107.7(11) . .
C31_8^b Si30_8^b C32_8^b 112.5(10) . .
Si30_8^b C31_8^b H31A_8^b 109.5 . .
Si30_8^b C31_8^b H31B_8^b 109.5 . .
H31A_8^b C31_8^b H31B_8^b 109.5 . .
Si30_8^b C31_8^b H31C_8^b 109.5 . .
H31A_8^b C31_8^b H31C_8^b 109.5 . .
H31B_8^b C31_8^b H31C_8^b 109.5 . .
Si30_8^b C32_8^b H32A_8^b 109.5 . .
Si30_8^b C32_8^b H32B_8^b 109.5 . .
H32A_8^b C32_8^b H32B_8^b 109.5 . .
Si30_8^b C32_8^b H32C_8^b 109.5 . .
H32A_8^b C32_8^b H32C_8^b 109.5 . .
H32B_8^b C32_8^b H32C_8^b 109.5 . .
C36_8^b C33_8^b C34_8^b 100(2) . .
C36_8^b C33_8^b C35_8^b 110(2) . .
C34_8^b C33_8^b C35_8^b 114(2) . .
C36_8^b C33_8^b Si30_8^b 111.8(14) . .
C34_8^b C33_8^b Si30_8^b 113.9(16) . .
C35_8^b C33_8^b Si30_8^b 107.2(18) . .
C33_8^b C34_8^b H34A_8^b 109.5 . .
C33_8^b C34_8^b H34B_8^b 109.5 . .
H34A_8^b C34_8^b H34B_8^b 109.5 . .
C33_8^b C34_8^b H34C_8^b 109.5 . .
H34A_8^b C34_8^b H34C_8^b 109.5 . .
H34B_8^b C34_8^b H34C_8^b 109.5 . .
C33_8^b C35_8^b H35A_8^b 109.5 . .
C33_8^b C35_8^b H35B_8^b 109.5 . .
H35A_8^b C35_8^b H35B_8^b 109.5 . .
C33_8^b C35_8^b H35C_8^b 109.5 . .
H35A_8^b C35_8^b H35C_8^b 109.5 . .
H35B_8^b C35_8^b H35C_8^b 109.5 . .
C33_8^b C36_8^b H36A_8^b 109.5 . .
C33_8^b C36_8^b H36B_8^b 109.5 . .
H36A_8^b C36_8^b H36B_8^b 109.5 . .
C33_8^b C36_8^b H36C_8^b 109.5 . .
H36A_8^b C36_8^b H36C_8^b 109.5 . .
H36B_8^b C36_8^b H36C_8^b 109.5 . .
O29_8^a Si30_8^a C32_8^a 115.2(15) . .
O29_8^a Si30_8^a C33_8^a 109.5(14) . .
C32_8^a Si30_8^a C33_8^a 109.7(15) . .
O29_8^a Si30_8^a C31_8^a 101.8(13) . .
C32_8^a Si30_8^a C31_8^a 112.0(16) . .
C33_8^a Si30_8^a C31_8^a 108.2(15) . .
C28_8 O29_8^a Si30_8^a 122.4(19) . .
Si30_8^a C31_8^a H31D_8^a 109.5 . .
Si30_8^a C31_8^a H31E_8^a 109.5 . .
H31D_8^a C31_8^a H31E_8^a 109.5 . .
Si30_8^a C31_8^a H31F_8^a 109.5 . .
H31D_8^a C31_8^a H31F_8^a 109.5 . .
H31E_8^a C31_8^a H31F_8^a 109.5 . .
Si30_8^a C32_8^a H32D_8^a 109.5 . .
Si30_8^a C32_8^a H32E_8^a 109.5 . .
H32D_8^a C32_8^a H32E_8^a 109.5 . .
Si30_8^a C32_8^a H32F_8^a 109.5 . .
H32D_8^a C32_8^a H32F_8^a 109.5 . .
H32E_8^a C32_8^a H32F_8^a 109.5 . .
C34_8^a C33_8^a C35_8^a 107(2) . .
C34_8^a C33_8^a C36_8^a 118(3) . .
C35_8^a C33_8^a C36_8^a 106(2) . .
C34_8^a C33_8^a Si30_8^a 110.3(19) . .
C35_8^a C33_8^a Si30_8^a 112.8(19) . .
C36_8^a C33_8^a Si30_8^a 103(2) . .
C33_8^a C34_8^a H34D_8^a 109.5 . .
C33_8^a C34_8^a H34E_8^a 109.5 . .
H34D_8^a C34_8^a H34E_8^a 109.5 . .
C33_8^a C34_8^a H34F_8^a 109.5 . .
H34D_8^a C34_8^a H34F_8^a 109.5 . .
H34E_8^a C34_8^a H34F_8^a 109.5 . .
C33_8^a C35_8^a H35D_8^a 109.5 . .
C33_8^a C35_8^a H35E_8^a 109.5 . .
H35D_8^a C35_8^a H35E_8^a 109.5 . .
C33_8^a C35_8^a H35F_8^a 109.5 . .
H35D_8^a C35_8^a H35F_8^a 109.5 . .
H35E_8^a C35_8^a H35F_8^a 109.5 . .
C33_8^a C36_8^a H36D_8^a 109.5 . .
C33_8^a C36_8^a H36E_8^a 109.5 . .
H36D_8^a C36_8^a H36E_8^a 109.5 . .
C33_8^a C36_8^a H36F_8^a 109.5 . .
H36D_8^a C36_8^a H36F_8^a 109.5 . .
H36E_8^a C36_8^a H36F_8^a 109.5 . .
O29_9 Si30_9 C32_9 108.8(7) . .
O29_9 Si30_9 C31_9 107.5(8) . .
C32_9 Si30_9 C31_9 110.5(12) . .
O29_9 Si30_9 C33_9 106.8(7) . .
C32_9 Si30_9 C33_9 113.2(10) . .
C31_9 Si30_9 C33_9 109.9(8) . .
C2_9 O1_9 K3 128.6(4) . .
C18_9 O19_9 C20_9 110.8(7) . .
C22_9 O23_9 C24_9 109.9(7) . .
C21_9 O25_9 C24_9 106.4(8) . .
C28_9 O29_9 Si30_9 126.8(8) . .
C4_9 N3_9 C2_9 124.4(5) . .
C4_9 N3_9 H3_9 117.8 . .
C2_9 N3_9 H3_9 117.8 . .
C4_9 N5_9 C6_9 112.9(5) . .
C9_9 N8_9 C7_9 105.3(5) . .
C6_9 N10_9 C9_9 106.7(5) . .
C6_9 N10_9 C18_9 127.2(6) . .
C9_9 N10_9 C18_9 125.9(6) . .
C4_9 N11_9 H11A_9 120.0 . .
C4_9 N11_9 H11B_9 120.0 . .
H11A_9 N11_9 H11B_9 120.0 . .
O1_9 C2_9 N3_9 120.1(5) . .
O1_9 C2_9 C7_9 128.0(5) . .
N3_9 C2_9 C7_9 111.9(5) . .
N5_9 C4_9 N11_9 119.7(6) . .
N5_9 C4_9 N3_9 123.9(5) . .
N11_9 C4_9 N3_9 116.4(6) . .
N10_9 C6_9 N5_9 126.5(6) . .
N10_9 C6_9 C7_9 106.0(5) . .
N5_9 C6_9 C7_9 127.4(6) . .
N8_9 C7_9 C6_9 110.5(5) . .
N8_9 C7_9 C2_9 130.1(5) . .
C6_9 C7_9 C2_9 119.3(5) . .
N8_9 C9_9 N10_9 111.4(6) . .
N8_9 C9_9 C12_9 124.2(6) . .
N10_9 C9_9 C12_9 124.4(6) . .
C13_9 C12_9 C17_9 119.8(8) . .
C13_9 C12_9 C9_9 119.2(8) . .
C17_9 C12_9 C9_9 121.0(9) . .
C12_9 C13_9 C14_9 121.4(9) . .
C12_9 C13_9 H13_9 119.3 . .
C14_9 C13_9 H13_9 119.3 . .
C15_9 C14_9 C13_9 119.1(11) . .
C15_9 C14_9 H14_9 120.4 . .
C13_9 C14_9 H14_9 120.4 . .
C14_9 C15_9 C16_9 121.8(9) . .
C14_9 C15_9 H15_9 119.1 . .
C16_9 C15_9 H15_9 119.1 . .
C15_9 C16_9 C17_9 117.9(11) . .
C15_9 C16_9 H16_9 121.1 . .
C17_9 C16_9 H16_9 121.1 . .
C12_9 C17_9 C16_9 120.0(12) . .
C12_9 C17_9 H17_9 120.0 . .
C16_9 C17_9 H17_9 120.0 . .
O19_9 C18_9 N10_9 108.2(6) . .
O19_9 C18_9 C22_9 109.0(6) . .
N10_9 C18_9 C22_9 113.7(7) . .
O19_9 C18_9 H18_9 108.6 . .
N10_9 C18_9 H18_9 108.6 . .
C22_9 C18_9 H18_9 108.6 . .
O19_9 C20_9 C21_9 106.7(8) . .
O19_9 C20_9 C28_9 111.4(8) . .
C21_9 C20_9 C28_9 109.8(11) . .
O19_9 C20_9 H20_9 109.6 . .
C21_9 C20_9 H20_9 109.6 . .
C28_9 C20_9 H20_9 109.6 . .
O25_9 C21_9 C20_9 110.2(10) . .
O25_9 C21_9 C22_9 102.0(7) . .
C20_9 C21_9 C22_9 106.4(7) . .
O25_9 C21_9 H21_9 112.5 . .
C20_9 C21_9 H21_9 112.5 . .
C22_9 C21_9 H21_9 112.5 . .
O23_9 C22_9 C21_9 105.6(6) . .
O23_9 C22_9 C18_9 110.8(6) . .
C21_9 C22_9 C18_9 102.4(7) . .
O23_9 C22_9 H22_9 112.5 . .
C21_9 C22_9 H22_9 112.5 . .
C18_9 C22_9 H22_9 112.5 . .
O23_9 C24_9 O25_9 104.3(7) . .
O23_9 C24_9 C27_9 109.5(10) . .
O25_9 C24_9 C27_9 110.6(10) . .
O23_9 C24_9 C26_9 108.9(9) . .
O25_9 C24_9 C26_9 110.1(12) . .
C27_9 C24_9 C26_9 113.1(11) . .
C24_9 C26_9 H26A_9 109.5 . .
C24_9 C26_9 H26B_9 109.5 . .
H26A_9 C26_9 H26B_9 109.5 . .
C24_9 C26_9 H26C_9 109.5 . .
H26A_9 C26_9 H26C_9 109.5 . .
H26B_9 C26_9 H26C_9 109.5 . .
C24_9 C27_9 H27A_9 109.5 . .
C24_9 C27_9 H27B_9 109.5 . .
H27A_9 C27_9 H27B_9 109.5 . .
C24_9 C27_9 H27C_9 109.5 . .
H27A_9 C27_9 H27C_9 109.5 . .
H27B_9 C27_9 H27C_9 109.5 . .
O29_9 C28_9 C20_9 109.3(9) . .
O29_9 C28_9 H28A_9 109.8 . .
C20_9 C28_9 H28A_9 109.8 . .
O29_9 C28_9 H28B_9 109.8 . .
C20_9 C28_9 H28B_9 109.8 . .
H28A_9 C28_9 H28B_9 108.3 . .
Si30_9 C31_9 H31A_9 109.5 . .
Si30_9 C31_9 H31B_9 109.5 . .
H31A_9 C31_9 H31B_9 109.5 . .
Si30_9 C31_9 H31C_9 109.5 . .
H31A_9 C31_9 H31C_9 109.5 . .
H31B_9 C31_9 H31C_9 109.5 . .
Si30_9 C32_9 H32A_9 109.5 . .
Si30_9 C32_9 H32B_9 109.5 . .
H32A_9 C32_9 H32B_9 109.5 . .
Si30_9 C32_9 H32C_9 109.5 . .
H32A_9 C32_9 H32C_9 109.5 . .
H32B_9 C32_9 H32C_9 109.5 . .
C36_9 C33_9 C35_9 112.5(19) . .
C36_9 C33_9 C34_9 109.7(12) . .
C35_9 C33_9 C34_9 106(2) . .
C36_9 C33_9 Si30_9 108.6(12) . .
C35_9 C33_9 Si30_9 110.0(10) . .
C34_9 C33_9 Si30_9 110.0(14) . .
C33_9 C34_9 H34A_9 109.5 . .
C33_9 C34_9 H34B_9 109.5 . .
H34A_9 C34_9 H34B_9 109.5 . .
C33_9 C34_9 H34C_9 109.5 . .
H34A_9 C34_9 H34C_9 109.5 . .
H34B_9 C34_9 H34C_9 109.5 . .
C33_9 C35_9 H35A_9 109.5 . .
C33_9 C35_9 H35B_9 109.5 . .
H35A_9 C35_9 H35B_9 109.5 . .
C33_9 C35_9 H35C_9 109.5 . .
H35A_9 C35_9 H35C_9 109.5 . .
H35B_9 C35_9 H35C_9 109.5 . .
C33_9 C36_9 H36A_9 109.5 . .
C33_9 C36_9 H36B_9 109.5 . .
H36A_9 C36_9 H36B_9 109.5 . .
C33_9 C36_9 H36C_9 109.5 . .
H36A_9 C36_9 H36C_9 109.5 . .
H36B_9 C36_9 H36C_9 109.5 . .
C2_10 O1_10 K3 129.8(4) . .
C18_10 O19_10 C20_10 113.5(7) . .
C22_10 O23_10 C24_10 104.6(9) . .
C21_10 O25_10 C24_10 113.6(9) . .
C4_10 N3_10 C2_10 125.1(5) . .
C4_10 N3_10 H3_10 117.5 . .
C2_10 N3_10 H3_10 117.5 . .
C4_10 N5_10 C6_10 112.2(5) . .
C9_10 N8_10 C7_10 106.0(5) . .
C6_10 N10_10 C9_10 106.0(5) . .
C6_10 N10_10 C18_10 128.6(5) . .
C9_10 N10_10 C18_10 125.4(5) . .
C4_10 N11_10 H11A_10 120.0 . .
C4_10 N11_10 H11B_10 120.0 . .
H11A_10 N11_10 H11B_10 120.0 . .
O1_10 C2_10 N3_10 120.2(5) . .
O1_10 C2_10 C7_10 128.3(5) . .
N3_10 C2_10 C7_10 111.4(5) . .
N11_10 C4_10 N5_10 118.9(5) . .
N11_10 C4_10 N3_10 117.2(5) . .
N5_10 C4_10 N3_10 123.9(5) . .
N5_10 C6_10 N10_10 126.3(6) . .
N5_10 C6_10 C7_10 127.8(6) . .
N10_10 C6_10 C7_10 105.9(5) . .
C6_10 C7_10 N8_10 110.3(5) . .
C6_10 C7_10 C2_10 119.6(5) . .
N8_10 C7_10 C2_10 130.1(5) . .
N8_10 C9_10 N10_10 111.8(5) . .
N8_10 C9_10 C12_10 124.1(5) . .
N10_10 C9_10 C12_10 124.0(5) . .
C13_10 C12_10 C17_10 119.2(6) . .
C13_10 C12_10 C9_10 117.9(6) . .
C17_10 C12_10 C9_10 122.8(6) . .
C12_10 C13_10 C14_10 120.3(7) . .
C12_10 C13_10 H13_10 119.9 . .
C14_10 C13_10 H13_10 119.9 . .
C15_10 C14_10 C13_10 119.5(7) . .
C15_10 C14_10 H14_10 120.3 . .
C13_10 C14_10 H14_10 120.3 . .
C14_10 C15_10 C16_10 121.0(6) . .
C14_10 C15_10 H15_10 119.5 . .
C16_10 C15_10 H15_10 119.5 . .
C15_10 C16_10 C17_10 120.3(7) . .
C15_10 C16_10 H16_10 119.9 . .
C17_10 C16_10 H16_10 119.9 . .
C16_10 C17_10 C12_10 119.8(7) . .
C16_10 C17_10 H17_10 120.1 . .
C12_10 C17_10 H17_10 120.1 . .
O19_10 C18_10 N10_10 109.3(7) . .
O19_10 C18_10 C22_10 107.7(6) . .
N10_10 C18_10 C22_10 114.9(6) . .
O19_10 C18_10 H18_10 108.3 . .
N10_10 C18_10 H18_10 108.3 . .
C22_10 C18_10 H18_10 108.3 . .
O19_10 C20_10 C28_10 108.8(8) . .
O19_10 C20_10 C21_10 105.0(7) . .
C28_10 C20_10 C21_10 111.8(10) . .
O19_10 C20_10 H20_10 110.4 . .
C28_10 C20_10 H20_10 110.4 . .
C21_10 C20_10 H20_10 110.4 . .
O25_10 C21_10 C20_10 123.0(16) . .
O25_10 C21_10 C22_10 104.2(10) . .
C20_10 C21_10 C22_10 108.7(7) . .
O25_10 C21_10 H21_10 106.6 . .
C20_10 C21_10 H21_10 106.6 . .
C22_10 C21_10 H21_10 106.6 . .
O23_10 C22_10 C21_10 106.6(8) . .
O23_10 C22_10 C18_10 112.6(7) . .
C21_10 C22_10 C18_10 104.2(8) . .
O23_10 C22_10 H22_10 111.0 . .
C21_10 C22_10 H22_10 111.0 . .
C18_10 C22_10 H22_10 111.0 . .
O25_10 C24_10 C27_10 119(2) . .
O25_10 C24_10 O23_10 101.6(8) . .
C27_10 C24_10 O23_10 107.6(9) . .
O25_10 C24_10 C26_10 102.5(12) . .
C27_10 C24_10 C26_10 121.7(18) . .
O23_10 C24_10 C26_10 101.0(12) . .
C24_10 C26_10 H26A_10 109.5 . .
C24_10 C26_10 H26B_10 109.5 . .
H26A_10 C26_10 H26B_10 109.5 . .
C24_10 C26_10 H26C_10 109.5 . .
H26A_10 C26_10 H26C_10 109.5 . .
H26B_10 C26_10 H26C_10 109.5 . .
C24_10 C27_10 H27A_10 109.5 . .
C24_10 C27_10 H27B_10 109.5 . .
H27A_10 C27_10 H27B_10 109.5 . .
C24_10 C27_10 H27C_10 109.5 . .
H27A_10 C27_10 H27C_10 109.5 . .
H27B_10 C27_10 H27C_10 109.5 . .
O29_10^b C28_10 C20_10 112.6(13) . .
O29_10^a C28_10 C20_10 109.1(11) . .
O29_10^c C28_10 C20_10 96.4(13) . .
O29_10^a C28_10 H28A_10^a 109.9 . .
C20_10 C28_10 H28A_10^a 109.9 . .
O29_10^a C28_10 H28B_10^a 109.9 . .
C20_10 C28_10 H28B_10^a 109.9 . .
H28A_10^a C28_10 H28B_10^a 108.3 . .
O29_10^b C28_10 H28A_10^b 109.1 . .
C20_10 C28_10 H28A_10^b 109.1 . .
O29_10^b C28_10 H28B_10^b 109.1 . .
C20_10 C28_10 H28B_10^b 109.1 . .
H28A_10^b C28_10 H28B_10^b 107.8 . .
O29_10^c C28_10 H28A_10^c 112.5 . .
C20_10 C28_10 H28A_10^c 112.5 . .
O29_10^c C28_10 H28B_10^c 112.5 . .
C20_10 C28_10 H28B_10^c 112.5 . .
H28A_10^c C28_10 H28B_10^c 110.0 . .
O29_10^a Si30_10^a C33_10^a 112.2(9) . .
O29_10^a Si30_10^a C32_10^a 107.0(11) . .
C33_10^a Si30_10^a C32_10^a 115.2(12) . .
O29_10^a Si30_10^a C31_10^a 102.6(11) . .
C33_10^a Si30_10^a C31_10^a 108.3(11) . .
C32_10^a Si30_10^a C31_10^a 110.8(14) . .
C28_10 O29_10^a Si30_10^a 131.5(14) . .
Si30_10^a C31_10^a H31A_10^a 109.5 . .
Si30_10^a C31_10^a H31B_10^a 109.5 . .
H31A_10^a C31_10^a H31B_10^a 109.5 . .
Si30_10^a C31_10^a H31C_10^a 109.5 . .
H31A_10^a C31_10^a H31C_10^a 109.5 . .
H31B_10^a C31_10^a H31C_10^a 109.5 . .
Si30_10^a C32_10^a H32A_10^a 109.5 . .
Si30_10^a C32_10^a H32B_10^a 109.5 . .
H32A_10^a C32_10^a H32B_10^a 109.5 . .
Si30_10^a C32_10^a H32C_10^a 109.5 . .
H32A_10^a C32_10^a H32C_10^a 109.5 . .
H32B_10^a C32_10^a H32C_10^a 109.5 . .
C36_10^a C33_10^a C35_10^a 111(2) . .
C36_10^a C33_10^a C34_10^a 121.8(19) . .
C35_10^a C33_10^a C34_10^a 98(2) . .
C36_10^a C33_10^a Si30_10^a 109.5(14) . .
C35_10^a C33_10^a Si30_10^a 105.1(14) . .
C34_10^a C33_10^a Si30_10^a 109.8(13) . .
C33_10^a C34_10^a H34A_10^a 109.5 . .
C33_10^a C34_10^a H34B_10^a 109.5 . .
H34A_10^a C34_10^a H34B_10^a 109.5 . .
C33_10^a C34_10^a H34C_10^a 109.5 . .
H34A_10^a C34_10^a H34C_10^a 109.5 . .
H34B_10^a C34_10^a H34C_10^a 109.5 . .
C33_10^a C35_10^a H35A_10^a 109.5 . .
C33_10^a C35_10^a H35B_10^a 109.5 . .
H35A_10^a C35_10^a H35B_10^a 109.5 . .
C33_10^a C35_10^a H35C_10^a 109.5 . .
H35A_10^a C35_10^a H35C_10^a 109.5 . .
H35B_10^a C35_10^a H35C_10^a 109.5 . .
C33_10^a C36_10^a H36A_10^a 109.5 . .
C33_10^a C36_10^a H36B_10^a 109.5 . .
H36A_10^a C36_10^a H36B_10^a 109.5 . .
C33_10^a C36_10^a H36C_10^a 109.5 . .
H36A_10^a C36_10^a H36C_10^a 109.5 . .
H36B_10^a C36_10^a H36C_10^a 109.5 . .
O29_10^b Si30_10^b C31_10^b 105.8(13) . .
O29_10^b Si30_10^b C33_10^b 104.9(11) . .
C31_10^b Si30_10^b C33_10^b 112.1(10) . .
O29_10^b Si30_10^b C32_10^b 118.1(9) . .
C31_10^b Si30_10^b C32_10^b 104.8(14) . .
C33_10^b Si30_10^b C32_10^b 111.1(9) . .
C28_10 O29_10^b Si30_10^b 131.0(17) . .
Si30_10^b C31_10^b H31D_10^b 109.5 . .
Si30_10^b C31_10^b H31E_10^b 109.5 . .
H31D_10^b C31_10^b H31E_10^b 109.5 . .
Si30_10^b C31_10^b H31F_10^b 109.5 . .
H31D_10^b C31_10^b H31F_10^b 109.5 . .
H31E_10^b C31_10^b H31F_10^b 109.5 . .
Si30_10^b C32_10^b H32D_10^b 109.5 . .
Si30_10^b C32_10^b H32E_10^b 109.5 . .
H32D_10^b C32_10^b H32E_10^b 109.5 . .
Si30_10^b C32_10^b H32F_10^b 109.5 . .
H32D_10^b C32_10^b H32F_10^b 109.5 . .
H32E_10^b C32_10^b H32F_10^b 109.5 . .
C34_10^b C33_10^b C36_10^b 109.4(15) . .
C34_10^b C33_10^b C35_10^b 109.9(17) . .
C36_10^b C33_10^b C35_10^b 109.6(16) . .
C34_10^b C33_10^b Si30_10^b 111.8(13) . .
C36_10^b C33_10^b Si30_10^b 109.4(13) . .
C35_10^b C33_10^b Si30_10^b 106.6(12) . .
C33_10^b C34_10^b H34D_10^b 109.5 . .
C33_10^b C34_10^b H34E_10^b 109.5 . .
H34D_10^b C34_10^b H34E_10^b 109.5 . .
C33_10^b C34_10^b H34F_10^b 109.5 . .
H34D_10^b C34_10^b H34F_10^b 109.5 . .
H34E_10^b C34_10^b H34F_10^b 109.5 . .
C33_10^b C35_10^b H35D_10^b 109.5 . .
C33_10^b C35_10^b H35E_10^b 109.5 . .
H35D_10^b C35_10^b H35E_10^b 109.5 . .
C33_10^b C35_10^b H35F_10^b 109.5 . .
H35D_10^b C35_10^b H35F_10^b 109.5 . .
H35E_10^b C35_10^b H35F_10^b 109.5 . .
C33_10^b C36_10^b H36D_10^b 109.5 . .
C33_10^b C36_10^b H36E_10^b 109.5 . .
H36D_10^b C36_10^b H36E_10^b 109.5 . .
C33_10^b C36_10^b H36F_10^b 109.5 . .
H36D_10^b C36_10^b H36F_10^b 109.5 . .
H36E_10^b C36_10^b H36F_10^b 109.5 . .
O29_10^c Si30_10^c C31_10^c 110.1(17) . .
O29_10^c Si30_10^c C33_10^c 108.6(14) . .
C31_10^c Si30_10^c C33_10^c 112.3(16) . .
O29_10^c Si30_10^c C32_10^c 103.0(18) . .
C31_10^c Si30_10^c C32_10^c 111.7(19) . .
C33_10^c Si30_10^c C32_10^c 110.6(16) . .
C28_10 O29_10^c Si30_10^c 136(2) . .
Si30_10^c C31_10^c H31G_10^c 109.5 . .
Si30_10^c C31_10^c H31H_10^c 109.5 . .
H31G_10^c C31_10^c H31H_10^c 109.5 . .
Si30_10^c C31_10^c H31I_10^c 109.5 . .
H31G_10^c C31_10^c H31I_10^c 109.5 . .
H31H_10^c C31_10^c H31I_10^c 109.5 . .
Si30_10^c C32_10^c H32G_10^c 109.5 . .
Si30_10^c C32_10^c H32H_10^c 109.5 . .
H32G_10^c C32_10^c H32H_10^c 109.5 . .
Si30_10^c C32_10^c H32I_10^c 109.5 . .
H32G_10^c C32_10^c H32I_10^c 109.5 . .
H32H_10^c C32_10^c H32I_10^c 109.5 . .
C34_10^c C33_10^c C36_10^c 115(3) . .
C34_10^c C33_10^c C35_10^c 103(3) . .
C36_10^c C33_10^c C35_10^c 113(3) . .
C34_10^c C33_10^c Si30_10^c 108.3(18) . .
C36_10^c C33_10^c Si30_10^c 107.7(16) . .
C35_10^c C33_10^c Si30_10^c 109.8(18) . .
C33_10^c C34_10^c H34G_10^c 109.5 . .
C33_10^c C34_10^c H34H_10^c 109.5 . .
H34G_10^c C34_10^c H34H_10^c 109.5 . .
C33_10^c C34_10^c H34I_10^c 109.5 . .
H34G_10^c C34_10^c H34I_10^c 109.5 . .
H34H_10^c C34_10^c H34I_10^c 109.5 . .
C33_10^c C35_10^c H35G_10^c 109.5 . .
C33_10^c C35_10^c H35H_10^c 109.5 . .
H35G_10^c C35_10^c H35H_10^c 109.5 . .
C33_10^c C35_10^c H35I_10^c 109.5 . .
H35G_10^c C35_10^c H35I_10^c 109.5 . .
H35H_10^c C35_10^c H35I_10^c 109.5 . .
C33_10^c C36_10^c H36G_10^c 109.5 . .
C33_10^c C36_10^c H36H_10^c 109.5 . .
H36G_10^c C36_10^c H36H_10^c 109.5 . .
C33_10^c C36_10^c H36I_10^c 109.5 . .
H36G_10^c C36_10^c H36I_10^c 109.5 . .
H36H_10^c C36_10^c H36I_10^c 109.5 . .
O29_11 Si30_11 C32_11 110.0(4) . .
O29_11 Si30_11 C31_11 106.4(3) . .
C32_11 Si30_11 C31_11 109.7(4) . .
O29_11 Si30_11 C33_11 108.1(3) . .
C32_11 Si30_11 C33_11 111.1(4) . .
C31_11 Si30_11 C33_11 111.3(4) . .
C2_11 O1_11 K3 130.8(4) . .
C18_11 O19_11 C20_11 110.7(5) . .
C21_11 O25_11 C24_11 107.7(4) . .
C28_11 O29_11 Si30_11 121.7(5) . .
C22_11 O23_11 C24_11 107.2(5) . .
C4_11 N3_11 C2_11 125.9(5) . .
C4_11 N3_11 H3_11 117.0 . .
C2_11 N3_11 H3_11 117.0 . .
C4_11 N5_11 C6_11 114.1(5) . .
C9_11 N8_11 C7_11 105.2(5) . .
C6_11 N10_11 C9_11 106.6(5) . .
C6_11 N10_11 C18_11 127.6(5) . .
C9_11 N10_11 C18_11 125.7(5) . .
C4_11 N11_11 H11A_11 120.0 . .
C4_11 N11_11 H11B_11 120.0 . .
H11A_11 N11_11 H11B_11 120.0 . .
O1_11 C2_11 N3_11 120.5(5) . .
O1_11 C2_11 C7_11 128.5(6) . .
N3_11 C2_11 C7_11 111.0(5) . .
N11_11 C4_11 N5_11 120.2(5) . .
N11_11 C4_11 N3_11 118.3(5) . .
N5_11 C4_11 N3_11 121.5(5) . .
N5_11 C6_11 C7_11 128.0(5) . .
N5_11 C6_11 N10_11 126.6(5) . .
C7_11 C6_11 N10_11 105.4(6) . .
C6_11 C7_11 N8_11 111.0(5) . .
C6_11 C7_11 C2_11 119.4(6) . .
N8_11 C7_11 C2_11 129.6(5) . .
N8_11 C9_11 N10_11 111.8(6) . .
N8_11 C9_11 C12_11 122.9(6) . .
N10_11 C9_11 C12_11 125.2(5) . .
C13_11 C12_11 C17_11 120.8(7) . .
C13_11 C12_11 C9_11 118.6(7) . .
C17_11 C12_11 C9_11 120.6(7) . .
C12_11 C13_11 C14_11 120.8(9) . .
C12_11 C13_11 H13_11 119.6 . .
C14_11 C13_11 H13_11 119.6 . .
C13_11 C14_11 C15_11 118.7(11) . .
C13_11 C14_11 H14_11 120.6 . .
C15_11 C14_11 H14_11 120.6 . .
C14_11 C15_11 C16_11 120.8(9) . .
C14_11 C15_11 H15_11 119.6 . .
C16_11 C15_11 H15_11 119.6 . .
C17_11 C16_11 C15_11 119.8(10) . .
C17_11 C16_11 H16_11 120.1 . .
C15_11 C16_11 H16_11 120.1 . .
C16_11 C17_11 C12_11 119.0(10) . .
C16_11 C17_11 H17_11 120.5 . .
C12_11 C17_11 H17_11 120.5 . .
O19_11 C18_11 N10_11 111.1(5) . .
O19_11 C18_11 C22_11 106.7(5) . .
N10_11 C18_11 C22_11 113.4(5) . .
O19_11 C18_11 H18_11 108.5 . .
N10_11 C18_11 H18_11 108.5 . .
C22_11 C18_11 H18_11 108.5 . .
O19_11 C20_11 C28_11 111.6(5) . .
O19_11 C20_11 C21_11 104.8(5) . .
C28_11 C20_11 C21_11 115.1(5) . .
O19_11 C20_11 H20_11 108.4 . .
C28_11 C20_11 H20_11 108.4 . .
C21_11 C20_11 H20_11 108.3 . .
O25_11 C21_11 C22_11 105.4(5) . .
O25_11 C21_11 C20_11 110.0(4) . .
C22_11 C21_11 C20_11 105.5(5) . .
O25_11 C21_11 H21_11 111.8 . .
C22_11 C21_11 H21_11 111.8 . .
C20_11 C21_11 H21_11 111.8 . .
O23_11 C22_11 C18_11 107.2(5) . .
O23_11 C22_11 C21_11 103.9(4) . .
C18_11 C22_11 C21_11 105.9(5) . .
O23_11 C22_11 H22_11 113.1 . .
C18_11 C22_11 H22_11 113.1 . .
C21_11 C22_11 H22_11 113.1 . .
O23_11 C24_11 O25_11 104.9(4) . .
O23_11 C24_11 C26_11 107.9(6) . .
O25_11 C24_11 C26_11 109.0(5) . .
O23_11 C24_11 C27_11 111.2(5) . .
O25_11 C24_11 C27_11 109.4(6) . .
C26_11 C24_11 C27_11 114.0(5) . .
C24_11 C26_11 H26A_11 109.5 . .
C24_11 C26_11 H26B_11 109.5 . .
H26A_11 C26_11 H26B_11 109.5 . .
C24_11 C26_11 H26C_11 109.5 . .
H26A_11 C26_11 H26C_11 109.5 . .
H26B_11 C26_11 H26C_11 109.5 . .
C24_11 C27_11 H27A_11 109.5 . .
C24_11 C27_11 H27B_11 109.5 . .
H27A_11 C27_11 H27B_11 109.5 . .
C24_11 C27_11 H27C_11 109.5 . .
H27A_11 C27_11 H27C_11 109.5 . .
H27B_11 C27_11 H27C_11 109.5 . .
O29_11 C28_11 C20_11 109.4(5) . .
O29_11 C28_11 H28A_11 109.8 . .
C20_11 C28_11 H28A_11 109.8 . .
O29_11 C28_11 H28B_11 109.8 . .
C20_11 C28_11 H28B_11 109.8 . .
H28A_11 C28_11 H28B_11 108.2 . .
Si30_11 C31_11 H31A_11 109.5 . .
Si30_11 C31_11 H31B_11 109.5 . .
H31A_11 C31_11 H31B_11 109.5 . .
Si30_11 C31_11 H31C_11 109.5 . .
H31A_11 C31_11 H31C_11 109.5 . .
H31B_11 C31_11 H31C_11 109.5 . .
Si30_11 C32_11 H32A_11 109.5 . .
Si30_11 C32_11 H32B_11 109.5 . .
H32A_11 C32_11 H32B_11 109.5 . .
Si30_11 C32_11 H32C_11 109.5 . .
H32A_11 C32_11 H32C_11 109.5 . .
H32B_11 C32_11 H32C_11 109.5 . .
C36_11 C33_11 C34_11 108.0(7) . .
C36_11 C33_11 C35_11 109.0(10) . .
C34_11 C33_11 C35_11 107.8(8) . .
C36_11 C33_11 Si30_11 111.0(6) . .
C34_11 C33_11 Si30_11 110.4(5) . .
C35_11 C33_11 Si30_11 110.6(6) . .
C33_11 C34_11 H34A_11 109.5 . .
C33_11 C34_11 H34B_11 109.5 . .
H34A_11 C34_11 H34B_11 109.5 . .
C33_11 C34_11 H34C_11 109.5 . .
H34A_11 C34_11 H34C_11 109.5 . .
H34B_11 C34_11 H34C_11 109.5 . .
C33_11 C35_11 H35A_11 109.5 . .
C33_11 C35_11 H35B_11 109.5 . .
H35A_11 C35_11 H35B_11 109.5 . .
C33_11 C35_11 H35C_11 109.5 . .
H35A_11 C35_11 H35C_11 109.5 . .
H35B_11 C35_11 H35C_11 109.5 . .
C33_11 C36_11 H36A_11 109.5 . .
C33_11 C36_11 H36B_11 109.5 . .
H36A_11 C36_11 H36B_11 109.5 . .
C33_11 C36_11 H36C_11 109.5 . .
H36A_11 C36_11 H36C_11 109.5 . .
H36B_11 C36_11 H36C_11 109.5 . .
C2_12 O1_12 K3 131.3(3) . .
C22_12 O23_12 C24_12 108.3(5) . .
C24_12 O25_12 C21_12 106.9(4) . .
C18_12 O19_12 C20_12 112.0(4) . .
C2_12 N3_12 C4_12 125.4(4) . .
C2_12 N3_12 H3_12 117.3 . .
C4_12 N3_12 H3_12 117.3 . .
C4_12 N5_12 C6_12 112.4(5) . .
C9_12 N8_12 C7_12 104.5(5) . .
C6_12 N10_12 C9_12 105.8(4) . .
C6_12 N10_12 C18_12 130.3(5) . .
C9_12 N10_12 C18_12 123.9(4) . .
C4_12 N11_12 H11A_12 120.0 . .
C4_12 N11_12 H11B_12 120.0 . .
H11A_12 N11_12 H11B_12 120.0 . .
O1_12 C2_12 N3_12 120.9(5) . .
O1_12 C2_12 C7_12 127.5(5) . .
N3_12 C2_12 C7_12 111.5(5) . .
N11_12 C4_12 N5_12 118.9(5) . .
N11_12 C4_12 N3_12 117.6(5) . .
N5_12 C4_12 N3_12 123.4(5) . .
N5_12 C6_12 N10_12 126.0(5) . .
N5_12 C6_12 C7_12 128.1(5) . .
N10_12 C6_12 C7_12 105.9(5) . .
C6_12 C7_12 N8_12 111.7(5) . .
C6_12 C7_12 C2_12 119.1(5) . .
N8_12 C7_12 C2_12 129.2(5) . .
N8_12 C9_12 N10_12 112.2(5) . .
N8_12 C9_12 C12_12 122.0(5) . .
N10_12 C9_12 C12_12 125.7(5) . .
C13_12 C12_12 C17_12 119.9(5) . .
C13_12 C12_12 C9_12 119.0(5) . .
C17_12 C12_12 C9_12 121.1(6) . .
C12_12 C13_12 C14_12 121.3(6) . .
C12_12 C13_12 H13_12 119.3 . .
C14_12 C13_12 H13_12 119.3 . .
C13_12 C14_12 C15_12 119.5(7) . .
C13_12 C14_12 H14_12 120.3 . .
C15_12 C14_12 H14_12 120.3 . .
C16_12 C15_12 C14_12 119.8(6) . .
C16_12 C15_12 H15_12 120.1 . .
C14_12 C15_12 H15_12 120.1 . .
C15_12 C16_12 C17_12 121.2(6) . .
C15_12 C16_12 H16_12 119.4 . .
C17_12 C16_12 H16_12 119.4 . .
C16_12 C17_12 C12_12 118.2(6) . .
C16_12 C17_12 H17_12 120.9 . .
C12_12 C17_12 H17_12 120.9 . .
O19_12 C18_12 N10_12 112.2(4) . .
O19_12 C18_12 C22_12 106.5(4) . .
N10_12 C18_12 C22_12 113.8(4) . .
O19_12 C18_12 H18_12 108.0 . .
N10_12 C18_12 H18_12 108.0 . .
C22_12 C18_12 H18_12 108.0 . .
O19_12 C20_12 C28_12 112.8(6) . .
O19_12 C20_12 C21_12 106.4(5) . .
C28_12 C20_12 C21_12 112.1(5) . .
O19_12 C20_12 H20_12 108.5 . .
C28_12 C20_12 H20_12 108.5 . .
C21_12 C20_12 H20_12 108.5 . .
O25_12 C21_12 C20_12 110.3(5) . .
O25_12 C21_12 C22_12 103.5(5) . .
C20_12 C21_12 C22_12 104.3(5) . .
O25_12 C21_12 H21_12 112.7 . .
C20_12 C21_12 H21_12 112.7 . .
C22_12 C21_12 H21_12 112.7 . .
O23_12 C22_12 C21_12 104.4(4) . .
O23_12 C22_12 C18_12 109.2(5) . .
C21_12 C22_12 C18_12 104.9(4) . .
O23_12 C22_12 H22_12 112.6 . .
C21_12 C22_12 H22_12 112.6 . .
C18_12 C22_12 H22_12 112.6 . .
O25_12 C24_12 O23_12 104.2(5) . .
O25_12 C24_12 C26_12 108.1(5) . .
O23_12 C24_12 C26_12 109.3(5) . .
O25_12 C24_12 C27_12 111.8(6) . .
O23_12 C24_12 C27_12 109.9(5) . .
C26_12 C24_12 C27_12 113.0(6) . .
C24_12 C26_12 H26A_12 109.5 . .
C24_12 C26_12 H26B_12 109.5 . .
H26A_12 C26_12 H26B_12 109.5 . .
C24_12 C26_12 H26C_12 109.5 . .
H26A_12 C26_12 H26C_12 109.5 . .
H26B_12 C26_12 H26C_12 109.5 . .
C24_12 C27_12 H27A_12 109.5 . .
C24_12 C27_12 H27B_12 109.5 . .
H27A_12 C27_12 H27B_12 109.5 . .
C24_12 C27_12 H27C_12 109.5 . .
H27A_12 C27_12 H27C_12 109.5 . .
H27B_12 C27_12 H27C_12 109.5 . .
O29_12^b C28_12 C20_12 104(2) . .
O29_12^a C28_12 C20_12 110.1(8) . .
O29_12^a C28_12 H28A_12^a 109.6 . .
C20_12 C28_12 H28A_12^a 109.6 . .
O29_12^a C28_12 H28B_12^a 109.6 . .
C20_12 C28_12 H28B_12^a 109.6 . .
H28A_12^a C28_12 H28B_12^a 108.1 . .
O29_12^b C28_12 H28A_12^b 111.0 . .
C20_12 C28_12 H28A_12^b 111.0 . .
O29_12^b C28_12 H28B_12^b 111.0 . .
C20_12 C28_12 H28B_12^b 111.0 . .
H28A_12^b C28_12 H28B_12^b 109.0 . .
C28_12 O29_12^a Si30_12^a 123.4(8) . .
O29_12^a Si30_12^a C31_12^a 112.3(6) . .
O29_12^a Si30_12^a C33_12^a 106.3(7) . .
C31_12^a Si30_12^a C33_12^a 110.5(8) . .
O29_12^a Si30_12^a C32_12^a 107.3(8) . .
C31_12^a Si30_12^a C32_12^a 109.9(9) . .
C33_12^a Si30_12^a C32_12^a 110.5(9) . .
Si30_12^a C31_12^a H31A_12^a 109.5 . .
Si30_12^a C31_12^a H31B_12^a 109.5 . .
H31A_12^a C31_12^a H31B_12^a 109.5 . .
Si30_12^a C31_12^a H31C_12^a 109.5 . .
H31A_12^a C31_12^a H31C_12^a 109.5 . .
H31B_12^a C31_12^a H31C_12^a 109.5 . .
Si30_12^a C32_12^a H32A_12^a 109.5 . .
Si30_12^a C32_12^a H32B_12^a 109.5 . .
H32A_12^a C32_12^a H32B_12^a 109.5 . .
Si30_12^a C32_12^a H32C_12^a 109.5 . .
H32A_12^a C32_12^a H32C_12^a 109.5 . .
H32B_12^a C32_12^a H32C_12^a 109.5 . .
C34_12^a C33_12^a C36_12^a 107.8(14) . .
C34_12^a C33_12^a C35_12^a 109.6(15) . .
C36_12^a C33_12^a C35_12^a 107.8(12) . .
C34_12^a C33_12^a Si30_12^a 108.3(11) . .
C36_12^a C33_12^a Si30_12^a 110.9(11) . .
C35_12^a C33_12^a Si30_12^a 112.3(11) . .
C33_12^a C34_12^a H34A_12^a 109.5 . .
C33_12^a C34_12^a H34B_12^a 109.5 . .
H34A_12^a C34_12^a H34B_12^a 109.5 . .
C33_12^a C34_12^a H34C_12^a 109.5 . .
H34A_12^a C34_12^a H34C_12^a 109.5 . .
H34B_12^a C34_12^a H34C_12^a 109.5 . .
C33_12^a C35_12^a H35A_12^a 109.5 . .
C33_12^a C35_12^a H35B_12^a 109.5 . .
H35A_12^a C35_12^a H35B_12^a 109.5 . .
C33_12^a C35_12^a H35C_12^a 109.5 . .
H35A_12^a C35_12^a H35C_12^a 109.5 . .
H35B_12^a C35_12^a H35C_12^a 109.5 . .
C33_12^a C36_12^a H36A_12^a 109.5 . .
C33_12^a C36_12^a H36B_12^a 109.5 . .
H36A_12^a C36_12^a H36B_12^a 109.5 . .
C33_12^a C36_12^a H36C_12^a 109.5 . .
H36A_12^a C36_12^a H36C_12^a 109.5 . .
H36B_12^a C36_12^a H36C_12^a 109.5 . .
C28_12 O29_12^b Si30_12^b 133(3) . .
O29_12^b Si30_12^b C32_12^b 113(2) . .
O29_12^b Si30_12^b C31_12^b 107(2) . .
C32_12^b Si30_12^b C31_12^b 122(2) . .
O29_12^b Si30_12^b C33_12^b 101(2) . .
C32_12^b Si30_12^b C33_12^b 106(2) . .
C31_12^b Si30_12^b C33_12^b 106.2(19) . .
Si30_12^b C31_12^b H31D_12^b 109.5 . .
Si30_12^b C31_12^b H31E_12^b 109.5 . .
H31D_12^b C31_12^b H31E_12^b 109.5 . .
Si30_12^b C31_12^b H31F_12^b 109.5 . .
H31D_12^b C31_12^b H31F_12^b 109.5 . .
H31E_12^b C31_12^b H31F_12^b 109.5 . .
Si30_12^b C32_12^b H32D_12^b 109.5 . .
Si30_12^b C32_12^b H32E_12^b 109.5 . .
H32D_12^b C32_12^b H32E_12^b 109.5 . .
Si30_12^b C32_12^b H32F_12^b 109.5 . .
H32D_12^b C32_12^b H32F_12^b 109.5 . .
H32E_12^b C32_12^b H32F_12^b 109.5 . .
C35_12^b C33_12^b C36_12^b 114(3) . .
C35_12^b C33_12^b C34_12^b 108(3) . .
C36_12^b C33_12^b C34_12^b 109(3) . .
C35_12^b C33_12^b Si30_12^b 110(2) . .
C36_12^b C33_12^b Si30_12^b 105(2) . .
C34_12^b C33_12^b Si30_12^b 111(2) . .
C33_12^b C34_12^b H34D_12^b 109.5 . .
C33_12^b C34_12^b H34E_12^b 109.5 . .
H34D_12^b C34_12^b H34E_12^b 109.5 . .
C33_12^b C34_12^b H34F_12^b 109.5 . .
H34D_12^b C34_12^b H34F_12^b 109.5 . .
H34E_12^b C34_12^b H34F_12^b 109.5 . .
C33_12^b C35_12^b H35D_12^b 109.5 . .
C33_12^b C35_12^b H35E_12^b 109.5 . .
H35D_12^b C35_12^b H35E_12^b 109.5 . .
C33_12^b C35_12^b H35F_12^b 109.5 . .
H35D_12^b C35_12^b H35F_12^b 109.5 . .
H35E_12^b C35_12^b H35F_12^b 109.5 . .
C33_12^b C36_12^b H36D_12^b 109.5 . .
C33_12^b C36_12^b H36E_12^b 109.5 . .
H36D_12^b C36_12^b H36E_12^b 109.5 . .
C33_12^b C36_12^b H36F_12^b 109.5 . .
H36D_12^b C36_12^b H36F_12^b 109.5 . .
H36E_12^b C36_12^b H36F_12^b 109.5 . .
O29_13 Si30_13 C31_13 109.2(6) . .
O29_13 Si30_13 C33_13 107.2(5) . .
C31_13 Si30_13 C33_13 114.3(7) . .
O29_13 Si30_13 C32_13 111.8(5) . .
C31_13 Si30_13 C32_13 109.0(8) . .
C33_13 Si30_13 C32_13 105.3(6) . .
C2_13 O1_13 K3 129.3(4) . .
C22_13 O23_13 C24_13 109.4(6) . .
C24_13 O25_13 C21_13 109.9(4) . .
C28_13 O29_13 Si30_13 125.9(6) . .
C18_13 O19_13 C20_13 112.5(4) . .
C2_13 N3_13 C4_13 125.0(5) . .
C2_13 N3_13 H3_13 117.5 . .
C4_13 N3_13 H3_13 117.5 . .
C4_13 N5_13 C6_13 113.5(5) . .
C9_13 N8_13 C7_13 104.9(4) . .
C6_13 N10_13 C9_13 105.9(4) . .
C6_13 N10_13 C18_13 127.5(4) . .
C9_13 N10_13 C18_13 126.7(5) . .
C4_13 N11_13 H11A_13 120.0 . .
C4_13 N11_13 H11B_13 120.0 . .
H11A_13 N11_13 H11B_13 120.0 . .
O1_13 C2_13 N3_13 120.9(5) . .
O1_13 C2_13 C7_13 127.5(5) . .
N3_13 C2_13 C7_13 111.6(5) . .
O1_13 C2_13 K3 34.9(3) . .
N3_13 C2_13 K3 93.3(3) . .
C7_13 C2_13 K3 146.4(4) . .
N5_13 C4_13 N11_13 119.6(5) . .
N5_13 C4_13 N3_13 123.1(5) . .
N11_13 C4_13 N3_13 117.2(5) . .
N5_13 C6_13 C7_13 126.5(5) . .
N5_13 C6_13 N10_13 127.4(5) . .
C7_13 C6_13 N10_13 106.1(5) . .
C6_13 C7_13 N8_13 110.5(5) . .
C6_13 C7_13 C2_13 120.3(5) . .
N8_13 C7_13 C2_13 129.1(5) . .
N8_13 C9_13 N10_13 112.5(5) . .
N8_13 C9_13 C12_13 121.3(5) . .
N10_13 C9_13 C12_13 126.1(5) . .
C17_13 C12_13 C13_13 119.9(5) . .
C17_13 C12_13 C9_13 121.2(5) . .
C13_13 C12_13 C9_13 118.5(5) . .
C12_13 C13_13 C14_13 119.3(6) . .
C12_13 C13_13 H13_13 120.3 . .
C14_13 C13_13 H13_13 120.3 . .
C15_13 C14_13 C13_13 120.2(6) . .
C15_13 C14_13 H14_13 119.9 . .
C13_13 C14_13 H14_13 119.9 . .
C14_13 C15_13 C16_13 121.5(6) . .
C14_13 C15_13 H15_13 119.3 . .
C16_13 C15_13 H15_13 119.3 . .
C15_13 C16_13 C17_13 118.8(6) . .
C15_13 C16_13 H16_13 120.6 . .
C17_13 C16_13 H16_13 120.6 . .
C12_13 C17_13 C16_13 120.3(6) . .
C12_13 C17_13 H17_13 119.9 . .
C16_13 C17_13 H17_13 119.9 . .
O19_13 C18_13 N10_13 112.7(5) . .
O19_13 C18_13 C22_13 106.7(5) . .
N10_13 C18_13 C22_13 113.4(4) . .
O19_13 C18_13 H18_13 108.0 . .
N10_13 C18_13 H18_13 108.0 . .
C22_13 C18_13 H18_13 108.0 . .
O19_13 C20_13 C28_13 110.2(5) . .
O19_13 C20_13 C21_13 106.0(5) . .
C28_13 C20_13 C21_13 114.5(5) . .
O19_13 C20_13 H20_13 108.7 . .
C28_13 C20_13 H20_13 108.7 . .
C21_13 C20_13 H20_13 108.7 . .
O25_13 C21_13 C22_13 103.7(5) . .
O25_13 C21_13 C20_13 115.2(5) . .
C22_13 C21_13 C20_13 105.5(5) . .
O25_13 C21_13 H21_13 110.7 . .
C22_13 C21_13 H21_13 110.7 . .
C20_13 C21_13 H21_13 110.7 . .
O23_13 C22_13 C21_13 106.0(5) . .
O23_13 C22_13 C18_13 112.9(5) . .
C21_13 C22_13 C18_13 106.0(5) . .
O23_13 C22_13 H22_13 110.6 . .
C21_13 C22_13 H22_13 110.6 . .
C18_13 C22_13 H22_13 110.6 . .
O25_13 C24_13 O23_13 105.3(5) . .
O25_13 C24_13 C26_13 111.7(6) . .
O23_13 C24_13 C26_13 107.2(7) . .
O25_13 C24_13 C27_13 112.1(7) . .
O23_13 C24_13 C27_13 108.9(6) . .
C26_13 C24_13 C27_13 111.3(6) . .
C24_13 C26_13 H26A_13 109.5 . .
C24_13 C26_13 H26B_13 109.5 . .
H26A_13 C26_13 H26B_13 109.5 . .
C24_13 C26_13 H26C_13 109.5 . .
H26A_13 C26_13 H26C_13 109.5 . .
H26B_13 C26_13 H26C_13 109.5 . .
C24_13 C27_13 H27A_13 109.5 . .
C24_13 C27_13 H27B_13 109.5 . .
H27A_13 C27_13 H27B_13 109.5 . .
C24_13 C27_13 H27C_13 109.5 . .
H27A_13 C27_13 H27C_13 109.5 . .
H27B_13 C27_13 H27C_13 109.5 . .
O29_13 C28_13 C20_13 106.7(6) . .
O29_13 C28_13 H28A_13 110.4 . .
C20_13 C28_13 H28A_13 110.4 . .
O29_13 C28_13 H28B_13 110.4 . .
C20_13 C28_13 H28B_13 110.4 . .
H28A_13 C28_13 H28B_13 108.6 . .
Si30_13 C31_13 H31A_13 109.5 . .
Si30_13 C31_13 H31B_13 109.5 . .
H31A_13 C31_13 H31B_13 109.5 . .
Si30_13 C31_13 H31C_13 109.5 . .
H31A_13 C31_13 H31C_13 109.5 . .
H31B_13 C31_13 H31C_13 109.5 . .
Si30_13 C32_13 H32A_13 109.5 . .
Si30_13 C32_13 H32B_13 109.5 . .
H32A_13 C32_13 H32B_13 109.5 . .
Si30_13 C32_13 H32C_13 109.5 . .
H32A_13 C32_13 H32C_13 109.5 . .
H32B_13 C32_13 H32C_13 109.5 . .
C34_13 C33_13 C36_13 116.6(13) . .
C34_13 C33_13 C35_13 106.5(11) . .
C36_13 C33_13 C35_13 108.3(10) . .
C34_13 C33_13 Si30_13 106.8(7) . .
C36_13 C33_13 Si30_13 108.2(7) . .
C35_13 C33_13 Si30_13 110.3(11) . .
C33_13 C34_13 H34A_13 109.5 . .
C33_13 C34_13 H34B_13 109.5 . .
H34A_13 C34_13 H34B_13 109.5 . .
C33_13 C34_13 H34C_13 109.5 . .
H34A_13 C34_13 H34C_13 109.5 . .
H34B_13 C34_13 H34C_13 109.5 . .
C33_13 C35_13 H35A_13 109.5 . .
C33_13 C35_13 H35B_13 109.5 . .
H35A_13 C35_13 H35B_13 109.5 . .
C33_13 C35_13 H35C_13 109.5 . .
H35A_13 C35_13 H35C_13 109.5 . .
H35B_13 C35_13 H35C_13 109.5 . .
C33_13 C36_13 H36A_13 109.5 . .
C33_13 C36_13 H36B_13 109.5 . .
H36A_13 C36_13 H36B_13 109.5 . .
C33_13 C36_13 H36C_13 109.5 . .
H36A_13 C36_13 H36C_13 109.5 . .
H36B_13 C36_13 H36C_13 109.5 . .
C2_14 O1_14 K3 128.4(5) . .
C18_14 O19_14 C20_14 113.3(7) . .
C22_14 O23_14 C24_14 106.0(7) . .
C24_14 O25_14 C21_14 111.5(6) . .
C4_14 N3_14 C2_14 124.3(5) . .
C4_14 N3_14 H3_14 117.9 . .
C2_14 N3_14 H3_14 117.9 . .
C4_14 N5_14 C6_14 111.8(5) . .
C4_14 N11_14 H11A_14 120.0 . .
C4_14 N11_14 H11B_14 120.0 . .
H11A_14 N11_14 H11B_14 120.0 . .
O1_14 C2_14 N3_14 121.9(5) . .
O1_14 C2_14 C7_14 127.2(6) . .
N3_14 C2_14 C7_14 110.9(5) . .
O1_14 C2_14 K3 35.9(3) . .
N3_14 C2_14 K3 92.9(3) . .
C7_14 C2_14 K3 148.5(4) . .
N5_14 C4_14 N11_14 119.5(6) . .
N5_14 C4_14 N3_14 124.7(6) . .
N11_14 C4_14 N3_14 115.8(5) . .
C7_14 C6_14 N5_14 128.4(6) . .
C7_14 C6_14 N10_14 104.9(6) . .
N5_14 C6_14 N10_14 126.7(6) . .
C6_14 C7_14 N8_14 111.5(5) . .
C6_14 C7_14 C2_14 120.0(6) . .
N8_14 C7_14 C2_14 128.5(6) . .
C9_14 N8_14 C7_14 104.3(6) . .
N8_14 C9_14 N10_14 112.2(6) . .
N8_14 C9_14 C12_14 123.0(7) . .
N10_14 C9_14 C12_14 124.8(6) . .
C9_14 N10_14 C6_14 107.0(6) . .
C9_14 N10_14 C18_14 126.0(6) . .
C6_14 N10_14 C18_14 127.0(7) . .
C13_14 C12_14 C17_14 118.8(7) . .
C13_14 C12_14 C9_14 120.8(7) . .
C17_14 C12_14 C9_14 120.4(8) . .
C12_14 C13_14 C14_14 120.3(7) . .
C12_14 C13_14 H13_14 119.8 . .
C14_14 C13_14 H13_14 119.8 . .
C15_14 C14_14 C13_14 120.1(8) . .
C15_14 C14_14 H14_14 119.9 . .
C13_14 C14_14 H14_14 119.9 . .
C16_14 C15_14 C14_14 120.4(8) . .
C16_14 C15_14 H15_14 119.8 . .
C14_14 C15_14 H15_14 119.8 . .
C15_14 C16_14 C17_14 119.0(9) . .
C15_14 C16_14 H16_14 120.5 . .
C17_14 C16_14 H16_14 120.5 . .
C16_14 C17_14 C12_14 121.3(9) . .
C16_14 C17_14 H17_14 119.4 . .
C12_14 C17_14 H17_14 119.4 . .
O19_14 C18_14 N10_14 110.3(8) . .
O19_14 C18_14 C22_14 108.1(7) . .
N10_14 C18_14 C22_14 113.8(6) . .
O19_14 C18_14 H18_14 108.1 . .
N10_14 C18_14 H18_14 108.1 . .
C22_14 C18_14 H18_14 108.1 . .
O19_14 C20_14 C21_14 106.5(7) . .
O19_14 C20_14 C28_14 106.7(8) . .
C21_14 C20_14 C28_14 112.0(9) . .
O19_14 C20_14 H20_14 110.5 . .
C21_14 C20_14 H20_14 110.5 . .
C28_14 C20_14 H20_14 110.5 . .
O25_14 C21_14 C20_14 113.8(9) . .
O25_14 C21_14 C22_14 103.5(7) . .
C20_14 C21_14 C22_14 104.6(8) . .
O25_14 C21_14 H21_14 111.5 . .
C20_14 C21_14 H21_14 111.5 . .
C22_14 C21_14 H21_14 111.5 . .
O23_14 C22_14 C18_14 110.4(8) . .
O23_14 C22_14 C21_14 105.6(7) . .
C18_14 C22_14 C21_14 105.6(7) . .
O23_14 C22_14 H22_14 111.6 . .
C18_14 C22_14 H22_14 111.6 . .
C21_14 C22_14 H22_14 111.6 . .
O25_14 C24_14 C26_14 118.1(13) . .
O25_14 C24_14 O23_14 108.8(8) . .
C26_14 C24_14 O23_14 108.5(9) . .
O25_14 C24_14 C27_14 105.9(11) . .
C26_14 C24_14 C27_14 105.0(14) . .
O23_14 C24_14 C27_14 110.4(9) . .
C24_14 C26_14 H26A_14 109.5 . .
C24_14 C26_14 H26B_14 109.5 . .
H26A_14 C26_14 H26B_14 109.5 . .
C24_14 C26_14 H26C_14 109.5 . .
H26A_14 C26_14 H26C_14 109.5 . .
H26B_14 C26_14 H26C_14 109.5 . .
C24_14 C27_14 H27A_14 109.5 . .
C24_14 C27_14 H27B_14 109.5 . .
H27A_14 C27_14 H27B_14 109.5 . .
C24_14 C27_14 H27C_14 109.5 . .
H27A_14 C27_14 H27C_14 109.5 . .
H27B_14 C27_14 H27C_14 109.5 . .
O29_14^b C28_14 C20_14 104.2(15) . .
O29_14^a C28_14 C20_14 101.6(14) . .
O29_14^a C28_14 H28A_14^a 111.5 . .
C20_14 C28_14 H28A_14^a 111.5 . .
O29_14^a C28_14 H28B_14^a 111.5 . .
C20_14 C28_14 H28B_14^a 111.5 . .
H28A_14^a C28_14 H28B_14^a 109.3 . .
O29_14^b C28_14 H28A_14^b 110.9 . .
C20_14 C28_14 H28A_14^b 110.9 . .
O29_14^b C28_14 H28B_14^b 110.9 . .
C20_14 C28_14 H28B_14^b 110.9 . .
H28A_14^b C28_14 H28B_14^b 108.9 . .
C28_14 O29_14^a Si30_14^a 117.3(19) . .
O29_14^a Si30_14^a C33_14^a 104.1(13) . .
O29_14^a Si30_14^a C31_14^a 115.5(18) . .
C33_14^a Si30_14^a C31_14^a 115.8(14) . .
O29_14^a Si30_14^a C32_14^a 103.6(16) . .
C33_14^a Si30_14^a C32_14^a 112.7(14) . .
C31_14^a Si30_14^a C32_14^a 104.8(17) . .
Si30_14^a C31_14^a H31A_14^a 109.5 . .
Si30_14^a C31_14^a H31B_14^a 109.5 . .
H31A_14^a C31_14^a H31B_14^a 109.5 . .
Si30_14^a C31_14^a H31C_14^a 109.5 . .
H31A_14^a C31_14^a H31C_14^a 109.5 . .
H31B_14^a C31_14^a H31C_14^a 109.5 . .
Si30_14^a C32_14^a H32A_14^a 109.5 . .
Si30_14^a C32_14^a H32B_14^a 109.5 . .
H32A_14^a C32_14^a H32B_14^a 109.5 . .
Si30_14^a C32_14^a H32C_14^a 109.5 . .
H32A_14^a C32_14^a H32C_14^a 109.5 . .
H32B_14^a C32_14^a H32C_14^a 109.5 . .
C36_14^a C33_14^a C35_14^a 105(2) . .
C36_14^a C33_14^a C34_14^a 109(2) . .
C35_14^a C33_14^a C34_14^a 108(2) . .
C36_14^a C33_14^a Si30_14^a 110.9(16) . .
C35_14^a C33_14^a Si30_14^a 114.6(14) . .
C34_14^a C33_14^a Si30_14^a 109.1(17) . .
C33_14^a C34_14^a H34A_14^a 109.5 . .
C33_14^a C34_14^a H34B_14^a 109.5 . .
H34A_14^a C34_14^a H34B_14^a 109.5 . .
C33_14^a C34_14^a H34C_14^a 109.5 . .
H34A_14^a C34_14^a H34C_14^a 109.5 . .
H34B_14^a C34_14^a H34C_14^a 109.5 . .
C33_14^a C35_14^a H35A_14^a 109.5 . .
C33_14^a C35_14^a H35B_14^a 109.5 . .
H35A_14^a C35_14^a H35B_14^a 109.5 . .
C33_14^a C35_14^a H35C_14^a 109.5 . .
H35A_14^a C35_14^a H35C_14^a 109.5 . .
H35B_14^a C35_14^a H35C_14^a 109.5 . .
C33_14^a C36_14^a H36A_14^a 109.5 . .
C33_14^a C36_14^a H36B_14^a 109.5 . .
H36A_14^a C36_14^a H36B_14^a 109.5 . .
C33_14^a C36_14^a H36C_14^a 109.5 . .
H36A_14^a C36_14^a H36C_14^a 109.5 . .
H36B_14^a C36_14^a H36C_14^a 109.5 . .
C28_14 O29_14^b Si30_14^b 140(2) . .
O29_14^b Si30_14^b C32_14^b 111.9(19) . .
O29_14^b Si30_14^b C33_14^b 110.8(15) . .
C32_14^b Si30_14^b C33_14^b 116.4(16) . .
O29_14^b Si30_14^b C31_14^b 99.5(17) . .
C32_14^b Si30_14^b C31_14^b 109(2) . .
C33_14^b Si30_14^b C31_14^b 108.2(16) . .
Si30_14^b C31_14^b H31D_14^b 109.5 . .
Si30_14^b C31_14^b H31E_14^b 109.5 . .
H31D_14^b C31_14^b H31E_14^b 109.5 . .
Si30_14^b C31_14^b H31F_14^b 109.5 . .
H31D_14^b C31_14^b H31F_14^b 109.5 . .
H31E_14^b C31_14^b H31F_14^b 109.5 . .
Si30_14^b C32_14^b H32D_14^b 109.5 . .
Si30_14^b C32_14^b H32E_14^b 109.5 . .
H32D_14^b C32_14^b H32E_14^b 109.5 . .
Si30_14^b C32_14^b H32F_14^b 109.5 . .
H32D_14^b C32_14^b H32F_14^b 109.5 . .
H32E_14^b C32_14^b H32F_14^b 109.5 . .
C35_14^b C33_14^b C36_14^b 112(2) . .
C35_14^b C33_14^b C34_14^b 97(2) . .
C36_14^b C33_14^b C34_14^b 111(2) . .
C35_14^b C33_14^b Si30_14^b 108.5(17) . .
C36_14^b C33_14^b Si30_14^b 113.7(18) . .
C34_14^b C33_14^b Si30_14^b 113.3(17) . .
C33_14^b C34_14^b H34D_14^b 109.5 . .
C33_14^b C34_14^b H34E_14^b 109.5 . .
H34D_14^b C34_14^b H34E_14^b 109.5 . .
C33_14^b C34_14^b H34F_14^b 109.5 . .
H34D_14^b C34_14^b H34F_14^b 109.5 . .
H34E_14^b C34_14^b H34F_14^b 109.5 . .
C33_14^b C35_14^b H35D_14^b 109.5 . .
C33_14^b C35_14^b H35E_14^b 109.5 . .
H35D_14^b C35_14^b H35E_14^b 109.5 . .
C33_14^b C35_14^b H35F_14^b 109.5 . .
H35D_14^b C35_14^b H35F_14^b 109.5 . .
H35E_14^b C35_14^b H35F_14^b 109.5 . .
C33_14^b C36_14^b H36D_14^b 109.5 . .
C33_14^b C36_14^b H36E_14^b 109.5 . .
H36D_14^b C36_14^b H36E_14^b 109.5 . .
C33_14^b C36_14^b H36F_14^b 109.5 . .
H36D_14^b C36_14^b H36F_14^b 109.5 . .
H36E_14^b C36_14^b H36F_14^b 109.5 . .
C2_15 O1_15 K3 133.5(4) . .
C18_15 O19_15 C20_15 113.7(9) . .
C24_15 O23_15 C22_15 107.4(7) . .
C24_15 O25_15 C21_15 107.5(8) . .
C4_15 N3_15 C2_15 123.7(6) . .
C4_15 N3_15 H3_15 118.2 . .
C2_15 N3_15 H3_15 118.2 . .
C4_15 N5_15 C6_15 113.7(6) . .
C9_15 N8_15 C7_15 104.5(6) . .
C6_15 N10_15 C9_15 107.6(6) . .
C6_15 N10_15 C18_15 127.8(7) . .
C9_15 N10_15 C18_15 124.2(7) . .
C4_15 N11_15 H11A_15 120.0 . .
C4_15 N11_15 H11B_15 120.0 . .
H11A_15 N11_15 H11B_15 120.0 . .
O1_15 C2_15 N3_15 119.4(6) . .
O1_15 C2_15 C7_15 128.7(6) . .
N3_15 C2_15 C7_15 111.8(6) . .
N5_15 C4_15 N11_15 119.7(6) . .
N5_15 C4_15 N3_15 124.7(7) . .
N11_15 C4_15 N3_15 115.6(7) . .
N5_15 C6_15 N10_15 128.5(6) . .
N5_15 C6_15 C7_15 126.2(7) . .
N10_15 C6_15 C7_15 105.3(7) . .
N8_15 C7_15 C6_15 110.2(6) . .
N8_15 C7_15 C2_15 129.9(6) . .
C6_15 C7_15 C2_15 119.9(7) . .
N8_15 C9_15 N10_15 112.3(7) . .
N8_15 C9_15 C12_15 121.3(8) . .
N10_15 C9_15 C12_15 126.1(7) . .
C13_15 C12_15 C17_15 120.3(10) . .
C13_15 C12_15 C9_15 120.4(9) . .
C17_15 C12_15 C9_15 119.3(11) . .
C12_15 C13_15 C14_15 118.2(12) . .
C12_15 C13_15 H13_15 120.9 . .
C14_15 C13_15 H13_15 120.9 . .
C15_15 C14_15 C13_15 122.4(14) . .
C15_15 C14_15 H14_15 118.8 . .
C13_15 C14_15 H14_15 118.8 . .
C14_15 C15_15 C16_15 120.2(12) . .
C14_15 C15_15 H15_15 119.9 . .
C16_15 C15_15 H15_15 119.9 . .
C15_15 C16_15 C17_15 121.1(13) . .
C15_15 C16_15 H16_15 119.4 . .
C17_15 C16_15 H16_15 119.4 . .
C16_15 C17_15 C12_15 117.8(14) . .
C16_15 C17_15 H17_15 121.1 . .
C12_15 C17_15 H17_15 121.1 . .
O19_15 C18_15 N10_15 110.6(7) . .
O19_15 C18_15 C22_15 106.1(9) . .
N10_15 C18_15 C22_15 113.0(7) . .
O19_15 C18_15 H18_15 109.0 . .
N10_15 C18_15 H18_15 109.0 . .
C22_15 C18_15 H18_15 109.0 . .
O19_15 C20_15 C28_15 109.3(10) . .
O19_15 C20_15 C21_15 107.0(9) . .
C28_15 C20_15 C21_15 115.1(11) . .
O19_15 C20_15 H20_15 108.4 . .
C28_15 C20_15 H20_15 108.4 . .
C21_15 C20_15 H20_15 108.4 . .
O25_15 C21_15 C22_15 106.7(9) . .
O25_15 C21_15 C20_15 112.0(10) . .
C22_15 C21_15 C20_15 104.4(9) . .
O25_15 C21_15 H21_15 111.2 . .
C22_15 C21_15 H21_15 111.2 . .
C20_15 C21_15 H21_15 111.2 . .
O23_15 C22_15 C21_15 101.3(7) . .
O23_15 C22_15 C18_15 104.9(7) . .
C21_15 C22_15 C18_15 106.1(9) . .
O23_15 C22_15 H22_15 114.4 . .
C21_15 C22_15 H22_15 114.4 . .
C18_15 C22_15 H22_15 114.4 . .
O23_15 C24_15 O25_15 105.4(8) . .
O23_15 C24_15 C27_15 109.5(10) . .
O25_15 C24_15 C27_15 108.3(14) . .
O23_15 C24_15 C26_15 111.1(11) . .
O25_15 C24_15 C26_15 110.6(11) . .
C27_15 C24_15 C26_15 111.8(12) . .
C24_15 C26_15 H26A_15 109.5 . .
C24_15 C26_15 H26B_15 109.5 . .
H26A_15 C26_15 H26B_15 109.5 . .
C24_15 C26_15 H26C_15 109.5 . .
H26A_15 C26_15 H26C_15 109.5 . .
H26B_15 C26_15 H26C_15 109.5 . .
C24_15 C27_15 H27A_15 109.5 . .
C24_15 C27_15 H27B_15 109.5 . .
H27A_15 C27_15 H27B_15 109.5 . .
C24_15 C27_15 H27C_15 109.5 . .
H27A_15 C27_15 H27C_15 109.5 . .
H27B_15 C27_15 H27C_15 109.5 . .
O29_15^a C28_15 C20_15 115.8(10) . .
O29_15^c C28_15 C20_15 111.6(12) . .
O29_15^b C28_15 C20_15 106.8(11) . .
O29_15^a C28_15 H28A_15^a 108.3 . .
C20_15 C28_15 H28A_15^a 108.3 . .
O29_15^a C28_15 H28B_15^a 108.3 . .
C20_15 C28_15 H28B_15^a 108.3 . .
H28A_15^a C28_15 H28B_15^a 107.4 . .
O29_15^b C28_15 H28A_15^b 110.4 . .
C20_15 C28_15 H28A_15^b 110.4 . .
O29_15^b C28_15 H28B_15^b 110.4 . .
C20_15 C28_15 H28B_15^b 110.4 . .
H28A_15^b C28_15 H28B_15^b 108.6 . .
O29_15^c C28_15 H28A_15^c 109.3 . .
C20_15 C28_15 H28A_15^c 109.3 . .
O29_15^c C28_15 H28B_15^c 109.3 . .
C20_15 C28_15 H28B_15^c 109.3 . .
H28A_15^c C28_15 H28B_15^c 108.0 . .
C28_15 O29_15^a Si30_15^a 123.1(10) . .
O29_15^a Si30_15^a C32_15^a 109.7(7) . .
O29_15^a Si30_15^a C33_15^a 104.9(6) . .
C32_15^a Si30_15^a C33_15^a 110.8(6) . .
O29_15^a Si30_15^a C31_15^a 109.3(7) . .
C32_15^a Si30_15^a C31_15^a 110.9(7) . .
C33_15^a Si30_15^a C31_15^a 111.1(6) . .
Si30_15^a C31_15^a H31A_15^a 109.5 . .
Si30_15^a C31_15^a H31B_15^a 109.5 . .
H31A_15^a C31_15^a H31B_15^a 109.5 . .
Si30_15^a C31_15^a H31C_15^a 109.5 . .
H31A_15^a C31_15^a H31C_15^a 109.5 . .
H31B_15^a C31_15^a H31C_15^a 109.5 . .
Si30_15^a C32_15^a H32A_15^a 109.5 . .
Si30_15^a C32_15^a H32B_15^a 109.5 . .
H32A_15^a C32_15^a H32B_15^a 109.5 . .
Si30_15^a C32_15^a H32C_15^a 109.5 . .
H32A_15^a C32_15^a H32C_15^a 109.5 . .
H32B_15^a C32_15^a H32C_15^a 109.5 . .
C34_15^a C33_15^a C35_15^a 109.1(8) . .
C34_15^a C33_15^a C36_15^a 108.8(8) . .
C35_15^a C33_15^a C36_15^a 109.0(8) . .
C34_15^a C33_15^a Si30_15^a 110.3(7) . .
C35_15^a C33_15^a Si30_15^a 110.0(7) . .
C36_15^a C33_15^a Si30_15^a 109.6(7) . .
C33_15^a C34_15^a H34A_15^a 109.5 . .
C33_15^a C34_15^a H34B_15^a 109.5 . .
H34A_15^a C34_15^a H34B_15^a 109.5 . .
C33_15^a C34_15^a H34C_15^a 109.5 . .
H34A_15^a C34_15^a H34C_15^a 109.5 . .
H34B_15^a C34_15^a H34C_15^a 109.5 . .
C33_15^a C35_15^a H35A_15^a 109.5 . .
C33_15^a C35_15^a H35B_15^a 109.5 . .
H35A_15^a C35_15^a H35B_15^a 109.5 . .
C33_15^a C35_15^a H35C_15^a 109.5 . .
H35A_15^a C35_15^a H35C_15^a 109.5 . .
H35B_15^a C35_15^a H35C_15^a 109.5 . .
C33_15^a C36_15^a H36A_15^a 109.5 . .
C33_15^a C36_15^a H36B_15^a 109.5 . .
H36A_15^a C36_15^a H36B_15^a 109.5 . .
C33_15^a C36_15^a H36C_15^a 109.5 . .
H36A_15^a C36_15^a H36C_15^a 109.5 . .
H36B_15^a C36_15^a H36C_15^a 109.5 . .
O29_15^b Si30_15^b C32_15^b 110.5(7) . .
O29_15^b Si30_15^b C33_15^b 104.5(6) . .
C32_15^b Si30_15^b C33_15^b 110.8(6) . .
O29_15^b Si30_15^b C31_15^b 109.8(7) . .
C32_15^b Si30_15^b C31_15^b 110.5(7) . .
C33_15^b Si30_15^b C31_15^b 110.5(6) . .
C28_15 O29_15^b Si30_15^b 135.7(14) . .
Si30_15^b C31_15^b H31D_15^b 109.5 . .
Si30_15^b C31_15^b H31E_15^b 109.5 . .
H31D_15^b C31_15^b H31E_15^b 109.5 . .
Si30_15^b C31_15^b H31F_15^b 109.5 . .
H31D_15^b C31_15^b H31F_15^b 109.5 . .
H31E_15^b C31_15^b H31F_15^b 109.5 . .
Si30_15^b C32_15^b H32D_15^b 109.5 . .
Si30_15^b C32_15^b H32E_15^b 109.5 . .
H32D_15^b C32_15^b H32E_15^b 109.5 . .
Si30_15^b C32_15^b H32F_15^b 109.5 . .
H32D_15^b C32_15^b H32F_15^b 109.5 . .
H32E_15^b C32_15^b H32F_15^b 109.5 . .
C36_15^b C33_15^b C34_15^b 109.1(8) . .
C36_15^b C33_15^b C35_15^b 109.0(8) . .
C34_15^b C33_15^b C35_15^b 108.4(8) . .
C36_15^b C33_15^b Si30_15^b 109.8(7) . .
C34_15^b C33_15^b Si30_15^b 110.3(7) . .
C35_15^b C33_15^b Si30_15^b 110.3(7) . .
C33_15^b C34_15^b H34D_15^b 109.5 . .
C33_15^b C34_15^b H34E_15^b 109.5 . .
H34D_15^b C34_15^b H34E_15^b 109.5 . .
C33_15^b C34_15^b H34F_15^b 109.5 . .
H34D_15^b C34_15^b H34F_15^b 109.5 . .
H34E_15^b C34_15^b H34F_15^b 109.5 . .
C33_15^b C35_15^b H35D_15^b 109.5 . .
C33_15^b C35_15^b H35E_15^b 109.5 . .
H35D_15^b C35_15^b H35E_15^b 109.5 . .
C33_15^b C35_15^b H35F_15^b 109.5 . .
H35D_15^b C35_15^b H35F_15^b 109.5 . .
H35E_15^b C35_15^b H35F_15^b 109.5 . .
C33_15^b C36_15^b H36D_15^b 109.5 . .
C33_15^b C36_15^b H36E_15^b 109.5 . .
H36D_15^b C36_15^b H36E_15^b 109.5 . .
C33_15^b C36_15^b H36F_15^b 109.5 . .
H36D_15^b C36_15^b H36F_15^b 109.5 . .
H36E_15^b C36_15^b H36F_15^b 109.5 . .
O29_15^c Si30_15^c C32_15^c 109.9(7) . .
O29_15^c Si30_15^c C31_15^c 109.8(7) . .
C32_15^c Si30_15^c C31_15^c 110.7(7) . .
O29_15^c Si30_15^c C33_15^c 105.0(6) . .
C32_15^c Si30_15^c C33_15^c 110.6(6) . .
C31_15^c Si30_15^c C33_15^c 110.8(6) . .
C28_15 O29_15^c Si30_15^c 128.6(13) . .
Si30_15^c C31_15^c H31G_15^c 109.5 . .
Si30_15^c C31_15^c H31H_15^c 109.5 . .
H31G_15^c C31_15^c H31H_15^c 109.5 . .
Si30_15^c C31_15^c H31I_15^c 109.5 . .
H31G_15^c C31_15^c H31I_15^c 109.5 . .
H31H_15^c C31_15^c H31I_15^c 109.5 . .
Si30_15^c C32_15^c H32G_15^c 109.5 . .
Si30_15^c C32_15^c H32H_15^c 109.5 . .
H32G_15^c C32_15^c H32H_15^c 109.5 . .
Si30_15^c C32_15^c H32I_15^c 109.5 . .
H32G_15^c C32_15^c H32I_15^c 109.5 . .
H32H_15^c C32_15^c H32I_15^c 109.5 . .
C34_15^c C33_15^c C36_15^c 109.2(8) . .
C34_15^c C33_15^c C35_15^c 108.5(9) . .
C36_15^c C33_15^c C35_15^c 109.0(8) . .
C34_15^c C33_15^c Si30_15^c 110.4(7) . .
C36_15^c C33_15^c Si30_15^c 109.4(7) . .
C35_15^c C33_15^c Si30_15^c 110.3(7) . .
C33_15^c C34_15^c H34G_15^c 109.5 . .
C33_15^c C34_15^c H34H_15^c 109.5 . .
H34G_15^c C34_15^c H34H_15^c 109.5 . .
C33_15^c C34_15^c H34I_15^c 109.5 . .
H34G_15^c C34_15^c H34I_15^c 109.5 . .
H34H_15^c C34_15^c H34I_15^c 109.5 . .
C33_15^c C35_15^c H35G_15^c 109.5 . .
C33_15^c C35_15^c H35H_15^c 109.5 . .
H35G_15^c C35_15^c H35H_15^c 109.5 . .
C33_15^c C35_15^c H35I_15^c 109.5 . .
H35G_15^c C35_15^c H35I_15^c 109.5 . .
H35H_15^c C35_15^c H35I_15^c 109.5 . .
C33_15^c C36_15^c H36G_15^c 109.5 . .
C33_15^c C36_15^c H36H_15^c 109.5 . .
H36G_15^c C36_15^c H36H_15^c 109.5 . .
C33_15^c C36_15^c H36I_15^c 109.5 . .
H36G_15^c C36_15^c H36I_15^c 109.5 . .
H36H_15^c C36_15^c H36I_15^c 109.5 . .
C2_16 O1_16 K3 132.9(3) . .
C18_16 O19_16 C20_16 111.1(5) . .
C24_16 O23_16 C22_16 108.7(6) . .
C21_16 O25_16 C24_16 109.5(6) . .
C4_16 N3_16 C2_16 124.3(4) . .
C4_16 N3_16 H3_16 117.9 . .
C2_16 N3_16 H3_16 117.9 . .
C4_16 N5_16 C6_16 112.5(5) . .
C9_16 N8_16 C7_16 105.3(5) . .
C6_16 N10_16 C9_16 105.3(5) . .
C6_16 N10_16 C18_16 129.5(5) . .
C9_16 N10_16 C18_16 124.6(4) . .
C4_16 N11_16 H11A_16 120.0 . .
C4_16 N11_16 H11B_16 120.0 . .
H11A_16 N11_16 H11B_16 120.0 . .
O1_16 C2_16 N3_16 119.8(5) . .
O1_16 C2_16 C7_16 127.8(5) . .
N3_16 C2_16 C7_16 112.4(5) . .
N5_16 C4_16 N11_16 118.5(5) . .
N5_16 C4_16 N3_16 124.2(5) . .
N11_16 C4_16 N3_16 117.3(5) . .
N5_16 C6_16 C7_16 127.8(5) . .
N5_16 C6_16 N10_16 126.3(5) . .
C7_16 C6_16 N10_16 105.9(5) . .
C6_16 C7_16 N8_16 111.1(5) . .
C6_16 C7_16 C2_16 118.7(5) . .
N8_16 C7_16 C2_16 130.1(5) . .
N8_16 C9_16 N10_16 112.3(5) . .
N8_16 C9_16 C12_16 122.3(5) . .
N10_16 C9_16 C12_16 125.3(5) . .
C13_16 C12_16 C17_16 120.6(6) . .
C13_16 C12_16 C9_16 117.4(5) . .
C17_16 C12_16 C9_16 121.9(6) . .
C12_16 C13_16 C14_16 119.0(6) . .
C12_16 C13_16 H13_16 120.5 . .
C14_16 C13_16 H13_16 120.5 . .
C15_16 C14_16 C13_16 119.8(7) . .
C15_16 C14_16 H14_16 120.1 . .
C13_16 C14_16 H14_16 120.1 . .
C16_16 C15_16 C14_16 121.3(6) . .
C16_16 C15_16 H15_16 119.4 . .
C14_16 C15_16 H15_16 119.4 . .
C15_16 C16_16 C17_16 120.2(7) . .
C15_16 C16_16 H16_16 119.9 . .
C17_16 C16_16 H16_16 119.9 . .
C12_16 C17_16 C16_16 119.1(7) . .
C12_16 C17_16 H17_16 120.5 . .
C16_16 C17_16 H17_16 120.5 . .
O19_16 C18_16 N10_16 112.9(6) . .
O19_16 C18_16 C22_16 106.8(5) . .
N10_16 C18_16 C22_16 114.1(4) . .
O19_16 C18_16 H18_16 107.6 . .
N10_16 C18_16 H18_16 107.6 . .
C22_16 C18_16 H18_16 107.6 . .
O19_16 C20_16 C21_16 104.8(6) . .
O19_16 C20_16 C28_16 111.4(6) . .
C21_16 C20_16 C28_16 112.2(6) . .
O19_16 C20_16 H20_16 109.4 . .
C21_16 C20_16 H20_16 109.4 . .
C28_16 C20_16 H20_16 109.4 . .
O25_16 C21_16 C20_16 109.9(7) . .
O25_16 C21_16 C22_16 102.6(6) . .
C20_16 C21_16 C22_16 107.3(5) . .
O25_16 C21_16 H21_16 112.2 . .
C20_16 C21_16 H21_16 112.2 . .
C22_16 C21_16 H21_16 112.2 . .
O23_16 C22_16 C21_16 104.6(5) . .
O23_16 C22_16 C18_16 107.5(5) . .
C21_16 C22_16 C18_16 103.8(6) . .
O23_16 C22_16 H22_16 113.4 . .
C21_16 C22_16 H22_16 113.4 . .
C18_16 C22_16 H22_16 113.4 . .
O23_16 C24_16 O25_16 101.6(6) . .
O23_16 C24_16 C27_16 112.3(9) . .
O25_16 C24_16 C27_16 108.2(9) . .
O23_16 C24_16 C26_16 110.4(7) . .
O25_16 C24_16 C26_16 110.0(10) . .
C27_16 C24_16 C26_16 113.6(8) . .
C24_16 C26_16 H26A_16 109.5 . .
C24_16 C26_16 H26B_16 109.5 . .
H26A_16 C26_16 H26B_16 109.5 . .
C24_16 C26_16 H26C_16 109.5 . .
H26A_16 C26_16 H26C_16 109.5 . .
H26B_16 C26_16 H26C_16 109.5 . .
C24_16 C27_16 H27A_16 109.5 . .
C24_16 C27_16 H27B_16 109.5 . .
H27A_16 C27_16 H27B_16 109.5 . .
C24_16 C27_16 H27C_16 109.5 . .
H27A_16 C27_16 H27C_16 109.5 . .
H27B_16 C27_16 H27C_16 109.5 . .
O29_16^a C28_16 C20_16 111.9(11) . .
O29_16^b C28_16 C20_16 107.4(14) . .
O29_16^a C28_16 H28A_16^a 109.2 . .
C20_16 C28_16 H28A_16^a 109.2 . .
O29_16^a C28_16 H28B_16^a 109.2 . .
C20_16 C28_16 H28B_16^a 109.2 . .
H28A_16^a C28_16 H28B_16^a 107.9 . .
O29_16^b C28_16 H28A_16^b 110.2 . .
C20_16 C28_16 H28A_16^b 110.2 . .
O29_16^b C28_16 H28B_16^b 110.2 . .
C20_16 C28_16 H28B_16^b 110.2 . .
H28A_16^b C28_16 H28B_16^b 108.5 . .
C28_16 O29_16^a Si30_16^a 118.3(16) . .
O29_16^a Si30_16^a C33_16^a 104.6(12) . .
O29_16^a Si30_16^a C31_16^a 111.1(14) . .
C33_16^a Si30_16^a C31_16^a 104.2(13) . .
O29_16^a Si30_16^a C32_16^a 115.5(11) . .
C33_16^a Si30_16^a C32_16^a 113.9(13) . .
C31_16^a Si30_16^a C32_16^a 107.2(11) . .
Si30_16^a C31_16^a H31A_16^a 109.5 . .
Si30_16^a C31_16^a H31B_16^a 109.5 . .
H31A_16^a C31_16^a H31B_16^a 109.5 . .
Si30_16^a C31_16^a H31C_16^a 109.5 . .
H31A_16^a C31_16^a H31C_16^a 109.5 . .
H31B_16^a C31_16^a H31C_16^a 109.5 . .
Si30_16^a C32_16^a H32A_16^a 109.5 . .
Si30_16^a C32_16^a H32B_16^a 109.5 . .
H32A_16^a C32_16^a H32B_16^a 109.5 . .
Si30_16^a C32_16^a H32C_16^a 109.5 . .
H32A_16^a C32_16^a H32C_16^a 109.5 . .
H32B_16^a C32_16^a H32C_16^a 109.5 . .
C35_16^a C33_16^a C36_16^a 109(2) . .
C35_16^a C33_16^a C34_16^a 130(3) . .
C36_16^a C33_16^a C34_16^a 105(2) . .
C35_16^a C33_16^a Si30_16^a 101.9(17) . .
C36_16^a C33_16^a Si30_16^a 105.1(19) . .
C34_16^a C33_16^a Si30_16^a 103.6(16) . .
C33_16^a C34_16^a H34A_16^a 109.5 . .
C33_16^a C34_16^a H34B_16^a 109.5 . .
H34A_16^a C34_16^a H34B_16^a 109.5 . .
C33_16^a C34_16^a H34C_16^a 109.5 . .
H34A_16^a C34_16^a H34C_16^a 109.5 . .
H34B_16^a C34_16^a H34C_16^a 109.5 . .
C33_16^a C35_16^a H35A_16^a 109.5 . .
C33_16^a C35_16^a H35B_16^a 109.5 . .
H35A_16^a C35_16^a H35B_16^a 109.5 . .
C33_16^a C35_16^a H35C_16^a 109.5 . .
H35A_16^a C35_16^a H35C_16^a 109.5 . .
H35B_16^a C35_16^a H35C_16^a 109.5 . .
C33_16^a C36_16^a H36A_16^a 109.5 . .
C33_16^a C36_16^a H36B_16^a 109.5 . .
H36A_16^a C36_16^a H36B_16^a 109.5 . .
C33_16^a C36_16^a H36C_16^a 109.5 . .
H36A_16^a C36_16^a H36C_16^a 109.5 . .
H36B_16^a C36_16^a H36C_16^a 109.5 . .
O29_16^b Si30_16^b C33_16^b 115.1(15) . .
O29_16^b Si30_16^b C31_16^b 109.0(16) . .
C33_16^b Si30_16^b C31_16^b 112.8(18) . .
O29_16^b Si30_16^b C32_16^b 103.8(19) . .
C33_16^b Si30_16^b C32_16^b 107.9(17) . .
C31_16^b Si30_16^b C32_16^b 108(2) . .
C28_16 O29_16^b Si30_16^b 132(2) . .
Si30_16^b C31_16^b H31D_16^b 109.5 . .
Si30_16^b C31_16^b H31E_16^b 109.5 . .
H31D_16^b C31_16^b H31E_16^b 109.5 . .
Si30_16^b C31_16^b H31F_16^b 109.5 . .
H31D_16^b C31_16^b H31F_16^b 109.5 . .
H31E_16^b C31_16^b H31F_16^b 109.5 . .
Si30_16^b C32_16^b H32D_16^b 109.5 . .
Si30_16^b C32_16^b H32E_16^b 109.5 . .
H32D_16^b C32_16^b H32E_16^b 109.5 . .
Si30_16^b C32_16^b H32F_16^b 109.5 . .
H32D_16^b C32_16^b H32F_16^b 109.5 . .
H32E_16^b C32_16^b H32F_16^b 109.5 . .
C35_16^b C33_16^b C34_16^b 107(3) . .
C35_16^b C33_16^b C36_16^b 111(3) . .
C34_16^b C33_16^b C36_16^b 106(3) . .
C35_16^b C33_16^b Si30_16^b 116(2) . .
C34_16^b C33_16^b Si30_16^b 107(2) . .
C36_16^b C33_16^b Si30_16^b 108(2) . .
C33_16^b C34_16^b H34D_16^b 109.5 . .
C33_16^b C34_16^b H34E_16^b 109.5 . .
H34D_16^b C34_16^b H34E_16^b 109.5 . .
C33_16^b C34_16^b H34F_16^b 109.5 . .
H34D_16^b C34_16^b H34F_16^b 109.5 . .
H34E_16^b C34_16^b H34F_16^b 109.5 . .
C33_16^b C35_16^b H35D_16^b 109.5 . .
C33_16^b C35_16^b H35E_16^b 109.5 . .
H35D_16^b C35_16^b H35E_16^b 109.5 . .
C33_16^b C35_16^b H35F_16^b 109.5 . .
H35D_16^b C35_16^b H35F_16^b 109.5 . .
H35E_16^b C35_16^b H35F_16^b 109.5 . .
C33_16^b C36_16^b H36D_16^b 109.5 . .
C33_16^b C36_16^b H36E_16^b 109.5 . .
H36D_16^b C36_16^b H36E_16^b 109.5 . .
C33_16^b C36_16^b H36F_16^b 109.5 . .
H36D_16^b C36_16^b H36F_16^b 109.5 . .
H36E_16^b C36_16^b H36F_16^b 109.5 . .
O50_21 N48_21 O49_21 122.7(10) . .
O50_21 N48_21 C47_21 119.9(10) . .
O49_21 N48_21 C47_21 117.3(11) . .
O52_21 N51_21 O53_21 119.6(9) . .
O52_21 N51_21 C43_21 121.8(7) . .
O53_21 N51_21 C43_21 115.9(8) . .
O55_21 N54_21 O56_21 123.4(8) . .
O55_21 N54_21 C45_21 118.1(8) . .
O56_21 N54_21 C45_21 118.5(8) . .
O41_21^a C42_21 C47_21 120.2(7) . .
O41_21^a C42_21 C43_21 125.7(7) . .
C47_21 C42_21 C43_21 113.6(5) . .
C47_21 C42_21 H42_21^b 123.2 . .
C43_21 C42_21 H42_21^b 123.2 . .
C44_21 C43_21 C42_21 125.1(6) . .
C44_21 C43_21 N51_21 117.8(6) . .
C42_21 C43_21 N51_21 117.0(6) . .
O42_21^b C44_21 C45_21 119.1(10) . .
O42_21^b C44_21 C43_21 118.9(9) . .
C45_21 C44_21 C43_21 117.7(6) . .
C45_21 C44_21 H44_21^a 121.1 . .
C43_21 C44_21 H44_21^a 121.1 . .
C44_21 C45_21 C46_21 121.5(6) . .
C44_21 C45_21 N54_21 120.1(6) . .
C46_21 C45_21 N54_21 118.4(7) . .
C45_21 C46_21 C47_21 117.8(7) . .
C45_21 C46_21 H46_21 121.1 . .
C47_21 C46_21 H46_21 121.1 . .
C42_21 C47_21 C46_21 123.6(6) . .
C42_21 C47_21 N48_21 118.2(6) . .
C46_21 C47_21 N48_21 117.9(7) . .
O50_22 N48_22 O49_22 124.2(5) . .
O50_22 N48_22 C47_22 117.8(5) . .
O49_22 N48_22 C47_22 117.9(5) . .
O52_22 N51_22 O53_22 122.3(5) . .
O52_22 N51_22 C43_22 119.6(5) . .
O53_22 N51_22 C43_22 118.1(5) . .
O56_22 N54_22 O55_22 122.8(5) . .
O56_22 N54_22 C45_22 118.8(4) . .
O55_22 N54_22 C45_22 118.4(5) . .
O41_22 C42_22 C43_22 126.9(5) . .
O41_22 C42_22 C47_22 123.7(5) . .
C43_22 C42_22 C47_22 109.4(4) . .
C44_22 C43_22 N51_22 115.4(5) . .
C44_22 C43_22 C42_22 124.9(5) . .
N51_22 C43_22 C42_22 119.7(5) . .
C43_22 C44_22 C45_22 119.7(5) . .
C43_22 C44_22 H44_22 120.2 . .
C45_22 C44_22 H44_22 120.2 . .
C44_22 C45_22 C46_22 121.2(5) . .
C44_22 C45_22 N54_22 120.0(4) . .
C46_22 C45_22 N54_22 118.8(5) . .
C47_22 C46_22 C45_22 118.1(5) . .
C47_22 C46_22 H46_22 120.9 . .
C45_22 C46_22 H46_22 120.9 . .
C46_22 C47_22 N48_22 117.0(4) . .
C46_22 C47_22 C42_22 126.5(4) . .
N48_22 C47_22 C42_22 116.4(4) . .
C62_31 C61_31 H61A_31 109.5 . .
C62_31 C61_31 H61B_31 109.5 . .
H61A_31 C61_31 H61B_31 109.5 . .
C62_31 C61_31 H61C_31 109.5 . .
H61A_31 C61_31 H61C_31 109.5 . .
H61B_31 C61_31 H61C_31 109.5 . .
C61_31 C62_31 C63_31 113.9(10) . .
C61_31 C62_31 H62A_31 108.8 . .
C63_31 C62_31 H62A_31 108.8 . .
C61_31 C62_31 H62B_31 108.8 . .
C63_31 C62_31 H62B_31 108.8 . .
H62A_31 C62_31 H62B_31 107.7 . .
C64_31 C63_31 C62_31 113.0(9) . .
C64_31 C63_31 H63A_31 109.0 . .
C62_31 C63_31 H63A_31 109.0 . .
C64_31 C63_31 H63B_31 109.0 . .
C62_31 C63_31 H63B_31 109.0 . .
H63A_31 C63_31 H63B_31 107.8 . .
C65_31 C64_31 C63_31 115.2(10) . .
C65_31 C64_31 H64A_31 108.5 . .
C63_31 C64_31 H64A_31 108.5 . .
C65_31 C64_31 H64B_31 108.5 . .
C63_31 C64_31 H64B_31 108.5 . .
H64A_31 C64_31 H64B_31 107.5 . .
C64_31 C65_31 C66_31 114.4(10) . .
C64_31 C65_31 H65A_31 108.7 . .
C66_31 C65_31 H65A_31 108.7 . .
C64_31 C65_31 H65B_31 108.7 . .
C66_31 C65_31 H65B_31 108.7 . .
H65A_31 C65_31 H65B_31 107.6 . .
C65_31 C66_31 H66A_31 109.5 . .
C65_31 C66_31 H66B_31 109.5 . .
H66A_31 C66_31 H66B_31 109.5 . .
C65_31 C66_31 H66C_31 109.5 . .
H66A_31 C66_31 H66C_31 109.5 . .
H66B_31 C66_31 H66C_31 109.5 . .
C62_32^a C61_32^a H61A_32^a 109.5 . .
C62_32^a C61_32^a H61B_32^a 109.5 . .
H61A_32^a C61_32^a H61B_32^a 109.5 . .
C62_32^a C61_32^a H61C_32^a 109.5 . .
H61A_32^a C61_32^a H61C_32^a 109.5 . .
H61B_32^a C61_32^a H61C_32^a 109.5 . .
C61_32^a C62_32^a C63_32^a 114.3(10) . .
C61_32^a C62_32^a H62A_32^a 108.7 . .
C63_32^a C62_32^a H62A_32^a 108.7 . .
C61_32^a C62_32^a H62B_32^a 108.7 . .
C63_32^a C62_32^a H62B_32^a 108.7 . .
H62A_32^a C62_32^a H62B_32^a 107.6 . .
C64_32^a C63_32^a C62_32^a 111.2(8) . .
C64_32^a C63_32^a H63A_32^a 109.4 . .
C62_32^a C63_32^a H63A_32^a 109.4 . .
C64_32^a C63_32^a H63B_32^a 109.4 . .
C62_32^a C63_32^a H63B_32^a 109.4 . .
H63A_32^a C63_32^a H63B_32^a 108.0 . .
C63_32^a C64_32^a C65_32^a 113.8(8) . .
C63_32^a C64_32^a H64A_32^a 108.8 . .
C65_32^a C64_32^a H64A_32^a 108.8 . .
C63_32^a C64_32^a H64B_32^a 108.8 . .
C65_32^a C64_32^a H64B_32^a 108.8 . .
H64A_32^a C64_32^a H64B_32^a 107.7 . .
C66_32^a C65_32^a C64_32^a 112.1(9) . .
C66_32^a C65_32^a H65A_32^a 109.2 . .
C64_32^a C65_32^a H65A_32^a 109.2 . .
C66_32^a C65_32^a H65B_32^a 109.2 . .
C64_32^a C65_32^a H65B_32^a 109.2 . .
H65A_32^a C65_32^a H65B_32^a 107.9 . .
C65_32^a C66_32^a H66A_32^a 109.5 . .
C65_32^a C66_32^a H66B_32^a 109.5 . .
H66A_32^a C66_32^a H66B_32^a 109.5 . .
C65_32^a C66_32^a H66C_32^a 109.5 . .
H66A_32^a C66_32^a H66C_32^a 109.5 . .
H66B_32^a C66_32^a H66C_32^a 109.5 . .
C62_33 C61_33 H61A_33 109.5 . .
C62_33 C61_33 H61B_33 109.5 . .
H61A_33 C61_33 H61B_33 109.5 . .
C62_33 C61_33 H61C_33 109.5 . .
H61A_33 C61_33 H61C_33 109.5 . .
H61B_33 C61_33 H61C_33 109.5 . .
C61_33 C62_33 C63_33 114.1(10) . .
C61_33 C62_33 H62A_33 108.7 . .
C63_33 C62_33 H62A_33 108.7 . .
C61_33 C62_33 H62B_33 108.7 . .
C63_33 C62_33 H62B_33 108.7 . .
H62A_33 C62_33 H62B_33 107.6 . .
C64_33 C63_33 C62_33 115.6(10) . .
C64_33 C63_33 H63A_33 108.4 . .
C62_33 C63_33 H63A_33 108.4 . .
C64_33 C63_33 H63B_33 108.4 . .
C62_33 C63_33 H63B_33 108.4 . .
H63A_33 C63_33 H63B_33 107.5 . .
C63_33 C64_33 C65_33 118.0(10) . .
C63_33 C64_33 H64A_33 107.8 . .
C65_33 C64_33 H64A_33 107.8 . .
C63_33 C64_33 H64B_33 107.8 . .
C65_33 C64_33 H64B_33 107.8 . .
H64A_33 C64_33 H64B_33 107.1 . .
C64_33 C65_33 C66_33 114.1(10) . .
C64_33 C65_33 H65A_33 108.7 . .
C66_33 C65_33 H65A_33 108.7 . .
C64_33 C65_33 H65B_33 108.7 . .
C66_33 C65_33 H65B_33 108.7 . .
H65A_33 C65_33 H65B_33 107.6 . .
C65_33 C66_33 H66A_33 109.5 . .
C65_33 C66_33 H66B_33 109.5 . .
H66A_33 C66_33 H66B_33 109.5 . .
C65_33 C66_33 H66C_33 109.5 . .
H66A_33 C66_33 H66C_33 109.5 . .
H66B_33 C66_33 H66C_33 109.5 . .
C62_34^a C61_34^a H61A_34^a 109.5 . .
C62_34^a C61_34^a H61B_34^a 109.5 . .
H61A_34^a C61_34^a H61B_34^a 109.5 . .
C62_34^a C61_34^a H61C_34^a 109.5 . .
H61A_34^a C61_34^a H61C_34^a 109.5 . .
H61B_34^a C61_34^a H61C_34^a 109.5 . .
C61_34^a C62_34^a C63_34^a 116.9(11) . .
C61_34^a C62_34^a H62A_34^a 108.1 . .
C63_34^a C62_34^a H62A_34^a 108.1 . .
C61_34^a C62_34^a H62B_34^a 108.1 . .
C63_34^a C62_34^a H62B_34^a 108.1 . .
H62A_34^a C62_34^a H62B_34^a 107.3 . .
C64_34^a C63_34^a C62_34^a 110.7(10) . .
C64_34^a C63_34^a H63A_34^a 109.5 . .
C62_34^a C63_34^a H63A_34^a 109.5 . .
C64_34^a C63_34^a H63B_34^a 109.5 . .
C62_34^a C63_34^a H63B_34^a 109.5 . .
H63A_34^a C63_34^a H63B_34^a 108.1 . .
C65_34^a C64_34^a C63_34^a 116.5(10) . .
C65_34^a C64_34^a H64A_34^a 108.2 . .
C63_34^a C64_34^a H64A_34^a 108.2 . .
C65_34^a C64_34^a H64B_34^a 108.2 . .
C63_34^a C64_34^a H64B_34^a 108.2 . .
H64A_34^a C64_34^a H64B_34^a 107.3 . .
C64_34^a C65_34^a C66_34^a 117.5(10) . .
C64_34^a C65_34^a H65A_34^a 107.9 . .
C66_34^a C65_34^a H65A_34^a 107.9 . .
C64_34^a C65_34^a H65B_34^a 107.9 . .
C66_34^a C65_34^a H65B_34^a 107.9 . .
H65A_34^a C65_34^a H65B_34^a 107.2 . .
C65_34^a C66_34^a H66A_34^a 109.5 . .
C65_34^a C66_34^a H66B_34^a 109.5 . .
H66A_34^a C66_34^a H66B_34^a 109.5 . .
C65_34^a C66_34^a H66C_34^a 109.5 . .
H66A_34^a C66_34^a H66C_34^a 109.5 . .
H66B_34^a C66_34^a H66C_34^a 109.5 . .
C62_35^a C61_35^a H61A_35^a 109.5 . .
C62_35^a C61_35^a H61B_35^a 109.5 . .
H61A_35^a C61_35^a H61B_35^a 109.5 . .
C62_35^a C61_35^a H61C_35^a 109.5 . .
H61A_35^a C61_35^a H61C_35^a 109.5 . .
H61B_35^a C61_35^a H61C_35^a 109.5 . .
C63_35^a C62_35^a C61_35^a 114.0(11) . .
C63_35^a C62_35^a H62A_35^a 108.8 . .
C61_35^a C62_35^a H62A_35^a 108.8 . .
C63_35^a C62_35^a H62B_35^a 108.8 . .
C61_35^a C62_35^a H62B_35^a 108.8 . .
H62A_35^a C62_35^a H62B_35^a 107.7 . .
C64_35^a C63_35^a C62_35^a 114.4(10) . .
C64_35^a C63_35^a H63A_35^a 108.7 . .
C62_35^a C63_35^a H63A_35^a 108.7 . .
C64_35^a C63_35^a H63B_35^a 108.7 . .
C62_35^a C63_35^a H63B_35^a 108.7 . .
H63A_35^a C63_35^a H63B_35^a 107.6 . .
C63_35^a C64_35^a C65_35^a 115.0(10) . .
C63_35^a C64_35^a H64A_35^a 108.5 . .
C65_35^a C64_35^a H64A_35^a 108.5 . .
C63_35^a C64_35^a H64B_35^a 108.5 . .
C65_35^a C64_35^a H64B_35^a 108.5 . .
H64A_35^a C64_35^a H64B_35^a 107.5 . .
C64_35^a C65_35^a C66_35^a 113.4(11) . .
C64_35^a C65_35^a H65A_35^a 108.9 . .
C66_35^a C65_35^a H65A_35^a 108.9 . .
C64_35^a C65_35^a H65B_35^a 108.9 . .
C66_35^a C65_35^a H65B_35^a 108.9 . .
H65A_35^a C65_35^a H65B_35^a 107.7 . .
C65_35^a C66_35^a H66A_35^a 109.5 . .
C65_35^a C66_35^a H66B_35^a 109.5 . .
H66A_35^a C66_35^a H66B_35^a 109.5 . .
C65_35^a C66_35^a H66C_35^a 109.5 . .
H66A_35^a C66_35^a H66C_35^a 109.5 . .
H66B_35^a C66_35^a H66C_35^a 109.5 . .
C62_37^a C61_37^a H61A_37^a 109.5 . .
C62_37^a C61_37^a H61B_37^a 109.5 . .
H61A_37^a C61_37^a H61B_37^a 109.5 . .
C62_37^a C61_37^a H61C_37^a 109.5 . .
H61A_37^a C61_37^a H61C_37^a 109.5 . .
H61B_37^a C61_37^a H61C_37^a 109.5 . .
C63_37^a C62_37^a C61_37^a 115.8(10) . .
C63_37^a C62_37^a H62A_37^a 108.3 . .
C61_37^a C62_37^a H62A_37^a 108.3 . .
C63_37^a C62_37^a H62B_37^a 108.3 . .
C61_37^a C62_37^a H62B_37^a 108.3 . .
H62A_37^a C62_37^a H62B_37^a 107.4 . .
C62_37^a C63_37^a C64_37^a 115.3(10) . .
C62_37^a C63_37^a H63A_37^a 108.4 . .
C64_37^a C63_37^a H63A_37^a 108.4 . .
C62_37^a C63_37^a H63B_37^a 108.4 . .
C64_37^a C63_37^a H63B_37^a 108.4 . .
H63A_37^a C63_37^a H63B_37^a 107.5 . .
C63_37^a C64_37^a C65_37^a 113.8(11) . .
C63_37^a C64_37^a H64A_37^a 108.8 . .
C65_37^a C64_37^a H64A_37^a 108.8 . .
C63_37^a C64_37^a H64B_37^a 108.8 . .
C65_37^a C64_37^a H64B_37^a 108.8 . .
H64A_37^a C64_37^a H64B_37^a 107.7 . .
C66_37^a C65_37^a C64_37^a 114.1(11) . .
C66_37^a C65_37^a H65A_37^a 108.7 . .
C64_37^a C65_37^a H65A_37^a 108.7 . .
C66_37^a C65_37^a H65B_37^a 108.7 . .
C64_37^a C65_37^a H65B_37^a 108.7 . .
H65A_37^a C65_37^a H65B_37^a 107.6 . .
C65_37^a C66_37^a H66A_37^a 109.5 . .
C65_37^a C66_37^a H66B_37^a 109.5 . .
H66A_37^a C66_37^a H66B_37^a 109.5 . .
C65_37^a C66_37^a H66C_37^a 109.5 . .
H66A_37^a C66_37^a H66C_37^a 109.5 . .
H66B_37^a C66_37^a H66C_37^a 109.5 . .
C62_38^a C61_38^a H61A_38^a 109.5 . .
C62_38^a C61_38^a H61B_38^a 109.5 . .
H61A_38^a C61_38^a H61B_38^a 109.5 . .
C62_38^a C61_38^a H61C_38^a 109.5 . .
H61A_38^a C61_38^a H61C_38^a 109.5 . .
H61B_38^a C61_38^a H61C_38^a 109.5 . .
C63_38^a C62_38^a C61_38^a 114.2(11) . .
C63_38^a C62_38^a H62A_38^a 108.7 . .
C61_38^a C62_38^a H62A_38^a 108.7 . .
C63_38^a C62_38^a H62B_38^a 108.7 . .
C61_38^a C62_38^a H62B_38^a 108.7 . .
H62A_38^a C62_38^a H62B_38^a 107.6 . .
C62_38^a C63_38^a C64_38^a 115.6(11) . .
C62_38^a C63_38^a H63A_38^a 108.4 . .
C64_38^a C63_38^a H63A_38^a 108.4 . .
C62_38^a C63_38^a H63B_38^a 108.4 . .
C64_38^a C63_38^a H63B_38^a 108.4 . .
H63A_38^a C63_38^a H63B_38^a 107.4 . .
C65_38^a C64_38^a C63_38^a 114.3(11) . .
C65_38^a C64_38^a H64A_38^a 108.7 . .
C63_38^a C64_38^a H64A_38^a 108.7 . .
C65_38^a C64_38^a H64B_38^a 108.7 . .
C63_38^a C64_38^a H64B_38^a 108.7 . .
H64A_38^a C64_38^a H64B_38^a 107.6 . .
C64_38^a C65_38^a C66_38^a 114.6(11) . .
C64_38^a C65_38^a H65A_38^a 108.6 . .
C66_38^a C65_38^a H65A_38^a 108.6 . .
C64_38^a C65_38^a H65B_38^a 108.6 . .
C66_38^a C65_38^a H65B_38^a 108.6 . .
H65A_38^a C65_38^a H65B_38^a 107.6 . .
C65_38^a C66_38^a H66A_38^a 109.5 . .
C65_38^a C66_38^a H66B_38^a 109.5 . .
H66A_38^a C66_38^a H66B_38^a 109.5 . .
C65_38^a C66_38^a H66C_38^a 109.5 . .
H66A_38^a C66_38^a H66C_38^a 109.5 . .
H66B_38^a C66_38^a H66C_38^a 109.5 . .
C62_39^a C61_39^a H61D_39^a 109.5 . .
C62_39^a C61_39^a H61E_39^a 109.5 . .
H61D_39^a C61_39^a H61E_39^a 109.5 . .
C62_39^a C61_39^a H61F_39^a 109.5 . .
H61D_39^a C61_39^a H61F_39^a 109.5 . .
H61E_39^a C61_39^a H61F_39^a 109.5 . .
C61_39^a C62_39^a C63_39^a 114.3(12) . .
C61_39^a C62_39^a H62C_39^a 108.7 . .
C63_39^a C62_39^a H62C_39^a 108.7 . .
C61_39^a C62_39^a H62D_39^a 108.7 . .
C63_39^a C62_39^a H62D_39^a 108.7 . .
H62C_39^a C62_39^a H62D_39^a 107.6 . .
C62_39^a C63_39^a C64_39^a 114.1(11) . .
C62_39^a C63_39^a H63C_39^a 108.7 . .
C64_39^a C63_39^a H63C_39^a 108.7 . .
C62_39^a C63_39^a H63D_39^a 108.7 . .
C64_39^a C63_39^a H63D_39^a 108.7 . .
H63C_39^a C63_39^a H63D_39^a 107.6 . .
C65_39^a C64_39^a C63_39^a 114.0(11) . .
C65_39^a C64_39^a H64C_39^a 108.8 . .
C63_39^a C64_39^a H64C_39^a 108.8 . .
C65_39^a C64_39^a H64D_39^a 108.7 . .
C63_39^a C64_39^a H64D_39^a 108.7 . .
H64C_39^a C64_39^a H64D_39^a 107.6 . .
C66_39^a C65_39^a C64_39^a 114.5(11) . .
C66_39^a C65_39^a H65C_39^a 108.6 . .
C64_39^a C65_39^a H65C_39^a 108.6 . .
C66_39^a C65_39^a H65D_39^a 108.6 . .
C64_39^a C65_39^a H65D_39^a 108.6 . .
H65C_39^a C65_39^a H65D_39^a 107.6 . .
C65_39^a C66_39^a H66D_39^a 109.5 . .
C65_39^a C66_39^a H66E_39^a 109.5 . .
H66D_39^a C66_39^a H66E_39^a 109.5 . .
C65_39^a C66_39^a H66F_39^a 109.5 . .
H66D_39^a C66_39^a H66F_39^a 109.5 . .
H66E_39^a C66_39^a H66F_39^a 109.5 . .
C62_40^a C61_40^a H61A_40^a 109.5 . .
C62_40^a C61_40^a H61B_40^a 109.5 . .
H61A_40^a C61_40^a H61B_40^a 109.5 . .
C62_40^a C61_40^a H61C_40^a 109.5 . .
H61A_40^a C61_40^a H61C_40^a 109.5 . .
H61B_40^a C61_40^a H61C_40^a 109.5 . .
C63_40^a C62_40^a C61_40^a 113.8(11) . .
C63_40^a C62_40^a H62A_40^a 108.8 . .
C61_40^a C62_40^a H62A_40^a 108.8 . .
C63_40^a C62_40^a H62B_40^a 108.8 . .
C61_40^a C62_40^a H62B_40^a 108.8 . .
H62A_40^a C62_40^a H62B_40^a 107.7 . .
C62_40^a C63_40^a C64_40^a 114.3(11) . .
C62_40^a C63_40^a H63A_40^a 108.7 . .
C64_40^a C63_40^a H63A_40^a 108.7 . .
C62_40^a C63_40^a H63B_40^a 108.7 . .
C64_40^a C63_40^a H63B_40^a 108.7 . .
H63A_40^a C63_40^a H63B_40^a 107.6 . .
C63_40^a C64_40^a C65_40^a 113.5(11) . .
C63_40^a C64_40^a H64A_40^a 108.9 . .
C65_40^a C64_40^a H64A_40^a 108.9 . .
C63_40^a C64_40^a H64B_40^a 108.9 . .
C65_40^a C64_40^a H64B_40^a 108.9 . .
H64A_40^a C64_40^a H64B_40^a 107.7 . .
C66_40^a C65_40^a C64_40^a 114.4(12) . .
C66_40^a C65_40^a H65A_40^a 108.7 . .
C64_40^a C65_40^a H65A_40^a 108.7 . .
C66_40^a C65_40^a H65B_40^a 108.7 . .
C64_40^a C65_40^a H65B_40^a 108.7 . .
H65A_40^a C65_40^a H65B_40^a 107.6 . .
C65_40^a C66_40^a H66A_40^a 109.5 . .
C65_40^a C66_40^a H66B_40^a 109.5 . .
H66A_40^a C66_40^a H66B_40^a 109.5 . .
C65_40^a C66_40^a H66C_40^a 109.5 . .
H66A_40^a C66_40^a H66C_40^a 109.5 . .
H66B_40^a C66_40^a H66C_40^a 109.5 . .
C62_40^b C61_40^b H61D_40^b 109.5 . .
C62_40^b C61_40^b H61E_40^b 109.5 . .
H61D_40^b C61_40^b H61E_40^b 109.5 . .
C62_40^b C61_40^b H61F_40^b 109.5 . .
H61D_40^b C61_40^b H61F_40^b 109.5 . .
H61E_40^b C61_40^b H61F_40^b 109.5 . .
C61_40^b C62_40^b C63_40^b 114.2(12) . .
C61_40^b C62_40^b H62C_40^b 108.7 . .
C63_40^b C62_40^b H62C_40^b 108.7 . .
C61_40^b C62_40^b H62D_40^b 108.7 . .
C63_40^b C62_40^b H62D_40^b 108.7 . .
H62C_40^b C62_40^b H62D_40^b 107.6 . .
C64_40^b C63_40^b C62_40^b 113.4(11) . .
C64_40^b C63_40^b H63C_40^b 108.9 . .
C62_40^b C63_40^b H63C_40^b 108.9 . .
C64_40^b C63_40^b H63D_40^b 108.9 . .
C62_40^b C63_40^b H63D_40^b 108.9 . .
H63C_40^b C63_40^b H63D_40^b 107.7 . .
C65_40^b C64_40^b C63_40^b 114.7(11) . .
C65_40^b C64_40^b H64C_40^b 108.6 . .
C63_40^b C64_40^b H64C_40^b 108.6 . .
C65_40^b C64_40^b H64D_40^b 108.6 . .
C63_40^b C64_40^b H64D_40^b 108.6 . .
H64C_40^b C64_40^b H64D_40^b 107.6 . .
C64_40^b C65_40^b C66_40^b 113.3(11) . .
C64_40^b C65_40^b H65C_40^b 108.9 . .
C66_40^b C65_40^b H65C_40^b 108.9 . .
C64_40^b C65_40^b H65D_40^b 108.9 . .
C66_40^b C65_40^b H65D_40^b 108.9 . .
H65C_40^b C65_40^b H65D_40^b 107.7 . .
C65_40^b C66_40^b H66D_40^b 109.5 . .
C65_40^b C66_40^b H66E_40^b 109.5 . .
H66D_40^b C66_40^b H66E_40^b 109.5 . .
C65_40^b C66_40^b H66F_40^b 109.5 . .
H66D_40^b C66_40^b H66F_40^b 109.5 . .
H66E_40^b C66_40^b H66F_40^b 109.5 . .
Cl72_41 C71_41 Cl73_41 113.7(9) . .
Cl72_41 C71_41 H71A_41 108.8 . .
Cl73_41 C71_41 H71A_41 108.8 . .
Cl72_41 C71_41 H71B_41 108.8 . .
Cl73_41 C71_41 H71B_41 108.8 . .
H71A_41 C71_41 H71B_41 107.7 . .
Cl72_42 C71_42 Cl73_42 116.6(6) . .
Cl72_42 C71_42 H71A_42 108.2 . .
Cl73_42 C71_42 H71A_42 108.2 . .
Cl72_42 C71_42 H71B_42 108.2 . .
Cl73_42 C71_42 H71B_42 108.2 . .
H71A_42 C71_42 H71B_42 107.3 . .
Cl72_44 C71_44 Cl73_44 112.8(6) . .
Cl72_44 C71_44 H71A_44 109.0 . .
Cl73_44 C71_44 H71A_44 109.0 . .
Cl72_44 C71_44 H71B_44 109.0 . .
Cl73_44 C71_44 H71B_44 109.0 . .
H71A_44 C71_44 H71B_44 107.8 . .
Cl72_45 C71_45 Cl73_45 112.8(9) . .
Cl72_45 C71_45 H71A_45 109.0 . .
Cl73_45 C71_45 H71A_45 109.0 . .
Cl72_45 C71_45 H71B_45 109.0 . .
Cl73_45 C71_45 H71B_45 109.0 . .
H71A_45 C71_45 H71B_45 107.8 . .

loop_
_geom_bond_atom_site_label_1
_geom_bond_atom_site_label_2
_geom_bond_distance
_geom_bond_site_symmetry_2
K1 O1_1_$3 2.646(4) 2_556
K1 O1_1 2.646(4) .
K1 O1_3_$3 2.656(4) 2_556
K1 O1_3 2.656(4) .
K1 O1_4 2.733(4) .
K1 O1_4_$3 2.733(4) 2_556
K1 O1_2_$3 2.735(3) 2_556
K1 O1_2 2.735(3) .
K2 O1_8 2.673(5) .
K2 O1_8_$4 2.673(5) 2
K2 O1_7_$4 2.674(5) 2
K2 O1_7 2.674(5) .
K2 O1_6 2.731(5) .
K2 O1_6_$4 2.731(5) 2
K2 O1_5 2.771(5) .
K2 O1_5_$4 2.771(5) 2
K3 O1_13 2.601(4) .
K3 O1_14 2.626(4) .
K3 O1_11 2.674(4) .
K3 O1_16 2.712(4) .
K3 O1_10 2.721(4) .
K3 O1_12 2.757(4) .
K3 O1_9 2.782(5) .
K3 O1_15 2.887(5) .
K3 C2_14 3.511(6) .
K3 C2_13 3.516(6) .
Si30_1 O29_1 1.659(4) .
Si30_1 C32_1 1.855(8) .
Si30_1 C31_1 1.861(8) .
Si30_1 C33_1 1.881(7) .
O1_1 C2_1 1.246(6) .
O19_1 C18_1 1.414(6) .
O19_1 C20_1 1.430(6) .
O23_1 C22_1 1.420(5) .
O23_1 C24_1 1.432(7) .
O25_1 C24_1 1.417(8) .
O25_1 C21_1 1.418(6) .
O29_1 C28_1 1.413(7) .
N3_1 C4_1 1.385(6) .
N3_1 C2_1 1.387(6) .
N3_1 H3_1 0.8800 .
N5_1 C4_1 1.332(6) .
N5_1 C6_1 1.351(7) .
N8_1 C9_1 1.322(6) .
N8_1 C7_1 1.373(6) .
N10_1 C6_1 1.367(6) .
N10_1 C9_1 1.395(6) .
N10_1 C18_1 1.474(6) .
N11_1 C4_1 1.327(7) .
N11_1 H11A_1 0.8800 .
N11_1 H11B_1 0.8800 .
C2_1 C7_1 1.418(7) .
C6_1 C7_1 1.387(6) .
C9_1 C12_1 1.472(7) .
C12_1 C13_1 1.383(7) .
C12_1 C17_1 1.402(7) .
C13_1 C14_1 1.393(8) .
C13_1 H13_1 0.9500 .
C14_1 C15_1 1.396(8) .
C14_1 H14_1 0.9500 .
C15_1 C16_1 1.376(8) .
C15_1 H15_1 0.9500 .
C16_1 C17_1 1.400(8) .
C16_1 H16_1 0.9500 .
C17_1 H17_1 0.9500 .
C18_1 C22_1 1.546(6) .
C18_1 H18_1 1.0000 .
C20_1 C28_1 1.528(7) .
C20_1 C21_1 1.537(7) .
C20_1 H20_1 1.0000 .
C21_1 C22_1 1.534(7) .
C21_1 H21_1 1.0000 .
C22_1 H22_1 1.0000 .
C24_1 C27_1 1.499(8) .
C24_1 C26_1 1.523(8) .
C26_1 H26A_1 0.9800 .
C26_1 H26B_1 0.9800 .
C26_1 H26C_1 0.9800 .
C27_1 H27A_1 0.9800 .
C27_1 H27B_1 0.9800 .
C27_1 H27C_1 0.9800 .
C28_1 H28A_1 0.9900 .
C28_1 H28B_1 0.9900 .
C31_1 H31A_1 0.9800 .
C31_1 H31B_1 0.9800 .
C31_1 H31C_1 0.9800 .
C32_1 H32A_1 0.9800 .
C32_1 H32B_1 0.9800 .
C32_1 H32C_1 0.9800 .
C33_1 C36_1 1.535(12) .
C33_1 C34_1 1.543(11) .
C33_1 C35_1 1.559(13) .
C34_1 H34A_1 0.9800 .
C34_1 H34B_1 0.9800 .
C34_1 H34C_1 0.9800 .
C35_1 H35A_1 0.9800 .
C35_1 H35B_1 0.9800 .
C35_1 H35C_1 0.9800 .
C36_1 H36A_1 0.9800 .
C36_1 H36B_1 0.9800 .
C36_1 H36C_1 0.9800 .
O1_2 C2_2 1.245(6) .
O19_2 C18_2 1.422(8) .
O19_2 C20_2 1.450(8) .
O23_2 C22_2 1.416(7) .
O23_2 C24_2 1.440(7) .
O25_2 C24_2 1.395(10) .
O25_2 C21_2 1.417(7) .
N3_2 C4_2 1.367(6) .
N3_2 C2_2 1.400(6) .
N3_2 H3_2 0.8800 .
N5_2 C4_2 1.323(6) .
N5_2 C6_2 1.355(6) .
N8_2 C9_2 1.311(6) .
N8_2 C7_2 1.376(6) .
N10_2 C6_2 1.386(6) .
N10_2 C9_2 1.387(6) .
N10_2 C18_2 1.469(6) .
N11_2 C4_2 1.346(6) .
N11_2 H11A_2 0.8800 .
N11_2 H11B_2 0.8800 .
C2_2 C7_2 1.419(6) .
C6_2 C7_2 1.370(7) .
C9_2 C12_2 1.475(6) .
C12_2 C13_2 1.378(8) .
C12_2 C17_2 1.403(7) .
C13_2 C14_2 1.386(7) .
C13_2 H13_2 0.9500 .
C14_2 C15_2 1.385(9) .
C14_2 H14_2 0.9500 .
C15_2 C16_2 1.359(10) .
C15_2 H15_2 0.9500 .
C16_2 C17_2 1.405(8) .
C16_2 H16_2 0.9500 .
C17_2 H17_2 0.9500 .
C18_2 C22_2 1.521(7) .
C18_2 H18_2 1.0000 .
C20_2 C28_2 1.499(12) .
C20_2 C21_2 1.538(9) .
C20_2 H20_2 1.0000 .
C21_2 C22_2 1.551(9) .
C21_2 H21_2 1.0000 .
C22_2 H22_2 1.0000 .
C24_2 C27_2 1.498(8) .
C24_2 C26_2 1.553(10) .
C26_2 H26A_2 0.9800 .
C26_2 H26B_2 0.9800 .
C26_2 H26C_2 0.9800 .
C27_2 H27A_2 0.9800 .
C27_2 H27B_2 0.9800 .
C27_2 H27C_2 0.9800 .
C28_2 O29_2^a 1.435(10) .
C28_2 O29_2^b 1.499(17) .
C28_2 H28A_2^a 0.9900 .
C28_2 H28B_2^a 0.9900 .
C28_2 H28A_2^b 0.9900 .
C28_2 H28B_2^b 0.9900 .
Si30_2^a O29_2^a 1.642(9) .
Si30_2^a C31_2^a 1.843(12) .
Si30_2^a C33_2^a 1.867(13) .
Si30_2^a C32_2^a 1.900(13) .
C31_2^a H31A_2^a 0.9800 .
C31_2^a H31B_2^a 0.9800 .
C31_2^a H31C_2^a 0.9800 .
C32_2^a H32A_2^a 0.9800 .
C32_2^a H32B_2^a 0.9800 .
C32_2^a H32C_2^a 0.9800 .
C33_2^a C34_2^a 1.512(18) .
C33_2^a C36_2^a 1.528(19) .
C33_2^a C35_2^a 1.535(18) .
C34_2^a H34A_2^a 0.9800 .
C34_2^a H34B_2^a 0.9800 .
C34_2^a H34C_2^a 0.9800 .
C35_2^a H35A_2^a 0.9800 .
C35_2^a H35B_2^a 0.9800 .
C35_2^a H35C_2^a 0.9800 .
C36_2^a H36A_2^a 0.9800 .
C36_2^a H36B_2^a 0.9800 .
C36_2^a H36C_2^a 0.9800 .
Si30_2^b O29_2^b 1.65(2) .
Si30_2^b C31_2^b 1.85(2) .
Si30_2^b C32_2^b 1.88(2) .
Si30_2^b C33_2^b 1.90(2) .
C31_2^b H31D_2^b 0.9800 .
C31_2^b H31E_2^b 0.9800 .
C31_2^b H31F_2^b 0.9800 .
C32_2^b H32D_2^b 0.9800 .
C32_2^b H32E_2^b 0.9800 .
C32_2^b H32F_2^b 0.9800 .
C33_2^b C36_2^b 1.53(2) .
C33_2^b C35_2^b 1.56(2) .
C33_2^b C34_2^b 1.57(2) .
C34_2^b H34D_2^b 0.9800 .
C34_2^b H34E_2^b 0.9800 .
C34_2^b H34F_2^b 0.9800 .
C35_2^b H35D_2^b 0.9800 .
C35_2^b H35E_2^b 0.9800 .
C35_2^b H35F_2^b 0.9800 .
C36_2^b H36D_2^b 0.9800 .
C36_2^b H36E_2^b 0.9800 .
C36_2^b H36F_2^b 0.9800 .
O1_3 C2_3 1.220(6) .
O19_3 C18_3 1.414(7) .
O19_3 C20_3 1.442(7) .
O23_3 C22_3 1.404(8) .
O23_3 C24_3 1.435(7) .
O25_3 C24_3 1.365(10) .
O25_3 C21_3 1.390(9) .
N3_3 C4_3 1.371(7) .
N3_3 C2_3 1.406(6) .
N3_3 H3_3 0.8800 .
N5_3 C4_3 1.326(7) .
N5_3 C6_3 1.352(6) .
N8_3 C9_3 1.322(6) .
N8_3 C7_3 1.392(6) .
N10_3 C6_3 1.387(6) .
N10_3 C9_3 1.389(6) .
N10_3 C18_3 1.463(6) .
N11_3 C4_3 1.333(7) .
N11_3 H11A_3 0.8800 .
N11_3 H11B_3 0.8800 .
C2_3 C7_3 1.412(7) .
C6_3 C7_3 1.372(7) .
C9_3 C12_3 1.477(6) .
C12_3 C17_3 1.390(8) .
C12_3 C13_3 1.405(8) .
C13_3 C14_3 1.395(8) .
C13_3 H13_3 0.9500 .
C14_3 C15_3 1.375(10) .
C14_3 H14_3 0.9500 .
C15_3 C16_3 1.376(10) .
C15_3 H15_3 0.9500 .
C16_3 C17_3 1.388(7) .
C16_3 H16_3 0.9500 .
C17_3 H17_3 0.9500 .
C18_3 C22_3 1.537(8) .
C18_3 H18_3 1.0000 .
C20_3 C21_3 1.514(10) .
C20_3 C28_3 1.521(8) .
C20_3 H20_3 1.0000 .
C21_3 C22_3 1.548(8) .
C21_3 H21_3 1.0000 .
C22_3 H22_3 1.0000 .
C24_3 C26_3 1.483(12) .
C24_3 C27_3 1.509(13) .
C26_3 H26A_3 0.9800 .
C26_3 H26B_3 0.9800 .
C26_3 H26C_3 0.9800 .
C27_3 H27A_3 0.9800 .
C27_3 H27B_3 0.9800 .
C27_3 H27C_3 0.9800 .
C28_3 O29_3^a 1.386(19) .
C28_3 O29_3^b 1.439(18) .
C28_3 H28A_3^a 0.9900 .
C28_3 H28B_3^a 0.9900 .
C28_3 H28A_3^b 0.9900 .
C28_3 H28B_3^b 0.9900 .
Si30_3^b O29_3^b 1.677(15) .
Si30_3^b C31_3^b 1.797(12) .
Si30_3^b C33_3^b 1.901(15) .
Si30_3^b C32_3^b 1.927(16) .
C31_3^b H31A_3^b 0.9800 .
C31_3^b H31B_3^b 0.9800 .
C31_3^b H31C_3^b 0.9800 .
C32_3^b H32A_3^b 0.9800 .
C32_3^b H32B_3^b 0.9800 .
C32_3^b H32C_3^b 0.9800 .
C33_3^b C36_3^b 1.50(2) .
C33_3^b C35_3^b 1.51(2) .
C33_3^b C34_3^b 1.52(2) .
C34_3^b H34A_3^b 0.9800 .
C34_3^b H34B_3^b 0.9800 .
C34_3^b H34C_3^b 0.9800 .
C35_3^b H35A_3^b 0.9800 .
C35_3^b H35B_3^b 0.9800 .
C35_3^b H35C_3^b 0.9800 .
C36_3^b H36A_3^b 0.9800 .
C36_3^b H36B_3^b 0.9800 .
C36_3^b H36C_3^b 0.9800 .
Si30_3^a O29_3^a 1.672(18) .
Si30_3^a C33_3^a 1.84(2) .
Si30_3^a C31_3^a 1.89(2) .
Si30_3^a C32_3^a 1.93(2) .
C31_3^a H31D_3^a 0.9800 .
C31_3^a H31E_3^a 0.9800 .
C31_3^a H31F_3^a 0.9800 .
C32_3^a H32D_3^a 0.9800 .
C32_3^a H32E_3^a 0.9800 .
C32_3^a H32F_3^a 0.9800 .
C33_3^a C34_3^a 1.52(2) .
C33_3^a C35_3^a 1.53(2) .
C33_3^a C36_3^a 1.55(2) .
C34_3^a H34D_3^a 0.9800 .
C34_3^a H34E_3^a 0.9800 .
C34_3^a H34F_3^a 0.9800 .
C35_3^a H35D_3^a 0.9800 .
C35_3^a H35E_3^a 0.9800 .
C35_3^a H35F_3^a 0.9800 .
C36_3^a H36D_3^a 0.9800 .
C36_3^a H36E_3^a 0.9800 .
C36_3^a H36F_3^a 0.9800 .
O1_4 C2_4 1.239(6) .
O19_4 C18_4 1.408(7) .
O19_4 C20_4 1.451(7) .
O23_4 C22_4 1.433(7) .
O23_4 C24_4 1.446(7) .
O25_4 C21_4 1.420(7) .
O25_4 C24_4 1.434(8) .
N3_4 C4_4 1.379(6) .
N3_4 C2_4 1.395(6) .
N3_4 H3_4 0.8800 .
N5_4 C4_4 1.323(7) .
N5_4 C6_4 1.347(7) .
N8_4 C9_4 1.307(6) .
N8_4 C7_4 1.375(7) .
N10_4 C6_4 1.383(7) .
N10_4 C9_4 1.396(6) .
N10_4 C18_4 1.463(6) .
N11_4 C4_4 1.332(7) .
N11_4 H11A_4 0.8800 .
N11_4 H11B_4 0.8800 .
C2_4 C7_4 1.432(7) .
C6_4 C7_4 1.374(7) .
C9_4 C12_4 1.477(7) .
C12_4 C13_4 1.382(8) .
C12_4 C17_4 1.391(8) .
C13_4 C14_4 1.393(7) .
C13_4 H13_4 0.9500 .
C14_4 C15_4 1.378(8) .
C14_4 H14_4 0.9500 .
C15_4 C16_4 1.374(9) .
C15_4 H15_4 0.9500 .
C16_4 C17_4 1.391(8) .
C16_4 H16_4 0.9500 .
C17_4 H17_4 0.9500 .
C18_4 C22_4 1.539(8) .
C18_4 H18_4 1.0000 .
C20_4 C28_4 1.509(10) .
C20_4 C21_4 1.545(10) .
C20_4 H20_4 1.0000 .
C21_4 C22_4 1.539(8) .
C21_4 H21_4 1.0000 .
C22_4 H22_4 1.0000 .
C24_4 C27_4 1.468(10) .
C24_4 C26_4 1.522(10) .
C26_4 H26A_4 0.9800 .
C26_4 H26B_4 0.9800 .
C26_4 H26C_4 0.9800 .
C27_4 H27A_4 0.9800 .
C27_4 H27B_4 0.9800 .
C27_4 H27C_4 0.9800 .
C28_4 O29_4^a 1.431(13) .
C28_4 O29_4^b 1.471(13) .
C28_4 H28A_4^a 0.9900 .
C28_4 H28B_4^a 0.9900 .
C28_4 H28A_4^b 0.9900 .
C28_4 H28B_4^b 0.9900 .
O29_4^a Si30_4^a 1.664(11) .
Si30_4^a C33_4^a 1.854(17) .
Si30_4^a C32_4^a 1.865(18) .
Si30_4^a C31_4^a 1.90(2) .
C31_4^a H31A_4^a 0.9800 .
C31_4^a H31B_4^a 0.9800 .
C31_4^a H31C_4^a 0.9800 .
C32_4^a H32A_4^a 0.9800 .
C32_4^a H32B_4^a 0.9800 .
C32_4^a H32C_4^a 0.9800 .
C33_4^a C34_4^a 1.53(2) .
C33_4^a C35_4^a 1.54(2) .
C33_4^a C36_4^a 1.57(2) .
C34_4^a H34A_4^a 0.9800 .
C34_4^a H34B_4^a 0.9800 .
C34_4^a H34C_4^a 0.9800 .
C35_4^a H35A_4^a 0.9800 .
C35_4^a H35B_4^a 0.9800 .
C35_4^a H35C_4^a 0.9800 .
C36_4^a H36A_4^a 0.9800 .
C36_4^a H36B_4^a 0.9800 .
C36_4^a H36C_4^a 0.9800 .
O29_4^b Si30_4^b 1.651(12) .
Si30_4^b C31_4^b 1.860(19) .
Si30_4^b C32_4^b 1.89(2) .
Si30_4^b C33_4^b 1.899(19) .
C31_4^b H31D_4^b 0.9800 .
C31_4^b H31E_4^b 0.9800 .
C31_4^b H31F_4^b 0.9800 .
C32_4^b H32D_4^b 0.9800 .
C32_4^b H32E_4^b 0.9800 .
C32_4^b H32F_4^b 0.9800 .
C33_4^b C36_4^b 1.53(2) .
C33_4^b C35_4^b 1.54(2) .
C33_4^b C34_4^b 1.56(2) .
C34_4^b H34D_4^b 0.9800 .
C34_4^b H34E_4^b 0.9800 .
C34_4^b H34F_4^b 0.9800 .
C35_4^b H35D_4^b 0.9800 .
C35_4^b H35E_4^b 0.9800 .
C35_4^b H35F_4^b 0.9800 .
C36_4^b H36D_4^b 0.9800 .
C36_4^b H36E_4^b 0.9800 .
C36_4^b H36F_4^b 0.9800 .
O1_5 C2_5 1.235(8) .
O19_5 C18_5 1.414(10) .
O19_5 C20_5 1.441(11) .
O23_5 C24_5 1.409(8) .
O23_5 C22_5 1.436(8) .
O25_5 C24_5 1.432(10) .
O25_5 C21_5 1.435(9) .
N3_5 C4_5 1.365(8) .
N3_5 C2_5 1.398(8) .
N3_5 H3_5 0.8800 .
N5_5 C4_5 1.329(8) .
N5_5 C6_5 1.345(8) .
N8_5 C9_5 1.293(9) .
N8_5 C7_5 1.389(8) .
N10_5 C6_5 1.379(8) .
N10_5 C9_5 1.398(8) .
N10_5 C18_5 1.462(8) .
N11_5 C4_5 1.346(8) .
N11_5 H11A_5 0.8800 .
N11_5 H11B_5 0.8800 .
C2_5 C7_5 1.419(9) .
C6_5 C7_5 1.355(9) .
C9_5 C12_5 1.483(8) .
C12_5 C17_5 1.394(10) .
C12_5 C13_5 1.397(11) .
C13_5 C14_5 1.383(12) .
C13_5 H13_5 0.9500 .
C14_5 C15_5 1.369(14) .
C14_5 H14_5 0.9500 .
C15_5 C16_5 1.384(15) .
C15_5 H15_5 0.9500 .
C16_5 C17_5 1.381(11) .
C16_5 H16_5 0.9500 .
C17_5 H17_5 0.9500 .
C18_5 C22_5 1.524(9) .
C18_5 H18_5 1.0000 .
C20_5 C28_5 1.488(15) .
C20_5 C21_5 1.524(12) .
C20_5 H20_5 1.0000 .
C21_5 C22_5 1.534(9) .
C21_5 H21_5 1.0000 .
C22_5 H22_5 1.0000 .
C24_5 C27_5 1.523(12) .
C24_5 C26_5 1.527(9) .
C26_5 H26A_5 0.9800 .
C26_5 H26B_5 0.9800 .
C26_5 H26C_5 0.9800 .
C27_5 H27A_5 0.9800 .
C27_5 H27B_5 0.9800 .
C27_5 H27C_5 0.9800 .
C28_5 O29_5^a 1.359(16) .
C28_5 O29_5^b 1.49(2) .
C28_5 H28A_5^a 0.9900 .
C28_5 H28B_5^a 0.9900 .
C28_5 H28A_5^b 0.9900 .
C28_5 H28B_5^b 0.9900 .
O29_5^a Si30_5^a 1.713(15) .
Si30_5^a C31_5^a 1.86(2) .
Si30_5^a C33_5^a 1.859(18) .
Si30_5^a C32_5^a 1.881(18) .
C31_5^a H31A_5^a 0.9800 .
C31_5^a H31B_5^a 0.9800 .
C31_5^a H31C_5^a 0.9800 .
C32_5^a H32A_5^a 0.9800 .
C32_5^a H32B_5^a 0.9800 .
C32_5^a H32C_5^a 0.9800 .
C33_5^a C34_5^a 1.47(2) .
C33_5^a C36_5^a 1.52(2) .
C33_5^a C35_5^a 1.58(2) .
C34_5^a H34A_5^a 0.9800 .
C34_5^a H34B_5^a 0.9800 .
C34_5^a H34C_5^a 0.9800 .
C35_5^a H35A_5^a 0.9800 .
C35_5^a H35B_5^a 0.9800 .
C35_5^a H35C_5^a 0.9800 .
C36_5^a H36A_5^a 0.9800 .
C36_5^a H36B_5^a 0.9800 .
C36_5^a H36C_5^a 0.9800 .
Si30_5^b O29_5^b 1.613(17) .
Si30_5^b C32_5^b 1.82(2) .
Si30_5^b C31_5^b 1.869(19) .
Si30_5^b C33_5^b 1.90(2) .
C31_5^b H31D_5^b 0.9800 .
C31_5^b H31E_5^b 0.9800 .
C31_5^b H31F_5^b 0.9800 .
C32_5^b H32D_5^b 0.9800 .
C32_5^b H32E_5^b 0.9800 .
C32_5^b H32F_5^b 0.9800 .
C33_5^b C36_5^b 1.52(2) .
C33_5^b C35_5^b 1.54(2) .
C33_5^b C34_5^b 1.56(2) .
C34_5^b H34D_5^b 0.9800 .
C34_5^b H34E_5^b 0.9800 .
C34_5^b H34F_5^b 0.9800 .
C35_5^b H35D_5^b 0.9800 .
C35_5^b H35E_5^b 0.9800 .
C35_5^b H35F_5^b 0.9800 .
C36_5^b H36D_5^b 0.9800 .
C36_5^b H36E_5^b 0.9800 .
C36_5^b H36F_5^b 0.9800 .
Si30_6 O29_6 1.632(6) .
Si30_6 C32_6 1.860(11) .
Si30_6 C33_6 1.865(8) .
Si30_6 C31_6 1.875(10) .
O1_6 C2_6 1.244(8) .
O19_6 C18_6 1.396(9) .
O19_6 C20_6 1.425(8) .
O23_6 C22_6 1.404(9) .
O23_6 C24_6 1.442(9) .
O25_6 C21_6 1.451(9) .
O25_6 C24_6 1.457(11) .
O29_6 C28_6 1.410(9) .
N3_6 C4_6 1.369(9) .
N3_6 C2_6 1.402(9) .
N3_6 H3_6 0.8800 .
N5_6 C4_6 1.324(9) .
N5_6 C6_6 1.345(9) .
N8_6 C9_6 1.312(8) .
N8_6 C7_6 1.407(9) .
N10_6 C6_6 1.384(9) .
N10_6 C9_6 1.412(8) .
N10_6 C18_6 1.462(7) .
N11_6 C4_6 1.337(10) .
N11_6 H11A_6 0.8800 .
N11_6 H11B_6 0.8800 .
C2_6 C7_6 1.406(9) .
C6_6 C7_6 1.378(9) .
C9_6 C12_6 1.469(9) .
C12_6 C17_6 1.378(10) .
C12_6 C13_6 1.381(11) .
C13_6 C14_6 1.366(10) .
C13_6 H13_6 0.9500 .
C14_6 C15_6 1.402(11) .
C14_6 H14_6 0.9500 .
C15_6 C16_6 1.371(12) .
C15_6 H15_6 0.9500 .
C16_6 C17_6 1.398(10) .
C16_6 H16_6 0.9500 .
C17_6 H17_6 0.9500 .
C18_6 C22_6 1.532(9) .
C18_6 H18_6 1.0000 .
C20_6 C28_6 1.515(11) .
C20_6 C21_6 1.533(11) .
C20_6 H20_6 1.0000 .
C21_6 C22_6 1.535(11) .
C21_6 H21_6 1.0000 .
C22_6 H22_6 1.0000 .
C24_6 C26_6 1.481(13) .
C24_6 C27_6 1.492(12) .
C26_6 H26A_6 0.9800 .
C26_6 H26B_6 0.9800 .
C26_6 H26C_6 0.9800 .
C27_6 H27A_6 0.9800 .
C27_6 H27B_6 0.9800 .
C27_6 H27C_6 0.9800 .
C28_6 H28A_6 0.9900 .
C28_6 H28B_6 0.9900 .
C31_6 H31A_6 0.9800 .
C31_6 H31B_6 0.9800 .
C31_6 H31C_6 0.9800 .
C32_6 H32A_6 0.9800 .
C32_6 H32B_6 0.9800 .
C32_6 H32C_6 0.9800 .
C33_6 C34_6 1.527(11) .
C33_6 C35_6 1.535(10) .
C33_6 C36_6 1.550(11) .
C34_6 H34A_6 0.9800 .
C34_6 H34B_6 0.9800 .
C34_6 H34C_6 0.9800 .
C35_6 H35A_6 0.9800 .
C35_6 H35B_6 0.9800 .
C35_6 H35C_6 0.9800 .
C36_6 H36A_6 0.9800 .
C36_6 H36B_6 0.9800 .
C36_6 H36C_6 0.9800 .
O1_7 C2_7 1.236(9) .
O19_7 C18_7 1.412(11) .
O19_7 C20_7 1.426(10) .
O23_7 C24_7 1.390(11) .
O23_7 C22_7 1.408(11) .
O25_7 C24_7 1.411(12) .
O25_7 C21_7 1.428(10) .
N3_7 C4_7 1.366(9) .
N3_7 C2_7 1.395(8) .
N3_7 H3_7 0.8800 .
N5_7 C6_7 1.339(9) .
N5_7 C4_7 1.349(9) .
N8_7 C9_7 1.294(9) .
N8_7 C7_7 1.384(8) .
N10_7 C6_7 1.367(8) .
N10_7 C9_7 1.407(9) .
N10_7 C18_7 1.474(9) .
N11_7 C4_7 1.332(9) .
N11_7 H11A_7 0.8800 .
N11_7 H11B_7 0.8800 .
C2_7 C7_7 1.403(10) .
C6_7 C7_7 1.395(10) .
C9_7 C12_7 1.483(8) .
C12_7 C17_7 1.364(11) .
C12_7 C13_7 1.417(10) .
C13_7 C14_7 1.388(9) .
C13_7 H13_7 0.9500 .
C14_7 C15_7 1.385(12) .
C14_7 H14_7 0.9500 .
C15_7 C16_7 1.365(13) .
C15_7 H15_7 0.9500 .
C16_7 C17_7 1.390(10) .
C16_7 H16_7 0.9500 .
C17_7 H17_7 0.9500 .
C18_7 C22_7 1.494(13) .
C18_7 H18_7 1.0000 .
C20_7 C21_7 1.504(14) .
C20_7 C28_7 1.529(12) .
C20_7 H20_7 1.0000 .
C21_7 C22_7 1.538(12) .
C21_7 H21_7 1.0000 .
C22_7 H22_7 1.0000 .
C24_7 C27_7 1.471(16) .
C24_7 C26_7 1.490(14) .
C26_7 H26A_7 0.9800 .
C26_7 H26B_7 0.9800 .
C26_7 H26C_7 0.9800 .
C27_7 H27A_7 0.9800 .
C27_7 H27B_7 0.9800 .
C27_7 H27C_7 0.9800 .
C28_7 O29_7 1.370(14) .
C28_7 H28A_7 0.9900 .
C28_7 H28B_7 0.9900 .
O29_7 Si30_7 1.608(10) .
Si30_7 C32_7 1.813(17) .
Si30_7 C31_7 1.856(14) .
Si30_7 C33_7 1.909(16) .
C31_7 H31A_7 0.9800 .
C31_7 H31B_7 0.9800 .
C31_7 H31C_7 0.9800 .
C32_7 H32A_7 0.9800 .
C32_7 H32B_7 0.9800 .
C32_7 H32C_7 0.9800 .
C33_7 C35_7 1.43(2) .
C33_7 C36_7 1.55(2) .
C33_7 C34_7 1.56(2) .
C34_7 H34A_7 0.9800 .
C34_7 H34B_7 0.9800 .
C34_7 H34C_7 0.9800 .
C35_7 H35A_7 0.9800 .
C35_7 H35B_7 0.9800 .
C35_7 H35C_7 0.9800 .
C36_7 H36A_7 0.9800 .
C36_7 H36B_7 0.9800 .
C36_7 H36C_7 0.9800 .
O1_8 C2_8 1.255(8) .
O19_8 C18_8 1.419(9) .
O19_8 C20_8 1.436(12) .
O23_8 C22_8 1.419(8) .
O23_8 C24_8 1.438(8) .
O25_8 C24_8 1.378(10) .
O25_8 C21_8 1.429(11) .
N3_8 C4_8 1.367(8) .
N3_8 C2_8 1.398(9) .
N3_8 H3_8 0.8800 .
N5_8 C4_8 1.343(9) .
N5_8 C6_8 1.352(10) .
N8_8 C9_8 1.324(8) .
N8_8 C7_8 1.397(10) .
N10_8 C9_8 1.370(10) .
N10_8 C6_8 1.379(9) .
N10_8 C18_8 1.467(7) .
N11_8 C4_8 1.309(10) .
N11_8 H11A_8 0.8800 .
N11_8 H11B_8 0.8800 .
C2_8 C7_8 1.402(9) .
C6_8 C7_8 1.361(9) .
C9_8 C12_8 1.470(10) .
C12_8 C13_8 1.367(12) .
C12_8 C17_8 1.407(12) .
C13_8 C14_8 1.414(10) .
C13_8 H13_8 0.9500 .
C14_8 C15_8 1.399(14) .
C14_8 H14_8 0.9500 .
C15_8 C16_8 1.344(16) .
C15_8 H15_8 0.9500 .
C16_8 C17_8 1.383(14) .
C16_8 H16_8 0.9500 .
C17_8 H17_8 0.9500 .
C18_8 C22_8 1.526(11) .
C18_8 H18_8 1.0000 .
C20_8 C28_8 1.458(12) .
C20_8 C21_8 1.547(14) .
C20_8 H20_8 1.0000 .
C21_8 C22_8 1.525(9) .
C21_8 H21_8 1.0000 .
C22_8 H22_8 1.0000 .
C24_8 C26_8 1.473(16) .
C24_8 C27_8 1.480(16) .
C26_8 H26A_8 0.9800 .
C26_8 H26B_8 0.9800 .
C26_8 H26C_8 0.9800 .
C27_8 H27A_8 0.9800 .
C27_8 H27B_8 0.9800 .
C27_8 H27C_8 0.9800 .
C28_8 O29_8^a 1.39(2) .
C28_8 O29_8^b 1.432(19) .
C28_8 H28A_8^b 0.9900 .
C28_8 H28B_8^b 0.9900 .
C28_8 H28A_8^a 0.9900 .
C28_8 H28B_8^a 0.9900 .
O29_8^b Si30_8^b 1.674(17) .
Si30_8^b C33_8^b 1.872(17) .
Si30_8^b C31_8^b 1.885(17) .
Si30_8^b C32_8^b 1.889(14) .
C31_8^b H31A_8^b 0.9800 .
C31_8^b H31B_8^b 0.9800 .
C31_8^b H31C_8^b 0.9800 .
C32_8^b H32A_8^b 0.9800 .
C32_8^b H32B_8^b 0.9800 .
C32_8^b H32C_8^b 0.9800 .
C33_8^b C36_8^b 1.51(2) .
C33_8^b C34_8^b 1.53(2) .
C33_8^b C35_8^b 1.56(2) .
C34_8^b H34A_8^b 0.9800 .
C34_8^b H34B_8^b 0.9800 .
C34_8^b H34C_8^b 0.9800 .
C35_8^b H35A_8^b 0.9800 .
C35_8^b H35B_8^b 0.9800 .
C35_8^b H35C_8^b 0.9800 .
C36_8^b H36A_8^b 0.9800 .
C36_8^b H36B_8^b 0.9800 .
C36_8^b H36C_8^b 0.9800 .
Si30_8^a O29_8^a 1.67(2) .
Si30_8^a C32_8^a 1.85(2) .
Si30_8^a C33_8^a 1.87(2) .
Si30_8^a C31_8^a 1.91(2) .
C31_8^a H31D_8^a 0.9800 .
C31_8^a H31E_8^a 0.9800 .
C31_8^a H31F_8^a 0.9800 .
C32_8^a H32D_8^a 0.9800 .
C32_8^a H32E_8^a 0.9800 .
C32_8^a H32F_8^a 0.9800 .
C33_8^a C34_8^a 1.52(2) .
C33_8^a C35_8^a 1.54(2) .
C33_8^a C36_8^a 1.56(2) .
C34_8^a H34D_8^a 0.9800 .
C34_8^a H34E_8^a 0.9800 .
C34_8^a H34F_8^a 0.9800 .
C35_8^a H35D_8^a 0.9800 .
C35_8^a H35E_8^a 0.9800 .
C35_8^a H35F_8^a 0.9800 .
C36_8^a H36D_8^a 0.9800 .
C36_8^a H36E_8^a 0.9800 .
C36_8^a H36F_8^a 0.9800 .
Si30_9 O29_9 1.645(11) .
Si30_9 C32_9 1.830(15) .
Si30_9 C31_9 1.880(16) .
Si30_9 C33_9 1.888(15) .
O1_9 C2_9 1.241(7) .
O19_9 C18_9 1.403(11) .
O19_9 C20_9 1.453(12) .
O23_9 C22_9 1.385(9) .
O23_9 C24_9 1.398(12) .
O25_9 C21_9 1.392(12) .
O25_9 C24_9 1.454(13) .
O29_9 C28_9 1.445(13) .
N3_9 C4_9 1.377(8) .
N3_9 C2_9 1.400(8) .
N3_9 H3_9 0.8800 .
N5_9 C4_9 1.319(9) .
N5_9 C6_9 1.356(8) .
N8_9 C9_9 1.307(9) .
N8_9 C7_9 1.380(8) .
N10_9 C6_9 1.350(9) .
N10_9 C9_9 1.404(8) .
N10_9 C18_9 1.467(8) .
N11_9 C4_9 1.341(8) .
N11_9 H11A_9 0.8800 .
N11_9 H11B_9 0.8800 .
C2_9 C7_9 1.416(9) .
C6_9 C7_9 1.384(9) .
C9_9 C12_9 1.473(9) .
C12_9 C13_9 1.368(13) .
C12_9 C17_9 1.383(13) .
C13_9 C14_9 1.383(10) .
C13_9 H13_9 0.9500 .
C14_9 C15_9 1.350(16) .
C14_9 H14_9 0.9500 .
C15_9 C16_9 1.405(18) .
C15_9 H15_9 0.9500 .
C16_9 C17_9 1.405(14) .
C16_9 H16_9 0.9500 .
C17_9 H17_9 0.9500 .
C18_9 C22_9 1.542(10) .
C18_9 H18_9 1.0000 .
C20_9 C21_9 1.508(14) .
C20_9 C28_9 1.540(15) .
C20_9 H20_9 1.0000 .
C21_9 C22_9 1.528(11) .
C21_9 H21_9 1.0000 .
C22_9 H22_9 1.0000 .
C24_9 C27_9 1.496(16) .
C24_9 C26_9 1.522(15) .
C26_9 H26A_9 0.9800 .
C26_9 H26B_9 0.9800 .
C26_9 H26C_9 0.9800 .
C27_9 H27A_9 0.9800 .
C27_9 H27B_9 0.9800 .
C27_9 H27C_9 0.9800 .
C28_9 H28A_9 0.9900 .
C28_9 H28B_9 0.9900 .
C31_9 H31A_9 0.9800 .
C31_9 H31B_9 0.9800 .
C31_9 H31C_9 0.9800 .
C32_9 H32A_9 0.9800 .
C32_9 H32B_9 0.9800 .
C32_9 H32C_9 0.9800 .
C33_9 C36_9 1.53(2) .
C33_9 C35_9 1.53(2) .
C33_9 C34_9 1.54(2) .
C34_9 H34A_9 0.9800 .
C34_9 H34B_9 0.9800 .
C34_9 H34C_9 0.9800 .
C35_9 H35A_9 0.9800 .
C35_9 H35B_9 0.9800 .
C35_9 H35C_9 0.9800 .
C36_9 H36A_9 0.9800 .
C36_9 H36B_9 0.9800 .
C36_9 H36C_9 0.9800 .
O1_10 C2_10 1.241(7) .
O19_10 C18_10 1.406(10) .
O19_10 C20_10 1.470(8) .
O23_10 C22_10 1.382(11) .
O23_10 C24_10 1.509(12) .
O25_10 C21_10 1.283(15) .
O25_10 C24_10 1.383(16) .
N3_10 C4_10 1.371(8) .
N3_10 C2_10 1.397(7) .
N3_10 H3_10 0.8800 .
N5_10 C4_10 1.320(8) .
N5_10 C6_10 1.357(8) .
N8_10 C9_10 1.294(8) .
N8_10 C7_10 1.394(7) .
N10_10 C6_10 1.379(8) .
N10_10 C9_10 1.413(8) .
N10_10 C18_10 1.441(8) .
N11_10 C4_10 1.320(8) .
N11_10 H11A_10 0.8800 .
N11_10 H11B_10 0.8800 .
C2_10 C7_10 1.406(9) .
C6_10 C7_10 1.380(9) .
C9_10 C12_10 1.467(8) .
C12_10 C13_10 1.383(9) .
C12_10 C17_10 1.396(9) .
C13_10 C14_10 1.411(9) .
C13_10 H13_10 0.9500 .
C14_10 C15_10 1.359(11) .
C14_10 H14_10 0.9500 .
C15_10 C16_10 1.376(12) .
C15_10 H15_10 0.9500 .
C16_10 C17_10 1.389(10) .
C16_10 H16_10 0.9500 .
C17_10 H17_10 0.9500 .
C18_10 C22_10 1.545(10) .
C18_10 H18_10 1.0000 .
C20_10 C28_10 1.476(14) .
C20_10 C21_10 1.502(16) .
C20_10 H20_10 1.0000 .
C21_10 C22_10 1.529(13) .
C21_10 H21_10 1.0000 .
C22_10 H22_10 1.0000 .
C24_10 C27_10 1.422(16) .
C24_10 C26_10 1.542(19) .
C26_10 H26A_10 0.9800 .
C26_10 H26B_10 0.9800 .
C26_10 H26C_10 0.9800 .
C27_10 H27A_10 0.9800 .
C27_10 H27B_10 0.9800 .
C27_10 H27C_10 0.9800 .
C28_10 O29_10^b 1.416(16) .
C28_10 O29_10^a 1.463(16) .
C28_10 O29_10^c 1.46(2) .
C28_10 H28A_10^a 0.9900 .
C28_10 H28B_10^a 0.9900 .
C28_10 H28A_10^b 0.9900 .
C28_10 H28B_10^b 0.9900 .
C28_10 H28A_10^c 0.9900 .
C28_10 H28B_10^c 0.9900 .
Si30_10^a O29_10^a 1.637(15) .
Si30_10^a C33_10^a 1.847(17) .
Si30_10^a C32_10^a 1.86(2) .
Si30_10^a C31_10^a 1.90(2) .
C31_10^a H31A_10^a 0.9800 .
C31_10^a H31B_10^a 0.9800 .
C31_10^a H31C_10^a 0.9800 .
C32_10^a H32A_10^a 0.9800 .
C32_10^a H32B_10^a 0.9800 .
C32_10^a H32C_10^a 0.9800 .
C33_10^a C36_10^a 1.51(2) .
C33_10^a C35_10^a 1.56(2) .
C33_10^a C34_10^a 1.56(2) .
C34_10^a H34A_10^a 0.9800 .
C34_10^a H34B_10^a 0.9800 .
C34_10^a H34C_10^a 0.9800 .
C35_10^a H35A_10^a 0.9800 .
C35_10^a H35B_10^a 0.9800 .
C35_10^a H35C_10^a 0.9800 .
C36_10^a H36A_10^a 0.9800 .
C36_10^a H36B_10^a 0.9800 .
C36_10^a H36C_10^a 0.9800 .
Si30_10^b O29_10^b 1.650(17) .
Si30_10^b C31_10^b 1.84(2) .
Si30_10^b C33_10^b 1.882(18) .
Si30_10^b C32_10^b 1.912(17) .
C31_10^b H31D_10^b 0.9800 .
C31_10^b H31E_10^b 0.9800 .
C31_10^b H31F_10^b 0.9800 .
C32_10^b H32D_10^b 0.9800 .
C32_10^b H32E_10^b 0.9800 .
C32_10^b H32F_10^b 0.9800 .
C33_10^b C34_10^b 1.511(19) .
C33_10^b C36_10^b 1.543(19) .
C33_10^b C35_10^b 1.56(2) .
C34_10^b H34D_10^b 0.9800 .
C34_10^b H34E_10^b 0.9800 .
C34_10^b H34F_10^b 0.9800 .
C35_10^b H35D_10^b 0.9800 .
C35_10^b H35E_10^b 0.9800 .
C35_10^b H35F_10^b 0.9800 .
C36_10^b H36D_10^b 0.9800 .
C36_10^b H36E_10^b 0.9800 .
C36_10^b H36F_10^b 0.9800 .
Si30_10^c O29_10^c 1.63(2) .
Si30_10^c C31_10^c 1.87(2) .
Si30_10^c C33_10^c 1.88(2) .
Si30_10^c C32_10^c 1.90(2) .
C31_10^c H31G_10^c 0.9800 .
C31_10^c H31H_10^c 0.9800 .
C31_10^c H31I_10^c 0.9800 .
C32_10^c H32G_10^c 0.9800 .
C32_10^c H32H_10^c 0.9800 .
C32_10^c H32I_10^c 0.9800 .
C33_10^c C34_10^c 1.52(3) .
C33_10^c C36_10^c 1.54(2) .
C33_10^c C35_10^c 1.54(3) .
C34_10^c H34G_10^c 0.9800 .
C34_10^c H34H_10^c 0.9800 .
C34_10^c H34I_10^c 0.9800 .
C35_10^c H35G_10^c 0.9800 .
C35_10^c H35H_10^c 0.9800 .
C35_10^c H35I_10^c 0.9800 .
C36_10^c H36G_10^c 0.9800 .
C36_10^c H36H_10^c 0.9800 .
C36_10^c H36I_10^c 0.9800 .
Si30_11 O29_11 1.664(5) .
Si30_11 C32_11 1.862(8) .
Si30_11 C31_11 1.866(8) .
Si30_11 C33_11 1.894(7) .
O1_11 C2_11 1.220(7) .
O19_11 C18_11 1.412(8) .
O19_11 C20_11 1.471(9) .
O25_11 C21_11 1.427(7) .
O25_11 C24_11 1.441(8) .
O29_11 C28_11 1.429(8) .
O23_11 C22_11 1.421(7) .
O23_11 C24_11 1.422(8) .
N3_11 C4_11 1.390(7) .
N3_11 C2_11 1.400(8) .
N3_11 H3_11 0.8800 .
N5_11 C4_11 1.329(8) .
N5_11 C6_11 1.344(8) .
N8_11 C9_11 1.317(8) .
N8_11 C7_11 1.377(8) .
N10_11 C6_11 1.380(8) .
N10_11 C9_11 1.381(9) .
N10_11 C18_11 1.479(7) .
N11_11 C4_11 1.305(8) .
N11_11 H11A_11 0.8800 .
N11_11 H11B_11 0.8800 .
C2_11 C7_11 1.427(8) .
C6_11 C7_11 1.373(8) .
C9_11 C12_11 1.467(9) .
C12_11 C13_11 1.365(12) .
C12_11 C17_11 1.427(11) .
C13_11 C14_11 1.388(11) .
C13_11 H13_11 0.9500 .
C14_11 C15_11 1.391(16) .
C14_11 H14_11 0.9500 .
C15_11 C16_11 1.418(17) .
C15_11 H15_11 0.9500 .
C16_11 C17_11 1.357(13) .
C16_11 H16_11 0.9500 .
C17_11 H17_11 0.9500 .
C18_11 C22_11 1.515(9) .
C18_11 H18_11 1.0000 .
C20_11 C28_11 1.503(8) .
C20_11 C21_11 1.552(8) .
C20_11 H20_11 1.0000 .
C21_11 C22_11 1.536(9) .
C21_11 H21_11 1.0000 .
C22_11 H22_11 1.0000 .
C24_11 C26_11 1.519(9) .
C24_11 C27_11 1.526(10) .
C26_11 H26A_11 0.9800 .
C26_11 H26B_11 0.9800 .
C26_11 H26C_11 0.9800 .
C27_11 H27A_11 0.9800 .
C27_11 H27B_11 0.9800 .
C27_11 H27C_11 0.9800 .
C28_11 H28A_11 0.9900 .
C28_11 H28B_11 0.9900 .
C31_11 H31A_11 0.9800 .
C31_11 H31B_11 0.9800 .
C31_11 H31C_11 0.9800 .
C32_11 H32A_11 0.9800 .
C32_11 H32B_11 0.9800 .
C32_11 H32C_11 0.9800 .
C33_11 C36_11 1.515(11) .
C33_11 C34_11 1.521(9) .
C33_11 C35_11 1.538(12) .
C34_11 H34A_11 0.9800 .
C34_11 H34B_11 0.9800 .
C34_11 H34C_11 0.9800 .
C35_11 H35A_11 0.9800 .
C35_11 H35B_11 0.9800 .
C35_11 H35C_11 0.9800 .
C36_11 H36A_11 0.9800 .
C36_11 H36B_11 0.9800 .
C36_11 H36C_11 0.9800 .
O1_12 C2_12 1.231(7) .
O23_12 C22_12 1.417(7) .
O23_12 C24_12 1.426(7) .
O25_12 C24_12 1.416(8) .
O25_12 C21_12 1.430(7) .
O19_12 C18_12 1.410(7) .
O19_12 C20_12 1.410(8) .
N3_12 C2_12 1.377(8) .
N3_12 C4_12 1.383(8) .
N3_12 H3_12 0.8800 .
N5_12 C4_12 1.334(7) .
N5_12 C6_12 1.353(8) .
N8_12 C9_12 1.313(7) .
N8_12 C7_12 1.380(8) .
N10_12 C6_12 1.371(7) .
N10_12 C9_12 1.409(7) .
N10_12 C18_12 1.469(6) .
N11_12 C4_12 1.334(8) .
N11_12 H11A_12 0.8800 .
N11_12 H11B_12 0.8800 .
C2_12 C7_12 1.437(7) .
C6_12 C7_12 1.375(8) .
C9_12 C12_12 1.481(7) .
C12_12 C13_12 1.370(9) .
C12_12 C17_12 1.411(7) .
C13_12 C14_12 1.390(9) .
C13_12 H13_12 0.9500 .
C14_12 C15_12 1.391(9) .
C14_12 H14_12 0.9500 .
C15_12 C16_12 1.375(11) .
C15_12 H15_12 0.9500 .
C16_12 C17_12 1.406(8) .
C16_12 H16_12 0.9500 .
C17_12 H17_12 0.9500 .
C18_12 C22_12 1.552(8) .
C18_12 H18_12 1.0000 .
C20_12 C28_12 1.523(9) .
C20_12 C21_12 1.539(10) .
C20_12 H20_12 1.0000 .
C21_12 C22_12 1.548(8) .
C21_12 H21_12 1.0000 .
C22_12 H22_12 1.0000 .
C24_12 C26_12 1.501(8) .
C24_12 C27_12 1.505(8) .
C26_12 H26A_12 0.9800 .
C26_12 H26B_12 0.9800 .
C26_12 H26C_12 0.9800 .
C27_12 H27A_12 0.9800 .
C27_12 H27B_12 0.9800 .
C27_12 H27C_12 0.9800 .
C28_12 O29_12^b 1.40(2) .
C28_12 O29_12^a 1.423(13) .
C28_12 H28A_12^a 0.9900 .
C28_12 H28B_12^a 0.9900 .
C28_12 H28A_12^b 0.9900 .
C28_12 H28B_12^b 0.9900 .
O29_12^a Si30_12^a 1.643(10) .
Si30_12^a C31_12^a 1.880(13) .
Si30_12^a C33_12^a 1.885(14) .
Si30_12^a C32_12^a 1.919(14) .
C31_12^a H31A_12^a 0.9800 .
C31_12^a H31B_12^a 0.9800 .
C31_12^a H31C_12^a 0.9800 .
C32_12^a H32A_12^a 0.9800 .
C32_12^a H32B_12^a 0.9800 .
C32_12^a H32C_12^a 0.9800 .
C33_12^a C34_12^a 1.492(18) .
C33_12^a C36_12^a 1.519(16) .
C33_12^a C35_12^a 1.534(17) .
C34_12^a H34A_12^a 0.9800 .
C34_12^a H34B_12^a 0.9800 .
C34_12^a H34C_12^a 0.9800 .
C35_12^a H35A_12^a 0.9800 .
C35_12^a H35B_12^a 0.9800 .
C35_12^a H35C_12^a 0.9800 .
C36_12^a H36A_12^a 0.9800 .
C36_12^a H36B_12^a 0.9800 .
C36_12^a H36C_12^a 0.9800 .
O29_12^b Si30_12^b 1.63(2) .
Si30_12^b C32_12^b 1.84(3) .
Si30_12^b C31_12^b 1.88(2) .
Si30_12^b C33_12^b 1.94(2) .
C31_12^b H31D_12^b 0.9800 .
C31_12^b H31E_12^b 0.9800 .
C31_12^b H31F_12^b 0.9800 .
C32_12^b H32D_12^b 0.9800 .
C32_12^b H32E_12^b 0.9800 .
C32_12^b H32F_12^b 0.9800 .
C33_12^b C35_12^b 1.53(3) .
C33_12^b C36_12^b 1.53(3) .
C33_12^b C34_12^b 1.55(3) .
C34_12^b H34D_12^b 0.9800 .
C34_12^b H34E_12^b 0.9800 .
C34_12^b H34F_12^b 0.9800 .
C35_12^b H35D_12^b 0.9800 .
C35_12^b H35E_12^b 0.9800 .
C35_12^b H35F_12^b 0.9800 .
C36_12^b H36D_12^b 0.9800 .
C36_12^b H36E_12^b 0.9800 .
C36_12^b H36F_12^b 0.9800 .
Si30_13 O29_13 1.630(6) .
Si30_13 C31_13 1.865(13) .
Si30_13 C33_13 1.865(11) .
Si30_13 C32_13 1.895(13) .
O1_13 C2_13 1.237(7) .
O23_13 C22_13 1.409(8) .
O23_13 C24_13 1.436(8) .
O25_13 C24_13 1.417(10) .
O25_13 C21_13 1.419(8) .
O29_13 C28_13 1.431(9) .
O19_13 C18_13 1.404(7) .
O19_13 C20_13 1.457(7) .
N3_13 C2_13 1.378(8) .
N3_13 C4_13 1.398(7) .
N3_13 H3_13 0.8800 .
N5_13 C4_13 1.305(8) .
N5_13 C6_13 1.368(7) .
N8_13 C9_13 1.312(7) .
N8_13 C7_13 1.387(7) .
N10_13 C6_13 1.381(7) .
N10_13 C9_13 1.384(7) .
N10_13 C18_13 1.466(6) .
N11_13 C4_13 1.326(8) .
N11_13 H11A_13 0.8800 .
N11_13 H11B_13 0.8800 .
C2_13 C7_13 1.413(8) .
C6_13 C7_13 1.373(7) .
C9_13 C12_13 1.483(7) .
C12_13 C17_13 1.386(8) .
C12_13 C13_13 1.398(8) .
C13_13 C14_13 1.399(8) .
C13_13 H13_13 0.9500 .
C14_13 C15_13 1.368(10) .
C14_13 H14_13 0.9500 .
C15_13 C16_13 1.379(9) .
C15_13 H15_13 0.9500 .
C16_13 C17_13 1.407(8) .
C16_13 H16_13 0.9500 .
C17_13 H17_13 0.9500 .
C18_13 C22_13 1.539(7) .
C18_13 H18_13 1.0000 .
C20_13 C28_13 1.482(10) .
C20_13 C21_13 1.543(9) .
C20_13 H20_13 1.0000 .
C21_13 C22_13 1.539(9) .
C21_13 H21_13 1.0000 .
C22_13 H22_13 1.0000 .
C24_13 C26_13 1.506(10) .
C24_13 C27_13 1.509(10) .
C26_13 H26A_13 0.9800 .
C26_13 H26B_13 0.9800 .
C26_13 H26C_13 0.9800 .
C27_13 H27A_13 0.9800 .
C27_13 H27B_13 0.9800 .
C27_13 H27C_13 0.9800 .
C28_13 H28A_13 0.9900 .
C28_13 H28B_13 0.9900 .
C31_13 H31A_13 0.9800 .
C31_13 H31B_13 0.9800 .
C31_13 H31C_13 0.9800 .
C32_13 H32A_13 0.9800 .
C32_13 H32B_13 0.9800 .
C32_13 H32C_13 0.9800 .
C33_13 C34_13 1.475(16) .
C33_13 C36_13 1.514(15) .
C33_13 C35_13 1.535(16) .
C34_13 H34A_13 0.9800 .
C34_13 H34B_13 0.9800 .
C34_13 H34C_13 0.9800 .
C35_13 H35A_13 0.9800 .
C35_13 H35B_13 0.9800 .
C35_13 H35C_13 0.9800 .
C36_13 H36A_13 0.9800 .
C36_13 H36B_13 0.9800 .
C36_13 H36C_13 0.9800 .
O1_14 C2_14 1.213(8) .
O19_14 C18_14 1.361(11) .
O19_14 C20_14 1.449(11) .
O23_14 C22_14 1.430(11) .
O23_14 C24_14 1.439(9) .
O25_14 C24_14 1.349(13) .
O25_14 C21_14 1.424(12) .
N3_14 C4_14 1.386(8) .
N3_14 C2_14 1.394(8) .
N3_14 H3_14 0.8800 .
N5_14 C4_14 1.308(9) .
N5_14 C6_14 1.362(10) .
N11_14 C4_14 1.345(9) .
N11_14 H11A_14 0.8800 .
N11_14 H11B_14 0.8800 .
C2_14 C7_14 1.433(8) .
C6_14 C7_14 1.351(10) .
C6_14 N10_14 1.384(9) .
C7_14 N8_14 1.387(9) .
N8_14 C9_14 1.309(9) .
C9_14 N10_14 1.362(10) .
C9_14 C12_14 1.471(10) .
N10_14 C18_14 1.477(9) .
C12_14 C13_14 1.368(11) .
C12_14 C17_14 1.396(11) .
C13_14 C14_14 1.390(10) .
C13_14 H13_14 0.9500 .
C14_14 C15_14 1.379(12) .
C14_14 H14_14 0.9500 .
C15_14 C16_14 1.374(14) .
C15_14 H15_14 0.9500 .
C16_14 C17_14 1.383(13) .
C16_14 H16_14 0.9500 .
C17_14 H17_14 0.9500 .
C18_14 C22_14 1.509(13) .
C18_14 H18_14 1.0000 .
C20_14 C21_14 1.504(14) .
C20_14 C28_14 1.506(14) .
C20_14 H20_14 1.0000 .
C21_14 C22_14 1.535(11) .
C21_14 H21_14 1.0000 .
C22_14 H22_14 1.0000 .
C24_14 C26_14 1.422(16) .
C24_14 C27_14 1.533(18) .
C26_14 H26A_14 0.9800 .
C26_14 H26B_14 0.9800 .
C26_14 H26C_14 0.9800 .
C27_14 H27A_14 0.9800 .
C27_14 H27B_14 0.9800 .
C27_14 H27C_14 0.9800 .
C28_14 O29_14^b 1.41(2) .
C28_14 O29_14^a 1.43(2) .
C28_14 H28A_14^a 0.9900 .
C28_14 H28B_14^a 0.9900 .
C28_14 H28A_14^b 0.9900 .
C28_14 H28B_14^b 0.9900 .
O29_14^a Si30_14^a 1.70(2) .
Si30_14^a C33_14^a 1.836(19) .
Si30_14^a C31_14^a 1.87(2) .
Si30_14^a C32_14^a 1.92(2) .
C31_14^a H31A_14^a 0.9800 .
C31_14^a H31B_14^a 0.9800 .
C31_14^a H31C_14^a 0.9800 .
C32_14^a H32A_14^a 0.9800 .
C32_14^a H32B_14^a 0.9800 .
C32_14^a H32C_14^a 0.9800 .
C33_14^a C36_14^a 1.54(2) .
C33_14^a C35_14^a 1.55(2) .
C33_14^a C34_14^a 1.55(3) .
C34_14^a H34A_14^a 0.9800 .
C34_14^a H34B_14^a 0.9800 .
C34_14^a H34C_14^a 0.9800 .
C35_14^a H35A_14^a 0.9800 .
C35_14^a H35B_14^a 0.9800 .
C35_14^a H35C_14^a 0.9800 .
C36_14^a H36A_14^a 0.9800 .
C36_14^a H36B_14^a 0.9800 .
C36_14^a H36C_14^a 0.9800 .
O29_14^b Si30_14^b 1.628(18) .
Si30_14^b C32_14^b 1.82(2) .
Si30_14^b C33_14^b 1.84(2) .
Si30_14^b C31_14^b 1.98(2) .
C31_14^b H31D_14^b 0.9800 .
C31_14^b H31E_14^b 0.9800 .
C31_14^b H31F_14^b 0.9800 .
C32_14^b H32D_14^b 0.9800 .
C32_14^b H32E_14^b 0.9800 .
C32_14^b H32F_14^b 0.9800 .
C33_14^b C35_14^b 1.50(3) .
C33_14^b C36_14^b 1.51(2) .
C33_14^b C34_14^b 1.57(3) .
C34_14^b H34D_14^b 0.9800 .
C34_14^b H34E_14^b 0.9800 .
C34_14^b H34F_14^b 0.9800 .
C35_14^b H35D_14^b 0.9800 .
C35_14^b H35E_14^b 0.9800 .
C35_14^b H35F_14^b 0.9800 .
C36_14^b H36D_14^b 0.9800 .
C36_14^b H36E_14^b 0.9800 .
C36_14^b H36F_14^b 0.9800 .
O1_15 C2_15 1.233(8) .
O19_15 C18_15 1.400(13) .
O19_15 C20_15 1.407(15) .
O23_15 C24_15 1.419(12) .
O23_15 C22_15 1.431(9) .
O25_15 C24_15 1.419(15) .
O25_15 C21_15 1.430(11) .
N3_15 C4_15 1.374(9) .
N3_15 C2_15 1.406(8) .
N3_15 H3_15 0.8800 .
N5_15 C4_15 1.311(10) .
N5_15 C6_15 1.350(10) .
N8_15 C9_15 1.312(10) .
N8_15 C7_15 1.386(10) .
N10_15 C6_15 1.351(10) .
N10_15 C9_15 1.370(11) .
N10_15 C18_15 1.485(9) .
N11_15 C4_15 1.346(10) .
N11_15 H11A_15 0.8800 .
N11_15 H11B_15 0.8800 .
C2_15 C7_15 1.418(10) .
C6_15 C7_15 1.393(10) .
C9_15 C12_15 1.485(12) .
C12_15 C13_15 1.377(15) .
C12_15 C17_15 1.430(15) .
C13_15 C14_15 1.393(12) .
C13_15 H13_15 0.9500 .
C14_15 C15_15 1.348(19) .
C14_15 H14_15 0.9500 .
C15_15 C16_15 1.36(2) .
C15_15 H15_15 0.9500 .
C16_15 C17_15 1.396(17) .
C16_15 H16_15 0.9500 .
C17_15 H17_15 0.9500 .
C18_15 C22_15 1.545(12) .
C18_15 H18_15 1.0000 .
C20_15 C28_15 1.470(13) .
C20_15 C21_15 1.563(16) .
C20_15 H20_15 1.0000 .
C21_15 C22_15 1.522(15) .
C21_15 H21_15 1.0000 .
C22_15 H22_15 1.0000 .
C24_15 C27_15 1.515(14) .
C24_15 C26_15 1.522(17) .
C26_15 H26A_15 0.9800 .
C26_15 H26B_15 0.9800 .
C26_15 H26C_15 0.9800 .
C27_15 H27A_15 0.9800 .
C27_15 H27B_15 0.9800 .
C27_15 H27C_15 0.9800 .
C28_15 O29_15^a 1.413(7) .
C28_15 O29_15^c 1.418(7) .
C28_15 O29_15^b 1.421(7) .
C28_15 H28A_15^a 0.9900 .
C28_15 H28B_15^a 0.9900 .
C28_15 H28A_15^b 0.9900 .
C28_15 H28B_15^b 0.9900 .
C28_15 H28A_15^c 0.9900 .
C28_15 H28B_15^c 0.9900 .
O29_15^a Si30_15^a 1.663(6) .
Si30_15^a C32_15^a 1.879(6) .
Si30_15^a C33_15^a 1.879(6) .
Si30_15^a C31_15^a 1.880(6) .
C31_15^a H31A_15^a 0.9800 .
C31_15^a H31B_15^a 0.9800 .
C31_15^a H31C_15^a 0.9800 .
C32_15^a H32A_15^a 0.9800 .
C32_15^a H32B_15^a 0.9800 .
C32_15^a H32C_15^a 0.9800 .
C33_15^a C34_15^a 1.538(7) .
C33_15^a C35_15^a 1.538(7) .
C33_15^a C36_15^a 1.539(7) .
C34_15^a H34A_15^a 0.9800 .
C34_15^a H34B_15^a 0.9800 .
C34_15^a H34C_15^a 0.9800 .
C35_15^a H35A_15^a 0.9800 .
C35_15^a H35B_15^a 0.9800 .
C35_15^a H35C_15^a 0.9800 .
C36_15^a H36A_15^a 0.9800 .
C36_15^a H36B_15^a 0.9800 .
C36_15^a H36C_15^a 0.9800 .
Si30_15^b O29_15^b 1.641(6) .
Si30_15^b C32_15^b 1.881(7) .
Si30_15^b C33_15^b 1.883(6) .
Si30_15^b C31_15^b 1.884(7) .
C31_15^b H31D_15^b 0.9800 .
C31_15^b H31E_15^b 0.9800 .
C31_15^b H31F_15^b 0.9800 .
C32_15^b H32D_15^b 0.9800 .
C32_15^b H32E_15^b 0.9800 .
C32_15^b H32F_15^b 0.9800 .
C33_15^b C36_15^b 1.538(7) .
C33_15^b C34_15^b 1.539(7) .
C33_15^b C35_15^b 1.539(7) .
C34_15^b H34D_15^b 0.9800 .
C34_15^b H34E_15^b 0.9800 .
C34_15^b H34F_15^b 0.9800 .
C35_15^b H35D_15^b 0.9800 .
C35_15^b H35E_15^b 0.9800 .
C35_15^b H35F_15^b 0.9800 .
C36_15^b H36D_15^b 0.9800 .
C36_15^b H36E_15^b 0.9800 .
C36_15^b H36F_15^b 0.9800 .
Si30_15^c O29_15^c 1.648(7) .
Si30_15^c C32_15^c 1.881(7) .
Si30_15^c C31_15^c 1.882(7) .
Si30_15^c C33_15^c 1.882(6) .
C31_15^c H31G_15^c 0.9800 .
C31_15^c H31H_15^c 0.9800 .
C31_15^c H31I_15^c 0.9800 .
C32_15^c H32G_15^c 0.9800 .
C32_15^c H32H_15^c 0.9800 .
C32_15^c H32I_15^c 0.9800 .
C33_15^c C34_15^c 1.538(7) .
C33_15^c C36_15^c 1.538(7) .
C33_15^c C35_15^c 1.539(7) .
C34_15^c H34G_15^c 0.9800 .
C34_15^c H34H_15^c 0.9800 .
C34_15^c H34I_15^c 0.9800 .
C35_15^c H35G_15^c 0.9800 .
C35_15^c H35H_15^c 0.9800 .
C35_15^c H35I_15^c 0.9800 .
C36_15^c H36G_15^c 0.9800 .
C36_15^c H36H_15^c 0.9800 .
C36_15^c H36I_15^c 0.9800 .
O1_16 C2_16 1.250(7) .
O19_16 C18_16 1.399(8) .
O19_16 C20_16 1.456(9) .
O23_16 C24_16 1.411(10) .
O23_16 C22_16 1.425(8) .
O25_16 C21_16 1.445(10) .
O25_16 C24_16 1.448(13) .
N3_16 C4_16 1.371(7) .
N3_16 C2_16 1.381(7) .
N3_16 H3_16 0.8800 .
N5_16 C4_16 1.319(7) .
N5_16 C6_16 1.353(7) .
N8_16 C9_16 1.308(8) .
N8_16 C7_16 1.371(7) .
N10_16 C6_16 1.385(7) .
N10_16 C9_16 1.395(8) .
N10_16 C18_16 1.471(7) .
N11_16 C4_16 1.343(7) .
N11_16 H11A_16 0.8800 .
N11_16 H11B_16 0.8800 .
C2_16 C7_16 1.425(7) .
C6_16 C7_16 1.371(8) .
C9_16 C12_16 1.478(7) .
C12_16 C13_16 1.388(10) .
C12_16 C17_16 1.397(9) .
C13_16 C14_16 1.411(8) .
C13_16 H13_16 0.9500 .
C14_16 C15_16 1.372(11) .
C14_16 H14_16 0.9500 .
C15_16 C16_16 1.368(13) .
C15_16 H15_16 0.9500 .
C16_16 C17_16 1.399(9) .
C16_16 H16_16 0.9500 .
C17_16 H17_16 0.9500 .
C18_16 C22_16 1.540(8) .
C18_16 H18_16 1.0000 .
C20_16 C21_16 1.514(11) .
C20_16 C28_16 1.528(11) .
C20_16 H20_16 1.0000 .
C21_16 C22_16 1.537(10) .
C21_16 H21_16 1.0000 .
C22_16 H22_16 1.0000 .
C24_16 C27_16 1.488(12) .
C24_16 C26_16 1.523(12) .
C26_16 H26A_16 0.9800 .
C26_16 H26B_16 0.9800 .
C26_16 H26C_16 0.9800 .
C27_16 H27A_16 0.9800 .
C27_16 H27B_16 0.9800 .
C27_16 H27C_16 0.9800 .
C28_16 O29_16^a 1.379(19) .
C28_16 O29_16^b 1.43(2) .
C28_16 H28A_16^a 0.9900 .
C28_16 H28B_16^a 0.9900 .
C28_16 H28A_16^b 0.9900 .
C28_16 H28B_16^b 0.9900 .
O29_16^a Si30_16^a 1.615(18) .
Si30_16^a C33_16^a 1.861(19) .
Si30_16^a C31_16^a 1.87(2) .
Si30_16^a C32_16^a 1.877(16) .
C31_16^a H31A_16^a 0.9800 .
C31_16^a H31B_16^a 0.9800 .
C31_16^a H31C_16^a 0.9800 .
C32_16^a H32A_16^a 0.9800 .
C32_16^a H32B_16^a 0.9800 .
C32_16^a H32C_16^a 0.9800 .
C33_16^a C35_16^a 1.53(2) .
C33_16^a C36_16^a 1.55(2) .
C33_16^a C34_16^a 1.56(2) .
C34_16^a H34A_16^a 0.9800 .
C34_16^a H34B_16^a 0.9800 .
C34_16^a H34C_16^a 0.9800 .
C35_16^a H35A_16^a 0.9800 .
C35_16^a H35B_16^a 0.9800 .
C35_16^a H35C_16^a 0.9800 .
C36_16^a H36A_16^a 0.9800 .
C36_16^a H36B_16^a 0.9800 .
C36_16^a H36C_16^a 0.9800 .
Si30_16^b O29_16^b 1.646(19) .
Si30_16^b C33_16^b 1.85(2) .
Si30_16^b C31_16^b 1.87(2) .
Si30_16^b C32_16^b 1.91(2) .
C31_16^b H31D_16^b 0.9800 .
C31_16^b H31E_16^b 0.9800 .
C31_16^b H31F_16^b 0.9800 .
C32_16^b H32D_16^b 0.9800 .
C32_16^b H32E_16^b 0.9800 .
C32_16^b H32F_16^b 0.9800 .
C33_16^b C35_16^b 1.52(2) .
C33_16^b C34_16^b 1.55(3) .
C33_16^b C36_16^b 1.56(2) .
C34_16^b H34D_16^b 0.9800 .
C34_16^b H34E_16^b 0.9800 .
C34_16^b H34F_16^b 0.9800 .
C35_16^b H35D_16^b 0.9800 .
C35_16^b H35E_16^b 0.9800 .
C35_16^b H35F_16^b 0.9800 .
C36_16^b H36D_16^b 0.9800 .
C36_16^b H36E_16^b 0.9800 .
C36_16^b H36F_16^b 0.9800 .
O41_21^a C42_21 1.252(9) .
O42_21^b C44_21 1.335(14) .
O49_21 N48_21 1.236(16) .
O50_21 N48_21 1.195(14) .
O52_21 N51_21 1.167(10) .
O53_21 N51_21 1.269(12) .
O55_21 N54_21 1.202(10) .
O56_21 N54_21 1.223(11) .
N48_21 C47_21 1.439(10) .
N51_21 C43_21 1.444(10) .
N54_21 C45_21 1.461(9) .
C42_21 C47_21 1.396(9) .
C42_21 C43_21 1.425(9) .
C42_21 H42_21^b 0.9500 .
C43_21 C44_21 1.383(9) .
C44_21 C45_21 1.373(10) .
C44_21 H44_21^a 0.9500 .
C45_21 C46_21 1.405(10) .
C46_21 C47_21 1.406(10) .
C46_21 H46_21 0.9500 .
O41_22 C42_22 1.219(7) .
O49_22 N48_22 1.231(7) .
O50_22 N48_22 1.227(7) .
O52_22 N51_22 1.207(7) .
O53_22 N51_22 1.236(7) .
O55_22 N54_22 1.236(6) .
O56_22 N54_22 1.216(6) .
N48_22 C47_22 1.456(6) .
N51_22 C43_22 1.466(7) .
N54_22 C45_22 1.448(7) .
C42_22 C43_22 1.467(7) .
C42_22 C47_22 1.471(7) .
C43_22 C44_22 1.377(8) .
C44_22 C45_22 1.378(7) .
C44_22 H44_22 0.9500 .
C45_22 C46_22 1.402(7) .
C46_22 C47_22 1.360(7) .
C46_22 H46_22 0.9500 .
C61_31 C62_31 1.515(7) .
C61_31 H61A_31 0.9800 .
C61_31 H61B_31 0.9800 .
C61_31 H61C_31 0.9800 .
C62_31 C63_31 1.521(7) .
C62_31 H62A_31 0.9900 .
C62_31 H62B_31 0.9900 .
C63_31 C64_31 1.516(7) .
C63_31 H63A_31 0.9900 .
C63_31 H63B_31 0.9900 .
C64_31 C65_31 1.511(7) .
C64_31 H64A_31 0.9900 .
C64_31 H64B_31 0.9900 .
C65_31 C66_31 1.515(7) .
C65_31 H65A_31 0.9900 .
C65_31 H65B_31 0.9900 .
C66_31 H66A_31 0.9800 .
C66_31 H66B_31 0.9800 .
C66_31 H66C_31 0.9800 .
C61_32^a C62_32^a 1.504(7) .
C61_32^a H61A_32^a 0.9800 .
C61_32^a H61B_32^a 0.9800 .
C61_32^a H61C_32^a 0.9800 .
C62_32^a C63_32^a 1.521(7) .
C62_32^a H62A_32^a 0.9900 .
C62_32^a H62B_32^a 0.9900 .
C63_32^a C64_32^a 1.519(7) .
C63_32^a H63A_32^a 0.9900 .
C63_32^a H63B_32^a 0.9900 .
C64_32^a C65_32^a 1.524(7) .
C64_32^a H64A_32^a 0.9900 .
C64_32^a H64B_32^a 0.9900 .
C65_32^a C66_32^a 1.521(7) .
C65_32^a H65A_32^a 0.9900 .
C65_32^a H65B_32^a 0.9900 .
C66_32^a H66A_32^a 0.9800 .
C66_32^a H66B_32^a 0.9800 .
C66_32^a H66C_32^a 0.9800 .
C61_33 C62_33 1.512(7) .
C61_33 H61A_33 0.9800 .
C61_33 H61B_33 0.9800 .
C61_33 H61C_33 0.9800 .
C62_33 C63_33 1.518(7) .
C62_33 H62A_33 0.9900 .
C62_33 H62B_33 0.9900 .
C63_33 C64_33 1.506(7) .
C63_33 H63A_33 0.9900 .
C63_33 H63B_33 0.9900 .
C64_33 C65_33 1.512(7) .
C64_33 H64A_33 0.9900 .
C64_33 H64B_33 0.9900 .
C65_33 C66_33 1.523(7) .
C65_33 H65A_33 0.9900 .
C65_33 H65B_33 0.9900 .
C66_33 H66A_33 0.9800 .
C66_33 H66B_33 0.9800 .
C66_33 H66C_33 0.9800 .
C61_34^a C62_34^a 1.507(7) .
C61_34^a H61A_34^a 0.9800 .
C61_34^a H61B_34^a 0.9800 .
C61_34^a H61C_34^a 0.9800 .
C62_34^a C63_34^a 1.521(7) .
C62_34^a H62A_34^a 0.9900 .
C62_34^a H62B_34^a 0.9900 .
C63_34^a C64_34^a 1.521(7) .
C63_34^a H63A_34^a 0.9900 .
C63_34^a H63B_34^a 0.9900 .
C64_34^a C65_34^a 1.514(7) .
C64_34^a H64A_34^a 0.9900 .
C64_34^a H64B_34^a 0.9900 .
C65_34^a C66_34^a 1.524(7) .
C65_34^a H65A_34^a 0.9900 .
C65_34^a H65B_34^a 0.9900 .
C66_34^a H66A_34^a 0.9800 .
C66_34^a H66B_34^a 0.9800 .
C66_34^a H66C_34^a 0.9800 .
C61_35^a C62_35^a 1.520(7) .
C61_35^a H61A_35^a 0.9800 .
C61_35^a H61B_35^a 0.9800 .
C61_35^a H61C_35^a 0.9800 .
C62_35^a C63_35^a 1.518(7) .
C62_35^a H62A_35^a 0.9900 .
C62_35^a H62B_35^a 0.9900 .
C63_35^a C64_35^a 1.516(7) .
C63_35^a H63A_35^a 0.9900 .
C63_35^a H63B_35^a 0.9900 .
C64_35^a C65_35^a 1.517(7) .
C64_35^a H64A_35^a 0.9900 .
C64_35^a H64B_35^a 0.9900 .
C65_35^a C66_35^a 1.520(7) .
C65_35^a H65A_35^a 0.9900 .
C65_35^a H65B_35^a 0.9900 .
C66_35^a H66A_35^a 0.9800 .
C66_35^a H66B_35^a 0.9800 .
C66_35^a H66C_35^a 0.9800 .
C61_37^a C62_37^a 1.513(7) .
C61_37^a H61A_37^a 0.9800 .
C61_37^a H61B_37^a 0.9800 .
C61_37^a H61C_37^a 0.9800 .
C62_37^a C63_37^a 1.510(7) .
C62_37^a H62A_37^a 0.9900 .
C62_37^a H62B_37^a 0.9900 .
C63_37^a C64_37^a 1.517(7) .
C63_37^a H63A_37^a 0.9900 .
C63_37^a H63B_37^a 0.9900 .
C64_37^a C65_37^a 1.522(7) .
C64_37^a H64A_37^a 0.9900 .
C64_37^a H64B_37^a 0.9900 .
C65_37^a C66_37^a 1.521(7) .
C65_37^a H65A_37^a 0.9900 .
C65_37^a H65B_37^a 0.9900 .
C66_37^a H66A_37^a 0.9800 .
C66_37^a H66B_37^a 0.9800 .
C66_37^a H66C_37^a 0.9800 .
C61_38^a C62_38^a 1.521(7) .
C61_38^a H61A_38^a 0.9800 .
C61_38^a H61B_38^a 0.9800 .
C61_38^a H61C_38^a 0.9800 .
C62_38^a C63_38^a 1.514(7) .
C62_38^a H62A_38^a 0.9900 .
C62_38^a H62B_38^a 0.9900 .
C63_38^a C64_38^a 1.519(7) .
C63_38^a H63A_38^a 0.9900 .
C63_38^a H63B_38^a 0.9900 .
C64_38^a C65_38^a 1.514(7) .
C64_38^a H64A_38^a 0.9900 .
C64_38^a H64B_38^a 0.9900 .
C65_38^a C66_38^a 1.521(7) .
C65_38^a H65A_38^a 0.9900 .
C65_38^a H65B_38^a 0.9900 .
C66_38^a H66A_38^a 0.9800 .
C66_38^a H66B_38^a 0.9800 .
C66_38^a H66C_38^a 0.9800 .
C61_39^a C62_39^a 1.518(7) .
C61_39^a H61D_39^a 0.9800 .
C61_39^a H61E_39^a 0.9800 .
C61_39^a H61F_39^a 0.9800 .
C62_39^a C63_39^a 1.519(7) .
C62_39^a H62C_39^a 0.9900 .
C62_39^a H62D_39^a 0.9900 .
C63_39^a C64_39^a 1.521(7) .
C63_39^a H63C_39^a 0.9900 .
C63_39^a H63D_39^a 0.9900 .
C64_39^a C65_39^a 1.519(7) .
C64_39^a H64C_39^a 0.9900 .
C64_39^a H64D_39^a 0.9900 .
C65_39^a C66_39^a 1.518(7) .
C65_39^a H65C_39^a 0.9900 .
C65_39^a H65D_39^a 0.9900 .
C66_39^a H66D_39^a 0.9800 .
C66_39^a H66E_39^a 0.9800 .
C66_39^a H66F_39^a 0.9800 .
C61_40^a C62_40^a 1.520(7) .
C61_40^a H61A_40^a 0.9800 .
C61_40^a H61B_40^a 0.9800 .
C61_40^a H61C_40^a 0.9800 .
C62_40^a C63_40^a 1.519(7) .
C62_40^a H62A_40^a 0.9900 .
C62_40^a H62B_40^a 0.9900 .
C63_40^a C64_40^a 1.520(7) .
C63_40^a H63A_40^a 0.9900 .
C63_40^a H63B_40^a 0.9900 .
C64_40^a C65_40^a 1.521(7) .
C64_40^a H64A_40^a 0.9900 .
C64_40^a H64B_40^a 0.9900 .
C65_40^a C66_40^a 1.519(7) .
C65_40^a H65A_40^a 0.9900 .
C65_40^a H65B_40^a 0.9900 .
C66_40^a H66A_40^a 0.9800 .
C66_40^a H66B_40^a 0.9800 .
C66_40^a H66C_40^a 0.9800 .
C61_40^b C62_40^b 1.519(7) .
C61_40^b H61D_40^b 0.9800 .
C61_40^b H61E_40^b 0.9800 .
C61_40^b H61F_40^b 0.9800 .
C62_40^b C63_40^b 1.521(7) .
C62_40^b H62C_40^b 0.9900 .
C62_40^b H62D_40^b 0.9900 .
C63_40^b C64_40^b 1.519(7) .
C63_40^b H63C_40^b 0.9900 .
C63_40^b H63D_40^b 0.9900 .
C64_40^b C65_40^b 1.518(7) .
C64_40^b H64C_40^b 0.9900 .
C64_40^b H64D_40^b 0.9900 .
C65_40^b C66_40^b 1.523(7) .
C65_40^b H65C_40^b 0.9900 .
C65_40^b H65D_40^b 0.9900 .
C66_40^b H66D_40^b 0.9800 .
C66_40^b H66E_40^b 0.9800 .
C66_40^b H66F_40^b 0.9800 .
Cl72_41 C71_41 1.750(17) .
Cl73_41 C71_41 1.774(16) .
C71_41 H71A_41 0.9900 .
C71_41 H71B_41 0.9900 .
Cl72_42 C71_42 1.695(11) .
Cl73_42 C71_42 1.756(10) .
C71_42 H71A_42 0.9900 .
C71_42 H71B_42 0.9900 .
Cl72_44 C71_44 1.730(10) .
Cl73_44 C71_44 1.760(9) .
C71_44 H71A_44 0.9900 .
C71_44 H71B_44 0.9900 .
C71_45 Cl72_45 1.740(7) .
C71_45 Cl73_45 1.748(7) .
C71_45 H71A_45 0.9900 .
C71_45 H71B_45 0.9900 .

loop_
_geom_torsion_atom_site_label_1
_geom_torsion_atom_site_label_2
_geom_torsion_atom_site_label_3
_geom_torsion_atom_site_label_4
_geom_torsion
C32_1 Si30_1 O29_1 C28_1 78.2(5)
C31_1 Si30_1 O29_1 C28_1 -42.4(6)
C33_1 Si30_1 O29_1 C28_1 -161.0(5)
K1 O1_1 C2_1 N3_1 39.4(7)
K1 O1_1 C2_1 C7_1 -141.8(4)
C4_1 N3_1 C2_1 O1_1 177.2(5)
C4_1 N3_1 C2_1 C7_1 -1.8(7)
C6_1 N5_1 C4_1 N11_1 -178.2(5)
C6_1 N5_1 C4_1 N3_1 2.5(7)
C2_1 N3_1 C4_1 N11_1 178.4(5)
C2_1 N3_1 C4_1 N5_1 -2.3(8)
C4_1 N5_1 C6_1 N10_1 -178.1(5)
C4_1 N5_1 C6_1 C7_1 1.4(8)
C9_1 N10_1 C6_1 N5_1 179.7(5)
C18_1 N10_1 C6_1 N5_1 4.6(8)
C9_1 N10_1 C6_1 C7_1 0.1(5)
C18_1 N10_1 C6_1 C7_1 -175.0(4)
C9_1 N8_1 C7_1 C6_1 0.6(6)
C9_1 N8_1 C7_1 C2_1 -173.0(5)
N5_1 C6_1 C7_1 N8_1 179.9(5)
N10_1 C6_1 C7_1 N8_1 -0.4(6)
N5_1 C6_1 C7_1 C2_1 -5.6(8)
N10_1 C6_1 C7_1 C2_1 174.0(4)
O1_1 C2_1 C7_1 N8_1 -0.4(9)
N3_1 C2_1 C7_1 N8_1 178.5(5)
O1_1 C2_1 C7_1 C6_1 -173.7(5)
N3_1 C2_1 C7_1 C6_1 5.2(7)
C7_1 N8_1 C9_1 N10_1 -0.6(5)
C7_1 N8_1 C9_1 C12_1 -178.8(4)
C6_1 N10_1 C9_1 N8_1 0.3(5)
C18_1 N10_1 C9_1 N8_1 175.6(4)
C6_1 N10_1 C9_1 C12_1 178.4(5)
C18_1 N10_1 C9_1 C12_1 -6.2(7)
N8_1 C9_1 C12_1 C13_1 43.7(6)
N10_1 C9_1 C12_1 C13_1 -134.2(5)
N8_1 C9_1 C12_1 C17_1 -133.1(5)
N10_1 C9_1 C12_1 C17_1 49.0(7)
C17_1 C12_1 C13_1 C14_1 -1.5(7)
C9_1 C12_1 C13_1 C14_1 -178.3(4)
C12_1 C13_1 C14_1 C15_1 0.6(7)
C13_1 C14_1 C15_1 C16_1 1.9(8)
C14_1 C15_1 C16_1 C17_1 -3.5(8)
C15_1 C16_1 C17_1 C12_1 2.7(8)
C13_1 C12_1 C17_1 C16_1 -0.1(7)
C9_1 C12_1 C17_1 C16_1 176.6(4)
C20_1 O19_1 C18_1 N10_1 -101.7(4)
C20_1 O19_1 C18_1 C22_1 22.8(5)
C6_1 N10_1 C18_1 O19_1 87.5(6)
C9_1 N10_1 C18_1 O19_1 -86.8(5)
C6_1 N10_1 C18_1 C22_1 -32.8(7)
C9_1 N10_1 C18_1 C22_1 152.9(4)
C18_1 O19_1 C20_1 C28_1 104.2(5)
C18_1 O19_1 C20_1 C21_1 -19.4(5)
C24_1 O25_1 C21_1 C22_1 11.7(6)
C24_1 O25_1 C21_1 C20_1 124.6(5)
O19_1 C20_1 C21_1 O25_1 -104.7(5)
C28_1 C20_1 C21_1 O25_1 134.3(5)
O19_1 C20_1 C21_1 C22_1 7.6(5)
C28_1 C20_1 C21_1 C22_1 -113.4(5)
C24_1 O23_1 C22_1 C21_1 -26.2(5)
C24_1 O23_1 C22_1 C18_1 -137.2(4)
O25_1 C21_1 C22_1 O23_1 9.1(5)
C20_1 C21_1 C22_1 O23_1 -106.8(4)
O25_1 C21_1 C22_1 C18_1 121.2(4)
C20_1 C21_1 C22_1 C18_1 5.3(5)
O19_1 C18_1 C22_1 O23_1 94.2(4)
N10_1 C18_1 C22_1 O23_1 -142.8(4)
O19_1 C18_1 C22_1 C21_1 -16.6(5)
N10_1 C18_1 C22_1 C21_1 106.4(4)
C21_1 O25_1 C24_1 O23_1 -28.3(6)
C21_1 O25_1 C24_1 C27_1 -145.2(5)
C21_1 O25_1 C24_1 C26_1 90.8(5)
C22_1 O23_1 C24_1 O25_1 34.1(5)
C22_1 O23_1 C24_1 C27_1 151.7(5)
C22_1 O23_1 C24_1 C26_1 -84.4(5)
Si30_1 O29_1 C28_1 C20_1 -176.8(4)
O19_1 C20_1 C28_1 O29_1 -177.7(4)
C21_1 C20_1 C28_1 O29_1 -58.2(6)
O29_1 Si30_1 C33_1 C36_1 177.8(8)
C32_1 Si30_1 C33_1 C36_1 -64.1(9)
C31_1 Si30_1 C33_1 C36_1 59.1(9)
O29_1 Si30_1 C33_1 C34_1 -61.8(7)
C32_1 Si30_1 C33_1 C34_1 56.3(7)
C31_1 Si30_1 C33_1 C34_1 179.5(6)
O29_1 Si30_1 C33_1 C35_1 57.1(6)
C32_1 Si30_1 C33_1 C35_1 175.2(6)
C31_1 Si30_1 C33_1 C35_1 -61.6(7)
K1 O1_2 C2_2 N3_2 35.9(7)
K1 O1_2 C2_2 C7_2 -143.5(4)
C4_2 N3_2 C2_2 O1_2 177.7(5)
C4_2 N3_2 C2_2 C7_2 -2.8(7)
C6_2 N5_2 C4_2 N11_2 -178.3(4)
C6_2 N5_2 C4_2 N3_2 2.1(7)
C2_2 N3_2 C4_2 N5_2 -0.3(8)
C2_2 N3_2 C4_2 N11_2 -179.9(4)
C4_2 N5_2 C6_2 C7_2 -0.6(7)
C4_2 N5_2 C6_2 N10_2 178.5(5)
C9_2 N10_2 C6_2 N5_2 -179.5(5)
C18_2 N10_2 C6_2 N5_2 1.4(9)
C9_2 N10_2 C6_2 C7_2 -0.1(6)
C18_2 N10_2 C6_2 C7_2 -179.3(5)
N5_2 C6_2 C7_2 N8_2 178.7(5)
N10_2 C6_2 C7_2 N8_2 -0.6(6)
N5_2 C6_2 C7_2 C2_2 -2.6(8)
N10_2 C6_2 C7_2 C2_2 178.1(5)
C9_2 N8_2 C7_2 C6_2 1.1(6)
C9_2 N8_2 C7_2 C2_2 -177.5(5)
O1_2 C2_2 C7_2 C6_2 -176.6(5)
N3_2 C2_2 C7_2 C6_2 3.9(7)
O1_2 C2_2 C7_2 N8_2 1.8(9)
N3_2 C2_2 C7_2 N8_2 -177.6(5)
C7_2 N8_2 C9_2 N10_2 -1.2(6)
C7_2 N8_2 C9_2 C12_2 -179.5(5)
C6_2 N10_2 C9_2 N8_2 0.8(6)
C18_2 N10_2 C9_2 N8_2 -180.0(5)
C6_2 N10_2 C9_2 C12_2 179.1(5)
C18_2 N10_2 C9_2 C12_2 -1.7(9)
N8_2 C9_2 C12_2 C13_2 36.5(8)
N10_2 C9_2 C12_2 C13_2 -141.5(6)
N8_2 C9_2 C12_2 C17_2 -139.7(6)
N10_2 C9_2 C12_2 C17_2 42.3(9)
C17_2 C12_2 C13_2 C14_2 1.7(8)
C9_2 C12_2 C13_2 C14_2 -174.6(6)
C12_2 C13_2 C14_2 C15_2 -0.1(10)
C13_2 C14_2 C15_2 C16_2 -2.1(11)
C14_2 C15_2 C16_2 C17_2 2.6(12)
C13_2 C12_2 C17_2 C16_2 -1.1(9)
C9_2 C12_2 C17_2 C16_2 175.0(6)
C15_2 C16_2 C17_2 C12_2 -1.0(11)
C20_2 O19_2 C18_2 N10_2 -100.7(5)
C20_2 O19_2 C18_2 C22_2 24.4(6)
C6_2 N10_2 C18_2 O19_2 90.9(6)
C9_2 N10_2 C18_2 O19_2 -88.1(6)
C6_2 N10_2 C18_2 C22_2 -30.1(8)
C9_2 N10_2 C18_2 C22_2 150.9(5)
C18_2 O19_2 C20_2 C28_2 104.7(6)
C18_2 O19_2 C20_2 C21_2 -21.6(7)
C24_2 O25_2 C21_2 C20_2 129.3(6)
C24_2 O25_2 C21_2 C22_2 15.6(6)
O19_2 C20_2 C21_2 O25_2 -102.6(5)
C28_2 C20_2 C21_2 O25_2 132.3(6)
O19_2 C20_2 C21_2 C22_2 9.9(6)
C28_2 C20_2 C21_2 C22_2 -115.2(6)
C24_2 O23_2 C22_2 C18_2 -139.7(5)
C24_2 O23_2 C22_2 C21_2 -29.0(6)
O19_2 C18_2 C22_2 O23_2 93.5(6)
N10_2 C18_2 C22_2 O23_2 -142.8(5)
O19_2 C18_2 C22_2 C21_2 -16.5(5)
N10_2 C18_2 C22_2 C21_2 107.2(5)
O25_2 C21_2 C22_2 O23_2 8.9(5)
C20_2 C21_2 C22_2 O23_2 -108.0(5)
O25_2 C21_2 C22_2 C18_2 120.7(4)
C20_2 C21_2 C22_2 C18_2 3.8(6)
C21_2 O25_2 C24_2 O23_2 -34.5(6)
C21_2 O25_2 C24_2 C27_2 -150.4(5)
C21_2 O25_2 C24_2 C26_2 82.5(6)
C22_2 O23_2 C24_2 O25_2 40.1(6)
C22_2 O23_2 C24_2 C27_2 158.5(7)
C22_2 O23_2 C24_2 C26_2 -80.4(6)
O19_2 C20_2 C28_2 O29_2^a 68.3(8)
C21_2 C20_2 C28_2 O29_2^a -170.9(6)
O19_2 C20_2 C28_2 O29_2^b 57.6(10)
C21_2 C20_2 C28_2 O29_2^b 178.5(9)
C20_2 C28_2 O29_2^a Si30_2^a -91.4(11)
C31_2^a Si30_2^a O29_2^a C28_2 -21.7(14)
C33_2^a Si30_2^a O29_2^a C28_2 -145.6(10)
C32_2^a Si30_2^a O29_2^a C28_2 95.5(11)
O29_2^a Si30_2^a C33_2^a C34_2^a -56.5(13)
C31_2^a Si30_2^a C33_2^a C34_2^a -179.5(13)
C32_2^a Si30_2^a C33_2^a C34_2^a 61.0(14)
O29_2^a Si30_2^a C33_2^a C36_2^a -172.7(10)
C31_2^a Si30_2^a C33_2^a C36_2^a 64.3(13)
C32_2^a Si30_2^a C33_2^a C36_2^a -55.2(13)
O29_2^a Si30_2^a C33_2^a C35_2^a 64.8(14)
C31_2^a Si30_2^a C33_2^a C35_2^a -58.2(15)
C32_2^a Si30_2^a C33_2^a C35_2^a -177.7(13)
C20_2 C28_2 O29_2^b Si30_2^b -156.3(13)
C31_2^b Si30_2^b O29_2^b C28_2 55(2)
C32_2^b Si30_2^b O29_2^b C28_2 -73.2(18)
C33_2^b Si30_2^b O29_2^b C28_2 173.1(13)
O29_2^b Si30_2^b C33_2^b C36_2^b -178(2)
C31_2^b Si30_2^b C33_2^b C36_2^b -61(3)
C32_2^b Si30_2^b C33_2^b C36_2^b 66(2)
O29_2^b Si30_2^b C33_2^b C35_2^b 56(2)
C31_2^b Si30_2^b C33_2^b C35_2^b 173(3)
C32_2^b Si30_2^b C33_2^b C35_2^b -60(2)
O29_2^b Si30_2^b C33_2^b C34_2^b -62(2)
C31_2^b Si30_2^b C33_2^b C34_2^b 55(3)
C32_2^b Si30_2^b C33_2^b C34_2^b -178(2)
K1 O1_3 C2_3 N3_3 31.2(8)
K1 O1_3 C2_3 C7_3 -147.9(4)
C4_3 N3_3 C2_3 O1_3 179.0(5)
C4_3 N3_3 C2_3 C7_3 -1.7(8)
C6_3 N5_3 C4_3 N11_3 -179.1(6)
C6_3 N5_3 C4_3 N3_3 1.2(8)
C2_3 N3_3 C4_3 N5_3 -0.2(9)
C2_3 N3_3 C4_3 N11_3 -179.9(5)
C4_3 N5_3 C6_3 C7_3 -0.2(9)
C4_3 N5_3 C6_3 N10_3 179.8(5)
C9_3 N10_3 C6_3 N5_3 179.3(6)
C18_3 N10_3 C6_3 N5_3 -2.3(9)
C9_3 N10_3 C6_3 C7_3 -0.7(6)
C18_3 N10_3 C6_3 C7_3 177.8(5)
N5_3 C6_3 C7_3 N8_3 179.6(6)
N10_3 C6_3 C7_3 N8_3 -0.4(6)
N5_3 C6_3 C7_3 C2_3 -1.8(9)
N10_3 C6_3 C7_3 C2_3 178.1(5)
C9_3 N8_3 C7_3 C6_3 1.4(6)
C9_3 N8_3 C7_3 C2_3 -177.0(6)
O1_3 C2_3 C7_3 C6_3 -178.2(6)
N3_3 C2_3 C7_3 C6_3 2.6(7)
O1_3 C2_3 C7_3 N8_3 0.0(10)
N3_3 C2_3 C7_3 N8_3 -179.2(5)
C7_3 N8_3 C9_3 N10_3 -1.8(6)
C7_3 N8_3 C9_3 C12_3 179.2(5)
C6_3 N10_3 C9_3 N8_3 1.6(6)
C18_3 N10_3 C9_3 N8_3 -176.9(5)
C6_3 N10_3 C9_3 C12_3 -179.4(5)
C18_3 N10_3 C9_3 C12_3 2.0(9)
N8_3 C9_3 C12_3 C17_3 -138.8(6)
N10_3 C9_3 C12_3 C17_3 42.4(8)
N8_3 C9_3 C12_3 C13_3 37.1(8)
N10_3 C9_3 C12_3 C13_3 -141.7(6)
C17_3 C12_3 C13_3 C14_3 -1.0(8)
C9_3 C12_3 C13_3 C14_3 -176.9(5)
C12_3 C13_3 C14_3 C15_3 0.1(9)
C13_3 C14_3 C15_3 C16_3 -0.2(10)
C14_3 C15_3 C16_3 C17_3 1.1(11)
C15_3 C16_3 C17_3 C12_3 -2.0(11)
C13_3 C12_3 C17_3 C16_3 1.9(9)
C9_3 C12_3 C17_3 C16_3 177.7(6)
C20_3 O19_3 C18_3 N10_3 -108.1(5)
C20_3 O19_3 C18_3 C22_3 17.1(6)
C6_3 N10_3 C18_3 O19_3 89.2(6)
C9_3 N10_3 C18_3 O19_3 -92.6(6)
C6_3 N10_3 C18_3 C22_3 -32.2(8)
C9_3 N10_3 C18_3 C22_3 146.0(5)
C18_3 O19_3 C20_3 C21_3 -18.2(6)
C18_3 O19_3 C20_3 C28_3 106.4(6)
C24_3 O25_3 C21_3 C20_3 104.3(8)
C24_3 O25_3 C21_3 C22_3 -12.0(10)
O19_3 C20_3 C21_3 O25_3 -104.1(6)
C28_3 C20_3 C21_3 O25_3 132.5(6)
O19_3 C20_3 C21_3 C22_3 11.4(7)
C28_3 C20_3 C21_3 C22_3 -112.0(6)
C24_3 O23_3 C22_3 C18_3 -109.5(6)
C24_3 O23_3 C22_3 C21_3 4.4(8)
O19_3 C18_3 C22_3 O23_3 105.1(5)
N10_3 C18_3 C22_3 O23_3 -131.6(5)
O19_3 C18_3 C22_3 C21_3 -9.0(6)
N10_3 C18_3 C22_3 C21_3 114.4(6)
O25_3 C21_3 C22_3 O23_3 4.2(9)
C20_3 C21_3 C22_3 O23_3 -119.9(6)
O25_3 C21_3 C22_3 C18_3 122.6(7)
C20_3 C21_3 C22_3 C18_3 -1.6(7)
C21_3 O25_3 C24_3 O23_3 15.2(11)
C21_3 O25_3 C24_3 C26_3 133.4(10)
C21_3 O25_3 C24_3 C27_3 -97.2(10)
C22_3 O23_3 C24_3 O25_3 -11.8(9)
C22_3 O23_3 C24_3 C26_3 -132.4(11)
C22_3 O23_3 C24_3 C27_3 102.0(8)
O19_3 C20_3 C28_3 O29_3^a 51.8(15)
C21_3 C20_3 C28_3 O29_3^a 172.9(15)
O19_3 C20_3 C28_3 O29_3^b 60.4(12)
C21_3 C20_3 C28_3 O29_3^b -178.5(11)
C20_3 C28_3 O29_3^b Si30_3^b -136.9(16)
C31_3^b Si30_3^b O29_3^b C28_3 47(2)
C33_3^b Si30_3^b O29_3^b C28_3 -85(2)
C32_3^b Si30_3^b O29_3^b C28_3 162.1(18)
C20_3 C28_3 O29_3^a Si30_3^a -166.6(13)
C33_3^a Si30_3^a O29_3^a C28_3 176.9(19)
C31_3^a Si30_3^a O29_3^a C28_3 45(3)
C32_3^a Si30_3^a O29_3^a C28_3 -70(2)
O29_3^a Si30_3^a C33_3^a C34_3^a -63(3)
C31_3^a Si30_3^a C33_3^a C34_3^a 67(3)
C32_3^a Si30_3^a C33_3^a C34_3^a -177(3)
O29_3^a Si30_3^a C33_3^a C35_3^a 59(3)
C31_3^a Si30_3^a C33_3^a C35_3^a -171(3)
C32_3^a Si30_3^a C33_3^a C35_3^a -55(3)
O29_3^a Si30_3^a C33_3^a C36_3^a 179(3)
C31_3^a Si30_3^a C33_3^a C36_3^a -51(3)
C32_3^a Si30_3^a C33_3^a C36_3^a 65(3)
K1 O1_4 C2_4 N3_4 44.0(7)
K1 O1_4 C2_4 C7_4 -136.4(5)
C4_4 N3_4 C2_4 O1_4 178.2(6)
C4_4 N3_4 C2_4 C7_4 -1.5(8)
C6_4 N5_4 C4_4 N11_4 -178.9(6)
C6_4 N5_4 C4_4 N3_4 2.5(9)
C2_4 N3_4 C4_4 N5_4 -0.5(10)
C2_4 N3_4 C4_4 N11_4 -179.2(6)
C4_4 N5_4 C6_4 C7_4 -2.6(9)
C4_4 N5_4 C6_4 N10_4 177.0(6)
C9_4 N10_4 C6_4 N5_4 -179.8(6)
C18_4 N10_4 C6_4 N5_4 -8.1(10)
C9_4 N10_4 C6_4 C7_4 -0.1(6)
C18_4 N10_4 C6_4 C7_4 171.7(5)
N5_4 C6_4 C7_4 N8_4 179.5(6)
N10_4 C6_4 C7_4 N8_4 -0.2(7)
N5_4 C6_4 C7_4 C2_4 0.7(10)
N10_4 C6_4 C7_4 C2_4 -179.0(5)
C9_4 N8_4 C7_4 C6_4 0.5(7)
C9_4 N8_4 C7_4 C2_4 179.1(6)
O1_4 C2_4 C7_4 C6_4 -178.3(6)
N3_4 C2_4 C7_4 C6_4 1.3(8)
O1_4 C2_4 C7_4 N8_4 3.2(10)
N3_4 C2_4 C7_4 N8_4 -177.2(6)
C7_4 N8_4 C9_4 N10_4 -0.6(6)
C7_4 N8_4 C9_4 C12_4 179.1(5)
C6_4 N10_4 C9_4 N8_4 0.4(6)
C18_4 N10_4 C9_4 N8_4 -171.5(5)
C6_4 N10_4 C9_4 C12_4 -179.3(5)
C18_4 N10_4 C9_4 C12_4 8.8(9)
N8_4 C9_4 C12_4 C13_4 41.4(8)
N10_4 C9_4 C12_4 C13_4 -138.9(5)
N8_4 C9_4 C12_4 C17_4 -135.8(6)
N10_4 C9_4 C12_4 C17_4 43.8(8)
C17_4 C12_4 C13_4 C14_4 -1.3(8)
C9_4 C12_4 C13_4 C14_4 -178.6(5)
C12_4 C13_4 C14_4 C15_4 0.6(8)
C13_4 C14_4 C15_4 C16_4 0.7(9)
C14_4 C15_4 C16_4 C17_4 -1.5(9)
C15_4 C16_4 C17_4 C12_4 0.8(9)
C13_4 C12_4 C17_4 C16_4 0.5(8)
C9_4 C12_4 C17_4 C16_4 177.7(5)
C20_4 O19_4 C18_4 N10_4 -104.0(5)
C20_4 O19_4 C18_4 C22_4 19.9(6)
C6_4 N10_4 C18_4 O19_4 95.1(7)
C9_4 N10_4 C18_4 O19_4 -94.8(6)
C6_4 N10_4 C18_4 C22_4 -25.9(8)
C9_4 N10_4 C18_4 C22_4 144.3(5)
C18_4 O19_4 C20_4 C28_4 104.1(6)
C18_4 O19_4 C20_4 C21_4 -19.5(6)
C24_4 O25_4 C21_4 C22_4 -17.4(7)
C24_4 O25_4 C21_4 C20_4 96.6(6)
O19_4 C20_4 C21_4 O25_4 -103.4(5)
C28_4 C20_4 C21_4 O25_4 137.1(6)
O19_4 C20_4 C21_4 C22_4 10.6(6)
C28_4 C20_4 C21_4 C22_4 -108.9(6)
C24_4 O23_4 C22_4 C21_4 13.5(6)
C24_4 O23_4 C22_4 C18_4 -101.6(5)
O25_4 C21_4 C22_4 O23_4 2.2(7)
C20_4 C21_4 C22_4 O23_4 -118.5(5)
O25_4 C21_4 C22_4 C18_4 121.4(5)
C20_4 C21_4 C22_4 C18_4 0.7(6)
O19_4 C18_4 C22_4 O23_4 102.3(5)
N10_4 C18_4 C22_4 O23_4 -133.8(5)
O19_4 C18_4 C22_4 C21_4 -12.2(5)
N10_4 C18_4 C22_4 C21_4 111.8(5)
C21_4 O25_4 C24_4 O23_4 25.8(7)
C21_4 O25_4 C24_4 C27_4 -95.2(6)
C21_4 O25_4 C24_4 C26_4 137.3(6)
C22_4 O23_4 C24_4 O25_4 -23.9(6)
C22_4 O23_4 C24_4 C27_4 98.2(6)
C22_4 O23_4 C24_4 C26_4 -137.1(5)
O19_4 C20_4 C28_4 O29_4^a -167.7(9)
C21_4 C20_4 C28_4 O29_4^a -48.8(10)
O19_4 C20_4 C28_4 O29_4^b 164.5(7)
C21_4 C20_4 C28_4 O29_4^b -76.6(9)
C20_4 C28_4 O29_4^a Si30_4^a 178.1(10)
C28_4 O29_4^a Si30_4^a C33_4^a 94.1(14)
C28_4 O29_4^a Si30_4^a C32_4^a -28.1(19)
C28_4 O29_4^a Si30_4^a C31_4^a -152.0(17)
O29_4^a Si30_4^a C33_4^a C34_4^a -54(2)
C32_4^a Si30_4^a C33_4^a C34_4^a 70(2)
C31_4^a Si30_4^a C33_4^a C34_4^a -166(2)
O29_4^a Si30_4^a C33_4^a C35_4^a 67(2)
C32_4^a Si30_4^a C33_4^a C35_4^a -168(2)
C31_4^a Si30_4^a C33_4^a C35_4^a -45(2)
O29_4^a Si30_4^a C33_4^a C36_4^a -174.4(19)
C32_4^a Si30_4^a C33_4^a C36_4^a -50(3)
C31_4^a Si30_4^a C33_4^a C36_4^a 74(2)
C20_4 C28_4 O29_4^b Si30_4^b -171.4(9)
C28_4 O29_4^b Si30_4^b C31_4^b 168.4(13)
C28_4 O29_4^b Si30_4^b C32_4^b 47(2)
C28_4 O29_4^b Si30_4^b C33_4^b -71.1(14)
O29_4^b Si30_4^b C33_4^b C36_4^b -172(2)
C31_4^b Si30_4^b C33_4^b C36_4^b -57(2)
C32_4^b Si30_4^b C33_4^b C36_4^b 73(3)
O29_4^b Si30_4^b C33_4^b C35_4^b 66.5(19)
C31_4^b Si30_4^b C33_4^b C35_4^b -177.8(18)
C32_4^b Si30_4^b C33_4^b C35_4^b -48(2)
O29_4^b Si30_4^b C33_4^b C34_4^b -52(2)
C31_4^b Si30_4^b C33_4^b C34_4^b 63(2)
C32_4^b Si30_4^b C33_4^b C34_4^b -167(2)
K2 O1_5 C2_5 N3_5 34.1(11)
K2 O1_5 C2_5 C7_5 -145.8(6)
C4_5 N3_5 C2_5 O1_5 179.2(7)
C4_5 N3_5 C2_5 C7_5 -0.9(10)
C6_5 N5_5 C4_5 N11_5 -179.8(7)
C6_5 N5_5 C4_5 N3_5 1.8(10)
C2_5 N3_5 C4_5 N5_5 -1.8(12)
C2_5 N3_5 C4_5 N11_5 179.7(7)
C4_5 N5_5 C6_5 C7_5 1.1(10)
C4_5 N5_5 C6_5 N10_5 179.5(6)
C9_5 N10_5 C6_5 N5_5 -179.8(6)
C18_5 N10_5 C6_5 N5_5 8.3(10)
C9_5 N10_5 C6_5 C7_5 -1.1(7)
C18_5 N10_5 C6_5 C7_5 -173.0(6)
N5_5 C6_5 C7_5 N8_5 179.7(7)
N10_5 C6_5 C7_5 N8_5 1.1(8)
N5_5 C6_5 C7_5 C2_5 -3.9(11)
N10_5 C6_5 C7_5 C2_5 177.5(6)
C9_5 N8_5 C7_5 C6_5 -0.6(8)
C9_5 N8_5 C7_5 C2_5 -176.6(8)
O1_5 C2_5 C7_5 C6_5 -176.8(8)
N3_5 C2_5 C7_5 C6_5 3.4(10)
O1_5 C2_5 C7_5 N8_5 -1.2(14)
N3_5 C2_5 C7_5 N8_5 179.0(7)
C7_5 N8_5 C9_5 N10_5 -0.1(8)
C7_5 N8_5 C9_5 C12_5 -179.4(7)
C6_5 N10_5 C9_5 N8_5 0.8(8)
C18_5 N10_5 C9_5 N8_5 172.6(7)
C6_5 N10_5 C9_5 C12_5 -179.9(6)
C18_5 N10_5 C9_5 C12_5 -8.1(11)
N8_5 C9_5 C12_5 C17_5 -134.7(8)
N10_5 C9_5 C12_5 C17_5 46.0(11)
N8_5 C9_5 C12_5 C13_5 45.1(11)
N10_5 C9_5 C12_5 C13_5 -134.2(8)
C17_5 C12_5 C13_5 C14_5 -2.1(12)
C9_5 C12_5 C13_5 C14_5 178.1(9)
C12_5 C13_5 C14_5 C15_5 -2.2(15)
C13_5 C14_5 C15_5 C16_5 6.6(19)
C14_5 C15_5 C16_5 C17_5 -6.7(19)
C15_5 C16_5 C17_5 C12_5 2.3(15)
C13_5 C12_5 C17_5 C16_5 2.0(13)
C9_5 C12_5 C17_5 C16_5 -178.2(8)
C20_5 O19_5 C18_5 N10_5 -121.2(7)
C20_5 O19_5 C18_5 C22_5 2.9(8)
C6_5 N10_5 C18_5 O19_5 71.3(8)
C9_5 N10_5 C18_5 O19_5 -98.8(8)
C6_5 N10_5 C18_5 C22_5 -47.5(10)
C9_5 N10_5 C18_5 C22_5 142.4(7)
C18_5 O19_5 C20_5 C28_5 130.7(8)
C18_5 O19_5 C20_5 C21_5 8.9(9)
C24_5 O25_5 C21_5 C20_5 104.6(7)
C24_5 O25_5 C21_5 C22_5 -7.1(8)
O19_5 C20_5 C21_5 O25_5 -129.6(7)
C28_5 C20_5 C21_5 O25_5 109.9(10)
O19_5 C20_5 C21_5 C22_5 -16.4(8)
C28_5 C20_5 C21_5 C22_5 -136.9(9)
C24_5 O23_5 C22_5 C18_5 -146.4(6)
C24_5 O23_5 C22_5 C21_5 -35.3(7)
O19_5 C18_5 C22_5 O23_5 93.4(7)
N10_5 C18_5 C22_5 O23_5 -147.0(6)
O19_5 C18_5 C22_5 C21_5 -13.4(7)
N10_5 C18_5 C22_5 C21_5 106.1(7)
O25_5 C21_5 C22_5 O23_5 25.6(7)
C20_5 C21_5 C22_5 O23_5 -92.2(6)
O25_5 C21_5 C22_5 C18_5 135.7(6)
C20_5 C21_5 C22_5 C18_5 17.9(7)
C22_5 O23_5 C24_5 O25_5 32.7(7)
C22_5 O23_5 C24_5 C27_5 -85.0(7)
C22_5 O23_5 C24_5 C26_5 149.0(7)
C21_5 O25_5 C24_5 O23_5 -14.9(8)
C21_5 O25_5 C24_5 C27_5 104.6(7)
C21_5 O25_5 C24_5 C26_5 -131.5(7)
O19_5 C20_5 C28_5 O29_5^a 80.7(17)
C21_5 C20_5 C28_5 O29_5^a -159.8(14)
O19_5 C20_5 C28_5 O29_5^b 53.1(15)
C21_5 C20_5 C28_5 O29_5^b 172.6(13)
C20_5 C28_5 O29_5^a Si30_5^a -146.0(15)
C28_5 O29_5^a Si30_5^a C31_5^a 61(2)
C28_5 O29_5^a Si30_5^a C33_5^a -176.0(16)
C28_5 O29_5^a Si30_5^a C32_5^a -57(2)
O29_5^a Si30_5^a C33_5^a C34_5^a -44.7(17)
C31_5^a Si30_5^a C33_5^a C34_5^a 69(2)
C32_5^a Si30_5^a C33_5^a C34_5^a -163.2(18)
O29_5^a Si30_5^a C33_5^a C36_5^a -172.5(17)
C31_5^a Si30_5^a C33_5^a C36_5^a -58(2)
C32_5^a Si30_5^a C33_5^a C36_5^a 69(2)
O29_5^a Si30_5^a C33_5^a C35_5^a 65.7(18)
C31_5^a Si30_5^a C33_5^a C35_5^a 180(2)
C32_5^a Si30_5^a C33_5^a C35_5^a -53(2)
C20_5 C28_5 O29_5^b Si30_5^b 171.0(17)
C32_5^b Si30_5^b O29_5^b C28_5 -142(2)
C31_5^b Si30_5^b O29_5^b C28_5 -16(3)
C33_5^b Si30_5^b O29_5^b C28_5 97(2)
O29_5^b Si30_5^b C33_5^b C36_5^b -172(2)
C32_5^b Si30_5^b C33_5^b C36_5^b 63(2)
C31_5^b Si30_5^b C33_5^b C36_5^b -59(2)
O29_5^b Si30_5^b C33_5^b C35_5^b 72(2)
C32_5^b Si30_5^b C33_5^b C35_5^b -52(3)
C31_5^b Si30_5^b C33_5^b C35_5^b -175(2)
O29_5^b Si30_5^b C33_5^b C34_5^b -50(2)
C32_5^b Si30_5^b C33_5^b C34_5^b -175(2)
C31_5^b Si30_5^b C33_5^b C34_5^b 63(2)
C32_6 Si30_6 O29_6 C28_6 -75.6(9)
C33_6 Si30_6 O29_6 C28_6 163.7(8)
C31_6 Si30_6 O29_6 C28_6 43.4(10)
K2 O1_6 C2_6 N3_6 45.8(13)
K2 O1_6 C2_6 C7_6 -132.0(8)
C4_6 N3_6 C2_6 O1_6 178.6(9)
C4_6 N3_6 C2_6 C7_6 -3.2(13)
C6_6 N5_6 C4_6 N11_6 -178.8(9)
C6_6 N5_6 C4_6 N3_6 -0.4(13)
C2_6 N3_6 C4_6 N5_6 2.9(15)
C2_6 N3_6 C4_6 N11_6 -178.8(9)
C4_6 N5_6 C6_6 C7_6 -1.3(14)
C4_6 N5_6 C6_6 N10_6 179.5(9)
C9_6 N10_6 C6_6 N5_6 178.4(8)
C18_6 N10_6 C6_6 N5_6 -7.6(15)
C9_6 N10_6 C6_6 C7_6 -1.0(9)
C18_6 N10_6 C6_6 C7_6 173.1(8)
N5_6 C6_6 C7_6 C2_6 0.7(15)
N10_6 C6_6 C7_6 C2_6 -180.0(9)
N5_6 C6_6 C7_6 N8_6 -178.8(9)
N10_6 C6_6 C7_6 N8_6 0.6(10)
O1_6 C2_6 C7_6 C6_6 179.5(10)
N3_6 C2_6 C7_6 C6_6 1.5(13)
O1_6 C2_6 C7_6 N8_6 -1.2(18)
N3_6 C2_6 C7_6 N8_6 -179.1(9)
C9_6 N8_6 C7_6 C6_6 0.1(10)
C9_6 N8_6 C7_6 C2_6 -179.3(10)
C7_6 N8_6 C9_6 N10_6 -0.8(9)
C7_6 N8_6 C9_6 C12_6 176.6(8)
C6_6 N10_6 C9_6 N8_6 1.2(10)
C18_6 N10_6 C9_6 N8_6 -173.3(7)
C6_6 N10_6 C9_6 C12_6 -176.2(8)
C18_6 N10_6 C9_6 C12_6 9.4(12)
N8_6 C9_6 C12_6 C17_6 -133.8(8)
N10_6 C9_6 C12_6 C17_6 43.3(11)
N8_6 C9_6 C12_6 C13_6 43.6(11)
N10_6 C9_6 C12_6 C13_6 -139.3(7)
C17_6 C12_6 C13_6 C14_6 -1.5(10)
C9_6 C12_6 C13_6 C14_6 -179.0(7)
C12_6 C13_6 C14_6 C15_6 1.7(11)
C13_6 C14_6 C15_6 C16_6 -2.0(12)
C14_6 C15_6 C16_6 C17_6 2.2(12)
C13_6 C12_6 C17_6 C16_6 1.6(10)
C9_6 C12_6 C17_6 C16_6 179.0(7)
C15_6 C16_6 C17_6 C12_6 -2.0(11)
C20_6 O19_6 C18_6 N10_6 -112.8(6)
C20_6 O19_6 C18_6 C22_6 12.6(7)
C6_6 N10_6 C18_6 O19_6 92.5(9)
C9_6 N10_6 C18_6 O19_6 -94.4(8)
C6_6 N10_6 C18_6 C22_6 -29.8(12)
C9_6 N10_6 C18_6 C22_6 143.3(7)
C18_6 O19_6 C20_6 C28_6 109.7(7)
C18_6 O19_6 C20_6 C21_6 -13.3(7)
C24_6 O25_6 C21_6 C20_6 96.4(8)
C24_6 O25_6 C21_6 C22_6 -18.8(8)
O19_6 C20_6 C21_6 O25_6 -104.6(7)
C28_6 C20_6 C21_6 O25_6 134.3(6)
O19_6 C20_6 C21_6 C22_6 8.5(7)
C28_6 C20_6 C21_6 C22_6 -112.6(7)
C24_6 O23_6 C22_6 C18_6 -95.8(7)
C24_6 O23_6 C22_6 C21_6 17.6(8)
O19_6 C18_6 C22_6 O23_6 108.3(7)
N10_6 C18_6 C22_6 O23_6 -128.2(7)
O19_6 C18_6 C22_6 C21_6 -6.3(7)
N10_6 C18_6 C22_6 C21_6 117.2(7)
O25_6 C21_6 C22_6 O23_6 0.9(7)
C20_6 C21_6 C22_6 O23_6 -119.8(6)
O25_6 C21_6 C22_6 C18_6 119.2(6)
C20_6 C21_6 C22_6 C18_6 -1.5(7)
C22_6 O23_6 C24_6 O25_6 -28.6(8)
C22_6 O23_6 C24_6 C26_6 92.9(9)
C22_6 O23_6 C24_6 C27_6 -140.7(8)
C21_6 O25_6 C24_6 O23_6 29.1(9)
C21_6 O25_6 C24_6 C26_6 -91.5(8)
C21_6 O25_6 C24_6 C27_6 141.4(8)
Si30_6 O29_6 C28_6 C20_6 158.9(7)
O19_6 C20_6 C28_6 O29_6 166.4(6)
C21_6 C20_6 C28_6 O29_6 -74.8(8)
O29_6 Si30_6 C33_6 C34_6 -63.1(7)
C32_6 Si30_6 C33_6 C34_6 179.5(7)
C31_6 Si30_6 C33_6 C34_6 56.4(7)
O29_6 Si30_6 C33_6 C35_6 55.9(6)
C32_6 Si30_6 C33_6 C35_6 -61.6(8)
C31_6 Si30_6 C33_6 C35_6 175.4(6)
O29_6 Si30_6 C33_6 C36_6 174.7(6)
C32_6 Si30_6 C33_6 C36_6 57.2(8)
C31_6 Si30_6 C33_6 C36_6 -65.8(7)
K2 O1_7 C2_7 N3_7 24.7(14)
K2 O1_7 C2_7 C7_7 -155.2(7)
C4_7 N3_7 C2_7 O1_7 178.8(10)
C4_7 N3_7 C2_7 C7_7 -1.3(14)
C6_7 N5_7 C4_7 N11_7 -179.9(10)
C6_7 N5_7 C4_7 N3_7 0.4(14)
C2_7 N3_7 C4_7 N11_7 179.0(10)
C2_7 N3_7 C4_7 N5_7 -1.3(16)
C4_7 N5_7 C6_7 N10_7 -179.3(9)
C4_7 N5_7 C6_7 C7_7 3.3(15)
C9_7 N10_7 C6_7 N5_7 -178.9(9)
C18_7 N10_7 C6_7 N5_7 5.4(15)
C9_7 N10_7 C6_7 C7_7 -1.1(10)
C18_7 N10_7 C6_7 C7_7 -176.7(8)
C9_7 N8_7 C7_7 C6_7 0.6(10)
C9_7 N8_7 C7_7 C2_7 -174.5(10)
N5_7 C6_7 C7_7 N8_7 178.1(9)
N10_7 C6_7 C7_7 N8_7 0.3(10)
N5_7 C6_7 C7_7 C2_7 -6.1(15)
N10_7 C6_7 C7_7 C2_7 176.1(8)
O1_7 C2_7 C7_7 N8_7 -1.0(17)
N3_7 C2_7 C7_7 N8_7 179.1(9)
O1_7 C2_7 C7_7 C6_7 -175.6(10)
N3_7 C2_7 C7_7 C6_7 4.5(13)
C7_7 N8_7 C9_7 N10_7 -1.3(10)
C7_7 N8_7 C9_7 C12_7 179.4(8)
C6_7 N10_7 C9_7 N8_7 1.5(10)
C18_7 N10_7 C9_7 N8_7 177.3(8)
C6_7 N10_7 C9_7 C12_7 -179.2(8)
C18_7 N10_7 C9_7 C12_7 -3.4(13)
N8_7 C9_7 C12_7 C17_7 -135.9(9)
N10_7 C9_7 C12_7 C17_7 44.9(13)
N8_7 C9_7 C12_7 C13_7 43.8(11)
N10_7 C9_7 C12_7 C13_7 -135.3(8)
C17_7 C12_7 C13_7 C14_7 0.2(11)
C9_7 C12_7 C13_7 C14_7 -179.5(8)
C12_7 C13_7 C14_7 C15_7 0.0(12)
C13_7 C14_7 C15_7 C16_7 -1.7(17)
C14_7 C15_7 C16_7 C17_7 3(2)
C13_7 C12_7 C17_7 C16_7 1.1(14)
C9_7 C12_7 C17_7 C16_7 -179.2(9)
C15_7 C16_7 C17_7 C12_7 -2.7(18)
C20_7 O19_7 C18_7 N10_7 -106.0(7)
C20_7 O19_7 C18_7 C22_7 19.8(8)
C6_7 N10_7 C18_7 O19_7 83.3(10)
C9_7 N10_7 C18_7 O19_7 -91.6(9)
C6_7 N10_7 C18_7 C22_7 -37.5(12)
C9_7 N10_7 C18_7 C22_7 147.6(8)
C18_7 O19_7 C20_7 C21_7 -13.3(8)
C18_7 O19_7 C20_7 C28_7 111.8(9)
C24_7 O25_7 C21_7 C20_7 109.4(9)
C24_7 O25_7 C21_7 C22_7 -5.5(11)
O19_7 C20_7 C21_7 O25_7 -112.1(7)
C28_7 C20_7 C21_7 O25_7 124.7(8)
O19_7 C20_7 C21_7 C22_7 1.4(8)
C28_7 C20_7 C21_7 C22_7 -121.8(7)
C24_7 O23_7 C22_7 C18_7 -132.8(10)
C24_7 O23_7 C22_7 C21_7 -21.1(14)
O19_7 C18_7 C22_7 O23_7 94.0(9)
N10_7 C18_7 C22_7 O23_7 -142.5(8)
O19_7 C18_7 C22_7 C21_7 -17.4(8)
N10_7 C18_7 C22_7 C21_7 106.2(8)
O25_7 C21_7 C22_7 O23_7 16.0(12)
C20_7 C21_7 C22_7 O23_7 -103.7(9)
O25_7 C21_7 C22_7 C18_7 129.4(8)
C20_7 C21_7 C22_7 C18_7 9.7(8)
C22_7 O23_7 C24_7 O25_7 18.4(14)
C22_7 O23_7 C24_7 C27_7 -98.9(14)
C22_7 O23_7 C24_7 C26_7 137.3(14)
C21_7 O25_7 C24_7 O23_7 -7.3(12)
C21_7 O25_7 C24_7 C27_7 106.1(12)
C21_7 O25_7 C24_7 C26_7 -127.7(14)
O19_7 C20_7 C28_7 O29_7 62.2(11)
C21_7 C20_7 C28_7 O29_7 -177.7(7)
C20_7 C28_7 O29_7 Si30_7 -123.8(9)
C28_7 O29_7 Si30_7 C32_7 -174.1(12)
C28_7 O29_7 Si30_7 C31_7 63.7(14)
C28_7 O29_7 Si30_7 C33_7 -53.4(11)
K2 O1_8 C2_8 N3_8 36.9(11)
K2 O1_8 C2_8 C7_8 -143.7(7)
C4_8 N3_8 C2_8 O1_8 179.6(8)
C4_8 N3_8 C2_8 C7_8 0.1(12)
C6_8 N5_8 C4_8 N11_8 -176.9(8)
C6_8 N5_8 C4_8 N3_8 -0.2(11)
C2_8 N3_8 C4_8 N11_8 175.6(8)
C2_8 N3_8 C4_8 N5_8 -1.1(13)
C4_8 N5_8 C6_8 C7_8 2.6(11)
C4_8 N5_8 C6_8 N10_8 179.4(8)
C9_8 N10_8 C6_8 N5_8 -179.6(7)
C18_8 N10_8 C6_8 N5_8 -2.2(13)
C9_8 N10_8 C6_8 C7_8 -2.3(8)
C18_8 N10_8 C6_8 C7_8 175.1(7)
N5_8 C6_8 C7_8 N8_8 178.7(7)
N10_8 C6_8 C7_8 N8_8 1.4(9)
N5_8 C6_8 C7_8 C2_8 -3.8(13)
N10_8 C6_8 C7_8 C2_8 178.9(7)
C9_8 N8_8 C7_8 C6_8 0.1(9)
C9_8 N8_8 C7_8 C2_8 -177.2(8)
O1_8 C2_8 C7_8 C6_8 -177.3(8)
N3_8 C2_8 C7_8 C6_8 2.1(11)
O1_8 C2_8 C7_8 N8_8 -0.3(14)
N3_8 C2_8 C7_8 N8_8 179.1(8)
C7_8 N8_8 C9_8 N10_8 -1.6(9)
C7_8 N8_8 C9_8 C12_8 178.0(8)
C6_8 N10_8 C9_8 N8_8 2.5(9)
C18_8 N10_8 C9_8 N8_8 -175.0(7)
C6_8 N10_8 C9_8 C12_8 -177.1(8)
C18_8 N10_8 C9_8 C12_8 5.4(12)
N8_8 C9_8 C12_8 C13_8 43.4(11)
N10_8 C9_8 C12_8 C13_8 -137.0(8)
N8_8 C9_8 C12_8 C17_8 -132.8(9)
N10_8 C9_8 C12_8 C17_8 46.8(12)
C17_8 C12_8 C13_8 C14_8 -0.3(10)
C9_8 C12_8 C13_8 C14_8 -176.4(7)
C12_8 C13_8 C14_8 C15_8 0.9(10)
C13_8 C14_8 C15_8 C16_8 -0.7(13)
C14_8 C15_8 C16_8 C17_8 -0.1(16)
C15_8 C16_8 C17_8 C12_8 0.8(15)
C13_8 C12_8 C17_8 C16_8 -0.6(13)
C9_8 C12_8 C17_8 C16_8 175.5(8)
C20_8 O19_8 C18_8 N10_8 -116.8(7)
C20_8 O19_8 C18_8 C22_8 9.9(8)
C9_8 N10_8 C18_8 O19_8 -90.8(9)
C6_8 N10_8 C18_8 O19_8 92.1(9)
C9_8 N10_8 C18_8 C22_8 145.7(7)
C6_8 N10_8 C18_8 C22_8 -31.3(11)
C18_8 O19_8 C20_8 C28_8 106.3(8)
C18_8 O19_8 C20_8 C21_8 -19.6(9)
C24_8 O25_8 C21_8 C22_8 20.3(12)
C24_8 O25_8 C21_8 C20_8 131.4(9)
O19_8 C20_8 C21_8 O25_8 -87.5(7)
C28_8 C20_8 C21_8 O25_8 153.9(7)
O19_8 C20_8 C21_8 C22_8 21.4(9)
C28_8 C20_8 C21_8 C22_8 -97.2(9)
C24_8 O23_8 C22_8 C21_8 10.0(9)
C24_8 O23_8 C22_8 C18_8 -102.4(7)
O25_8 C21_8 C22_8 O23_8 -17.7(10)
C20_8 C21_8 C22_8 O23_8 -131.5(7)
O25_8 C21_8 C22_8 C18_8 98.4(8)
C20_8 C21_8 C22_8 C18_8 -15.4(9)
O19_8 C18_8 C22_8 O23_8 117.5(6)
N10_8 C18_8 C22_8 O23_8 -118.6(7)
O19_8 C18_8 C22_8 C21_8 4.2(8)
N10_8 C18_8 C22_8 C21_8 128.2(7)
C21_8 O25_8 C24_8 O23_8 -14.9(12)
C21_8 O25_8 C24_8 C26_8 -138.2(12)
C21_8 O25_8 C24_8 C27_8 101.6(12)
C22_8 O23_8 C24_8 O25_8 2.2(11)
C22_8 O23_8 C24_8 C26_8 129.7(13)
C22_8 O23_8 C24_8 C27_8 -115.1(12)
O19_8 C20_8 C28_8 O29_8^a 174.8(18)
C21_8 C20_8 C28_8 O29_8^a -67.0(19)
O19_8 C20_8 C28_8 O29_8^b 167.3(12)
C21_8 C20_8 C28_8 O29_8^b -74.4(13)
C20_8 C28_8 O29_8^b Si30_8^b 137.3(15)
C28_8 O29_8^b Si30_8^b C33_8^b 68(2)
C28_8 O29_8^b Si30_8^b C31_8^b -56(2)
C28_8 O29_8^b Si30_8^b C32_8^b -175.9(17)
O29_8^b Si30_8^b C33_8^b C36_8^b 49(2)
C31_8^b Si30_8^b C33_8^b C36_8^b 168(2)
C32_8^b Si30_8^b C33_8^b C36_8^b -66(2)
O29_8^b Si30_8^b C33_8^b C34_8^b -64(2)
C31_8^b Si30_8^b C33_8^b C34_8^b 56(2)
C32_8^b Si30_8^b C33_8^b C34_8^b -178(2)
O29_8^b Si30_8^b C33_8^b C35_8^b 169(2)
C31_8^b Si30_8^b C33_8^b C35_8^b -71(2)
C32_8^b Si30_8^b C33_8^b C35_8^b 55(2)
C20_8 C28_8 O29_8^a Si30_8^a -163.4(18)
C32_8^a Si30_8^a O29_8^a C28_8 43(3)
C33_8^a Si30_8^a O29_8^a C28_8 -81(3)
C31_8^a Si30_8^a O29_8^a C28_8 165(3)
O29_8^a Si30_8^a C33_8^a C34_8^a -43(3)
C32_8^a Si30_8^a C33_8^a C34_8^a -171(2)
C31_8^a Si30_8^a C33_8^a C34_8^a 67(2)
O29_8^a Si30_8^a C33_8^a C35_8^a 76(2)
C32_8^a Si30_8^a C33_8^a C35_8^a -51(2)
C31_8^a Si30_8^a C33_8^a C35_8^a -174(2)
O29_8^a Si30_8^a C33_8^a C36_8^a -170(2)
C32_8^a Si30_8^a C33_8^a C36_8^a 63(3)
C31_8^a Si30_8^a C33_8^a C36_8^a -60(3)
C32_9 Si30_9 O29_9 C28_9 -33.4(16)
C31_9 Si30_9 O29_9 C28_9 86.3(14)
C33_9 Si30_9 O29_9 C28_9 -155.8(12)
K3 O1_9 C2_9 N3_9 40.9(9)
K3 O1_9 C2_9 C7_9 -140.5(6)
C4_9 N3_9 C2_9 O1_9 177.6(7)
C4_9 N3_9 C2_9 C7_9 -1.2(10)
C6_9 N5_9 C4_9 N11_9 -177.5(7)
C6_9 N5_9 C4_9 N3_9 1.8(11)
C2_9 N3_9 C4_9 N5_9 -1.8(12)
C2_9 N3_9 C4_9 N11_9 177.6(7)
C9_9 N10_9 C6_9 N5_9 -178.2(8)
C18_9 N10_9 C6_9 N5_9 5.6(14)
C9_9 N10_9 C6_9 C7_9 -2.7(9)
C18_9 N10_9 C6_9 C7_9 -178.9(8)
C4_9 N5_9 C6_9 N10_9 175.7(8)
C4_9 N5_9 C6_9 C7_9 1.1(12)
C9_9 N8_9 C7_9 C6_9 -0.3(9)
C9_9 N8_9 C7_9 C2_9 -178.6(8)
N10_9 C6_9 C7_9 N8_9 2.0(9)
N5_9 C6_9 C7_9 N8_9 177.5(8)
N10_9 C6_9 C7_9 C2_9 -179.6(7)
N5_9 C6_9 C7_9 C2_9 -4.1(12)
O1_9 C2_9 C7_9 N8_9 3.1(13)
N3_9 C2_9 C7_9 N8_9 -178.2(7)
O1_9 C2_9 C7_9 C6_9 -174.9(7)
N3_9 C2_9 C7_9 C6_9 3.7(10)
C7_9 N8_9 C9_9 N10_9 -1.4(9)
C7_9 N8_9 C9_9 C12_9 -179.6(8)
C6_9 N10_9 C9_9 N8_9 2.7(10)
C18_9 N10_9 C9_9 N8_9 179.0(8)
C6_9 N10_9 C9_9 C12_9 -179.2(9)
C18_9 N10_9 C9_9 C12_9 -2.9(14)
N8_9 C9_9 C12_9 C13_9 49.0(12)
N10_9 C9_9 C12_9 C13_9 -128.9(9)
N8_9 C9_9 C12_9 C17_9 -129.1(10)
N10_9 C9_9 C12_9 C17_9 53.0(13)
C17_9 C12_9 C13_9 C14_9 -1.2(12)
C9_9 C12_9 C13_9 C14_9 -179.3(7)
C12_9 C13_9 C14_9 C15_9 1.2(13)
C13_9 C14_9 C15_9 C16_9 0.3(16)
C14_9 C15_9 C16_9 C17_9 -1.6(18)
C13_9 C12_9 C17_9 C16_9 -0.2(14)
C9_9 C12_9 C17_9 C16_9 177.9(9)
C15_9 C16_9 C17_9 C12_9 1.5(17)
C20_9 O19_9 C18_9 N10_9 -131.9(8)
C20_9 O19_9 C18_9 C22_9 -7.9(10)
C6_9 N10_9 C18_9 O19_9 73.8(10)
C9_9 N10_9 C18_9 O19_9 -101.7(9)
C6_9 N10_9 C18_9 C22_9 -47.4(11)
C9_9 N10_9 C18_9 C22_9 137.1(8)
C18_9 O19_9 C20_9 C21_9 -6.4(11)
C18_9 O19_9 C20_9 C28_9 113.5(10)
C24_9 O25_9 C21_9 C20_9 145.9(8)
C24_9 O25_9 C21_9 C22_9 33.3(10)
O19_9 C20_9 C21_9 O25_9 -91.8(9)
C28_9 C20_9 C21_9 O25_9 147.3(8)
O19_9 C20_9 C21_9 C22_9 18.0(11)
C28_9 C20_9 C21_9 C22_9 -102.9(9)
C24_9 O23_9 C22_9 C21_9 2.2(10)
C24_9 O23_9 C22_9 C18_9 -107.9(8)
O25_9 C21_9 C22_9 O23_9 -22.2(10)
C20_9 C21_9 C22_9 O23_9 -137.7(8)
O25_9 C21_9 C22_9 C18_9 93.8(8)
C20_9 C21_9 C22_9 C18_9 -21.6(10)
O19_9 C18_9 C22_9 O23_9 130.6(7)
N10_9 C18_9 C22_9 O23_9 -108.6(8)
O19_9 C18_9 C22_9 C21_9 18.4(8)
N10_9 C18_9 C22_9 C21_9 139.1(7)
C22_9 O23_9 C24_9 O25_9 17.9(11)
C22_9 O23_9 C24_9 C27_9 136.3(10)
C22_9 O23_9 C24_9 C26_9 -99.6(11)
C21_9 O25_9 C24_9 O23_9 -33.1(11)
C21_9 O25_9 C24_9 C27_9 -150.7(10)
C21_9 O25_9 C24_9 C26_9 83.7(10)
Si30_9 O29_9 C28_9 C20_9 169.0(10)
O19_9 C20_9 C28_9 O29_9 -178.9(10)
C21_9 C20_9 C28_9 O29_9 -60.9(12)
O29_9 Si30_9 C33_9 C36_9 177.4(11)
C32_9 Si30_9 C33_9 C36_9 57.8(14)
C31_9 Si30_9 C33_9 C36_9 -66.3(15)
O29_9 Si30_9 C33_9 C35_9 54(2)
C32_9 Si30_9 C33_9 C35_9 -66(2)
C31_9 Si30_9 C33_9 C35_9 170(2)
O29_9 Si30_9 C33_9 C34_9 -62.6(13)
C32_9 Si30_9 C33_9 C34_9 177.8(14)
C31_9 Si30_9 C33_9 C34_9 53.8(16)
K3 O1_10 C2_10 N3_10 41.0(9)
K3 O1_10 C2_10 C7_10 -141.1(6)
C4_10 N3_10 C2_10 O1_10 178.9(7)
C4_10 N3_10 C2_10 C7_10 0.7(10)
C6_10 N5_10 C4_10 N11_10 -179.8(7)
C6_10 N5_10 C4_10 N3_10 1.1(10)
C2_10 N3_10 C4_10 N11_10 179.2(7)
C2_10 N3_10 C4_10 N5_10 -1.8(11)
C4_10 N5_10 C6_10 N10_10 178.8(7)
C4_10 N5_10 C6_10 C7_10 0.3(11)
C9_10 N10_10 C6_10 N5_10 179.8(7)
C18_10 N10_10 C6_10 N5_10 0.5(13)
C9_10 N10_10 C6_10 C7_10 -1.5(8)
C18_10 N10_10 C6_10 C7_10 179.2(7)
N5_10 C6_10 C7_10 N8_10 179.5(7)
N10_10 C6_10 C7_10 N8_10 0.8(8)
N5_10 C6_10 C7_10 C2_10 -1.3(12)
N10_10 C6_10 C7_10 C2_10 -180.0(6)
C9_10 N8_10 C7_10 C6_10 0.3(8)
C9_10 N8_10 C7_10 C2_10 -178.8(8)
O1_10 C2_10 C7_10 C6_10 -177.3(7)
N3_10 C2_10 C7_10 C6_10 0.7(10)
O1_10 C2_10 C7_10 N8_10 1.7(13)
N3_10 C2_10 C7_10 N8_10 179.7(7)
C7_10 N8_10 C9_10 N10_10 -1.3(8)
C7_10 N8_10 C9_10 C12_10 176.4(7)
C6_10 N10_10 C9_10 N8_10 1.8(8)
C18_10 N10_10 C9_10 N8_10 -178.9(7)
C6_10 N10_10 C9_10 C12_10 -175.9(7)
C18_10 N10_10 C9_10 C12_10 3.4(12)
N8_10 C9_10 C12_10 C13_10 40.1(11)
N10_10 C9_10 C12_10 C13_10 -142.5(7)
N8_10 C9_10 C12_10 C17_10 -134.9(8)
N10_10 C9_10 C12_10 C17_10 42.5(11)
C17_10 C12_10 C13_10 C14_10 -0.7(11)
C9_10 C12_10 C13_10 C14_10 -175.9(7)
C12_10 C13_10 C14_10 C15_10 -0.6(11)
C13_10 C14_10 C15_10 C16_10 1.6(13)
C14_10 C15_10 C16_10 C17_10 -1.3(13)
C15_10 C16_10 C17_10 C12_10 -0.1(13)
C13_10 C12_10 C17_10 C16_10 1.0(12)
C9_10 C12_10 C17_10 C16_10 176.0(8)
C20_10 O19_10 C18_10 N10_10 -126.3(7)
C20_10 O19_10 C18_10 C22_10 -0.9(9)
C6_10 N10_10 C18_10 O19_10 80.3(9)
C9_10 N10_10 C18_10 O19_10 -98.9(8)
C6_10 N10_10 C18_10 C22_10 -40.9(11)
C9_10 N10_10 C18_10 C22_10 140.0(7)
C18_10 O19_10 C20_10 C28_10 114.5(9)
C18_10 O19_10 C20_10 C21_10 -5.4(11)
C24_10 O25_10 C21_10 C20_10 101.0(16)
C24_10 O25_10 C21_10 C22_10 -23(2)
O19_10 C20_10 C21_10 O25_10 -112.5(11)
C28_10 C20_10 C21_10 O25_10 129.7(12)
O19_10 C20_10 C21_10 C22_10 9.5(13)
C28_10 C20_10 C21_10 C22_10 -108.4(10)
C24_10 O23_10 C22_10 C21_10 14.5(9)
C24_10 O23_10 C22_10 C18_10 -99.2(8)
O25_10 C21_10 C22_10 O23_10 3.6(15)
C20_10 C21_10 C22_10 O23_10 -129.2(10)
O25_10 C21_10 C22_10 C18_10 122.8(13)
C20_10 C21_10 C22_10 C18_10 -9.9(12)
O19_10 C18_10 C22_10 O23_10 121.8(8)
N10_10 C18_10 C22_10 O23_10 -116.2(8)
O19_10 C18_10 C22_10 C21_10 6.6(10)
N10_10 C18_10 C22_10 C21_10 128.7(9)
C21_10 O25_10 C24_10 C27_10 -86(2)
C21_10 O25_10 C24_10 O23_10 32(2)
C21_10 O25_10 C24_10 C26_10 136.0(17)
C22_10 O23_10 C24_10 O25_10 -26.5(12)
C22_10 O23_10 C24_10 C27_10 99(2)
C22_10 O23_10 C24_10 C26_10 -131.9(12)
O19_10 C20_10 C28_10 O29_10^b -171.8(13)
C21_10 C20_10 C28_10 O29_10^b -56.4(15)
O19_10 C20_10 C28_10 O29_10^a 162.5(10)
C21_10 C20_10 C28_10 O29_10^a -82.0(12)
O19_10 C20_10 C28_10 O29_10^c -177.5(16)
C21_10 C20_10 C28_10 O29_10^c -62.1(17)
C20_10 C28_10 O29_10^a Si30_10^a 166.0(15)
C33_10^a Si30_10^a O29_10^a C28_10 -51(2)
C32_10^a Si30_10^a O29_10^a C28_10 76(2)
C31_10^a Si30_10^a O29_10^a C28_10 -166.9(19)
O29_10^a Si30_10^a C33_10^a C36_10^a -177.7(18)
C32_10^a Si30_10^a C33_10^a C36_10^a 60(2)
C31_10^a Si30_10^a C33_10^a C36_10^a -65(2)
O29_10^a Si30_10^a C33_10^a C35_10^a 63(2)
C32_10^a Si30_10^a C33_10^a C35_10^a -60.2(19)
C31_10^a Si30_10^a C33_10^a C35_10^a 175.2(18)
O29_10^a Si30_10^a C33_10^a C34_10^a -41.5(19)
C32_10^a Si30_10^a C33_10^a C34_10^a -164.2(16)
C31_10^a Si30_10^a C33_10^a C34_10^a 71.1(17)
C20_10 C28_10 O29_10^b Si30_10^b 167.8(18)
C31_10^b Si30_10^b O29_10^b C28_10 79(3)
C33_10^b Si30_10^b O29_10^b C28_10 -162(2)
C32_10^b Si30_10^b O29_10^b C28_10 -38(3)
O29_10^b Si30_10^b C33_10^b C34_10^b -55.6(17)
C31_10^b Si30_10^b C33_10^b C34_10^b 58.8(17)
C32_10^b Si30_10^b C33_10^b C34_10^b 175.8(15)
O29_10^b Si30_10^b C33_10^b C36_10^b -177.0(14)
C31_10^b Si30_10^b C33_10^b C36_10^b -62.6(15)
C32_10^b Si30_10^b C33_10^b C36_10^b 54.4(16)
O29_10^b Si30_10^b C33_10^b C35_10^b 64.6(14)
C31_10^b Si30_10^b C33_10^b C35_10^b 179.0(14)
C32_10^b Si30_10^b C33_10^b C35_10^b -64.1(15)
C20_10 C28_10 O29_10^c Si30_10^c 134(3)
C31_10^c Si30_10^c O29_10^c C28_10 -68(4)
C33_10^c Si30_10^c O29_10^c C28_10 55(4)
C32_10^c Si30_10^c O29_10^c C28_10 173(3)
O29_10^c Si30_10^c C33_10^c C34_10^c -60(3)
C31_10^c Si30_10^c C33_10^c C34_10^c 62(3)
C32_10^c Si30_10^c C33_10^c C34_10^c -172(2)
O29_10^c Si30_10^c C33_10^c C36_10^c 175(2)
C31_10^c Si30_10^c C33_10^c C36_10^c -63(3)
C32_10^c Si30_10^c C33_10^c C36_10^c 62(3)
O29_10^c Si30_10^c C33_10^c C35_10^c 51(3)
C31_10^c Si30_10^c C33_10^c C35_10^c 173(2)
C32_10^c Si30_10^c C33_10^c C35_10^c -61(3)
C32_11 Si30_11 O29_11 C28_11 32.0(6)
C31_11 Si30_11 O29_11 C28_11 150.8(5)
C33_11 Si30_11 O29_11 C28_11 -89.5(5)
K3 O1_11 C2_11 N3_11 33.6(9)
K3 O1_11 C2_11 C7_11 -147.8(6)
C4_11 N3_11 C2_11 O1_11 177.6(6)
C4_11 N3_11 C2_11 C7_11 -1.2(9)
C6_11 N5_11 C4_11 N11_11 -179.3(6)
C6_11 N5_11 C4_11 N3_11 1.8(9)
C2_11 N3_11 C4_11 N11_11 179.6(6)
C2_11 N3_11 C4_11 N5_11 -1.5(10)
C4_11 N5_11 C6_11 C7_11 0.8(10)
C4_11 N5_11 C6_11 N10_11 -178.5(6)
C9_11 N10_11 C6_11 N5_11 -178.8(6)
C18_11 N10_11 C6_11 N5_11 4.2(11)
C9_11 N10_11 C6_11 C7_11 1.7(7)
C18_11 N10_11 C6_11 C7_11 -175.3(6)
N5_11 C6_11 C7_11 N8_11 178.4(6)
N10_11 C6_11 C7_11 N8_11 -2.1(8)
N5_11 C6_11 C7_11 C2_11 -3.7(11)
N10_11 C6_11 C7_11 C2_11 175.7(6)
C9_11 N8_11 C7_11 C6_11 1.6(8)
C9_11 N8_11 C7_11 C2_11 -175.9(7)
O1_11 C2_11 C7_11 C6_11 -175.2(7)
N3_11 C2_11 C7_11 C6_11 3.5(9)
O1_11 C2_11 C7_11 N8_11 2.2(13)
N3_11 C2_11 C7_11 N8_11 -179.1(7)
C7_11 N8_11 C9_11 N10_11 -0.5(8)
C7_11 N8_11 C9_11 C12_11 -177.3(7)
C6_11 N10_11 C9_11 N8_11 -0.8(8)
C18_11 N10_11 C9_11 N8_11 176.3(6)
C6_11 N10_11 C9_11 C12_11 175.9(7)
C18_11 N10_11 C9_11 C12_11 -7.0(11)
N8_11 C9_11 C12_11 C13_11 42.0(11)
N10_11 C9_11 C12_11 C13_11 -134.4(8)
N8_11 C9_11 C12_11 C17_11 -137.0(8)
N10_11 C9_11 C12_11 C17_11 46.7(11)
C17_11 C12_11 C13_11 C14_11 -1.9(12)
C9_11 C12_11 C13_11 C14_11 179.1(9)
C12_11 C13_11 C14_11 C15_11 0.0(16)
C13_11 C14_11 C15_11 C16_11 2(2)
C14_11 C15_11 C16_11 C17_11 -2(2)
C15_11 C16_11 C17_11 C12_11 0.4(16)
C13_11 C12_11 C17_11 C16_11 1.7(13)
C9_11 C12_11 C17_11 C16_11 -179.4(8)
C20_11 O19_11 C18_11 N10_11 -97.3(6)
C20_11 O19_11 C18_11 C22_11 26.8(5)
C6_11 N10_11 C18_11 O19_11 87.6(8)
C9_11 N10_11 C18_11 O19_11 -88.8(8)
C6_11 N10_11 C18_11 C22_11 -32.5(9)
C9_11 N10_11 C18_11 C22_11 151.0(6)
C18_11 O19_11 C20_11 C28_11 103.2(5)
C18_11 O19_11 C20_11 C21_11 -22.0(5)
C24_11 O25_11 C21_11 C22_11 10.2(6)
C24_11 O25_11 C21_11 C20_11 123.5(6)
O19_11 C20_11 C21_11 O25_11 -104.9(5)
C28_11 C20_11 C21_11 O25_11 132.1(6)
O19_11 C20_11 C21_11 C22_11 8.3(5)
C28_11 C20_11 C21_11 C22_11 -114.7(6)
C24_11 O23_11 C22_11 C18_11 -139.3(5)
C24_11 O23_11 C22_11 C21_11 -27.5(6)
O19_11 C18_11 C22_11 O23_11 90.3(5)
N10_11 C18_11 C22_11 O23_11 -147.0(5)
O19_11 C18_11 C22_11 C21_11 -20.1(5)
N10_11 C18_11 C22_11 C21_11 102.5(6)
O25_11 C21_11 C22_11 O23_11 10.4(6)
C20_11 C21_11 C22_11 O23_11 -106.0(5)
O25_11 C21_11 C22_11 C18_11 123.1(5)
C20_11 C21_11 C22_11 C18_11 6.7(5)
C22_11 O23_11 C24_11 O25_11 34.5(6)
C22_11 O23_11 C24_11 C26_11 150.6(5)
C22_11 O23_11 C24_11 C27_11 -83.6(6)
C21_11 O25_11 C24_11 O23_11 -27.2(6)
C21_11 O25_11 C24_11 C26_11 -142.6(6)
C21_11 O25_11 C24_11 C27_11 92.1(6)
Si30_11 O29_11 C28_11 C20_11 144.3(5)
O19_11 C20_11 C28_11 O29_11 73.3(7)
C21_11 C20_11 C28_11 O29_11 -167.3(6)
O29_11 Si30_11 C33_11 C36_11 178.0(8)
C32_11 Si30_11 C33_11 C36_11 57.1(9)
C31_11 Si30_11 C33_11 C36_11 -65.4(8)
O29_11 Si30_11 C33_11 C34_11 -62.3(6)
C32_11 Si30_11 C33_11 C34_11 176.8(6)
C31_11 Si30_11 C33_11 C34_11 54.2(6)
O29_11 Si30_11 C33_11 C35_11 56.9(8)
C32_11 Si30_11 C33_11 C35_11 -64.0(9)
C31_11 Si30_11 C33_11 C35_11 173.5(8)
K3 O1_12 C2_12 N3_12 33.5(9)
K3 O1_12 C2_12 C7_12 -143.7(5)
C4_12 N3_12 C2_12 O1_12 -179.3(6)
C4_12 N3_12 C2_12 C7_12 -1.7(9)
C6_12 N5_12 C4_12 N11_12 -179.8(6)
C6_12 N5_12 C4_12 N3_12 1.0(9)
C2_12 N3_12 C4_12 N11_12 -179.1(6)
C2_12 N3_12 C4_12 N5_12 0.1(10)
C4_12 N5_12 C6_12 N10_12 178.6(6)
C4_12 N5_12 C6_12 C7_12 -0.4(9)
C9_12 N10_12 C6_12 N5_12 179.9(6)
C18_12 N10_12 C6_12 N5_12 -2.5(10)
C9_12 N10_12 C6_12 C7_12 -0.9(6)
C18_12 N10_12 C6_12 C7_12 176.7(5)
N5_12 C6_12 C7_12 N8_12 178.9(6)
N10_12 C6_12 C7_12 N8_12 -0.3(7)
N5_12 C6_12 C7_12 C2_12 -1.3(10)
N10_12 C6_12 C7_12 C2_12 179.6(5)
C9_12 N8_12 C7_12 C6_12 1.4(7)
C9_12 N8_12 C7_12 C2_12 -178.4(6)
O1_12 C2_12 C7_12 C6_12 179.5(6)
N3_12 C2_12 C7_12 C6_12 2.1(8)
O1_12 C2_12 C7_12 N8_12 -0.7(11)
N3_12 C2_12 C7_12 N8_12 -178.1(6)
C7_12 N8_12 C9_12 N10_12 -2.0(6)
C7_12 N8_12 C9_12 C12_12 -178.1(5)
C6_12 N10_12 C9_12 N8_12 1.9(7)
C18_12 N10_12 C9_12 N8_12 -175.9(5)
C6_12 N10_12 C9_12 C12_12 177.9(6)
C18_12 N10_12 C9_12 C12_12 0.1(9)
N8_12 C9_12 C12_12 C13_12 39.2(8)
N10_12 C9_12 C12_12 C13_12 -136.4(6)
N8_12 C9_12 C12_12 C17_12 -138.6(6)
N10_12 C9_12 C12_12 C17_12 45.8(8)
C17_12 C12_12 C13_12 C14_12 -1.2(8)
C9_12 C12_12 C13_12 C14_12 -178.9(5)
C12_12 C13_12 C14_12 C15_12 1.0(9)
C13_12 C14_12 C15_12 C16_12 0.4(11)
C14_12 C15_12 C16_12 C17_12 -1.6(11)
C15_12 C16_12 C17_12 C12_12 1.4(10)
C13_12 C12_12 C17_12 C16_12 -0.1(9)
C9_12 C12_12 C17_12 C16_12 177.7(6)
C20_12 O19_12 C18_12 N10_12 -104.4(5)
C20_12 O19_12 C18_12 C22_12 20.8(6)
C6_12 N10_12 C18_12 O19_12 94.5(7)
C9_12 N10_12 C18_12 O19_12 -88.3(6)
C6_12 N10_12 C18_12 C22_12 -26.6(8)
C9_12 N10_12 C18_12 C22_12 150.6(5)
C18_12 O19_12 C20_12 C28_12 97.4(6)
C18_12 O19_12 C20_12 C21_12 -25.9(6)
C24_12 O25_12 C21_12 C20_12 137.7(5)
C24_12 O25_12 C21_12 C22_12 26.6(6)
O19_12 C20_12 C21_12 O25_12 -91.0(5)
C28_12 C20_12 C21_12 O25_12 145.3(6)
O19_12 C20_12 C21_12 C22_12 19.6(6)
C28_12 C20_12 C21_12 C22_12 -104.1(6)
C24_12 O23_12 C22_12 C21_12 -15.2(6)
C24_12 O23_12 C22_12 C18_12 -127.0(5)
O25_12 C21_12 C22_12 O23_12 -6.9(6)
C20_12 C21_12 C22_12 O23_12 -122.3(5)
O25_12 C21_12 C22_12 C18_12 107.9(5)
C20_12 C21_12 C22_12 C18_12 -7.5(5)
O19_12 C18_12 C22_12 O23_12 104.6(5)
N10_12 C18_12 C22_12 O23_12 -131.2(5)
O19_12 C18_12 C22_12 C21_12 -6.9(5)
N10_12 C18_12 C22_12 C21_12 117.3(5)
C21_12 O25_12 C24_12 O23_12 -36.6(5)
C21_12 O25_12 C24_12 C26_12 -152.8(5)
C21_12 O25_12 C24_12 C27_12 82.2(6)
C22_12 O23_12 C24_12 O25_12 32.0(5)
C22_12 O23_12 C24_12 C26_12 147.4(5)
C22_12 O23_12 C24_12 C27_12 -88.0(6)
O19_12 C20_12 C28_12 O29_12^b 57(2)
C21_12 C20_12 C28_12 O29_12^b 178(2)
O19_12 C20_12 C28_12 O29_12^a 54.9(9)
C21_12 C20_12 C28_12 O29_12^a 174.9(8)
C20_12 C28_12 O29_12^a Si30_12^a -162.0(10)
C28_12 O29_12^a Si30_12^a C31_12^a 15.7(17)
C28_12 O29_12^a Si30_12^a C33_12^a 136.6(12)
C28_12 O29_12^a Si30_12^a C32_12^a -105.1(14)
O29_12^a Si30_12^a C33_12^a C34_12^a -62.9(12)
C31_12^a Si30_12^a C33_12^a C34_12^a 59.2(13)
C32_12^a Si30_12^a C33_12^a C34_12^a -179.0(12)
O29_12^a Si30_12^a C33_12^a C36_12^a 179.1(10)
C31_12^a Si30_12^a C33_12^a C36_12^a -58.9(12)
C32_12^a Si30_12^a C33_12^a C36_12^a 62.9(12)
O29_12^a Si30_12^a C33_12^a C35_12^a 58.4(13)
C31_12^a Si30_12^a C33_12^a C35_12^a -179.5(12)
C32_12^a Si30_12^a C33_12^a C35_12^a -57.7(14)
C20_12 C28_12 O29_12^b Si30_12^b -134(5)
C28_12 O29_12^b Si30_12^b C32_12^b 57(6)
C28_12 O29_12^b Si30_12^b C31_12^b -167(5)
C28_12 O29_12^b Si30_12^b C33_12^b -56(6)
C31_13 Si30_13 O29_13 C28_13 95.1(9)
C33_13 Si30_13 O29_13 C28_13 -140.6(6)
C32_13 Si30_13 O29_13 C28_13 -25.6(9)
K3 O1_13 C2_13 N3_13 42.4(9)
K3 O1_13 C2_13 C7_13 -137.3(5)
C4_13 N3_13 C2_13 O1_13 177.5(6)
C4_13 N3_13 C2_13 C7_13 -2.7(9)
C4_13 N3_13 C2_13 K3 -159.7(6)
C6_13 N5_13 C4_13 N11_13 -178.1(6)
C6_13 N5_13 C4_13 N3_13 0.7(9)
C2_13 N3_13 C4_13 N5_13 0.5(10)
C2_13 N3_13 C4_13 N11_13 179.3(6)
C4_13 N5_13 C6_13 C7_13 0.7(9)
C4_13 N5_13 C6_13 N10_13 -179.8(6)
C9_13 N10_13 C6_13 N5_13 179.1(6)
C18_13 N10_13 C6_13 N5_13 -0.9(9)
C9_13 N10_13 C6_13 C7_13 -1.3(6)
C18_13 N10_13 C6_13 C7_13 178.7(5)
N5_13 C6_13 C7_13 N8_13 -179.8(6)
N10_13 C6_13 C7_13 N8_13 0.6(7)
N5_13 C6_13 C7_13 C2_13 -3.2(10)
N10_13 C6_13 C7_13 C2_13 177.2(5)
C9_13 N8_13 C7_13 C6_13 0.4(7)
C9_13 N8_13 C7_13 C2_13 -175.8(6)
O1_13 C2_13 C7_13 C6_13 -176.4(7)
N3_13 C2_13 C7_13 C6_13 3.9(8)
K3 C2_13 C7_13 C6_13 139.0(6)
O1_13 C2_13 C7_13 N8_13 -0.6(12)
N3_13 C2_13 C7_13 N8_13 179.7(6)
K3 C2_13 C7_13 N8_13 -45.1(11)
C7_13 N8_13 C9_13 N10_13 -1.3(7)
C7_13 N8_13 C9_13 C12_13 176.8(5)
C6_13 N10_13 C9_13 N8_13 1.7(7)
C18_13 N10_13 C9_13 N8_13 -178.3(5)
C6_13 N10_13 C9_13 C12_13 -176.2(5)
C18_13 N10_13 C9_13 C12_13 3.8(9)
N8_13 C9_13 C12_13 C17_13 -133.3(6)
N10_13 C9_13 C12_13 C17_13 44.5(8)
N8_13 C9_13 C12_13 C13_13 39.4(8)
N10_13 C9_13 C12_13 C13_13 -142.8(6)
C17_13 C12_13 C13_13 C14_13 0.4(8)
C9_13 C12_13 C13_13 C14_13 -172.4(5)
C12_13 C13_13 C14_13 C15_13 -0.5(8)
C13_13 C14_13 C15_13 C16_13 0.3(9)
C14_13 C15_13 C16_13 C17_13 -0.2(10)
C13_13 C12_13 C17_13 C16_13 -0.3(9)
C9_13 C12_13 C17_13 C16_13 172.3(5)
C15_13 C16_13 C17_13 C12_13 0.1(10)
C20_13 O19_13 C18_13 N10_13 -105.5(6)
C20_13 O19_13 C18_13 C22_13 19.6(7)
C6_13 N10_13 C18_13 O19_13 88.0(7)
C9_13 N10_13 C18_13 O19_13 -92.0(7)
C6_13 N10_13 C18_13 C22_13 -33.3(8)
C9_13 N10_13 C18_13 C22_13 146.7(6)
C18_13 O19_13 C20_13 C28_13 108.1(6)
C18_13 O19_13 C20_13 C21_13 -16.3(7)
C24_13 O25_13 C21_13 C22_13 -19.4(6)
C24_13 O25_13 C21_13 C20_13 95.4(6)
O19_13 C20_13 C21_13 O25_13 -107.8(6)
C28_13 C20_13 C21_13 O25_13 130.5(6)
O19_13 C20_13 C21_13 C22_13 5.9(6)
C28_13 C20_13 C21_13 C22_13 -115.8(6)
C24_13 O23_13 C22_13 C21_13 8.7(7)
C24_13 O23_13 C22_13 C18_13 -106.9(6)
O25_13 C21_13 C22_13 O23_13 6.3(6)
C20_13 C21_13 C22_13 O23_13 -115.2(6)
O25_13 C21_13 C22_13 C18_13 126.6(5)
C20_13 C21_13 C22_13 C18_13 5.0(6)
O19_13 C18_13 C22_13 O23_13 101.0(6)
N10_13 C18_13 C22_13 O23_13 -134.4(6)
O19_13 C18_13 C22_13 C21_13 -14.6(6)
N10_13 C18_13 C22_13 C21_13 110.0(5)
C21_13 O25_13 C24_13 O23_13 25.1(7)
C21_13 O25_13 C24_13 C26_13 141.2(6)
C21_13 O25_13 C24_13 C27_13 -93.1(6)
C22_13 O23_13 C24_13 O25_13 -20.5(7)
C22_13 O23_13 C24_13 C26_13 -139.6(6)
C22_13 O23_13 C24_13 C27_13 99.9(7)
Si30_13 O29_13 C28_13 C20_13 171.4(5)
O19_13 C20_13 C28_13 O29_13 177.7(5)
C21_13 C20_13 C28_13 O29_13 -63.0(7)
O29_13 Si30_13 C33_13 C34_13 -61.4(9)
C31_13 Si30_13 C33_13 C34_13 59.8(11)
C32_13 Si30_13 C33_13 C34_13 179.3(9)
O29_13 Si30_13 C33_13 C36_13 64.9(10)
C31_13 Si30_13 C33_13 C36_13 -173.9(10)
C32_13 Si30_13 C33_13 C36_13 -54.4(11)
O29_13 Si30_13 C33_13 C35_13 -176.8(8)
C31_13 Si30_13 C33_13 C35_13 -55.6(11)
C32_13 Si30_13 C33_13 C35_13 64.0(10)
K3 O1_14 C2_14 N3_14 40.6(9)
K3 O1_14 C2_14 C7_14 -141.0(6)
C4_14 N3_14 C2_14 O1_14 179.5(7)
C4_14 N3_14 C2_14 C7_14 0.9(10)
C4_14 N3_14 C2_14 K3 -158.1(7)
C6_14 N5_14 C4_14 N11_14 179.3(8)
C6_14 N5_14 C4_14 N3_14 -1.0(12)
C2_14 N3_14 C4_14 N5_14 -0.2(13)
C2_14 N3_14 C4_14 N11_14 179.5(7)
C4_14 N5_14 C6_14 C7_14 1.7(13)
C4_14 N5_14 C6_14 N10_14 179.0(9)
N5_14 C6_14 C7_14 N8_14 178.0(8)
N10_14 C6_14 C7_14 N8_14 0.2(10)
N5_14 C6_14 C7_14 C2_14 -1.1(14)
N10_14 C6_14 C7_14 C2_14 -178.8(7)
O1_14 C2_14 C7_14 C6_14 -178.8(8)
N3_14 C2_14 C7_14 C6_14 -0.3(11)
K3 C2_14 C7_14 C6_14 136.2(8)
O1_14 C2_14 C7_14 N8_14 2.3(14)
N3_14 C2_14 C7_14 N8_14 -179.2(7)
K3 C2_14 C7_14 N8_14 -42.6(16)
C6_14 C7_14 N8_14 C9_14 1.5(10)
C2_14 C7_14 N8_14 C9_14 -179.6(8)
C7_14 N8_14 C9_14 N10_14 -2.6(10)
C7_14 N8_14 C9_14 C12_14 175.6(8)
N8_14 C9_14 N10_14 C6_14 2.8(11)
C12_14 C9_14 N10_14 C6_14 -175.3(9)
N8_14 C9_14 N10_14 C18_14 -174.8(8)
C12_14 C9_14 N10_14 C18_14 7.0(15)
C7_14 C6_14 N10_14 C9_14 -1.7(10)
N5_14 C6_14 N10_14 C9_14 -179.6(9)
C7_14 C6_14 N10_14 C18_14 175.9(8)
N5_14 C6_14 N10_14 C18_14 -2.0(15)
N8_14 C9_14 C12_14 C13_14 51.1(13)
N10_14 C9_14 C12_14 C13_14 -131.0(9)
N8_14 C9_14 C12_14 C17_14 -127.0(11)
N10_14 C9_14 C12_14 C17_14 51.0(15)
C17_14 C12_14 C13_14 C14_14 1.9(13)
C9_14 C12_14 C13_14 C14_14 -176.2(8)
C12_14 C13_14 C14_14 C15_14 0.3(11)
C13_14 C14_14 C15_14 C16_14 -2.5(14)
C14_14 C15_14 C16_14 C17_14 2.3(19)
C15_14 C16_14 C17_14 C12_14 0(2)
C13_14 C12_14 C17_14 C16_14 -2.0(19)
C9_14 C12_14 C17_14 C16_14 176.1(12)
C20_14 O19_14 C18_14 N10_14 -128.4(7)
C20_14 O19_14 C18_14 C22_14 -3.4(9)
C9_14 N10_14 C18_14 O19_14 -99.3(10)
C6_14 N10_14 C18_14 O19_14 83.5(11)
C9_14 N10_14 C18_14 C22_14 139.0(9)
C6_14 N10_14 C18_14 C22_14 -38.2(13)
C18_14 O19_14 C20_14 C21_14 -5.6(9)
C18_14 O19_14 C20_14 C28_14 114.2(9)
C24_14 O25_14 C21_14 C20_14 110.6(11)
C24_14 O25_14 C21_14 C22_14 -2.4(13)
O19_14 C20_14 C21_14 O25_14 -100.5(8)
C28_14 C20_14 C21_14 O25_14 143.1(8)
O19_14 C20_14 C21_14 C22_14 11.8(9)
C28_14 C20_14 C21_14 C22_14 -104.6(8)
C24_14 O23_14 C22_14 C18_14 -94.0(9)
C24_14 O23_14 C22_14 C21_14 19.7(11)
O19_14 C18_14 C22_14 O23_14 124.4(7)
N10_14 C18_14 C22_14 O23_14 -112.7(7)
O19_14 C18_14 C22_14 C21_14 10.7(9)
N10_14 C18_14 C22_14 C21_14 133.7(7)
O25_14 C21_14 C22_14 O23_14 -11.1(11)
C20_14 C21_14 C22_14 O23_14 -130.6(8)
O25_14 C21_14 C22_14 C18_14 105.9(9)
C20_14 C21_14 C22_14 C18_14 -13.6(9)
C21_14 O25_14 C24_14 C26_14 139.3(13)
C21_14 O25_14 C24_14 O23_14 15.1(15)
C21_14 O25_14 C24_14 C27_14 -103.5(11)
C22_14 O23_14 C24_14 O25_14 -22.0(13)
C22_14 O23_14 C24_14 C26_14 -151.7(15)
C22_14 O23_14 C24_14 C27_14 93.8(12)
O19_14 C20_14 C28_14 O29_14^b 174.6(18)
C21_14 C20_14 C28_14 O29_14^b -69.1(19)
O19_14 C20_14 C28_14 O29_14^a 177.4(17)
C21_14 C20_14 C28_14 O29_14^a -66.4(18)
C20_14 C28_14 O29_14^a Si30_14^a 143(2)
C28_14 O29_14^a Si30_14^a C33_14^a 161(2)
C28_14 O29_14^a Si30_14^a C31_14^a 33(3)
C28_14 O29_14^a Si30_14^a C32_14^a -81(3)
O29_14^a Si30_14^a C33_14^a C36_14^a 174(2)
C31_14^a Si30_14^a C33_14^a C36_14^a -58(3)
C32_14^a Si30_14^a C33_14^a C36_14^a 63(2)
O29_14^a Si30_14^a C33_14^a C35_14^a 55(3)
C31_14^a Si30_14^a C33_14^a C35_14^a -177(2)
C32_14^a Si30_14^a C33_14^a C35_14^a -57(2)
O29_14^a Si30_14^a C33_14^a C34_14^a -66(2)
C31_14^a Si30_14^a C33_14^a C34_14^a 62(2)
C32_14^a Si30_14^a C33_14^a C34_14^a -177.4(19)
C20_14 C28_14 O29_14^b Si30_14^b 175(4)
C28_14 O29_14^b Si30_14^b C32_14^b 71(5)
C28_14 O29_14^b Si30_14^b C33_14^b -60(5)
C28_14 O29_14^b Si30_14^b C31_14^b -174(4)
O29_14^b Si30_14^b C33_14^b C35_14^b 64(2)
C32_14^b Si30_14^b C33_14^b C35_14^b -66(2)
C31_14^b Si30_14^b C33_14^b C35_14^b 172(2)
O29_14^b Si30_14^b C33_14^b C36_14^b -171(2)
C32_14^b Si30_14^b C33_14^b C36_14^b 59(3)
C31_14^b Si30_14^b C33_14^b C36_14^b -63(3)
O29_14^b Si30_14^b C33_14^b C34_14^b -43(3)
C32_14^b Si30_14^b C33_14^b C34_14^b -173(2)
C31_14^b Si30_14^b C33_14^b C34_14^b 65(2)
K3 O1_15 C2_15 N3_15 29.2(9)
K3 O1_15 C2_15 C7_15 -150.4(6)
C4_15 N3_15 C2_15 O1_15 -179.3(7)
C4_15 N3_15 C2_15 C7_15 0.4(10)
C6_15 N5_15 C4_15 N11_15 -178.7(8)
C6_15 N5_15 C4_15 N3_15 2.1(11)
C2_15 N3_15 C4_15 N5_15 -3.0(12)
C2_15 N3_15 C4_15 N11_15 177.9(7)
C4_15 N5_15 C6_15 N10_15 178.7(8)
C4_15 N5_15 C6_15 C7_15 1.0(12)
C9_15 N10_15 C6_15 N5_15 -179.4(8)
C18_15 N10_15 C6_15 N5_15 7.3(14)
C9_15 N10_15 C6_15 C7_15 -1.3(9)
C18_15 N10_15 C6_15 C7_15 -174.7(8)
C9_15 N8_15 C7_15 C6_15 2.3(9)
C9_15 N8_15 C7_15 C2_15 -176.5(8)
N5_15 C6_15 C7_15 N8_15 177.6(7)
N10_15 C6_15 C7_15 N8_15 -0.6(9)
N5_15 C6_15 C7_15 C2_15 -3.5(12)
N10_15 C6_15 C7_15 C2_15 178.4(7)
O1_15 C2_15 C7_15 N8_15 0.8(13)
N3_15 C2_15 C7_15 N8_15 -178.8(8)
O1_15 C2_15 C7_15 C6_15 -177.9(7)
N3_15 C2_15 C7_15 C6_15 2.5(10)
C7_15 N8_15 C9_15 N10_15 -3.2(10)
C7_15 N8_15 C9_15 C12_15 -176.8(9)
C6_15 N10_15 C9_15 N8_15 3.0(11)
C18_15 N10_15 C9_15 N8_15 176.6(8)
C6_15 N10_15 C9_15 C12_15 176.2(10)
C18_15 N10_15 C9_15 C12_15 -10.1(15)
N8_15 C9_15 C12_15 C13_15 40.9(13)
N10_15 C9_15 C12_15 C13_15 -131.8(10)
N8_15 C9_15 C12_15 C17_15 -137.0(10)
N10_15 C9_15 C12_15 C17_15 50.3(14)
C17_15 C12_15 C13_15 C14_15 -1.1(12)
C9_15 C12_15 C13_15 C14_15 -179.0(8)
C12_15 C13_15 C14_15 C15_15 -1.2(15)
C13_15 C14_15 C15_15 C16_15 3(2)
C14_15 C15_15 C16_15 C17_15 -2(2)
C15_15 C16_15 C17_15 C12_15 0(2)
C13_15 C12_15 C17_15 C16_15 1.8(15)
C9_15 C12_15 C17_15 C16_15 179.7(10)
C20_15 O19_15 C18_15 N10_15 -105.6(9)
C20_15 O19_15 C18_15 C22_15 17.3(10)
C6_15 N10_15 C18_15 O19_15 81.7(11)
C9_15 N10_15 C18_15 O19_15 -90.6(12)
C6_15 N10_15 C18_15 C22_15 -37.1(13)
C9_15 N10_15 C18_15 C22_15 150.6(9)
C18_15 O19_15 C20_15 C28_15 113.8(11)
C18_15 O19_15 C20_15 C21_15 -11.4(12)
C24_15 O25_15 C21_15 C22_15 1.6(13)
C24_15 O25_15 C21_15 C20_15 115.2(11)
O19_15 C20_15 C21_15 O25_15 -114.6(11)
C28_15 C20_15 C21_15 O25_15 123.7(11)
O19_15 C20_15 C21_15 C22_15 0.5(11)
C28_15 C20_15 C21_15 C22_15 -121.2(10)
C24_15 O23_15 C22_15 C21_15 -32.3(11)
C24_15 O23_15 C22_15 C18_15 -142.6(10)
O25_15 C21_15 C22_15 O23_15 18.5(11)
C20_15 C21_15 C22_15 O23_15 -100.2(8)
O25_15 C21_15 C22_15 C18_15 127.9(9)
C20_15 C21_15 C22_15 C18_15 9.1(9)
O19_15 C18_15 C22_15 O23_15 90.9(9)
N10_15 C18_15 C22_15 O23_15 -147.7(9)
O19_15 C18_15 C22_15 C21_15 -15.8(9)
N10_15 C18_15 C22_15 C21_15 105.6(9)
C22_15 O23_15 C24_15 O25_15 34.9(12)
C22_15 O23_15 C24_15 C27_15 151.1(13)
C22_15 O23_15 C24_15 C26_15 -84.9(12)
C21_15 O25_15 C24_15 O23_15 -21.6(13)
C21_15 O25_15 C24_15 C27_15 -138.7(12)
C21_15 O25_15 C24_15 C26_15 98.5(11)
O19_15 C20_15 C28_15 O29_15^a 169.9(17)
C21_15 C20_15 C28_15 O29_15^a -69.7(19)
O19_15 C20_15 C28_15 O29_15^c 73.8(19)
C21_15 C20_15 C28_15 O29_15^c -165.8(16)
O19_15 C20_15 C28_15 O29_15^b -172.1(17)
C21_15 C20_15 C28_15 O29_15^b -51.7(19)
C20_15 C28_15 O29_15^a Si30_15^a -178.7(15)
C28_15 O29_15^a Si30_15^a C32_15^a -42(2)
C28_15 O29_15^a Si30_15^a C33_15^a -161(2)
C28_15 O29_15^a Si30_15^a C31_15^a 80(2)
O29_15^a Si30_15^a C33_15^a C34_15^a -59.9(11)
C32_15^a Si30_15^a C33_15^a C34_15^a -178.1(11)
C31_15^a Si30_15^a C33_15^a C34_15^a 58.1(11)
O29_15^a Si30_15^a C33_15^a C35_15^a 60.5(11)
C32_15^a Si30_15^a C33_15^a C35_15^a -57.8(11)
C31_15^a Si30_15^a C33_15^a C35_15^a 178.4(11)
O29_15^a Si30_15^a C33_15^a C36_15^a -179.7(10)
C32_15^a Si30_15^a C33_15^a C36_15^a 62.0(11)
C31_15^a Si30_15^a C33_15^a C36_15^a -61.7(11)
C20_15 C28_15 O29_15^b Si30_15^b -139(3)
C32_15^b Si30_15^b O29_15^b C28_15 12(3)
C33_15^b Si30_15^b O29_15^b C28_15 -107(3)
C31_15^b Si30_15^b O29_15^b C28_15 135(3)
O29_15^b Si30_15^b C33_15^b C36_15^b -179.1(11)
C32_15^b Si30_15^b C33_15^b C36_15^b 61.8(11)
C31_15^b Si30_15^b C33_15^b C36_15^b -61.1(11)
O29_15^b Si30_15^b C33_15^b C34_15^b -58.9(11)
C32_15^b Si30_15^b C33_15^b C34_15^b -178.0(11)
C31_15^b Si30_15^b C33_15^b C34_15^b 59.2(11)
O29_15^b Si30_15^b C33_15^b C35_15^b 60.8(11)
C32_15^b Si30_15^b C33_15^b C35_15^b -58.3(11)
C31_15^b Si30_15^b C33_15^b C35_15^b 178.9(11)
C20_15 C28_15 O29_15^c Si30_15^c -128(2)
C32_15^c Si30_15^c O29_15^c C28_15 -55(3)
C31_15^c Si30_15^c O29_15^c C28_15 66(3)
C33_15^c Si30_15^c O29_15^c C28_15 -174(3)
O29_15^c Si30_15^c C33_15^c C34_15^c -60.3(11)
C32_15^c Si30_15^c C33_15^c C34_15^c -178.7(11)
C31_15^c Si30_15^c C33_15^c C34_15^c 58.1(11)
O29_15^c Si30_15^c C33_15^c C36_15^c 179.5(11)
C32_15^c Si30_15^c C33_15^c C36_15^c 61.0(11)
C31_15^c Si30_15^c C33_15^c C36_15^c -62.1(11)
O29_15^c Si30_15^c C33_15^c C35_15^c 59.6(11)
C32_15^c Si30_15^c C33_15^c C35_15^c -58.9(11)
C31_15^c Si30_15^c C33_15^c C35_15^c 178.0(11)
K3 O1_16 C2_16 N3_16 31.3(10)
K3 O1_16 C2_16 C7_16 -149.0(5)
C4_16 N3_16 C2_16 O1_16 178.3(6)
C4_16 N3_16 C2_16 C7_16 -1.5(9)
C6_16 N5_16 C4_16 N11_16 -176.8(7)
C6_16 N5_16 C4_16 N3_16 3.6(10)
C2_16 N3_16 C4_16 N5_16 -2.8(11)
C2_16 N3_16 C4_16 N11_16 177.5(7)
C4_16 N5_16 C6_16 C7_16 -0.2(11)
C4_16 N5_16 C6_16 N10_16 -179.6(7)
C9_16 N10_16 C6_16 N5_16 179.6(7)
C18_16 N10_16 C6_16 N5_16 8.0(13)
C9_16 N10_16 C6_16 C7_16 0.1(8)
C18_16 N10_16 C6_16 C7_16 -171.5(7)
N5_16 C6_16 C7_16 N8_16 179.3(7)
N10_16 C6_16 C7_16 N8_16 -1.2(9)
N5_16 C6_16 C7_16 C2_16 -4.0(12)
N10_16 C6_16 C7_16 C2_16 175.5(6)
C9_16 N8_16 C7_16 C6_16 1.8(9)
C9_16 N8_16 C7_16 C2_16 -174.4(8)
O1_16 C2_16 C7_16 C6_16 -175.3(7)
N3_16 C2_16 C7_16 C6_16 4.4(9)
O1_16 C2_16 C7_16 N8_16 0.6(13)
N3_16 C2_16 C7_16 N8_16 -179.6(7)
C7_16 N8_16 C9_16 N10_16 -1.7(9)
C7_16 N8_16 C9_16 C12_16 -178.5(7)
C6_16 N10_16 C9_16 N8_16 1.0(9)
C18_16 N10_16 C9_16 N8_16 173.2(7)
C6_16 N10_16 C9_16 C12_16 177.7(8)
C18_16 N10_16 C9_16 C12_16 -10.1(12)
N8_16 C9_16 C12_16 C13_16 39.3(12)
N10_16 C9_16 C12_16 C13_16 -137.1(8)
N8_16 C9_16 C12_16 C17_16 -136.8(9)
N10_16 C9_16 C12_16 C17_16 46.8(13)
C17_16 C12_16 C13_16 C14_16 0.2(12)
C9_16 C12_16 C13_16 C14_16 -176.0(8)
C12_16 C13_16 C14_16 C15_16 -0.4(13)
C13_16 C14_16 C15_16 C16_16 1.0(18)
C14_16 C15_16 C16_16 C17_16 -1.2(19)
C13_16 C12_16 C17_16 C16_16 -0.4(15)
C9_16 C12_16 C17_16 C16_16 175.6(9)
C15_16 C16_16 C17_16 C12_16 0.9(18)
C20_16 O19_16 C18_16 N10_16 -100.2(6)
C20_16 O19_16 C18_16 C22_16 26.0(7)
C6_16 N10_16 C18_16 O19_16 91.6(8)
C9_16 N10_16 C18_16 O19_16 -78.5(8)
C6_16 N10_16 C18_16 C22_16 -30.6(10)
C9_16 N10_16 C18_16 C22_16 159.3(7)
C18_16 O19_16 C20_16 C21_16 -23.9(7)
C18_16 O19_16 C20_16 C28_16 97.6(7)
C24_16 O25_16 C21_16 C20_16 130.5(7)
C24_16 O25_16 C21_16 C22_16 16.7(9)
O19_16 C20_16 C21_16 O25_16 -98.9(7)
C28_16 C20_16 C21_16 O25_16 140.1(7)
O19_16 C20_16 C21_16 C22_16 11.9(8)
C28_16 C20_16 C21_16 C22_16 -109.1(7)
C24_16 O23_16 C22_16 C21_16 -27.0(7)
C24_16 O23_16 C22_16 C18_16 -136.9(6)
O25_16 C21_16 C22_16 O23_16 5.7(7)
C20_16 C21_16 C22_16 O23_16 -110.0(6)
O25_16 C21_16 C22_16 C18_16 118.2(6)
C20_16 C21_16 C22_16 C18_16 2.5(7)
O19_16 C18_16 C22_16 O23_16 93.7(6)
N10_16 C18_16 C22_16 O23_16 -140.9(6)
O19_16 C18_16 C22_16 C21_16 -16.7(6)
N10_16 C18_16 C22_16 C21_16 108.7(6)
C22_16 O23_16 C24_16 O25_16 36.7(8)
C22_16 O23_16 C24_16 C27_16 152.1(8)
C22_16 O23_16 C24_16 C26_16 -80.0(10)
C21_16 O25_16 C24_16 O23_16 -32.8(9)
C21_16 O25_16 C24_16 C27_16 -151.2(8)
C21_16 O25_16 C24_16 C26_16 84.2(8)
O19_16 C20_16 C28_16 O29_16^a 53.8(15)
C21_16 C20_16 C28_16 O29_16^a 171.0(14)
O19_16 C20_16 C28_16 O29_16^b 63.6(17)
C21_16 C20_16 C28_16 O29_16^b -179.2(17)
C20_16 C28_16 O29_16^a Si30_16^a -175.8(14)
C28_16 O29_16^a Si30_16^a C33_16^a 160(2)
C28_16 O29_16^a Si30_16^a C31_16^a -88(2)
C28_16 O29_16^a Si30_16^a C32_16^a 34(3)
O29_16^a Si30_16^a C33_16^a C35_16^a -71(2)
C31_16^a Si30_16^a C33_16^a C35_16^a 173(2)
C32_16^a Si30_16^a C33_16^a C35_16^a 56(2)
O29_16^a Si30_16^a C33_16^a C36_16^a 176(2)
C31_16^a Si30_16^a C33_16^a C36_16^a 59(2)
C32_16^a Si30_16^a C33_16^a C36_16^a -58(2)
O29_16^a Si30_16^a C33_16^a C34_16^a 66(3)
C31_16^a Si30_16^a C33_16^a C34_16^a -51(3)
C32_16^a Si30_16^a C33_16^a C34_16^a -167(2)
C20_16 C28_16 O29_16^b Si30_16^b -136(3)
C33_16^b Si30_16^b O29_16^b C28_16 149(3)
C31_16^b Si30_16^b O29_16^b C28_16 21(4)
C32_16^b Si30_16^b O29_16^b C28_16 -93(4)
O29_16^b Si30_16^b C33_16^b C35_16^b 47(3)
C31_16^b Si30_16^b C33_16^b C35_16^b 173(3)
C32_16^b Si30_16^b C33_16^b C35_16^b -68(3)
O29_16^b Si30_16^b C33_16^b C34_16^b -73(3)
C31_16^b Si30_16^b C33_16^b C34_16^b 53(3)
C32_16^b Si30_16^b C33_16^b C34_16^b 172(3)
O29_16^b Si30_16^b C33_16^b C36_16^b 173(3)
C31_16^b Si30_16^b C33_16^b C36_16^b -61(3)
C32_16^b Si30_16^b C33_16^b C36_16^b 58(3)
O41_21^a C42_21 C43_21 C44_21 171.3(8)
C47_21 C42_21 C43_21 C44_21 -0.4(10)
O41_21^a C42_21 C43_21 N51_21 -12.7(11)
C47_21 C42_21 C43_21 N51_21 175.6(7)
O52_21 N51_21 C43_21 C44_21 -152.0(9)
O53_21 N51_21 C43_21 C44_21 46.8(14)
O52_21 N51_21 C43_21 C42_21 31.7(13)
O53_21 N51_21 C43_21 C42_21 -129.5(11)
C42_21 C43_21 C44_21 O42_21^b -158.7(14)
N51_21 C43_21 C44_21 O42_21^b 25.3(16)
C42_21 C43_21 C44_21 C45_21 -2.2(11)
N51_21 C43_21 C44_21 C45_21 -178.2(7)
O42_21^b C44_21 C45_21 C46_21 154.9(13)
C43_21 C44_21 C45_21 C46_21 -1.5(11)
O42_21^b C44_21 C45_21 N54_21 -25.9(15)
C43_21 C44_21 C45_21 N54_21 177.8(7)
O55_21 N54_21 C45_21 C44_21 -19.0(11)
O56_21 N54_21 C45_21 C44_21 159.5(9)
O55_21 N54_21 C45_21 C46_21 160.3(8)
O56_21 N54_21 C45_21 C46_21 -21.2(12)
C44_21 C45_21 C46_21 C47_21 7.6(12)
N54_21 C45_21 C46_21 C47_21 -171.6(7)
O41_21^a C42_21 C47_21 C46_21 -165.1(8)
C43_21 C42_21 C47_21 C46_21 7.1(11)
O41_21^a C42_21 C47_21 N48_21 8.0(12)
C43_21 C42_21 C47_21 N48_21 -179.7(8)
C45_21 C46_21 C47_21 C42_21 -10.8(13)
C45_21 C46_21 C47_21 N48_21 176.0(8)
O50_21 N48_21 C47_21 C42_21 29.0(13)
O49_21 N48_21 C47_21 C42_21 -150.3(11)
O50_21 N48_21 C47_21 C46_21 -157.5(8)
O49_21 N48_21 C47_21 C46_21 23.3(15)
O52_22 N51_22 C43_22 C44_22 -168.4(6)
O53_22 N51_22 C43_22 C44_22 12.2(8)
O52_22 N51_22 C43_22 C42_22 11.7(9)
O53_22 N51_22 C43_22 C42_22 -167.8(6)
O41_22 C42_22 C43_22 C44_22 174.9(6)
C47_22 C42_22 C43_22 C44_22 -3.9(8)
O41_22 C42_22 C43_22 N51_22 -5.2(9)
C47_22 C42_22 C43_22 N51_22 176.1(5)
N51_22 C43_22 C44_22 C45_22 -179.6(5)
C42_22 C43_22 C44_22 C45_22 0.3(9)
C43_22 C44_22 C45_22 C46_22 1.5(8)
C43_22 C44_22 C45_22 N54_22 -177.8(5)
O56_22 N54_22 C45_22 C44_22 179.4(5)
O55_22 N54_22 C45_22 C44_22 0.3(7)
O56_22 N54_22 C45_22 C46_22 0.1(7)
O55_22 N54_22 C45_22 C46_22 -179.0(5)
C44_22 C45_22 C46_22 C47_22 1.0(7)
N54_22 C45_22 C46_22 C47_22 -179.7(4)
C45_22 C46_22 C47_22 N48_22 177.6(4)
C45_22 C46_22 C47_22 C42_22 -5.5(7)
O50_22 N48_22 C47_22 C46_22 42.0(6)
O49_22 N48_22 C47_22 C46_22 -137.0(5)
O50_22 N48_22 C47_22 C42_22 -135.3(5)
O49_22 N48_22 C47_22 C42_22 45.8(7)
O41_22 C42_22 C47_22 C46_22 -172.1(5)
C43_22 C42_22 C47_22 C46_22 6.6(7)
O41_22 C42_22 C47_22 N48_22 4.8(8)
C43_22 C42_22 C47_22 N48_22 -176.5(4)
C61_31 C62_31 C63_31 C64_31 179.9(12)
C62_31 C63_31 C64_31 C65_31 177.5(16)
C63_31 C64_31 C65_31 C66_31 170.8(18)
C61_32^a C62_32^a C63_32^a C64_32^a -178.5(12)
C62_32^a C63_32^a C64_32^a C65_32^a -178.6(15)
C63_32^a C64_32^a C65_32^a C66_32^a -178.0(14)
C61_33 C62_33 C63_33 C64_33 176.1(14)
C62_33 C63_33 C64_33 C65_33 172(2)
C63_33 C64_33 C65_33 C66_33 -179(2)
C61_34^a C62_34^a C63_34^a C64_34^a -175.2(14)
C62_34^a C63_34^a C64_34^a C65_34^a -152.0(15)
C63_34^a C64_34^a C65_34^a C66_34^a -64(2)
C61_35^a C62_35^a C63_35^a C64_35^a -176.7(14)
C62_35^a C63_35^a C64_35^a C65_35^a -172(2)
C63_35^a C64_35^a C65_35^a C66_35^a 176(2)
C61_37^a C62_37^a C63_37^a C64_37^a 177.4(17)
C62_37^a C63_37^a C64_37^a C65_37^a 178(3)
C63_37^a C64_37^a C65_37^a C66_37^a -169(3)
C61_38^a C62_38^a C63_38^a C64_38^a 175.9(15)
C62_38^a C63_38^a C64_38^a C65_38^a 178(2)
C63_38^a C64_38^a C65_38^a C66_38^a -168(2)
C61_39^a C62_39^a C63_39^a C64_39^a -179(2)
C62_39^a C63_39^a C64_39^a C65_39^a -180(3)
C63_39^a C64_39^a C65_39^a C66_39^a 177(4)
C61_40^a C62_40^a C63_40^a C64_40^a 180(2)
C62_40^a C63_40^a C64_40^a C65_40^a 179(3)
C63_40^a C64_40^a C65_40^a C66_40^a 177(4)
C61_40^b C62_40^b C63_40^b C64_40^b 179(2)
C62_40^b C63_40^b C64_40^b C65_40^b -180(3)
C63_40^b C64_40^b C65_40^b C66_40^b -176(4)
